data_4506757
loop_
_publ_author_name
'Yamamoto, Atsushi'
'Uehara, Shinji'
'Hamada, Tomoya'
'Miyata, Mikiji'
'Hisaki, Ichiro'
'Tohnai, Norimitsu'

_publ_section_title
;
 Diamondoid Porous Organic Salts toward Applicable Strategy for
 Construction of Versatile Porous Structures
;
_journal_issue 9
_journal_name_full 'Crystal Growth &amp; Design'
_journal_page_first 4600
_journal_paper_doi 10.1021/cg300796u
_journal_volume 12
_journal_year 2012
_chemical_formula_sum 'C33 H27 N O3 S'
_chemical_formula_weight 517.47
_space_group_IT_number 14
_symmetry_cell_setting monoclinic
_symmetry_Int_Tables_number 14
_symmetry_space_group_name_Hall '-P 2ybc'
_symmetry_space_group_name_H-M 'P 1 21/c 1'
_cell_angle_alpha 90.0000
_cell_angle_beta 90.7570(10)
_cell_angle_gamma 90.0000
_cell_formula_units_Z 48
_cell_length_a 31.2919(6)
_cell_length_b 41.6841(8)
_cell_length_c 31.9775(6)
_cell_measurement_temperature 123.1
_cell_volume 41707.0(14)
_computing_cell_refinement 'MSC/AFC Diffractometer Control'
_computing_data_collection 'MSC/AFC Diffractometer Control'
_computing_data_reduction CrystalStructure
_computing_publication_material 'CrystalStructure 3.8'
_computing_structure_refinement SHELXL
_diffrn_ambient_temperature 296.1
_diffrn_measured_fraction_theta_full 0.953
_diffrn_measured_fraction_theta_max 0.953
_diffrn_measurement_device_type 'Rigaku RAXIS-RAPID'
_diffrn_measurement_method \w
_diffrn_radiation_type 'Cu K\a'
_diffrn_radiation_wavelength 1.54178
_diffrn_reflns_av_R_equivalents 0.097
_diffrn_reflns_limit_h_max 37
_diffrn_reflns_limit_h_min -37
_diffrn_reflns_limit_k_max 47
_diffrn_reflns_limit_k_min -50
_diffrn_reflns_limit_l_max 38
_diffrn_reflns_limit_l_min -38
_diffrn_reflns_number 323245
_diffrn_reflns_theta_full 68.25
_diffrn_reflns_theta_max 68.25
_exptl_absorpt_coefficient_mu 1.041
_exptl_absorpt_correction_type none
_exptl_crystal_colour yellow
_exptl_crystal_density_diffrn 0.989
_exptl_crystal_density_method 'not measured'
_exptl_crystal_description platelet
_exptl_crystal_F_000 13048.00
_exptl_crystal_size_max 0.60
_exptl_crystal_size_mid 0.20
_exptl_crystal_size_min 0.10
_refine_diff_density_max 2.34
_refine_diff_density_min -1.36
_refine_ls_extinction_method none
_refine_ls_goodness_of_fit_ref 1.017
_refine_ls_hydrogen_treatment refall
_refine_ls_number_parameters 4117
_refine_ls_number_reflns 72781
_refine_ls_R_factor_gt 0.1047
_refine_ls_shift/su_max 0.0000
_refine_ls_structure_factor_coef Fsqd
_refine_ls_weighting_details 'w = 1/[\s^2^(Fo^2^)+(0.1000P)^2^+0.0000P] where P=(Fo^2^+2Fc^2^)/3'
_refine_ls_weighting_scheme calc
_refine_ls_wR_factor_ref 0.2678
_reflns_number_gt 28610
_reflns_number_total 72781
_reflns_threshold_expression F^2^>2.0\s(F^2^)
_cod_data_source_file cg300796u_si_006.cif
_cod_data_source_block 2AS_TPMA_TMB_1c
_cod_original_cell_volume 41707.1(13)
_cod_original_formula_sum 'C396 H322 N12 O36 S12 '
_cod_database_code 4506757

loop_
_symmetry_equiv_pos_site_id
_symmetry_equiv_pos_as_xyz
1 +X,+Y,+Z
2 -X,1/2+Y,1/2-Z
3 -X,-Y,-Z
4 +X,1/2-Y,1/2+Z

loop_
_atom_site_label
_atom_site_type_symbol
_atom_site_fract_x
_atom_site_fract_y
_atom_site_fract_z
_atom_site_U_iso_or_equiv
_atom_site_adp_type
_atom_site_occupancy
_atom_site_symmetry_multiplicity
_atom_site_calc_flag
_atom_site_refinement_flags
S(1) S 0.24980(4) 0.33589(3) 0.09297(4) 0.0343 Uani 1.00 1 d .
S(2) S 0.25997(4) 0.16547(3) 0.41534(4) 0.0318 Uani 1.00 1 d .
S(3) S 0.34249(4) 0.24803(3) 0.00825(4) 0.0348 Uani 1.00 1 d .
S(4) S 0.25350(4) 0.49857(3) 0.41421(4) 0.0345 Uani 1.00 1 d .
S(5) S 0.34667(4) 0.58062(3) 0.00878(4) 0.0297 Uani 1.00 1 d .
S(6) S 0.16273(4) 0.57962(3) -0.00501(4) 0.0331 Uani 1.00 1 d .
S(7) S 0.16382(4) 0.25381(3) 0.49663(4) 0.0353 Uani 1.00 1 d .
S(9) S 0.75526(4) 0.17271(3) 0.41016(4) 0.0300 Uani 1.00 1 d .
S(10) S 0.74855(4) 0.17076(3) 0.59013(4) 0.0310 Uani 1.00 1 d .
S(11) S 0.16051(4) 0.58413(3) 0.49918(4) 0.0348 Uani 1.00 1 d .
S(12) S 0.33920(4) 0.91072(3) 0.01174(4) 0.0349 Uani 1.00 1 d .
S(13) S 0.25060(4) 0.00552(3) 0.09195(4) 0.0328 Uani 1.00 1 d .
O(1) O 0.23420(10) 0.34574(8) 0.05190(9) 0.0424 Uani 1.00 1 d .
O(2) O 0.22423(10) 0.31014(8) 0.11078(9) 0.0399 Uani 1.00 1 d .
O(3) O 0.29520(9) 0.32798(7) 0.09273(9) 0.0350 Uani 1.00 1 d .
O(4) O 0.29814(9) 0.50771(8) 0.42116(9) 0.0384 Uani 1.00 1 d .
O(5) O 0.22916(10) 0.52410(8) 0.39374(9) 0.0408 Uani 1.00 1 d .
O(6) O 0.23347(10) 0.48696(8) 0.45222(10) 0.0417 Uani 1.00 1 d .
O(7) O 0.36698(10) 0.27213(7) -0.01394(10) 0.0391 Uani 1.00 1 d .
O(8) O 0.32911(10) 0.25974(7) 0.04902(9) 0.0371 Uani 1.00 1 d .
O(9) O 0.30761(10) 0.23460(8) -0.01638(9) 0.0420 Uani 1.00 1 d .
O(10) O 0.28640(10) 0.19070(7) 0.39753(10) 0.0435 Uani 1.00 1 d .
O(11) O 0.21494(10) 0.17419(7) 0.41578(9) 0.0370 Uani 1.00 1 d .
O(12) O 0.27538(10) 0.15490(8) 0.45621(10) 0.0433 Uani 1.00 1 d .
O(13) O 0.20439(10) 0.26189(8) 0.51723(10) 0.0470 Uani 1.00 1 d .
O(14) O 0.36784(10) 0.60789(7) 0.02814(9) 0.0376 Uani 1.00 1 d .
O(15) O 0.14072(10) 0.60340(8) -0.03045(9) 0.0408 Uani 1.00 1 d .
O(16) O 0.16844(10) 0.24967(8) 0.45202(9) 0.0398 Uani 1.00 1 d .
O(17) O 0.70946(10) 0.16604(7) 0.41087(9) 0.0404 Uani 1.00 1 d .
O(18) O 0.77285(10) 0.17924(7) 0.45139(9) 0.0373 Uani 1.00 1 d .
O(19) O 0.77857(10) 0.14782(7) 0.38809(9) 0.0377 Uani 1.00 1 d .
O(20) O 0.72190(9) 0.14724(7) 0.61088(9) 0.0365 Uani 1.00 1 d .
O(21) O 0.73416(9) 0.17743(7) 0.54750(9) 0.0338 Uani 1.00 1 d .
O(22) O 0.79386(9) 0.16246(8) 0.59239(9) 0.0373 Uani 1.00 1 d .
O(25) O 0.16132(10) 0.57672(8) 0.54384(10) 0.0433 Uani 1.00 1 d .
O(26) O 0.16183(9) 0.58772(7) 0.03939(9) 0.0323 Uani 1.00 1 d .
O(27) O 0.20584(9) 0.57301(7) -0.01962(9) 0.0384 Uani 1.00 1 d .
O(28) O 0.30395(10) 0.57563(7) 0.02436(9) 0.0362 Uani 1.00 1 d .
O(29) O 0.34772(9) 0.58200(7) -0.03681(9) 0.0310 Uani 1.00 1 d .
O(30) O 0.14249(10) 0.22695(7) 0.51625(10) 0.0456 Uani 1.00 1 d .
O(31) O 0.20251(11) 0.59290(8) 0.48390(10) 0.0482 Uani 1.00 1 d .
O(32) O 0.14033(10) 0.55888(8) 0.47450(10) 0.0494 Uani 1.00 1 d .
O(33) O 0.35544(10) 0.93988(8) 0.03154(10) 0.0443 Uani 1.00 1 d .
O(34) O 0.33984(10) 0.91233(7) -0.03332(9) 0.0384 Uani 1.00 1 d .
O(35) O 0.29797(10) 0.90083(8) 0.02741(9) 0.0406 Uani 1.00 1 d .
O(36) O 0.27179(10) -0.02245(8) 0.11012(10) 0.0466 Uani 1.00 1 d .
O(37) O 0.26944(10) 0.01586(8) 0.05301(10) 0.0414 Uani 1.00 1 d .
O(38) O 0.20456(10) 0.00109(8) 0.08786(9) 0.0420 Uani 1.00 1 d .
N(1) N 0.17166(11) 0.33319(8) -0.00912(11) 0.0341 Uani 1.00 1 d .
N(2) N 0.33794(11) 0.33296(8) 0.01694(11) 0.0300 Uani 1.00 1 d .
N(3) N 0.25217(11) 0.25203(9) 0.41864(11) 0.0332 Uani 1.00 1 d .
N(4) N 0.16491(11) 0.66610(8) -0.01724(11) 0.0311 Uani 1.00 1 d .
N(5) N 0.23776(12) 0.58617(9) 0.08530(11) 0.0375 Uani 1.00 1 d .
N(6) N 0.16677(11) 0.49775(9) 0.50602(11) 0.0370 Uani 1.00 1 d .
N(7) N 0.26066(12) 0.58453(8) 0.42076(11) 0.0340 Uani 1.00 1 d .
N(8) N 0.27132(12) 0.91536(9) 0.42027(11) 0.0376 Uani 1.00 1 d .
N(9) N 0.33247(11) 0.66897(8) 0.01351(11) 0.0337 Uani 1.00 1 d .
N(10) N 0.33450(11) 1.00037(8) 0.00065(11) 0.0322 Uani 1.00 1 d .
N(11) N 0.25245(12) 0.25167(9) 0.58866(11) 0.0385 Uani 1.00 1 d .
N(12) N 0.23881(12) 0.91771(9) 0.08781(11) 0.0359 Uani 1.00 1 d .
C(1) C 0.26516(15) 0.13205(11) 0.38284(13) 0.0319 Uani 1.00 1 d .
C(2) C 0.23145(17) 0.11955(12) 0.36098(15) 0.0427 Uani 1.00 1 d .
C(3) C 0.23709(16) 0.09316(12) 0.33369(13) 0.0331 Uani 1.00 1 d .
C(4) C 0.20332(17) 0.08037(12) 0.30987(15) 0.0425 Uani 1.00 1 d .
C(5) C 0.20897(18) 0.05499(13) 0.28201(15) 0.0438 Uani 1.00 1 d .
C(6) C 0.17518(17) 0.04338(13) 0.25632(16) 0.0490 Uani 1.00 1 d .
C(7) C 0.1817(2) 0.01897(14) 0.22880(17) 0.0662 Uani 1.00 1 d .
C(8) C 0.2225(2) 0.00476(15) 0.22489(18) 0.0663 Uani 1.00 1 d .
C(9) C 0.25540(17) 0.01535(12) 0.24934(15) 0.0475 Uani 1.00 1 d .
C(10) C 0.25044(18) 0.04117(12) 0.27808(15) 0.0433 Uani 1.00 1 d .
C(11) C 0.28382(16) 0.05341(12) 0.30160(14) 0.0406 Uani 1.00 1 d .
C(12) C 0.27829(16) 0.07963(12) 0.32934(14) 0.0365 Uani 1.00 1 d .
C(13) C 0.31319(18) 0.09329(13) 0.35188(16) 0.0504 Uani 1.00 1 d .
C(14) C 0.30706(16) 0.11885(12) 0.37795(15) 0.0412 Uani 1.00 1 d .
C(15) C 0.37728(15) 0.21542(11) 0.01894(14) 0.0343 Uani 1.00 1 d .
C(16) C 0.39104(15) 0.19737(11) -0.01334(16) 0.0395 Uani 1.00 1 d .
C(17) C 0.42001(16) 0.17171(12) -0.00708(15) 0.0397 Uani 1.00 1 d .
C(18) C 0.43559(16) 0.15346(12) -0.04001(17) 0.0469 Uani 1.00 1 d .
C(19) C 0.46502(16) 0.12840(13) -0.03316(16) 0.0433 Uani 1.00 1 d .
C(20) C 0.48165(16) 0.10969(12) -0.06640(17) 0.0497 Uani 1.00 1 d .
C(21) C 0.51087(19) 0.08605(14) -0.05835(19) 0.0689 Uani 1.00 1 d .
C(22) C 0.52543(18) 0.07983(13) -0.01697(17) 0.0562 Uani 1.00 1 d .
C(23) C 0.50994(16) 0.09615(12) 0.01507(19) 0.0514 Uani 1.00 1 d .
C(24) C 0.47954(17) 0.12116(13) 0.00807(16) 0.0462 Uani 1.00 1 d .
C(25) C 0.46245(16) 0.13940(12) 0.04150(17) 0.0487 Uani 1.00 1 d .
C(26) C 0.43392(17) 0.16467(13) 0.03518(17) 0.0501 Uani 1.00 1 d .
C(27) C 0.41840(17) 0.18381(12) 0.06732(16) 0.0485 Uani 1.00 1 d .
C(28) C 0.39141(16) 0.20877(12) 0.05983(16) 0.0439 Uani 1.00 1 d .
C(29) C 0.25275(16) 0.46604(11) 0.37982(14) 0.0351 Uani 1.00 1 d .
C(30) C 0.28849(17) 0.45361(12) 0.36377(15) 0.0452 Uani 1.00 1 d .
C(31) C 0.28695(17) 0.42689(13) 0.33460(16) 0.0458 Uani 1.00 1 d .
C(32) C 0.32429(19) 0.41375(13) 0.31726(17) 0.0580 Uani 1.00 1 d .
C(33) C 0.3212(2) 0.38810(15) 0.28884(19) 0.0690 Uani 1.00 1 d .
C(34) C 0.3594(2) 0.37620(15) 0.26987(19) 0.0760 Uani 1.00 1 d .
C(35) C 0.3552(2) 0.35157(19) 0.2413(2) 0.1140 Uani 1.00 1 d .
C(36) C 0.3162(2) 0.33788(14) 0.23091(19) 0.0810 Uani 1.00 1 d .
C(37) C 0.2787(2) 0.34959(14) 0.24894(18) 0.0654 Uani 1.00 1 d .
C(38) C 0.28148(18) 0.37538(13) 0.27893(17) 0.0504 Uani 1.00 1 d .
C(39) C 0.2442(2) 0.38790(17) 0.2956(2) 0.1005 Uani 1.00 1 d .
C(40) C 0.24701(17) 0.41364(12) 0.32398(15) 0.0416 Uani 1.00 1 d .
C(41) C 0.2101(2) 0.42738(17) 0.3416(2) 0.0942 Uani 1.00 1 d .
C(42) C 0.21236(16) 0.45279(12) 0.36920(15) 0.0418 Uani 1.00 1 d .
C(43) C 0.24345(15) 0.36930(11) 0.12519(14) 0.0324 Uani 1.00 1 d .
C(44) C 0.27659(16) 0.38350(11) 0.14512(14) 0.0359 Uani 1.00 1 d .
C(45) C 0.27028(15) 0.41051(11) 0.17244(14) 0.0332 Uani 1.00 1 d .
C(46) C 0.30419(18) 0.42528(13) 0.19303(16) 0.0511 Uani 1.00 1 d .
C(47) C 0.29816(16) 0.45130(12) 0.22035(14) 0.0381 Uani 1.00 1 d .
C(48) C 0.33203(16) 0.46590(12) 0.24287(15) 0.0416 Uani 1.00 1 d .
C(49) C 0.32518(17) 0.49098(13) 0.26922(15) 0.0482 Uani 1.00 1 d .
C(50) C 0.28273(17) 0.50280(13) 0.27552(16) 0.0512 Uani 1.00 1 d .
C(51) C 0.24939(18) 0.48890(13) 0.25409(16) 0.0519 Uani 1.00 1 d .
C(52) C 0.25565(17) 0.46269(12) 0.22644(15) 0.0394 Uani 1.00 1 d .
C(53) C 0.2219(2) 0.44783(14) 0.20572(18) 0.0682 Uani 1.00 1 d .
C(54) C 0.22842(16) 0.42210(12) 0.17882(15) 0.0372 Uani 1.00 1 d .
C(55) C 0.1935(3) 0.4066(2) 0.1574(2) 0.1489 Uani 1.00 1 d .
C(56) C 0.20060(16) 0.38139(12) 0.13094(16) 0.0432 Uani 1.00 1 d .
C(57) C 0.13665(15) 0.35809(11) -0.01480(14) 0.0322 Uani 1.00 1 d .
C(58) C 0.15640(14) 0.38666(11) -0.03708(15) 0.0318 Uani 1.00 1 d .
C(59) C 0.13736(16) 0.40168(12) -0.07114(15) 0.0408 Uani 1.00 1 d .
C(60) C 0.15517(18) 0.42799(12) -0.09082(16) 0.0493 Uani 1.00 1 d .
C(61) C 0.19362(18) 0.43974(14) -0.07581(17) 0.0591 Uani 1.00 1 d .
C(62) C 0.21387(16) 0.42549(12) -0.04209(14) 0.0394 Uani 1.00 1 d .
C(63) C 0.19538(15) 0.39932(11) -0.02312(15) 0.0386 Uani 1.00 1 d .
C(64) C 0.10121(17) 0.34240(13) -0.04101(16) 0.0480 Uani 1.00 1 d .
C(65) C 0.11074(16) 0.32251(12) -0.07506(15) 0.0445 Uani 1.00 1 d .
C(66) C 0.07833(18) 0.30958(13) -0.09945(18) 0.0598 Uani 1.00 1 d .
C(67) C 0.03579(18) 0.31676(13) -0.09161(16) 0.0507 Uani 1.00 1 d .
C(68) C 0.02547(17) 0.33570(13) -0.05778(16) 0.0492 Uani 1.00 1 d .
C(69) C 0.05776(16) 0.34890(12) -0.03274(16) 0.0469 Uani 1.00 1 d .
C(70) C 0.12082(14) 0.36641(12) 0.02883(14) 0.0300 Uani 1.00 1 d .
C(71) C 0.11188(15) 0.39820(13) 0.03915(15) 0.0428 Uani 1.00 1 d .
C(72) C 0.09470(16) 0.40535(14) 0.07855(16) 0.0517 Uani 1.00 1 d .
C(73) C 0.08672(15) 0.38144(14) 0.10643(17) 0.0497 Uani 1.00 1 d .
C(74) C 0.09574(16) 0.34976(13) 0.09575(16) 0.0492 Uani 1.00 1 d .
C(75) C 0.11206(15) 0.34229(13) 0.05802(15) 0.0402 Uani 1.00 1 d .
C(76) C 0.25439(15) 0.27729(12) 0.38536(15) 0.0354 Uani 1.00 1 d .
C(77) C 0.23109(15) 0.30717(12) 0.40252(15) 0.0384 Uani 1.00 1 d .
C(78) C 0.23600(17) 0.31598(13) 0.44420(17) 0.0545 Uani 1.00 1 d .
C(79) C 0.21545(17) 0.34310(13) 0.46006(17) 0.0512 Uani 1.00 1 d .
C(80) C 0.19126(17) 0.36191(13) 0.43374(17) 0.0504 Uani 1.00 1 d .
C(81) C 0.18665(18) 0.35413(14) 0.39201(18) 0.0634 Uani 1.00 1 d .
C(82) C 0.20624(16) 0.32646(13) 0.37664(17) 0.0484 Uani 1.00 1 d .
C(83) C 0.30127(15) 0.28451(12) 0.37763(15) 0.0357 Uani 1.00 1 d .
C(84) C 0.31431(17) 0.31463(13) 0.36516(15) 0.0500 Uani 1.00 1 d .
C(85) C 0.35707(18) 0.32112(13) 0.35632(16) 0.0521 Uani 1.00 1 d .
C(86) C 0.38746(19) 0.29772(14) 0.36054(16) 0.0548 Uani 1.00 1 d .
C(87) C 0.37510(18) 0.26744(14) 0.37338(16) 0.0582 Uani 1.00 1 d .
C(88) C 0.33245(16) 0.26048(13) 0.38099(15) 0.0452 Uani 1.00 1 d .
C(89) C 0.23071(17) 0.26482(12) 0.34633(16) 0.0455 Uani 1.00 1 d .
C(90) C 0.19267(16) 0.24785(12) 0.35121(16) 0.0454 Uani 1.00 1 d .
C(91) C 0.16870(18) 0.23893(13) 0.31512(17) 0.0579 Uani 1.00 1 d .
C(92) C 0.18294(18) 0.24742(13) 0.27669(18) 0.0570 Uani 1.00 1 d .
C(93) C 0.22043(18) 0.26386(13) 0.27174(16) 0.0540 Uani 1.00 1 d .
C(95) C 0.24437(17) 0.27291(12) 0.30628(15) 0.0471 Uani 1.00 1 d .
C(96) C 0.37393(15) 0.35794(12) 0.02214(14) 0.0341 Uani 1.00 1 d .
C(97) C 0.35444(15) 0.38744(11) 0.04343(14) 0.0318 Uani 1.00 1 d .
C(98) C 0.31394(16) 0.39885(12) 0.03150(16) 0.0425 Uani 1.00 1 d .
C(99) C 0.29726(17) 0.42608(12) 0.05004(16) 0.0460 Uani 1.00 1 d .
C(100) C 0.32080(18) 0.44290(14) 0.07978(17) 0.0587 Uani 1.00 1 d .
C(101) C 0.36049(17) 0.43230(13) 0.09121(16) 0.0485 Uani 1.00 1 d .
C(102) C 0.37699(17) 0.40468(13) 0.07378(15) 0.0462 Uani 1.00 1 d .
C(103) C 0.38896(14) 0.36590(12) -0.02202(14) 0.0326 Uani 1.00 1 d .
C(104) C 0.39543(15) 0.39690(12) -0.03595(15) 0.0404 Uani 1.00 1 d .
C(105) C 0.41052(15) 0.40316(13) -0.07563(15) 0.0415 Uani 1.00 1 d .
C(106) C 0.41965(15) 0.37811(13) -0.10213(16) 0.0442 Uani 1.00 1 d .
C(107) C 0.41349(15) 0.34709(13) -0.08921(16) 0.0455 Uani 1.00 1 d .
C(108) C 0.39862(15) 0.34096(12) -0.04971(15) 0.0391 Uani 1.00 1 d .
C(109) C 0.40902(14) 0.34272(11) 0.04836(14) 0.0313 Uani 1.00 1 d .
C(110) C 0.4000(2) 0.32088(14) 0.07995(18) 0.0693 Uani 1.00 1 d .
C(111) C 0.43300(17) 0.30759(14) 0.10414(17) 0.0577 Uani 1.00 1 d .
C(112) C 0.47539(16) 0.31563(12) 0.09634(16) 0.0467 Uani 1.00 1 d .
C(113) C 0.48395(17) 0.33729(12) 0.06549(15) 0.0451 Uani 1.00 1 d .
C(114) C 0.45143(16) 0.35086(13) 0.04133(15) 0.0457 Uani 1.00 1 d .
C(133) C 0.74285(15) 0.20667(11) 0.61797(14) 0.0343 Uani 1.00 1 d .
C(134) C 0.77348(15) 0.21703(12) 0.64612(14) 0.0391 Uani 1.00 1 d .
C(135) C 0.76192(15) 0.20783(12) 0.38120(14) 0.0353 Uani 1.00 1 d .
C(136) C 0.73139(16) 0.21856(11) 0.35309(14) 0.0363 Uani 1.00 1 d .
C(137) C 0.73951(15) 0.24517(12) 0.32659(14) 0.0359 Uani 1.00 1 d .
C(138) C 0.72131(17) 0.28904(12) 0.69170(15) 0.0420 Uani 1.00 1 d .
C(139) C 0.76756(16) 0.24453(12) 0.67097(14) 0.0361 Uani 1.00 1 d .
C(140) C 0.70433(16) 0.22446(12) 0.61341(15) 0.0405 Uani 1.00 1 d .
C(141) C 0.72837(15) 0.26220(12) 0.66577(14) 0.0352 Uani 1.00 1 d .
C(142) C 0.75028(17) 0.29813(12) 0.72260(15) 0.0385 Uani 1.00 1 d .
C(143) C 0.74217(16) 0.32446(12) 0.74994(14) 0.0370 Uani 1.00 1 d .
C(144) C 0.77024(19) 0.33292(13) 0.78008(17) 0.0562 Uani 1.00 1 d .
C(145) C 0.80849(18) 0.31601(13) 0.78589(16) 0.0533 Uani 1.00 1 d .
C(146) C 0.81813(17) 0.29029(12) 0.76041(15) 0.0441 Uani 1.00 1 d .
C(147) C 0.78894(17) 0.28097(12) 0.72773(14) 0.0411 Uani 1.00 1 d .
C(148) C 0.79716(16) 0.25453(12) 0.70140(14) 0.0409 Uani 1.00 1 d .
C(149) C 0.80169(16) 0.22447(12) 0.38477(15) 0.0440 Uani 1.00 1 d .
C(150) C 0.77881(15) 0.26221(12) 0.33124(14) 0.0355 Uani 1.00 1 d .
C(151) C 0.12923(14) 0.69119(11) -0.01724(13) 0.0298 Uani 1.00 1 d .
C(152) C 0.11584(14) 0.69623(12) 0.02804(14) 0.0294 Uani 1.00 1 d .
C(153) C 0.11394(15) 0.67037(12) 0.05588(15) 0.0410 Uani 1.00 1 d .
C(154) C 0.09891(16) 0.67448(13) 0.09578(16) 0.0485 Uani 1.00 1 d .
C(155) C 0.08423(15) 0.70441(13) 0.10896(16) 0.0450 Uani 1.00 1 d .
C(156) C 0.10198(14) 0.72618(12) 0.04148(15) 0.0378 Uani 1.00 1 d .
C(157) C 0.14824(14) 0.72165(11) -0.03603(13) 0.0294 Uani 1.00 1 d .
C(158) C 0.18758(15) 0.73288(12) -0.02283(15) 0.0403 Uani 1.00 1 d .
C(159) C 0.20576(16) 0.75975(12) -0.04042(15) 0.0415 Uani 1.00 1 d .
C(160) C 0.18512(16) 0.77619(12) -0.07219(16) 0.0451 Uani 1.00 1 d .
C(161) C 0.12729(16) 0.73826(12) -0.06837(16) 0.0473 Uani 1.00 1 d .
C(162) C 0.09182(15) 0.67794(11) -0.04334(15) 0.0358 Uani 1.00 1 d .
C(163) C 0.05009(15) 0.68399(12) -0.03233(16) 0.0426 Uani 1.00 1 d .
C(164) C 0.01572(19) 0.67276(13) -0.05706(17) 0.0570 Uani 1.00 1 d .
C(165) C 0.02372(17) 0.65514(12) -0.09226(16) 0.0491 Uani 1.00 1 d .
C(166) C 0.06440(17) 0.64932(13) -0.10396(16) 0.0493 Uani 1.00 1 d .
C(167) C 0.09906(16) 0.66059(12) -0.07963(15) 0.0431 Uani 1.00 1 d .
C(168) C 0.37658(15) 0.54682(11) 0.02415(14) 0.0334 Uani 1.00 1 d .
C(169) C 0.13314(14) 0.54426(11) -0.01102(14) 0.0313 Uani 1.00 1 d .
C(170) C 0.36578(14) 0.69546(12) 0.01171(14) 0.0324 Uani 1.00 1 d .
C(171) C 0.34583(15) 0.72573(12) 0.03004(14) 0.0337 Uani 1.00 1 d .
C(173) C 0.28386(16) 0.75881(11) 0.04432(14) 0.0356 Uani 1.00 1 d .
C(174) C 0.30914(17) 0.78050(13) 0.06597(15) 0.0478 Uani 1.00 1 d .
C(175) C 0.37971(15) 0.69986(12) -0.03365(14) 0.0335 Uani 1.00 1 d .
C(176) C 0.38053(15) 0.67390(12) -0.06136(15) 0.0385 Uani 1.00 1 d .
C(177) C 0.39403(15) 0.67856(12) -0.10186(15) 0.0391 Uani 1.00 1 d .
C(178) C 0.40771(15) 0.70787(13) -0.11536(15) 0.0466 Uani 1.00 1 d .
C(179) C 0.39411(16) 0.72944(13) -0.04703(16) 0.0467 Uani 1.00 1 d .
C(180) C 0.40296(14) 0.68363(11) 0.03971(13) 0.0256 Uani 1.00 1 d .
C(181) C 0.39472(19) 0.67363(13) 0.08000(18) 0.0602 Uani 1.00 1 d .
C(182) C 0.42803(17) 0.66282(12) 0.10587(17) 0.0527 Uani 1.00 1 d .
C(183) C 0.46952(17) 0.66287(12) 0.09168(16) 0.0482 Uani 1.00 1 d .
C(184) C 0.47772(19) 0.67316(13) 0.05237(17) 0.0555 Uani 1.00 1 d .
C(185) C 0.12992(19) 0.28694(15) 0.50453(19) 0.0664 Uani 1.00 1 d .
C(186) C 0.12881(16) 0.61846(12) 0.49169(15) 0.0404 Uani 1.00 1 d .
C(187) C 0.10565(15) 0.63100(12) 0.52239(16) 0.0444 Uani 1.00 1 d .
C(188) C 0.07873(15) 0.65831(12) 0.51555(15) 0.0337 Uani 1.00 1 d .
C(189) C 0.07564(17) 0.67183(13) 0.47468(16) 0.0443 Uani 1.00 1 d .
C(190) C 0.37518(15) 0.88067(12) 0.02882(15) 0.0356 Uani 1.00 1 d .
C(191) C 0.05445(17) 0.67154(13) 0.54708(18) 0.0557 Uani 1.00 1 d .
C(192) C 0.39529(16) 0.86046(12) 0.00205(16) 0.0462 Uani 1.00 1 d .
C(193) C 0.42438(15) 0.83658(12) 0.01796(15) 0.0363 Uani 1.00 1 d .
C(194) C 0.43320(16) 0.83531(12) 0.06190(15) 0.0401 Uani 1.00 1 d .
C(195) C 0.27206(14) 0.94085(11) 0.38613(14) 0.0301 Uani 1.00 1 d .
C(196) C 0.29046(15) 0.97170(11) 0.40524(14) 0.0305 Uani 1.00 1 d .
C(197) C 0.31839(17) 0.99073(13) 0.38353(18) 0.0544 Uani 1.00 1 d .
C(198) C 0.27956(15) 0.98103(12) 0.44569(15) 0.0404 Uani 1.00 1 d .
C(199) C 0.29722(15) 1.00842(12) 0.46321(16) 0.0406 Uani 1.00 1 d .
C(200) C 0.32473(17) 1.02741(14) 0.44053(17) 0.0563 Uani 1.00 1 d .
C(201) C 0.22599(15) 0.94608(12) 0.37072(14) 0.0350 Uani 1.00 1 d .
C(202) C 0.17309(19) 0.97979(15) 0.33737(17) 0.0619 Uani 1.00 1 d .
C(203) C 0.19745(16) 0.92073(12) 0.36960(15) 0.0405 Uani 1.00 1 d .
C(204) C 0.21351(15) 0.97554(12) 0.35452(14) 0.0364 Uani 1.00 1 d .
C(205) C 0.27055(17) 0.65056(12) 0.44648(15) 0.0454 Uani 1.00 1 d .
C(206) C 0.26071(15) 0.03671(12) 0.12727(14) 0.0341 Uani 1.00 1 d .
C(207) C 0.22884(17) 0.05613(12) 0.14129(15) 0.0469 Uani 1.00 1 d .
C(208) C 0.23839(17) 0.08076(12) 0.17185(14) 0.0387 Uani 1.00 1 d .
C(209) C 0.28051(18) 0.08475(13) 0.18661(17) 0.0526 Uani 1.00 1 d .
C(210) C 0.28923(18) 0.10817(13) 0.21730(16) 0.0494 Uani 1.00 1 d .
C(211) C 0.25736(17) 0.12735(13) 0.23324(16) 0.0451 Uani 1.00 1 d .
C(212) C 0.23829(14) 0.56180(11) 0.11983(14) 0.0294 Uani 1.00 1 d .
C(213) C 0.20989(15) 0.57462(11) 0.15513(14) 0.0339 Uani 1.00 1 d .
C(214) C 0.1707(2) 0.58944(14) 0.1457(2) 0.0704 Uani 1.00 1 d .
C(215) C 0.22095(15) 0.53035(11) 0.10253(15) 0.0355 Uani 1.00 1 d .
C(216) C 0.23033(17) 0.52044(13) 0.06164(16) 0.0495 Uani 1.00 1 d .
C(217) C 0.21305(16) 0.49277(12) 0.04466(16) 0.0455 Uani 1.00 1 d .
C(218) C 0.28476(16) 0.55981(13) 0.13637(15) 0.0439 Uani 1.00 1 d .
C(219) C 0.30869(16) 0.58754(13) 0.14136(14) 0.0417 Uani 1.00 1 d .
C(220) C 0.30125(18) 0.53074(14) 0.15065(16) 0.0528 Uani 1.00 1 d .
C(221) C 0.26516(15) 0.61058(12) 0.38747(15) 0.0370 Uani 1.00 1 d .
C(222) C 0.28647(16) 0.63922(12) 0.40863(15) 0.0409 Uani 1.00 1 d .
C(223) C 0.22082(15) 0.61854(12) 0.36984(14) 0.0329 Uani 1.00 1 d .
C(224) C 0.21015(15) 0.64997(12) 0.35975(14) 0.0351 Uani 1.00 1 d .
C(225) C 0.19126(15) 0.59430(12) 0.36115(15) 0.0395 Uani 1.00 1 d .
C(226) C 0.29374(15) 0.59614(12) 0.35293(15) 0.0371 Uani 1.00 1 d .
C(227) C 0.32741(15) 0.57584(12) 0.36214(15) 0.0413 Uani 1.00 1 d .
C(228) C 0.44484(16) 0.68387(12) 0.02654(16) 0.0428 Uani 1.00 1 d .
C(229) C 0.78647(16) 0.28864(12) 0.30534(14) 0.0391 Uani 1.00 1 d .
C(230) C 0.75709(17) 0.29890(12) 0.27541(15) 0.0404 Uani 1.00 1 d .
C(231) C 0.76437(16) 0.32631(12) 0.24965(15) 0.0429 Uani 1.00 1 d .
C(232) C 0.73605(18) 0.33501(13) 0.21945(16) 0.0536 Uani 1.00 1 d .
C(233) C 0.69731(18) 0.31763(13) 0.21335(17) 0.0550 Uani 1.00 1 d .
C(234) C 0.68918(17) 0.29190(13) 0.23806(16) 0.0506 Uani 1.00 1 d .
C(235) C 0.71809(16) 0.28171(12) 0.27065(15) 0.0372 Uani 1.00 1 d .
C(236) C 0.70968(16) 0.25583(12) 0.29640(15) 0.0425 Uani 1.00 1 d .
C(237) C 0.80917(15) 0.25085(12) 0.36066(15) 0.0394 Uani 1.00 1 d .
C(238) C 0.12730(16) 0.63169(12) 0.45096(16) 0.0458 Uani 1.00 1 d .
C(239) C 0.10187(18) 0.65818(14) 0.44330(19) 0.0624 Uani 1.00 1 d .
C(240) C 0.04856(18) 0.69749(13) 0.46685(19) 0.0580 Uani 1.00 1 d .
C(241) C 0.02392(17) 0.71057(13) 0.49847(17) 0.0498 Uani 1.00 1 d .
C(242) C -0.00455(17) 0.73695(13) 0.4908(2) 0.0637 Uani 1.00 1 d .
C(243) C -0.02916(19) 0.74828(14) 0.52245(18) 0.0636 Uani 1.00 1 d .
C(244) C -0.0253(2) 0.73546(16) 0.5625(2) 0.0846 Uani 1.00 1 d .
C(245) C 0.00085(17) 0.71118(14) 0.5708(2) 0.0641 Uani 1.00 1 d .
C(246) C 0.02662(16) 0.69778(12) 0.53920(15) 0.0412 Uani 1.00 1 d .
C(247) C 0.13278(15) 0.47156(12) 0.50792(14) 0.0373 Uani 1.00 1 d .
C(248) C 0.11993(15) 0.46401(12) 0.46234(15) 0.0372 Uani 1.00 1 d .
C(249) C 0.11664(17) 0.43257(14) 0.44927(17) 0.0547 Uani 1.00 1 d .
C(250) C 0.10420(17) 0.42596(14) 0.40811(17) 0.0579 Uani 1.00 1 d .
C(251) C 0.09358(16) 0.45026(15) 0.38144(17) 0.0591 Uani 1.00 1 d .
C(252) C 0.09689(17) 0.48196(14) 0.39408(17) 0.0574 Uani 1.00 1 d .
C(253) C 0.11018(17) 0.48891(14) 0.43524(17) 0.0566 Uani 1.00 1 d .
C(254) C 0.09565(15) 0.48533(13) 0.53309(16) 0.0427 Uani 1.00 1 d .
C(255) C 0.05369(19) 0.47682(14) 0.52263(19) 0.0683 Uani 1.00 1 d .
C(256) C 0.01919(18) 0.48748(16) 0.54532(19) 0.0747 Uani 1.00 1 d .
C(257) C 0.02692(19) 0.50792(13) 0.57875(17) 0.0597 Uani 1.00 1 d .
C(258) C 0.06763(19) 0.51641(14) 0.59002(18) 0.0657 Uani 1.00 1 d .
C(259) C 0.10195(17) 0.50541(13) 0.56747(16) 0.0526 Uani 1.00 1 d .
C(260) C 0.15258(16) 0.44244(12) 0.52985(15) 0.0384 Uani 1.00 1 d .
C(261) C 0.19474(16) 0.43368(12) 0.52301(15) 0.0404 Uani 1.00 1 d .
C(262) C 0.21246(18) 0.40670(13) 0.54138(16) 0.0498 Uani 1.00 1 d .
C(263) C 0.18783(17) 0.38677(13) 0.56565(16) 0.0497 Uani 1.00 1 d .
C(264) C 0.14554(19) 0.39470(13) 0.57284(18) 0.0613 Uani 1.00 1 d .
C(265) C 0.12860(18) 0.42288(13) 0.55506(16) 0.0518 Uani 1.00 1 d .
C(266) C 0.33563(18) 1.01859(14) 0.40045(18) 0.0623 Uani 1.00 1 d .
C(267) C 0.14474(17) 0.95419(14) 0.33596(15) 0.0538 Uani 1.00 1 d .
C(268) C 0.15700(17) 0.92478(13) 0.35262(16) 0.0501 Uani 1.00 1 d .
C(269) C 0.30043(14) 0.92781(11) 0.35106(14) 0.0302 Uani 1.00 1 d .
C(270) C 0.28754(16) 0.93021(11) 0.30933(14) 0.0384 Uani 1.00 1 d .
C(271) C 0.31448(19) 0.91902(13) 0.27757(19) 0.0616 Uani 1.00 1 d .
C(272) C 0.35337(17) 0.90601(12) 0.28827(16) 0.0490 Uani 1.00 1 d .
C(273) C 0.36661(18) 0.90380(12) 0.32929(16) 0.0522 Uani 1.00 1 d .
C(274) C 0.34018(16) 0.91475(11) 0.36048(16) 0.0407 Uani 1.00 1 d .
C(275) C 0.28967(16) 0.67562(12) 0.46727(16) 0.0433 Uani 1.00 1 d .
C(276) C 0.32535(17) 0.69025(13) 0.45065(17) 0.0528 Uani 1.00 1 d .
C(277) C 0.34090(19) 0.67987(13) 0.41281(17) 0.0582 Uani 1.00 1 d .
C(278) C 0.32207(15) 0.65409(12) 0.39192(15) 0.0396 Uani 1.00 1 d .
C(279) C 0.35222(18) 0.77534(13) 0.06909(16) 0.0524 Uani 1.00 1 d .
C(280) C 0.37032(16) 0.74803(12) 0.05192(14) 0.0408 Uani 1.00 1 d .
C(281) C 0.40781(15) 0.73322(13) -0.08782(15) 0.0435 Uani 1.00 1 d .
C(282) C 0.14552(19) 0.76553(14) -0.08589(18) 0.0639 Uani 1.00 1 d .
C(283) C 0.30348(17) 0.04118(13) 0.14103(16) 0.0483 Uani 1.00 1 d .
C(284) C 0.31274(18) 0.06439(13) 0.17015(15) 0.0503 Uani 1.00 1 d .
C(285) C 0.20591(17) 0.10060(12) 0.18760(15) 0.0464 Uani 1.00 1 d .
C(286) C 0.21533(18) 0.12326(13) 0.21842(17) 0.0511 Uani 1.00 1 d .
C(287) C 0.1815(2) 0.14187(14) 0.23618(18) 0.0668 Uani 1.00 1 d .
C(288) C 0.1909(2) 0.16382(15) 0.26725(19) 0.0742 Uani 1.00 1 d .
C(289) C 0.2334(2) 0.16824(13) 0.28193(17) 0.0602 Uani 1.00 1 d .
C(290) C 0.26499(19) 0.15002(13) 0.26541(17) 0.0588 Uani 1.00 1 d .
C(291) C 0.11474(15) 0.30440(12) 0.47245(15) 0.0380 Uani 1.00 1 d .
C(292) C 0.08543(16) 0.33034(12) 0.48015(16) 0.0406 Uani 1.00 1 d .
C(293) C 0.06720(18) 0.34752(13) 0.44745(18) 0.0602 Uani 1.00 1 d .
C(294) C 0.03608(17) 0.37140(13) 0.45569(18) 0.0520 Uani 1.00 1 d .
C(295) C 0.0155(2) 0.38765(16) 0.4217(2) 0.0911 Uani 1.00 1 d .
C(296) C -0.01569(19) 0.41075(15) 0.4306(2) 0.0756 Uani 1.00 1 d .
C(297) C -0.02551(19) 0.41908(14) 0.47283(18) 0.0630 Uani 1.00 1 d .
C(298) C -0.0059(2) 0.40303(15) 0.5053(2) 0.0742 Uani 1.00 1 d .
C(299) C 0.02559(17) 0.37827(13) 0.49792(18) 0.0481 Uani 1.00 1 d .
C(300) C 0.04391(19) 0.36078(14) 0.52996(19) 0.0667 Uani 1.00 1 d .
C(301) C 0.07350(16) 0.33643(13) 0.52219(17) 0.0455 Uani 1.00 1 d .
C(302) C 0.09059(18) 0.31829(14) 0.55459(19) 0.0620 Uani 1.00 1 d .
C(303) C 0.11820(17) 0.29313(13) 0.54733(17) 0.0531 Uani 1.00 1 d .
C(304) C 0.13713(15) 0.52690(12) -0.04958(15) 0.0376 Uani 1.00 1 d .
C(305) C 0.11213(15) 0.49970(12) -0.05562(15) 0.0428 Uani 1.00 1 d .
C(306) C 0.10592(14) 0.53396(11) 0.01854(15) 0.0355 Uani 1.00 1 d .
C(307) C 0.05015(16) 0.49630(12) 0.04230(16) 0.0446 Uani 1.00 1 d .
C(308) C 0.07966(15) 0.50590(12) 0.01260(14) 0.0340 Uani 1.00 1 d .
C(309) C 0.08305(16) 0.48861(12) -0.02552(15) 0.0412 Uani 1.00 1 d .
C(310) C 0.02878(16) 0.45149(12) -0.00199(17) 0.0448 Uani 1.00 1 d .
C(311) C -0.02685(17) 0.41512(13) 0.02130(19) 0.0550 Uani 1.00 1 d .
C(312) C -0.03141(18) 0.43274(14) 0.05725(18) 0.0594 Uani 1.00 1 d .
C(313) C 0.00286(17) 0.42372(13) -0.00733(17) 0.0531 Uani 1.00 1 d .
C(314) C -0.00689(17) 0.45955(13) 0.06487(18) 0.0554 Uani 1.00 1 d .
C(315) C 0.02423(16) 0.46979(13) 0.03541(16) 0.0447 Uani 1.00 1 d .
C(316) C 0.38293(15) 0.87867(12) 0.07267(16) 0.0445 Uani 1.00 1 d .
C(317) C 0.41101(16) 0.85664(12) 0.08807(16) 0.0483 Uani 1.00 1 d .
C(318) C 0.44550(17) 0.81484(13) -0.00872(17) 0.0513 Uani 1.00 1 d .
C(319) C 0.47382(15) 0.79247(13) 0.00763(17) 0.0433 Uani 1.00 1 d .
C(320) C 0.49561(18) 0.76996(14) -0.01944(19) 0.0651 Uani 1.00 1 d .
C(321) C 0.52387(17) 0.74852(13) -0.00255(19) 0.0591 Uani 1.00 1 d .
C(322) C 0.53282(17) 0.74770(13) 0.04082(18) 0.0557 Uani 1.00 1 d .
C(323) C 0.51202(18) 0.76738(14) 0.06705(19) 0.0606 Uani 1.00 1 d .
C(324) C 0.48218(15) 0.79101(13) 0.05139(17) 0.0434 Uani 1.00 1 d .
C(325) C 0.46131(16) 0.81232(13) 0.07706(17) 0.0501 Uani 1.00 1 d .
C(326) C 0.69797(16) 0.25123(12) 0.63643(15) 0.0398 Uani 1.00 1 d .
C(327) C 0.37133(15) 1.02349(12) -0.00468(14) 0.0336 Uani 1.00 1 d .
C(328) C 0.35391(15) 1.05273(11) -0.02830(14) 0.0325 Uani 1.00 1 d .
C(329) C 0.37825(16) 1.06903(12) -0.05693(15) 0.0417 Uani 1.00 1 d .
C(330) C 0.36263(17) 1.09643(13) -0.07690(16) 0.0510 Uani 1.00 1 d .
C(331) C 0.32265(16) 1.10801(12) -0.06842(16) 0.0451 Uani 1.00 1 d .
C(332) C 0.29777(16) 1.09173(12) -0.03943(15) 0.0421 Uani 1.00 1 d .
C(333) C 0.31329(15) 1.06470(12) -0.01866(15) 0.0382 Uani 1.00 1 d .
C(334) C 0.38848(14) 1.03200(13) 0.03995(15) 0.0365 Uani 1.00 1 d .
C(335) C 0.39482(15) 1.06343(13) 0.05115(15) 0.0431 Uani 1.00 1 d .
C(336) C 0.41081(16) 1.07043(15) 0.09235(17) 0.0567 Uani 1.00 1 d .
C(337) C 0.42009(17) 1.04580(14) 0.11923(18) 0.0592 Uani 1.00 1 d .
C(338) C 0.41328(16) 1.01421(14) 0.10767(16) 0.0533 Uani 1.00 1 d .
C(339) C 0.39768(16) 1.00761(14) 0.06748(15) 0.0480 Uani 1.00 1 d .
C(340) C 0.40661(16) 1.00573(12) -0.02898(15) 0.0382 Uani 1.00 1 d .
C(341) C 0.44834(15) 1.01771(12) -0.02703(14) 0.0410 Uani 1.00 1 d .
C(342) C 0.48038(18) 1.00255(13) -0.04882(16) 0.0509 Uani 1.00 1 d .
C(343) C 0.47156(16) 0.97512(13) -0.07251(15) 0.0465 Uani 1.00 1 d .
C(344) C 0.43063(16) 0.96325(13) -0.07439(15) 0.0448 Uani 1.00 1 d .
C(345) C 0.39811(16) 0.97848(12) -0.05311(14) 0.0384 Uani 1.00 1 d .
C(346) C 0.17115(17) 0.65742(13) 0.34142(15) 0.0450 Uani 1.00 1 d .
C(347) C 0.14145(16) 0.63381(13) 0.33361(15) 0.0430 Uani 1.00 1 d .
C(348) C 0.15175(17) 0.60215(13) 0.34317(15) 0.0494 Uani 1.00 1 d .
C(349) C 0.28659(17) 0.60450(12) 0.31114(14) 0.0448 Uani 1.00 1 d .
C(350) C 0.31354(17) 0.59328(12) 0.28010(16) 0.0493 Uani 1.00 1 d .
C(351) C 0.34722(15) 0.57315(11) 0.29009(15) 0.0366 Uani 1.00 1 d .
C(352) C 0.35369(16) 0.56413(12) 0.33089(15) 0.0431 Uani 1.00 1 d .
C(353) C 0.08608(15) 0.73012(13) 0.08202(16) 0.0461 Uani 1.00 1 d .
C(354) C 0.25432(17) 0.27805(13) 0.62090(16) 0.0463 Uani 1.00 1 d .
C(355) C 0.20876(16) 0.28315(13) 0.63595(14) 0.0363 Uani 1.00 1 d .
C(356) C 0.28316(16) 0.26637(12) 0.65768(14) 0.0366 Uani 1.00 1 d .
C(357) C 0.27506(16) 0.27778(12) 0.69803(15) 0.0409 Uani 1.00 1 d .
C(358) C 0.30289(16) 0.26979(12) 0.73058(16) 0.0470 Uani 1.00 1 d .
C(359) C 0.33763(16) 0.25006(13) 0.72385(16) 0.0511 Uani 1.00 1 d .
C(360) C 0.34562(16) 0.23902(12) 0.68402(15) 0.0447 Uani 1.00 1 d .
C(361) C 0.31858(16) 0.24680(12) 0.65130(16) 0.0439 Uani 1.00 1 d .
C(362) C 0.18375(16) 0.25694(13) 0.64806(15) 0.0458 Uani 1.00 1 d .
C(363) C 0.14167(18) 0.26047(14) 0.66151(16) 0.0588 Uani 1.00 1 d .
C(364) C 0.12459(18) 0.29089(15) 0.66317(16) 0.0594 Uani 1.00 1 d .
C(365) C 0.14800(19) 0.31645(15) 0.65200(16) 0.0626 Uani 1.00 1 d .
C(366) C 0.18993(19) 0.31302(15) 0.63786(17) 0.0658 Uani 1.00 1 d .
C(367) C 0.27450(15) 0.30771(11) 0.60121(14) 0.0326 Uani 1.00 1 d .
C(368) C 0.29249(17) 0.33163(13) 0.62639(17) 0.0525 Uani 1.00 1 d .
C(369) C 0.31069(17) 0.35864(13) 0.60931(17) 0.0521 Uani 1.00 1 d .
C(370) C 0.31275(16) 0.36212(12) 0.56641(16) 0.0438 Uani 1.00 1 d .
C(371) C 0.29524(16) 0.33902(13) 0.54126(17) 0.0458 Uani 1.00 1 d .
C(372) C 0.27566(15) 0.31235(12) 0.55773(14) 0.0358 Uani 1.00 1 d .
C(373) C 0.38076(15) 0.54028(12) 0.06739(15) 0.0403 Uani 1.00 1 d .
C(374) C 0.40689(16) 0.51606(12) 0.08118(17) 0.0497 Uani 1.00 1 d .
C(375) C 0.39705(14) 0.52800(11) -0.00444(14) 0.0323 Uani 1.00 1 d .
C(376) C 0.42921(15) 0.49601(12) 0.05294(14) 0.0342 Uani 1.00 1 d .
C(377) C 0.42351(14) 0.50160(11) 0.00914(14) 0.0311 Uani 1.00 1 d .
C(379) C 0.44647(14) 0.48268(11) -0.01922(15) 0.0342 Uani 1.00 1 d .
C(380) C 0.47927(15) 0.45311(12) 0.03877(15) 0.0340 Uani 1.00 1 d .
C(381) C 0.47376(17) 0.45856(13) -0.00537(16) 0.0456 Uani 1.00 1 d .
C(382) C 0.50939(16) 0.42881(12) 0.05204(17) 0.0459 Uani 1.00 1 d .
C(383) C 0.53176(18) 0.41162(13) 0.02453(17) 0.0588 Uani 1.00 1 d .
C(384) C 0.52625(15) 0.41651(12) -0.01935(16) 0.0397 Uani 1.00 1 d .
C(385) C 0.49779(16) 0.43921(12) -0.03300(16) 0.0455 Uani 1.00 1 d .
C(386) C 0.30216(19) 0.73215(14) 0.02612(17) 0.0637 Uani 1.00 1 d .
C(387) C 0.23208(15) 0.89393(12) 0.12273(14) 0.0361 Uani 1.00 1 d .
C(388) C 0.27659(16) 0.88425(13) 0.14040(15) 0.0419 Uani 1.00 1 d .
C(389) C 0.30504(18) 0.90865(14) 0.15182(16) 0.0558 Uani 1.00 1 d .
C(390) C 0.34366(19) 0.90073(15) 0.17124(17) 0.0660 Uani 1.00 1 d .
C(391) C 0.35398(18) 0.86867(14) 0.17893(15) 0.0509 Uani 1.00 1 d .
C(392) C 0.32579(18) 0.84507(15) 0.16736(17) 0.0591 Uani 1.00 1 d .
C(393) C 0.28632(17) 0.85286(13) 0.14865(15) 0.0476 Uani 1.00 1 d .
C(394) C 0.20821(15) 0.86532(12) 0.10382(14) 0.0321 Uani 1.00 1 d .
C(395) C 0.17317(17) 0.85168(13) 0.12353(17) 0.0518 Uani 1.00 1 d .
C(396) C 0.15253(16) 0.82503(12) 0.10542(16) 0.0446 Uani 1.00 1 d .
C(397) C 0.16638(17) 0.81259(13) 0.06829(16) 0.0481 Uani 1.00 1 d .
C(398) C 0.20058(16) 0.82602(12) 0.04848(16) 0.0474 Uani 1.00 1 d .
C(399) C 0.22160(16) 0.85198(11) 0.06573(15) 0.0390 Uani 1.00 1 d .
C(400) C 0.20557(16) 0.91073(12) 0.15660(15) 0.0386 Uani 1.00 1 d .
C(401) C 0.17275(16) 0.93173(12) 0.14648(15) 0.0433 Uani 1.00 1 d .
C(402) C 0.14867(17) 0.94532(13) 0.17752(16) 0.0505 Uani 1.00 1 d .
C(403) C 0.15596(18) 0.93853(13) 0.21886(18) 0.0583 Uani 1.00 1 d .
C(404) C 0.18769(17) 0.91741(13) 0.22950(16) 0.0495 Uani 1.00 1 d .
C(405) C 0.21333(16) 0.90350(12) 0.19886(15) 0.0405 Uani 1.00 1 d .
C(406) C 0.14578(16) 0.60124(12) 0.17732(15) 0.0428 Uani 1.00 1 d .
C(407) C 0.15838(17) 0.59821(13) 0.21883(16) 0.0503 Uani 1.00 1 d .
C(408) C 0.19630(16) 0.58289(12) 0.22857(16) 0.0459 Uani 1.00 1 d .
C(409) C 0.22196(16) 0.57145(12) 0.19706(15) 0.0438 Uani 1.00 1 d .
C(410) C 0.34882(16) 0.58642(15) 0.16062(15) 0.0539 Uani 1.00 1 d .
C(411) C 0.3412(2) 0.53022(17) 0.17021(19) 0.0806 Uani 1.00 1 d .
C(412) C 0.3646(2) 0.55688(16) 0.17555(19) 0.0769 Uani 1.00 1 d .
C(413) C 0.18749(18) 0.47320(13) 0.06889(17) 0.0513 Uani 1.00 1 d .
C(414) C 0.17944(18) 0.48184(14) 0.10914(17) 0.0560 Uani 1.00 1 d .
C(415) C 0.19572(19) 0.51048(15) 0.12610(19) 0.0667 Uani 1.00 1 d .
C(416) C 0.05790(16) 0.46146(12) -0.03180(17) 0.0464 Uani 1.00 1 d .
C(417) C 0.45643(16) 0.47179(12) 0.06709(16) 0.0470 Uani 1.00 1 d .
H(1A) H 0.1610 0.3158 0.0031 0.041 Uiso 1.00 1 c R
H(1B) H 0.1926 0.3413 0.0068 0.041 Uiso 1.00 1 c R
H(1C) H 0.1820 0.3279 -0.0340 0.041 Uiso 1.00 1 c R
H(2A) H 0.3282 0.3275 0.0420 0.036 Uiso 1.00 1 c R
H(2B) H 0.3481 0.3156 0.0042 0.036 Uiso 1.00 1 c R
H(2C) H 0.3167 0.3413 0.0016 0.036 Uiso 1.00 1 c R
H(2) H 0.2044 0.1284 0.3640 0.051 Uiso 1.00 1 c R
H(3A) H 0.2715 0.2562 0.4386 0.040 Uiso 1.00 1 c R
H(3B) H 0.2575 0.2329 0.4075 0.040 Uiso 1.00 1 c R
H(3C) H 0.2262 0.2520 0.4296 0.040 Uiso 1.00 1 c R
H(4A) H 0.1552 0.6478 -0.0065 0.037 Uiso 1.00 1 c R
H(4B) H 0.1869 0.6731 -0.0019 0.037 Uiso 1.00 1 c R
H(4C) H 0.1734 0.6627 -0.0434 0.037 Uiso 1.00 1 c R
H(4) H 0.1762 0.0891 0.3127 0.051 Uiso 1.00 1 c R
H(5A) H 0.2111 0.5888 0.0759 0.045 Uiso 1.00 1 c R
H(5B) H 0.2541 0.5794 0.0645 0.045 Uiso 1.00 1 c R
H(5C) H 0.2477 0.6048 0.0950 0.045 Uiso 1.00 1 c R
H(6A) H 0.1863 0.4924 0.4872 0.044 Uiso 1.00 1 c R
H(6B) H 0.1793 0.4999 0.5310 0.044 Uiso 1.00 1 c R
H(6C) H 0.1546 0.5162 0.4987 0.044 Uiso 1.00 1 c R
H(6) H 0.1482 0.0525 0.2583 0.059 Uiso 1.00 1 c R
H(7A) H 0.2450 0.5919 0.4416 0.041 Uiso 1.00 1 c R
H(7B) H 0.2864 0.5791 0.4305 0.041 Uiso 1.00 1 c R
H(7C) H 0.2480 0.5674 0.4095 0.041 Uiso 1.00 1 c R
H(7) H 0.1590 0.0116 0.2124 0.079 Uiso 1.00 1 c R
H(8A) H 0.2607 0.8972 0.4098 0.045 Uiso 1.00 1 c R
H(8B) H 0.2550 0.9220 0.4411 0.045 Uiso 1.00 1 c R
H(8C) H 0.2978 0.9120 0.4298 0.045 Uiso 1.00 1 c R
H(8) H 0.2267 -0.0117 0.2057 0.080 Uiso 1.00 1 c R
H(9A) H 0.3136 0.6715 -0.0073 0.040 Uiso 1.00 1 c R
H(9B) H 0.3191 0.6699 0.0379 0.040 Uiso 1.00 1 c R
H(9C) H 0.3452 0.6500 0.0110 0.040 Uiso 1.00 1 c R
H(9) H 0.2819 0.0055 0.2473 0.057 Uiso 1.00 1 c R
H(10A) H 0.3245 0.9945 -0.0244 0.039 Uiso 1.00 1 c R
H(10B) H 0.3138 1.0099 0.0149 0.039 Uiso 1.00 1 c R
H(10C) H 0.3435 0.9831 0.0146 0.039 Uiso 1.00 1 c R
H(11) H 0.3108 0.0442 0.2992 0.049 Uiso 1.00 1 c R
H(11A) H 0.2354 0.2576 0.5676 0.046 Uiso 1.00 1 c R
H(11B) H 0.2423 0.2339 0.6003 0.046 Uiso 1.00 1 c R
H(11C) H 0.2786 0.2480 0.5791 0.046 Uiso 1.00 1 c R
H(12A) H 0.2150 0.9193 0.0724 0.043 Uiso 1.00 1 c R
H(12B) H 0.2601 0.9111 0.0718 0.043 Uiso 1.00 1 c R
H(12C) H 0.2452 0.9368 0.0986 0.043 Uiso 1.00 1 c R
H(13) H 0.3405 0.0848 0.3489 0.060 Uiso 1.00 1 c R
H(14) H 0.3301 0.1277 0.3925 0.049 Uiso 1.00 1 c R
H(16) H 0.3812 0.2019 -0.0403 0.047 Uiso 1.00 1 c R
H(18) H 0.4263 0.1579 -0.0672 0.056 Uiso 1.00 1 c R
H(20) H 0.4726 0.1136 -0.0938 0.060 Uiso 1.00 1 c R
H(21) H 0.5213 0.0739 -0.0803 0.083 Uiso 1.00 1 c R
H(22) H 0.5461 0.0641 -0.0122 0.067 Uiso 1.00 1 c R
H(23) H 0.5189 0.0913 0.0422 0.062 Uiso 1.00 1 c R
H(25) H 0.4707 0.1343 0.0687 0.058 Uiso 1.00 1 c R
H(27) H 0.4268 0.1794 0.0947 0.058 Uiso 1.00 1 c R
H(28) H 0.3823 0.2215 0.0819 0.053 Uiso 1.00 1 c R
H(30) H 0.3148 0.4623 0.3715 0.054 Uiso 1.00 1 c R
H(32) H 0.3509 0.4220 0.3246 0.070 Uiso 1.00 1 c R
H(34) H 0.3861 0.3848 0.2766 0.091 Uiso 1.00 1 c R
H(35) H 0.3796 0.3438 0.2284 0.137 Uiso 1.00 1 c R
H(36) H 0.3148 0.3209 0.2120 0.097 Uiso 1.00 1 c R
H(37) H 0.2523 0.3408 0.2416 0.078 Uiso 1.00 1 c R
H(39) H 0.2178 0.3794 0.2880 0.121 Uiso 1.00 1 c R
H(41) H 0.1835 0.4190 0.3343 0.113 Uiso 1.00 1 c R
H(42) H 0.1876 0.4611 0.3807 0.050 Uiso 1.00 1 c R
H(44) H 0.3041 0.3757 0.1412 0.043 Uiso 1.00 1 c R
H(46) H 0.3318 0.4178 0.1887 0.061 Uiso 1.00 1 c R
H(48) H 0.3597 0.4582 0.2396 0.050 Uiso 1.00 1 c R
H(49) H 0.3482 0.5005 0.2832 0.058 Uiso 1.00 1 c R
H(50) H 0.2779 0.5197 0.2939 0.061 Uiso 1.00 1 c R
H(51) H 0.2219 0.4968 0.2577 0.062 Uiso 1.00 1 c R
H(53) H 0.1942 0.4552 0.2099 0.082 Uiso 1.00 1 c R
H(55) H 0.1658 0.4138 0.1615 0.179 Uiso 1.00 1 c R
H(56) H 0.1778 0.3720 0.1166 0.052 Uiso 1.00 1 c R
H(59) H 0.1114 0.3937 -0.0813 0.049 Uiso 1.00 1 c R
H(60) H 0.1415 0.4375 -0.1136 0.059 Uiso 1.00 1 c R
H(61) H 0.2060 0.4574 -0.0886 0.071 Uiso 1.00 1 c R
H(62) H 0.2399 0.4335 -0.0322 0.047 Uiso 1.00 1 c R
H(63) H 0.2093 0.3898 -0.0004 0.046 Uiso 1.00 1 c R
H(65) H 0.1391 0.3180 -0.0812 0.053 Uiso 1.00 1 c R
H(66) H 0.0850 0.2959 -0.1214 0.072 Uiso 1.00 1 c R
H(67) H 0.0143 0.3088 -0.1091 0.061 Uiso 1.00 1 c R
H(68) H -0.0030 0.3397 -0.0517 0.059 Uiso 1.00 1 c R
H(69) H 0.0507 0.3621 -0.0104 0.056 Uiso 1.00 1 c R
H(71) H 0.1172 0.4146 0.0202 0.051 Uiso 1.00 1 c R
H(72) H 0.0888 0.4265 0.0856 0.062 Uiso 1.00 1 c R
H(73) H 0.0753 0.3862 0.1324 0.060 Uiso 1.00 1 c R
H(74) H 0.0905 0.3335 0.1149 0.059 Uiso 1.00 1 c R
H(75) H 0.1175 0.3210 0.0514 0.048 Uiso 1.00 1 c R
H(78) H 0.2532 0.3036 0.4618 0.065 Uiso 1.00 1 c R
H(79) H 0.2182 0.3483 0.4882 0.061 Uiso 1.00 1 c R
H(80) H 0.1778 0.3801 0.4441 0.061 Uiso 1.00 1 c R
H(81) H 0.1706 0.3672 0.3742 0.076 Uiso 1.00 1 c R
H(82) H 0.2025 0.3209 0.3487 0.058 Uiso 1.00 1 c R
H(84) H 0.2942 0.3310 0.3626 0.060 Uiso 1.00 1 c R
H(85) H 0.3649 0.3415 0.3475 0.063 Uiso 1.00 1 c R
H(86) H 0.4159 0.3021 0.3549 0.066 Uiso 1.00 1 c R
H(87) H 0.3956 0.2515 0.3770 0.070 Uiso 1.00 1 c R
H(88) H 0.3246 0.2397 0.3884 0.054 Uiso 1.00 1 c R
H(90) H 0.1832 0.2425 0.3777 0.054 Uiso 1.00 1 c R
H(91) H 0.1434 0.2274 0.3177 0.069 Uiso 1.00 1 c R
H(92) H 0.1668 0.2419 0.2531 0.068 Uiso 1.00 1 c R
H(93) H 0.2298 0.2689 0.2450 0.065 Uiso 1.00 1 c R
H(95) H 0.2696 0.2844 0.3029 0.056 Uiso 1.00 1 c R
H(98) H 0.2982 0.3881 0.0110 0.051 Uiso 1.00 1 c R
H(99) H 0.2700 0.4331 0.0425 0.055 Uiso 1.00 1 c R
H(100) H 0.3096 0.4613 0.0919 0.070 Uiso 1.00 1 c R
H(101) H 0.3766 0.4437 0.1108 0.058 Uiso 1.00 1 c R
H(102) H 0.4038 0.3975 0.0825 0.055 Uiso 1.00 1 c R
H(104) H 0.3895 0.4140 -0.0182 0.049 Uiso 1.00 1 c R
H(105) H 0.4145 0.4242 -0.0844 0.050 Uiso 1.00 1 c R
H(106) H 0.4300 0.3822 -0.1287 0.053 Uiso 1.00 1 c R
H(107) H 0.4194 0.3302 -0.1072 0.055 Uiso 1.00 1 c R
H(108) H 0.3949 0.3198 -0.0412 0.047 Uiso 1.00 1 c R
H(110) H 0.3719 0.3151 0.0850 0.083 Uiso 1.00 1 c R
H(111) H 0.4267 0.2933 0.1255 0.069 Uiso 1.00 1 c R
H(112) H 0.4975 0.3064 0.1119 0.056 Uiso 1.00 1 c R
H(113) H 0.5121 0.3431 0.0606 0.054 Uiso 1.00 1 c R
H(114) H 0.4581 0.3654 0.0204 0.055 Uiso 1.00 1 c R
H(134) H 0.7988 0.2055 0.6488 0.047 Uiso 1.00 1 c R
H(136) H 0.7051 0.2082 0.3514 0.044 Uiso 1.00 1 c R
H(138) H 0.6965 0.3010 0.6879 0.050 Uiso 1.00 1 c R
H(140) H 0.6834 0.2177 0.5945 0.049 Uiso 1.00 1 c R
H(143) H 0.7169 0.3360 0.7468 0.044 Uiso 1.00 1 c R
H(144) H 0.7642 0.3503 0.7973 0.067 Uiso 1.00 1 c R
H(145) H 0.8275 0.3221 0.8070 0.064 Uiso 1.00 1 c R
H(146) H 0.8435 0.2791 0.7645 0.053 Uiso 1.00 1 c R
H(148) H 0.8229 0.2435 0.7044 0.049 Uiso 1.00 1 c R
H(149) H 0.8225 0.2173 0.4036 0.053 Uiso 1.00 1 c R
H(153) H 0.1229 0.6502 0.0473 0.049 Uiso 1.00 1 c R
H(154) H 0.0985 0.6572 0.1141 0.058 Uiso 1.00 1 c R
H(155) H 0.0733 0.7069 0.1357 0.054 Uiso 1.00 1 c R
H(156) H 0.1032 0.7437 0.0235 0.045 Uiso 1.00 1 c R
H(158) H 0.2022 0.7221 -0.0016 0.048 Uiso 1.00 1 c R
H(159) H 0.2323 0.7669 -0.0307 0.050 Uiso 1.00 1 c R
H(160) H 0.1976 0.7942 -0.0842 0.054 Uiso 1.00 1 c R
H(161) H 0.1009 0.7310 -0.0783 0.057 Uiso 1.00 1 c R
H(163) H 0.0446 0.6957 -0.0082 0.051 Uiso 1.00 1 c R
H(164) H -0.0123 0.6773 -0.0496 0.068 Uiso 1.00 1 c R
H(165) H 0.0011 0.6471 -0.1082 0.059 Uiso 1.00 1 c R
H(167) H 0.1269 0.6564 -0.0879 0.052 Uiso 1.00 1 c R
H(173) H 0.2545 0.7621 0.0420 0.043 Uiso 1.00 1 c R
H(174) H 0.2970 0.7984 0.0783 0.057 Uiso 1.00 1 c R
H(176) H 0.3720 0.6536 -0.0526 0.046 Uiso 1.00 1 c R
H(177) H 0.3938 0.6613 -0.1204 0.047 Uiso 1.00 1 c R
H(178) H 0.4168 0.7106 -0.1427 0.056 Uiso 1.00 1 c R
H(179) H 0.3946 0.7468 -0.0287 0.056 Uiso 1.00 1 c R
H(181) H 0.3669 0.6741 0.0899 0.072 Uiso 1.00 1 c R
H(182) H 0.4223 0.6556 0.1327 0.063 Uiso 1.00 1 c R
H(183) H 0.4917 0.6559 0.1090 0.058 Uiso 1.00 1 c R
H(184) H 0.5056 0.6730 0.0427 0.067 Uiso 1.00 1 c R
H(187) H 0.1070 0.6218 0.5488 0.053 Uiso 1.00 1 c R
H(191) H 0.0564 0.6631 0.5739 0.067 Uiso 1.00 1 c R
H(192) H 0.3902 0.8621 -0.0266 0.055 Uiso 1.00 1 c R
H(197) H 0.3260 0.9847 0.3566 0.065 Uiso 1.00 1 c R
H(198) H 0.2604 0.9688 0.4609 0.049 Uiso 1.00 1 c R
H(199) H 0.2905 1.0141 0.4905 0.049 Uiso 1.00 1 c R
H(200) H 0.3359 1.0461 0.4522 0.068 Uiso 1.00 1 c R
H(202) H 0.1650 0.9997 0.3268 0.074 Uiso 1.00 1 c R
H(203) H 0.2055 0.9009 0.3803 0.049 Uiso 1.00 1 c R
H(204) H 0.2326 0.9927 0.3552 0.044 Uiso 1.00 1 c R
H(205) H 0.2465 0.6409 0.4578 0.054 Uiso 1.00 1 c R
H(207) H 0.2010 0.0535 0.1312 0.056 Uiso 1.00 1 c R
H(210) H 0.3171 0.1108 0.2271 0.059 Uiso 1.00 1 c R
H(214) H 0.1616 0.5913 0.1180 0.084 Uiso 1.00 1 c R
H(216) H 0.2486 0.5328 0.0456 0.059 Uiso 1.00 1 c R
H(217) H 0.2185 0.4873 0.0171 0.055 Uiso 1.00 1 c R
H(219) H 0.2979 0.6070 0.1318 0.050 Uiso 1.00 1 c R
H(220) H 0.2857 0.5119 0.1472 0.063 Uiso 1.00 1 c R
H(224) H 0.2296 0.6663 0.3654 0.042 Uiso 1.00 1 c R
H(225) H 0.1979 0.5730 0.3673 0.047 Uiso 1.00 1 c R
H(227) H 0.3326 0.5699 0.3898 0.050 Uiso 1.00 1 c R
H(228) H 0.4510 0.6913 -0.0001 0.051 Uiso 1.00 1 c R
H(229) H 0.8122 0.2997 0.3083 0.047 Uiso 1.00 1 c R
H(231) H 0.7891 0.3384 0.2537 0.051 Uiso 1.00 1 c R
H(232) H 0.7419 0.3525 0.2025 0.064 Uiso 1.00 1 c R
H(233) H 0.6778 0.3238 0.1927 0.066 Uiso 1.00 1 c R
H(234) H 0.6640 0.2805 0.2337 0.061 Uiso 1.00 1 c R
H(236) H 0.6836 0.2452 0.2937 0.051 Uiso 1.00 1 c R
H(237) H 0.8350 0.2616 0.3637 0.047 Uiso 1.00 1 c R
H(238) H 0.1432 0.6227 0.4296 0.055 Uiso 1.00 1 c R
H(239) H 0.1019 0.6674 0.4168 0.075 Uiso 1.00 1 c R
H(240) H 0.0468 0.7061 0.4401 0.070 Uiso 1.00 1 c R
H(242) H -0.0062 0.7463 0.4644 0.076 Uiso 1.00 1 c R
H(243) H -0.0487 0.7647 0.5172 0.076 Uiso 1.00 1 c R
H(244) H -0.0414 0.7441 0.5839 0.102 Uiso 1.00 1 c R
H(245) H 0.0023 0.7028 0.5978 0.077 Uiso 1.00 1 c R
H(249) H 0.1227 0.4159 0.4678 0.066 Uiso 1.00 1 c R
H(250) H 0.1032 0.4048 0.3988 0.069 Uiso 1.00 1 c R
H(251) H 0.0840 0.4455 0.3545 0.071 Uiso 1.00 1 c R
H(252) H 0.0904 0.4985 0.3755 0.069 Uiso 1.00 1 c R
H(253) H 0.1124 0.5101 0.4442 0.068 Uiso 1.00 1 c R
H(255) H 0.0488 0.4636 0.4997 0.082 Uiso 1.00 1 c R
H(256) H -0.0085 0.4811 0.5383 0.090 Uiso 1.00 1 c R
H(257) H 0.0040 0.5160 0.5938 0.072 Uiso 1.00 1 c R
H(258) H 0.0722 0.5297 0.6130 0.079 Uiso 1.00 1 c R
H(259) H 0.1295 0.5114 0.5753 0.063 Uiso 1.00 1 c R
H(261) H 0.2114 0.4463 0.5057 0.049 Uiso 1.00 1 c R
H(262) H 0.2412 0.4019 0.5374 0.060 Uiso 1.00 1 c R
H(263) H 0.1995 0.3682 0.5771 0.060 Uiso 1.00 1 c R
H(264) H 0.1286 0.3815 0.5892 0.074 Uiso 1.00 1 c R
H(265) H 0.1004 0.4285 0.5605 0.062 Uiso 1.00 1 c R
H(266) H 0.3543 1.0311 0.3850 0.075 Uiso 1.00 1 c R
H(267) H 0.1177 0.9567 0.3239 0.065 Uiso 1.00 1 c R
H(268) H 0.1379 0.9077 0.3523 0.060 Uiso 1.00 1 c R
H(270) H 0.2612 0.9392 0.3025 0.046 Uiso 1.00 1 c R
H(271) H 0.3060 0.9204 0.2497 0.074 Uiso 1.00 1 c R
H(272) H 0.3711 0.8985 0.2673 0.059 Uiso 1.00 1 c R
H(273) H 0.3931 0.8950 0.3360 0.063 Uiso 1.00 1 c R
H(274) H 0.3492 0.9133 0.3882 0.049 Uiso 1.00 1 c R
H(275) H 0.2787 0.6828 0.4925 0.052 Uiso 1.00 1 c R
H(276) H 0.3388 0.7070 0.4649 0.063 Uiso 1.00 1 c R
H(277) H 0.3642 0.6902 0.4011 0.070 Uiso 1.00 1 c R
H(278) H 0.3333 0.6469 0.3669 0.048 Uiso 1.00 1 c R
H(279) H 0.3695 0.7902 0.0828 0.063 Uiso 1.00 1 c R
H(280) H 0.3995 0.7446 0.0551 0.049 Uiso 1.00 1 c R
H(281) H 0.4172 0.7532 -0.0967 0.052 Uiso 1.00 1 c R
H(282) H 0.1310 0.7766 -0.1069 0.077 Uiso 1.00 1 c R
H(283) H 0.3252 0.0284 0.1304 0.058 Uiso 1.00 1 c R
H(284) H 0.3408 0.0669 0.1794 0.060 Uiso 1.00 1 c R
H(285) H 0.1781 0.0986 0.1774 0.056 Uiso 1.00 1 c R
H(287) H 0.1535 0.1392 0.2268 0.080 Uiso 1.00 1 c R
H(288) H 0.1690 0.1759 0.2787 0.089 Uiso 1.00 1 c R
H(289) H 0.2396 0.1834 0.3025 0.072 Uiso 1.00 1 c R
H(290) H 0.2927 0.1526 0.2757 0.071 Uiso 1.00 1 c R
H(291) H 0.1231 0.2998 0.4453 0.046 Uiso 1.00 1 c R
H(293) H 0.0753 0.3434 0.4201 0.072 Uiso 1.00 1 c R
H(295) H 0.0226 0.3830 0.3942 0.109 Uiso 1.00 1 c R
H(296) H -0.0302 0.4208 0.4087 0.091 Uiso 1.00 1 c R
H(297) H -0.0451 0.4353 0.4782 0.076 Uiso 1.00 1 c R
H(298) H -0.0130 0.4082 0.5327 0.089 Uiso 1.00 1 c R
H(300) H 0.0364 0.3653 0.5574 0.080 Uiso 1.00 1 c R
H(302) H 0.0833 0.3232 0.5819 0.074 Uiso 1.00 1 c R
H(304) H 0.1560 0.5337 -0.0700 0.045 Uiso 1.00 1 c R
H(305) H 0.1147 0.4884 -0.0805 0.051 Uiso 1.00 1 c R
H(306) H 0.1041 0.5453 0.0435 0.043 Uiso 1.00 1 c R
H(307) H 0.0478 0.5078 0.0671 0.054 Uiso 1.00 1 c R
H(311) H -0.0441 0.3973 0.0165 0.066 Uiso 1.00 1 c R
H(312) H -0.0515 0.4264 0.0768 0.071 Uiso 1.00 1 c R
H(313) H 0.0063 0.4111 -0.0310 0.064 Uiso 1.00 1 c R
H(314) H -0.0106 0.4711 0.0894 0.066 Uiso 1.00 1 c R
H(316) H 0.3688 0.8924 0.0908 0.053 Uiso 1.00 1 c R
H(317) H 0.4158 0.8556 0.1168 0.058 Uiso 1.00 1 c R
H(318) H 0.4403 0.8156 -0.0374 0.062 Uiso 1.00 1 c R
H(320) H 0.4903 0.7702 -0.0481 0.078 Uiso 1.00 1 c R
H(321) H 0.5376 0.7341 -0.0200 0.071 Uiso 1.00 1 c R
H(322) H 0.5532 0.7335 0.0513 0.067 Uiso 1.00 1 c R
H(323) H 0.5170 0.7657 0.0957 0.073 Uiso 1.00 1 c R
H(325) H 0.4663 0.8112 0.1058 0.060 Uiso 1.00 1 c R
H(326) H 0.6727 0.2627 0.6327 0.048 Uiso 1.00 1 c R
H(329) H 0.4055 1.0616 -0.0630 0.050 Uiso 1.00 1 c R
H(330) H 0.3795 1.1070 -0.0962 0.061 Uiso 1.00 1 c R
H(331) H 0.3123 1.1263 -0.0817 0.054 Uiso 1.00 1 c R
H(332) H 0.2703 1.0991 -0.0339 0.051 Uiso 1.00 1 c R
H(333) H 0.2968 1.0546 0.0015 0.046 Uiso 1.00 1 c R
H(335) H 0.3888 1.0799 0.0323 0.052 Uiso 1.00 1 c R
H(336) H 0.4149 1.0916 0.1008 0.068 Uiso 1.00 1 c R
H(337) H 0.4312 1.0504 0.1457 0.071 Uiso 1.00 1 c R
H(338) H 0.4190 0.9976 0.1264 0.064 Uiso 1.00 1 c R
H(339) H 0.3935 0.9864 0.0593 0.058 Uiso 1.00 1 c R
H(341) H 0.4545 1.0358 -0.0111 0.049 Uiso 1.00 1 c R
H(342) H 0.5081 1.0107 -0.0477 0.061 Uiso 1.00 1 c R
H(343) H 0.4933 0.9649 -0.0870 0.056 Uiso 1.00 1 c R
H(344) H 0.4247 0.9449 -0.0900 0.054 Uiso 1.00 1 c R
H(345) H 0.3704 0.9705 -0.0549 0.046 Uiso 1.00 1 c R
H(346) H 0.1650 0.6786 0.3343 0.054 Uiso 1.00 1 c R
H(347) H 0.1149 0.6389 0.3221 0.052 Uiso 1.00 1 c R
H(348) H 0.1320 0.5860 0.3375 0.059 Uiso 1.00 1 c R
H(349) H 0.2636 0.6177 0.3040 0.054 Uiso 1.00 1 c R
H(350) H 0.3088 0.5994 0.2524 0.059 Uiso 1.00 1 c R
H(351) H 0.3653 0.5658 0.2693 0.044 Uiso 1.00 1 c R
H(352) H 0.3758 0.5501 0.3377 0.052 Uiso 1.00 1 c R
H(353) H 0.0767 0.7502 0.0907 0.055 Uiso 1.00 1 c R
H(357) H 0.2513 0.2906 0.7030 0.049 Uiso 1.00 1 c R
H(358) H 0.2981 0.2778 0.7572 0.056 Uiso 1.00 1 c R
H(359) H 0.3555 0.2443 0.7460 0.061 Uiso 1.00 1 c R
H(360) H 0.3694 0.2262 0.6793 0.054 Uiso 1.00 1 c R
H(361) H 0.3240 0.2389 0.6247 0.053 Uiso 1.00 1 c R
H(362) H 0.1956 0.2365 0.6471 0.055 Uiso 1.00 1 c R
H(363) H 0.1256 0.2427 0.6692 0.071 Uiso 1.00 1 c R
H(364) H 0.0967 0.2938 0.6721 0.071 Uiso 1.00 1 c R
H(365) H 0.1361 0.3368 0.6537 0.075 Uiso 1.00 1 c R
H(366) H 0.2052 0.3311 0.6297 0.079 Uiso 1.00 1 c R
H(368) H 0.2922 0.3293 0.6553 0.063 Uiso 1.00 1 c R
H(369) H 0.3216 0.3746 0.6267 0.063 Uiso 1.00 1 c R
H(370) H 0.3259 0.3800 0.5548 0.053 Uiso 1.00 1 c R
H(371) H 0.2966 0.3413 0.5124 0.055 Uiso 1.00 1 c R
H(372) H 0.2631 0.2973 0.5399 0.043 Uiso 1.00 1 c R
H(373) H 0.3657 0.5525 0.0866 0.048 Uiso 1.00 1 c R
H(374) H 0.4101 0.5126 0.1098 0.060 Uiso 1.00 1 c R
H(375) H 0.3938 0.5323 -0.0328 0.039 Uiso 1.00 1 c R
H(379) H 0.4433 0.4864 -0.0478 0.041 Uiso 1.00 1 c R
H(382) H 0.5134 0.4250 0.0805 0.055 Uiso 1.00 1 c R
H(383) H 0.5511 0.3963 0.0342 0.071 Uiso 1.00 1 c R
H(384) H 0.5418 0.4045 -0.0384 0.048 Uiso 1.00 1 c R
H(385) H 0.4940 0.4421 -0.0617 0.055 Uiso 1.00 1 c R
H(386) H 0.2849 0.7181 0.0109 0.076 Uiso 1.00 1 c R
H(389) H 0.2982 0.9300 0.1465 0.067 Uiso 1.00 1 c R
H(390) H 0.3627 0.9169 0.1791 0.079 Uiso 1.00 1 c R
H(391) H 0.3798 0.8634 0.1918 0.061 Uiso 1.00 1 c R
H(392) H 0.3329 0.8237 0.1719 0.071 Uiso 1.00 1 c R
H(393) H 0.2669 0.8367 0.1419 0.057 Uiso 1.00 1 c R
H(395) H 0.1635 0.8602 0.1486 0.062 Uiso 1.00 1 c R
H(396) H 0.1293 0.8158 0.1187 0.054 Uiso 1.00 1 c R
H(397) H 0.1525 0.7950 0.0565 0.058 Uiso 1.00 1 c R
H(398) H 0.2097 0.8176 0.0232 0.057 Uiso 1.00 1 c R
H(399) H 0.2449 0.8608 0.0521 0.047 Uiso 1.00 1 c R
H(401) H 0.1670 0.9367 0.1186 0.052 Uiso 1.00 1 c R
H(402) H 0.1269 0.9595 0.1702 0.061 Uiso 1.00 1 c R
H(403) H 0.1396 0.9481 0.2394 0.070 Uiso 1.00 1 c R
H(404) H 0.1923 0.9122 0.2575 0.059 Uiso 1.00 1 c R
H(405) H 0.2353 0.8896 0.2065 0.049 Uiso 1.00 1 c R
H(406) H 0.1201 0.6114 0.1707 0.051 Uiso 1.00 1 c R
H(407) H 0.1414 0.6064 0.2400 0.060 Uiso 1.00 1 c R
H(408) H 0.2046 0.5803 0.2564 0.055 Uiso 1.00 1 c R
H(409) H 0.2477 0.5615 0.2039 0.053 Uiso 1.00 1 c R
H(410) H 0.3650 0.6050 0.1636 0.065 Uiso 1.00 1 c R
H(411) H 0.3521 0.5108 0.1799 0.097 Uiso 1.00 1 c R
H(412) H 0.3911 0.5559 0.1890 0.092 Uiso 1.00 1 c R
H(413) H 0.1760 0.4544 0.0578 0.062 Uiso 1.00 1 c R
H(414) H 0.1628 0.4685 0.1257 0.067 Uiso 1.00 1 c R
H(415) H 0.1894 0.5161 0.1535 0.080 Uiso 1.00 1 c R
H(416) H 0.0606 0.4498 -0.0564 0.056 Uiso 1.00 1 c R
H(417) H 0.4594 0.4680 0.0956 0.056 Uiso 1.00 1 c R

loop_
_atom_site_aniso_label
_atom_site_aniso_U_11
_atom_site_aniso_U_22
_atom_site_aniso_U_33
_atom_site_aniso_U_12
_atom_site_aniso_U_13
_atom_site_aniso_U_23
S(1) 0.0343 0.0351 0.0335 -0.0004 0.0044 -0.0011
S(2) 0.0318 0.0318 0.0318 0.0000 0.0000 0.0000
S(3) 0.0348 0.0348 0.0348 0.0000 0.0000 0.0000
S(4) 0.0359 0.0325 0.0351 0.0001 -0.0006 0.0008
S(5) 0.0297 0.0297 0.0297 0.0000 0.0000 0.0000
S(6) 0.0331 0.0331 0.0331 0.0000 0.0000 0.0000
S(7) 0.0321 0.0346 0.0392 0.0014 0.0026 -0.0001
S(9) 0.0300 0.0300 0.0300 0.0000 0.0000 0.0000
S(10) 0.0310 0.0310 0.0310 0.0000 0.0000 0.0000
S(11) 0.0316 0.0379 0.0350 0.0031 -0.0003 -0.0032
S(12) 0.0349 0.0349 0.0349 0.0000 0.0000 0.0000
S(13) 0.0328 0.0328 0.0328 0.0000 0.0000 0.0000
O(1) 0.0443 0.0545 0.0282 -0.0025 -0.0066 0.0008
O(2) 0.0399 0.0399 0.0399 0.0000 0.0000 0.0000
O(3) 0.0350 0.0350 0.0350 0.0000 0.0000 0.0000
O(4) 0.0244 0.0485 0.0423 -0.0054 -0.0068 0.0026
O(5) 0.0408 0.0408 0.0408 0.0000 0.0000 0.0000
O(6) 0.0417 0.0417 0.0417 0.0000 0.0000 0.0000
O(7) 0.0386 0.0272 0.0521 -0.0035 0.0159 0.0108
O(8) 0.0371 0.0371 0.0371 0.0000 0.0000 0.0000
O(9) 0.0420 0.0420 0.0420 0.0000 0.0000 0.0000
O(10) 0.0450 0.0273 0.0586 -0.0107 0.0170 0.0023
O(11) 0.0370 0.0370 0.0370 0.0000 0.0000 0.0000
O(12) 0.0433 0.0433 0.0433 0.0000 0.0000 0.0000
O(13) 0.0328 0.0592 0.0487 -0.0041 -0.0081 0.0024
O(14) 0.0376 0.0376 0.0376 0.0000 0.0000 0.0000
O(15) 0.0408 0.0408 0.0408 0.0000 0.0000 0.0000
O(16) 0.0437 0.0486 0.0273 -0.0027 0.0060 -0.0097
O(17) 0.0404 0.0404 0.0404 0.0000 0.0000 0.0000
O(18) 0.0373 0.0373 0.0373 0.0000 0.0000 0.0000
O(19) 0.0435 0.0262 0.0436 0.0076 0.0108 0.0028
O(20) 0.0365 0.0365 0.0365 0.0000 0.0000 0.0000
O(21) 0.0338 0.0338 0.0338 0.0000 0.0000 0.0000
O(22) 0.0198 0.0490 0.0430 0.0053 -0.0034 -0.0070
O(25) 0.0433 0.0433 0.0433 0.0000 0.0000 0.0000
O(26) 0.0323 0.0323 0.0323 0.0000 0.0000 0.0000
O(27) 0.0294 0.0415 0.0444 -0.0056 0.0090 0.0004
O(28) 0.0362 0.0362 0.0362 0.0000 0.0000 0.0000
O(29) 0.0310 0.0310 0.0310 0.0000 0.0000 0.0000
O(30) 0.0514 0.0257 0.0602 0.0004 0.0168 0.0065
O(31) 0.0482 0.0482 0.0482 0.0000 0.0000 0.0000
O(32) 0.0494 0.0494 0.0494 0.0000 0.0000 0.0000
O(33) 0.0568 0.0302 0.0456 0.0031 -0.0062 -0.0038
O(34) 0.0384 0.0384 0.0384 0.0000 0.0000 0.0000
O(35) 0.0406 0.0406 0.0406 0.0000 0.0000 0.0000
O(36) 0.0502 0.0299 0.0592 0.0026 -0.0153 0.0036
O(37) 0.0414 0.0414 0.0414 0.0000 0.0000 0.0000
O(38) 0.0420 0.0420 0.0420 0.0000 0.0000 0.0000
N(1) 0.0325 0.0319 0.0379 0.0019 0.0013 0.0012
N(2) 0.0300 0.0300 0.0300 0.0000 0.0000 0.0000
N(3) 0.0332 0.0332 0.0332 0.0000 0.0000 0.0000
N(4) 0.0316 0.0295 0.0322 -0.0001 -0.0013 -0.0003
N(5) 0.0375 0.0375 0.0375 0.0000 0.0000 0.0000
N(6) 0.0370 0.0370 0.0370 0.0000 0.0000 0.0000
N(7) 0.0417 0.0252 0.0353 0.0010 0.0042 -0.0002
N(8) 0.0376 0.0376 0.0376 0.0000 0.0000 0.0000
N(9) 0.0337 0.0337 0.0337 0.0000 0.0000 0.0000
N(10) 0.0285 0.0311 0.0370 0.0011 -0.0001 -0.0026
N(11) 0.0385 0.0385 0.0385 0.0000 0.0000 0.0000
N(12) 0.0359 0.0359 0.0359 0.0000 0.0000 0.0000
C(1) 0.0274 0.0434 0.0251 -0.0025 0.0040 0.0006
C(2) 0.0427 0.0427 0.0427 0.0000 0.0000 0.0000
C(3) 0.0452 0.0347 0.0195 0.0025 0.0010 0.0021
C(4) 0.0425 0.0425 0.0425 0.0000 0.0000 0.0000
C(5) 0.0587 0.0393 0.0333 -0.0075 -0.0038 -0.0024
C(6) 0.0490 0.0490 0.0490 0.0000 0.0000 0.0000
C(7) 0.0911 0.0529 0.0542 -0.0180 -0.0108 -0.0086
C(8) 0.0663 0.0663 0.0663 0.0000 0.0000 0.0000
C(9) 0.0475 0.0475 0.0475 0.0000 0.0000 0.0000
C(10) 0.0586 0.0353 0.0360 -0.0061 0.0025 0.0050
C(11) 0.0406 0.0406 0.0406 0.0000 0.0000 0.0000
C(12) 0.0408 0.0350 0.0336 -0.0043 -0.0014 -0.0067
C(13) 0.0503 0.0503 0.0503 0.0000 0.0000 0.0000
C(14) 0.0343 0.0512 0.0381 -0.0009 0.0031 -0.0007
C(15) 0.0343 0.0343 0.0343 0.0000 0.0000 0.0000
C(16) 0.0384 0.0353 0.0447 0.0024 0.0023 0.0115
C(17) 0.0397 0.0397 0.0397 0.0000 0.0000 0.0000
C(18) 0.0504 0.0310 0.0594 0.0112 0.0066 0.0065
C(19) 0.0433 0.0433 0.0433 0.0000 0.0000 0.0000
C(20) 0.0462 0.0405 0.0627 -0.0028 0.0107 -0.0030
C(21) 0.0689 0.0689 0.0689 0.0000 0.0000 0.0000
C(22) 0.0562 0.0562 0.0562 0.0000 0.0000 0.0000
C(23) 0.0335 0.0382 0.0825 0.0080 -0.0018 -0.0091
C(24) 0.0462 0.0462 0.0462 0.0000 0.0000 0.0000
C(25) 0.0485 0.0390 0.0583 0.0102 -0.0084 0.0032
C(26) 0.0500 0.0500 0.0500 0.0000 0.0000 0.0000
C(27) 0.0603 0.0406 0.0446 0.0110 -0.0048 0.0056
C(28) 0.0439 0.0439 0.0439 0.0000 0.0000 0.0000
C(29) 0.0351 0.0351 0.0351 0.0000 0.0000 0.0000
C(30) 0.0452 0.0452 0.0452 0.0000 0.0000 0.0000
C(31) 0.0457 0.0457 0.0457 0.0000 0.0000 0.0000
C(32) 0.0580 0.0580 0.0580 0.0000 0.0000 0.0000
C(33) 0.0690 0.0690 0.0690 0.0000 0.0000 0.0000
C(34) 0.0760 0.0760 0.0760 0.0000 0.0000 0.0000
C(35) 0.1140 0.1140 0.1140 0.0000 0.0000 0.0000
C(36) 0.1393 0.0455 0.0590 0.0264 0.0283 -0.0077
C(37) 0.0654 0.0654 0.0654 0.0000 0.0000 0.0000
C(38) 0.0504 0.0504 0.0504 0.0000 0.0000 0.0000
C(39) 0.1005 0.1005 0.1005 0.0000 0.0000 0.0000
C(40) 0.0416 0.0416 0.0416 0.0000 0.0000 0.0000
C(41) 0.0942 0.0942 0.0942 0.0000 0.0000 0.0000
C(42) 0.0418 0.0418 0.0418 0.0000 0.0000 0.0000
C(43) 0.0299 0.0386 0.0286 0.0002 0.0026 0.0028
C(44) 0.0359 0.0359 0.0359 0.0000 0.0000 0.0000
C(45) 0.0358 0.0341 0.0298 -0.0067 0.0075 0.0008
C(46) 0.0511 0.0511 0.0511 0.0000 0.0000 0.0000
C(47) 0.0392 0.0436 0.0316 -0.0006 0.0003 -0.0010
C(48) 0.0415 0.0415 0.0415 0.0000 0.0000 0.0000
C(49) 0.0551 0.0506 0.0389 -0.0110 -0.0006 -0.0043
C(50) 0.0512 0.0512 0.0512 0.0000 0.0000 0.0000
C(51) 0.0519 0.0519 0.0519 0.0000 0.0000 0.0000
C(52) 0.0459 0.0370 0.0355 -0.0023 0.0058 -0.0054
C(53) 0.0682 0.0682 0.0682 0.0000 0.0000 0.0000
C(54) 0.0332 0.0377 0.0408 -0.0106 0.0020 -0.0048
C(55) 0.1489 0.1489 0.1489 0.0000 0.0000 0.0000
C(56) 0.0332 0.0472 0.0493 -0.0021 0.0077 -0.0006
C(57) 0.0322 0.0322 0.0322 0.0000 0.0000 0.0000
C(58) 0.0241 0.0264 0.0449 0.0051 0.0026 -0.0008
C(59) 0.0408 0.0408 0.0408 0.0000 0.0000 0.0000
C(60) 0.0656 0.0389 0.0435 0.0084 0.0033 0.0031
C(61) 0.0591 0.0591 0.0591 0.0000 0.0000 0.0000
C(62) 0.0394 0.0394 0.0394 0.0000 0.0000 0.0000
C(63) 0.0420 0.0246 0.0491 0.0020 -0.0025 0.0064
C(64) 0.0480 0.0480 0.0480 0.0000 0.0000 0.0000
C(65) 0.0364 0.0469 0.0501 -0.0077 -0.0077 -0.0116
C(66) 0.0598 0.0598 0.0598 0.0000 0.0000 0.0000
C(67) 0.0507 0.0507 0.0507 0.0000 0.0000 0.0000
C(68) 0.0398 0.0636 0.0441 -0.0049 -0.0042 -0.0001
C(69) 0.0469 0.0469 0.0469 0.0000 0.0000 0.0000
C(70) 0.0300 0.0300 0.0300 0.0000 0.0000 0.0000
C(71) 0.0428 0.0428 0.0428 0.0000 0.0000 0.0000
C(72) 0.0517 0.0517 0.0517 0.0000 0.0000 0.0000
C(73) 0.0315 0.0692 0.0487 0.0065 0.0081 -0.0095
C(74) 0.0492 0.0492 0.0492 0.0000 0.0000 0.0000
C(75) 0.0402 0.0402 0.0402 0.0000 0.0000 0.0000
C(76) 0.0347 0.0319 0.0395 0.0030 0.0009 0.0046
C(77) 0.0384 0.0384 0.0384 0.0000 0.0000 0.0000
C(78) 0.0545 0.0545 0.0545 0.0000 0.0000 0.0000
C(79) 0.0512 0.0512 0.0512 0.0000 0.0000 0.0000
C(80) 0.0563 0.0383 0.0569 0.0117 0.0108 -0.0109
C(81) 0.0634 0.0634 0.0634 0.0000 0.0000 0.0000
C(82) 0.0484 0.0484 0.0484 0.0000 0.0000 0.0000
C(83) 0.0362 0.0274 0.0436 -0.0015 0.0069 -0.0048
C(84) 0.0500 0.0500 0.0500 0.0000 0.0000 0.0000
C(85) 0.0616 0.0376 0.0576 -0.0019 0.0138 0.0113
C(86) 0.0548 0.0548 0.0548 0.0000 0.0000 0.0000
C(87) 0.0582 0.0582 0.0582 0.0000 0.0000 0.0000
C(88) 0.0443 0.0370 0.0542 0.0011 0.0064 -0.0040
C(89) 0.0455 0.0455 0.0455 0.0000 0.0000 0.0000
C(90) 0.0434 0.0527 0.0399 -0.0022 -0.0008 -0.0016
C(91) 0.0579 0.0579 0.0579 0.0000 0.0000 0.0000
C(92) 0.0570 0.0570 0.0570 0.0000 0.0000 0.0000
C(93) 0.0664 0.0576 0.0378 0.0093 -0.0045 -0.0020
C(95) 0.0543 0.0525 0.0346 0.0079 0.0073 0.0001
C(96) 0.0341 0.0341 0.0341 0.0000 0.0000 0.0000
C(97) 0.0311 0.0247 0.0397 -0.0001 0.0051 0.0009
C(98) 0.0434 0.0332 0.0509 0.0062 0.0053 -0.0004
C(99) 0.0444 0.0326 0.0612 0.0097 0.0043 -0.0008
C(100) 0.0587 0.0587 0.0587 0.0000 0.0000 0.0000
C(101) 0.0442 0.0501 0.0512 -0.0017 0.0016 -0.0100
C(102) 0.0414 0.0476 0.0495 -0.0078 0.0050 -0.0082
C(103) 0.0326 0.0326 0.0326 0.0000 0.0000 0.0000
C(104) 0.0389 0.0333 0.0492 -0.0029 0.0029 0.0024
C(105) 0.0415 0.0415 0.0415 0.0000 0.0000 0.0000
C(106) 0.0384 0.0546 0.0399 -0.0007 0.0074 0.0115
C(107) 0.0398 0.0498 0.0471 -0.0050 0.0074 -0.0001
C(108) 0.0391 0.0391 0.0391 0.0000 0.0000 0.0000
C(109) 0.0251 0.0372 0.0315 -0.0062 -0.0010 -0.0001
C(110) 0.0693 0.0693 0.0693 0.0000 0.0000 0.0000
C(111) 0.0443 0.0727 0.0559 -0.0023 -0.0069 0.0242
C(112) 0.0318 0.0510 0.0573 0.0060 -0.0043 0.0129
C(113) 0.0451 0.0451 0.0451 0.0000 0.0000 0.0000
C(114) 0.0387 0.0546 0.0440 -0.0000 0.0026 0.0053
C(133) 0.0394 0.0352 0.0282 -0.0001 0.0001 0.0011
C(134) 0.0325 0.0422 0.0425 -0.0017 -0.0018 0.0018
C(135) 0.0376 0.0383 0.0299 0.0067 0.0030 0.0043
C(136) 0.0383 0.0304 0.0402 0.0011 -0.0007 -0.0015
C(137) 0.0389 0.0334 0.0353 0.0031 -0.0005 0.0045
C(138) 0.0478 0.0377 0.0407 -0.0031 0.0023 -0.0007
C(139) 0.0432 0.0316 0.0333 -0.0049 -0.0031 -0.0011
C(140) 0.0404 0.0417 0.0392 0.0056 -0.0063 -0.0029
C(141) 0.0376 0.0357 0.0322 -0.0044 0.0017 -0.0032
C(142) 0.0495 0.0299 0.0360 -0.0056 0.0054 -0.0012
C(143) 0.0370 0.0370 0.0370 0.0000 0.0000 0.0000
C(144) 0.0864 0.0359 0.0466 -0.0111 0.0135 0.0003
C(145) 0.0628 0.0568 0.0405 -0.0166 0.0056 -0.0073
C(146) 0.0441 0.0441 0.0441 0.0000 0.0000 0.0000
C(147) 0.0501 0.0449 0.0283 -0.0056 0.0024 -0.0064
C(148) 0.0408 0.0408 0.0408 0.0000 0.0000 0.0000
C(149) 0.0391 0.0536 0.0393 -0.0032 -0.0022 0.0028
C(150) 0.0399 0.0308 0.0355 -0.0014 -0.0071 0.0018
C(151) 0.0311 0.0285 0.0298 0.0038 -0.0008 0.0003
C(152) 0.0294 0.0294 0.0294 0.0000 0.0000 0.0000
C(153) 0.0437 0.0379 0.0415 0.0004 0.0013 0.0004
C(154) 0.0485 0.0485 0.0485 0.0000 0.0000 0.0000
C(155) 0.0343 0.0583 0.0425 0.0062 0.0042 -0.0085
C(156) 0.0352 0.0348 0.0433 0.0039 -0.0016 0.0011
C(157) 0.0294 0.0294 0.0294 0.0000 0.0000 0.0000
C(158) 0.0354 0.0336 0.0517 -0.0011 -0.0084 0.0028
C(159) 0.0415 0.0415 0.0415 0.0000 0.0000 0.0000
C(160) 0.0471 0.0376 0.0505 -0.0104 -0.0015 0.0024
C(161) 0.0413 0.0405 0.0595 -0.0073 -0.0192 0.0074
C(162) 0.0358 0.0358 0.0358 0.0000 0.0000 0.0000
C(163) 0.0309 0.0509 0.0461 -0.0009 -0.0026 -0.0052
C(164) 0.0570 0.0570 0.0570 0.0000 0.0000 0.0000
C(165) 0.0447 0.0491 0.0535 -0.0114 -0.0028 -0.0063
C(166) 0.0429 0.0613 0.0437 -0.0065 0.0013 -0.0137
C(167) 0.0333 0.0554 0.0408 -0.0014 0.0065 -0.0080
C(168) 0.0334 0.0334 0.0334 0.0000 0.0000 0.0000
C(169) 0.0321 0.0238 0.0381 -0.0015 0.0006 0.0051
C(170) 0.0251 0.0354 0.0365 -0.0042 -0.0010 -0.0026
C(171) 0.0337 0.0337 0.0337 0.0000 0.0000 0.0000
C(173) 0.0352 0.0291 0.0426 0.0049 0.0017 0.0060
C(174) 0.0478 0.0478 0.0478 0.0000 0.0000 0.0000
C(175) 0.0335 0.0335 0.0335 0.0000 0.0000 0.0000
C(176) 0.0385 0.0385 0.0385 0.0000 0.0000 0.0000
C(177) 0.0391 0.0391 0.0391 0.0000 0.0000 0.0000
C(178) 0.0401 0.0670 0.0328 0.0001 0.0074 0.0052
C(179) 0.0467 0.0467 0.0467 0.0000 0.0000 0.0000
C(180) 0.0256 0.0256 0.0256 0.0000 0.0000 0.0000
C(181) 0.0602 0.0602 0.0602 0.0000 0.0000 0.0000
C(182) 0.0527 0.0527 0.0527 0.0000 0.0000 0.0000
C(183) 0.0384 0.0519 0.0540 0.0004 -0.0140 -0.0004
C(184) 0.0555 0.0555 0.0555 0.0000 0.0000 0.0000
C(185) 0.0664 0.0664 0.0664 0.0000 0.0000 0.0000
C(186) 0.0404 0.0404 0.0404 0.0000 0.0000 0.0000
C(187) 0.0348 0.0517 0.0464 0.0007 -0.0045 0.0004
C(188) 0.0337 0.0337 0.0337 0.0000 0.0000 0.0000
C(189) 0.0476 0.0374 0.0482 -0.0013 0.0038 -0.0009
C(190) 0.0356 0.0356 0.0356 0.0000 0.0000 0.0000
C(191) 0.0556 0.0556 0.0556 0.0000 0.0000 0.0000
C(192) 0.0462 0.0462 0.0462 0.0000 0.0000 0.0000
C(193) 0.0359 0.0289 0.0439 -0.0001 -0.0088 0.0034
C(194) 0.0401 0.0401 0.0401 0.0000 0.0000 0.0000
C(195) 0.0301 0.0301 0.0301 0.0000 0.0000 0.0000
C(196) 0.0353 0.0293 0.0267 0.0031 -0.0021 0.0032
C(197) 0.0544 0.0544 0.0544 0.0000 0.0000 0.0000
C(198) 0.0408 0.0398 0.0407 -0.0018 0.0048 -0.0051
C(199) 0.0406 0.0406 0.0406 0.0000 0.0000 0.0000
C(200) 0.0563 0.0563 0.0563 0.0000 0.0000 0.0000
C(201) 0.0318 0.0411 0.0321 0.0021 0.0002 0.0007
C(202) 0.0619 0.0619 0.0619 0.0000 0.0000 0.0000
C(203) 0.0379 0.0388 0.0449 0.0065 0.0038 0.0014
C(204) 0.0364 0.0364 0.0364 0.0000 0.0000 0.0000
C(205) 0.0454 0.0454 0.0454 0.0000 0.0000 0.0000
C(206) 0.0355 0.0371 0.0297 -0.0039 -0.0033 -0.0029
C(207) 0.0469 0.0469 0.0469 0.0000 0.0000 0.0000
C(208) 0.0505 0.0356 0.0300 0.0026 -0.0026 0.0028
C(209) 0.0529 0.0529 0.0529 0.0019 0.0255 -0.0022
C(210) 0.0494 0.0494 0.0494 0.0000 0.0000 0.0000
C(211) 0.0451 0.0451 0.0451 0.0000 0.0000 0.0000
C(212) 0.0294 0.0294 0.0294 0.0000 0.0000 0.0000
C(213) 0.0363 0.0314 0.0340 -0.0032 0.0066 0.0044
C(214) 0.0704 0.0704 0.0704 0.0000 0.0000 0.0000
C(215) 0.0420 0.0262 0.0383 -0.0023 0.0039 -0.0037
C(216) 0.0495 0.0495 0.0495 0.0000 0.0000 0.0000
C(217) 0.0503 0.0355 0.0509 0.0049 0.0080 -0.0069
C(218) 0.0439 0.0439 0.0439 0.0000 0.0000 0.0000
C(219) 0.0386 0.0480 0.0386 0.0102 0.0035 0.0018
C(220) 0.0528 0.0528 0.0528 0.0000 0.0000 0.0000
C(221) 0.0370 0.0370 0.0370 0.0000 0.0000 0.0000
C(222) 0.0409 0.0409 0.0409 0.0000 0.0000 0.0000
C(223) 0.0281 0.0343 0.0365 0.0059 0.0012 -0.0010
C(224) 0.0351 0.0351 0.0351 0.0000 0.0000 0.0000
C(225) 0.0332 0.0354 0.0497 0.0001 -0.0041 -0.0013
C(226) 0.0371 0.0371 0.0371 0.0000 0.0000 0.0000
C(227) 0.0436 0.0427 0.0377 0.0005 0.0001 -0.0031
C(228) 0.0428 0.0428 0.0428 0.0000 0.0000 0.0000
C(229) 0.0391 0.0391 0.0391 0.0000 0.0000 0.0000
C(230) 0.0535 0.0306 0.0371 0.0033 -0.0018 -0.0028
C(231) 0.0429 0.0429 0.0429 0.0000 0.0000 0.0000
C(232) 0.0758 0.0441 0.0411 0.0041 0.0124 0.0082
C(233) 0.0550 0.0550 0.0550 0.0000 0.0000 0.0000
C(234) 0.0506 0.0506 0.0506 0.0000 0.0000 0.0000
C(235) 0.0424 0.0325 0.0367 0.0096 0.0002 0.0038
C(236) 0.0425 0.0425 0.0425 0.0000 0.0000 0.0000
C(237) 0.0345 0.0363 0.0474 -0.0082 0.0018 -0.0006
C(238) 0.0458 0.0458 0.0458 0.0000 0.0000 0.0000
C(239) 0.0624 0.0624 0.0624 0.0000 0.0000 0.0000
C(240) 0.0568 0.0493 0.0681 0.0029 0.0042 0.0180
C(241) 0.0498 0.0498 0.0498 0.0000 0.0000 0.0000
C(242) 0.0521 0.0296 0.1094 -0.0040 0.0014 -0.0023
C(243) 0.0636 0.0636 0.0636 0.0000 0.0000 0.0000
C(244) 0.0846 0.0846 0.0846 0.0000 0.0000 0.0000
C(245) 0.0503 0.0631 0.0785 0.0121 -0.0054 -0.0183
C(246) 0.0412 0.0412 0.0412 0.0000 0.0000 0.0000
C(247) 0.0287 0.0482 0.0351 -0.0072 0.0037 -0.0052
C(248) 0.0372 0.0372 0.0372 0.0000 0.0000 0.0000
C(249) 0.0547 0.0547 0.0547 0.0000 0.0000 0.0000
C(250) 0.0579 0.0579 0.0579 0.0000 0.0000 0.0000
C(251) 0.0442 0.0872 0.0456 0.0076 -0.0064 -0.0287
C(252) 0.0574 0.0574 0.0574 0.0000 0.0000 0.0000
C(253) 0.0566 0.0566 0.0566 0.0000 0.0000 0.0000
C(254) 0.0276 0.0535 0.0469 -0.0036 -0.0005 -0.0091
C(255) 0.0683 0.0683 0.0683 0.0000 0.0000 0.0000
C(256) 0.0297 0.1162 0.0784 -0.0190 0.0042 -0.0296
C(257) 0.0597 0.0597 0.0597 0.0000 0.0000 0.0000
C(258) 0.0657 0.0657 0.0657 0.0000 0.0000 0.0000
C(259) 0.0408 0.0647 0.0525 -0.0103 0.0035 -0.0217
C(260) 0.0384 0.0384 0.0384 0.0000 0.0000 0.0000
C(261) 0.0456 0.0371 0.0389 0.0042 0.0097 -0.0002
C(262) 0.0498 0.0498 0.0498 0.0000 0.0000 0.0000
C(263) 0.0497 0.0497 0.0497 0.0000 0.0000 0.0000
C(264) 0.0727 0.0389 0.0726 -0.0175 0.0139 0.0142
C(265) 0.0518 0.0518 0.0518 0.0000 0.0000 0.0000
C(266) 0.0623 0.0623 0.0623 0.0000 0.0000 0.0000
C(267) 0.0341 0.0857 0.0416 0.0119 -0.0005 0.0021
C(268) 0.0501 0.0501 0.0501 0.0000 0.0000 0.0000
C(269) 0.0302 0.0302 0.0302 0.0000 0.0000 0.0000
C(270) 0.0384 0.0384 0.0384 0.0000 0.0000 0.0000
C(271) 0.0616 0.0616 0.0616 0.0000 0.0000 0.0000
C(272) 0.0466 0.0565 0.0443 -0.0014 0.0131 -0.0065
C(273) 0.0522 0.0522 0.0522 0.0000 0.0000 0.0000
C(274) 0.0406 0.0406 0.0406 0.0000 0.0000 0.0000
C(275) 0.0433 0.0397 0.0471 -0.0009 0.0020 0.0005
C(276) 0.0528 0.0528 0.0528 0.0000 0.0000 0.0000
C(277) 0.0582 0.0582 0.0582 0.0000 0.0000 0.0000
C(278) 0.0387 0.0396 0.0408 -0.0021 0.0055 -0.0020
C(279) 0.0524 0.0524 0.0524 0.0000 0.0000 0.0000
C(280) 0.0408 0.0408 0.0408 0.0000 0.0000 0.0000
C(281) 0.0331 0.0533 0.0445 -0.0060 0.0112 0.0133
C(282) 0.0639 0.0639 0.0639 0.0000 0.0000 0.0000
C(283) 0.0483 0.0483 0.0483 0.0000 0.0000 0.0000
C(284) 0.0508 0.0548 0.0453 -0.0069 -0.0005 -0.0074
C(285) 0.0464 0.0464 0.0464 0.0000 0.0000 0.0000
C(286) 0.0511 0.0511 0.0511 0.0000 0.0000 0.0000
C(287) 0.0668 0.0668 0.0668 0.0000 0.0000 0.0000
C(288) 0.0742 0.0742 0.0742 0.0000 0.0000 0.0000
C(289) 0.0897 0.0485 0.0427 0.0014 0.0142 -0.0062
C(290) 0.0588 0.0588 0.0588 0.0000 0.0000 0.0000
C(291) 0.0380 0.0380 0.0380 0.0000 0.0000 0.0000
C(292) 0.0417 0.0329 0.0467 0.0037 -0.0136 0.0018
C(293) 0.0602 0.0602 0.0602 0.0000 0.0000 0.0000
C(294) 0.0439 0.0483 0.0637 0.0109 -0.0026 -0.0060
C(295) 0.0911 0.0911 0.0911 0.0000 0.0000 0.0000
C(296) 0.0662 0.0687 0.0911 0.0170 -0.0222 -0.0208
C(297) 0.0630 0.0630 0.0630 0.0000 0.0000 0.0000
C(298) 0.0742 0.0742 0.0742 0.0000 0.0000 0.0000
C(299) 0.0375 0.0439 0.0628 -0.0068 0.0031 -0.0133
C(300) 0.0667 0.0667 0.0667 0.0000 0.0000 0.0000
C(301) 0.0393 0.0486 0.0488 0.0004 0.0011 -0.0055
C(302) 0.0620 0.0620 0.0620 0.0000 0.0000 0.0000
C(303) 0.0523 0.0447 0.0628 0.0001 0.0183 -0.0232
C(304) 0.0376 0.0376 0.0376 0.0000 0.0000 0.0000
C(305) 0.0433 0.0435 0.0415 -0.0070 0.0038 -0.0084
C(306) 0.0330 0.0382 0.0354 -0.0001 -0.0013 -0.0030
C(307) 0.0446 0.0446 0.0446 0.0000 0.0000 0.0000
C(308) 0.0298 0.0360 0.0361 -0.0010 -0.0003 -0.0026
C(309) 0.0412 0.0412 0.0412 0.0000 0.0000 0.0000
C(310) 0.0423 0.0282 0.0638 -0.0024 -0.0041 0.0027
C(311) 0.0436 0.0350 0.0862 -0.0063 -0.0077 0.0107
C(312) 0.0501 0.0573 0.0708 -0.0049 0.0081 0.0155
C(313) 0.0531 0.0531 0.0531 0.0000 0.0000 0.0000
C(314) 0.0494 0.0518 0.0652 -0.0098 0.0075 0.0107
C(315) 0.0433 0.0381 0.0527 -0.0094 -0.0012 0.0056
C(316) 0.0382 0.0518 0.0436 0.0085 0.0017 0.0080
C(317) 0.0499 0.0512 0.0437 0.0008 -0.0030 -0.0050
C(318) 0.0512 0.0512 0.0512 0.0000 0.0000 0.0000
C(319) 0.0273 0.0441 0.0585 -0.0100 0.0052 -0.0116
C(320) 0.0651 0.0651 0.0651 0.0000 0.0000 0.0000
C(321) 0.0487 0.0479 0.0810 0.0050 0.0058 -0.0068
C(322) 0.0416 0.0543 0.0711 0.0043 -0.0012 0.0012
C(323) 0.0606 0.0606 0.0606 0.0000 0.0000 0.0000
C(324) 0.0310 0.0430 0.0558 0.0056 -0.0069 0.0013
C(325) 0.0501 0.0501 0.0501 0.0000 0.0000 0.0000
C(326) 0.0364 0.0344 0.0484 0.0113 -0.0050 -0.0054
C(327) 0.0288 0.0353 0.0368 -0.0039 0.0035 -0.0042
C(328) 0.0357 0.0251 0.0369 -0.0008 0.0008 0.0004
C(329) 0.0417 0.0417 0.0417 0.0000 0.0000 0.0000
C(330) 0.0545 0.0463 0.0526 -0.0028 0.0117 0.0034
C(331) 0.0478 0.0308 0.0569 -0.0016 0.0015 0.0062
C(332) 0.0421 0.0421 0.0421 0.0000 0.0000 0.0000
C(333) 0.0361 0.0348 0.0439 0.0002 0.0060 -0.0004
C(334) 0.0272 0.0447 0.0376 -0.0013 -0.0000 -0.0104
C(335) 0.0347 0.0486 0.0461 -0.0092 -0.0009 -0.0107
C(336) 0.0384 0.0749 0.0569 -0.0039 0.0045 -0.0302
C(337) 0.0592 0.0592 0.0592 0.0000 0.0000 0.0000
C(338) 0.0456 0.0704 0.0436 0.0023 -0.0092 -0.0008
C(339) 0.0459 0.0608 0.0371 0.0067 -0.0065 -0.0084
C(340) 0.0382 0.0382 0.0382 0.0000 0.0000 0.0000
C(341) 0.0374 0.0485 0.0369 0.0001 -0.0006 -0.0082
C(342) 0.0508 0.0508 0.0508 0.0000 0.0000 0.0000
C(343) 0.0371 0.0547 0.0478 0.0134 0.0013 -0.0042
C(344) 0.0409 0.0478 0.0457 0.0056 -0.0003 -0.0111
C(345) 0.0384 0.0384 0.0384 0.0000 0.0000 0.0000
C(346) 0.0555 0.0347 0.0449 0.0020 0.0018 0.0086
C(347) 0.0405 0.0460 0.0424 0.0050 -0.0063 -0.0014
C(348) 0.0494 0.0494 0.0494 0.0000 0.0000 0.0000
C(349) 0.0503 0.0527 0.0315 0.0010 0.0027 0.0057
C(350) 0.0621 0.0542 0.0319 -0.0078 0.0086 0.0032
C(351) 0.0366 0.0366 0.0366 0.0000 0.0000 0.0000
C(352) 0.0372 0.0503 0.0421 0.0058 0.0051 -0.0033
C(353) 0.0407 0.0454 0.0520 0.0105 -0.0033 -0.0097
C(354) 0.0463 0.0463 0.0463 0.0000 0.0000 0.0000
C(355) 0.0415 0.0387 0.0287 0.0032 0.0006 -0.0060
C(356) 0.0418 0.0352 0.0330 0.0028 0.0054 -0.0019
C(357) 0.0409 0.0409 0.0409 0.0000 0.0000 0.0000
C(358) 0.0405 0.0607 0.0397 0.0046 0.0016 -0.0058
C(359) 0.0431 0.0718 0.0384 0.0002 -0.0070 0.0063
C(360) 0.0447 0.0447 0.0447 0.0000 0.0000 0.0000
C(361) 0.0441 0.0447 0.0429 -0.0007 0.0009 -0.0076
C(362) 0.0388 0.0529 0.0459 0.0024 0.0075 -0.0004
C(363) 0.0588 0.0588 0.0588 0.0000 0.0000 0.0000
C(364) 0.0482 0.0807 0.0495 0.0192 0.0061 0.0014
C(365) 0.0597 0.0731 0.0555 0.0245 0.0210 0.0051
C(366) 0.0658 0.0658 0.0658 0.0000 0.0000 0.0000
C(367) 0.0389 0.0246 0.0344 -0.0052 0.0085 -0.0090
C(368) 0.0525 0.0525 0.0525 0.0000 0.0000 0.0000
C(369) 0.0659 0.0403 0.0502 -0.0118 0.0034 -0.0118
C(370) 0.0420 0.0348 0.0548 -0.0082 0.0056 0.0000
C(371) 0.0457 0.0457 0.0457 0.0000 0.0000 0.0000
C(372) 0.0438 0.0300 0.0337 -0.0022 0.0041 -0.0043
C(373) 0.0432 0.0424 0.0356 0.0104 0.0076 0.0011
C(374) 0.0497 0.0497 0.0497 0.0000 0.0000 0.0000
C(375) 0.0319 0.0366 0.0283 -0.0066 0.0021 -0.0018
C(376) 0.0345 0.0422 0.0260 0.0057 0.0028 -0.0009
C(377) 0.0301 0.0337 0.0295 -0.0043 -0.0028 -0.0025
C(379) 0.0342 0.0342 0.0342 0.0000 0.0000 0.0000
C(380) 0.0285 0.0342 0.0393 0.0005 0.0038 0.0019
C(381) 0.0456 0.0456 0.0456 0.0000 0.0000 0.0000
C(382) 0.0459 0.0459 0.0459 0.0000 0.0000 0.0000
C(383) 0.0588 0.0588 0.0588 0.0000 0.0000 0.0000
C(384) 0.0290 0.0358 0.0543 -0.0004 0.0005 -0.0109
C(385) 0.0455 0.0455 0.0455 0.0000 0.0000 0.0000
C(386) 0.0637 0.0637 0.0637 0.0000 0.0000 0.0000
C(387) 0.0393 0.0350 0.0340 0.0045 0.0003 0.0046
C(388) 0.0419 0.0419 0.0419 0.0000 0.0000 0.0000
C(389) 0.0558 0.0558 0.0558 0.0000 0.0000 0.0000
C(390) 0.0660 0.0660 0.0660 0.0000 0.0000 0.0000
C(391) 0.0501 0.0597 0.0427 0.0122 -0.0025 0.0024
C(392) 0.0591 0.0591 0.0591 0.0000 0.0000 0.0000
C(393) 0.0476 0.0476 0.0476 0.0000 0.0000 0.0000
C(394) 0.0357 0.0341 0.0264 0.0076 0.0013 0.0046
C(395) 0.0518 0.0518 0.0518 0.0000 0.0000 0.0000
C(396) 0.0406 0.0381 0.0552 -0.0060 0.0034 -0.0026
C(397) 0.0481 0.0481 0.0481 0.0000 0.0000 0.0000
C(398) 0.0474 0.0474 0.0474 0.0000 0.0000 0.0000
C(399) 0.0391 0.0321 0.0459 -0.0018 0.0088 0.0004
C(400) 0.0386 0.0386 0.0386 0.0000 0.0000 0.0000
C(401) 0.0440 0.0513 0.0346 0.0046 0.0035 -0.0044
C(402) 0.0505 0.0505 0.0505 0.0000 0.0000 0.0000
C(403) 0.0583 0.0583 0.0583 0.0000 0.0000 0.0000
C(404) 0.0522 0.0583 0.0380 -0.0027 0.0039 0.0057
C(405) 0.0405 0.0405 0.0405 0.0000 0.0000 0.0000
C(406) 0.0428 0.0428 0.0428 0.0000 0.0000 0.0000
C(407) 0.0556 0.0553 0.0405 -0.0085 0.0212 -0.0043
C(408) 0.0459 0.0459 0.0459 0.0000 0.0000 0.0000
C(409) 0.0438 0.0438 0.0438 0.0000 0.0000 0.0000
C(410) 0.0375 0.0799 0.0442 -0.0001 -0.0015 -0.0055
C(411) 0.0806 0.0806 0.0806 0.0000 0.0000 0.0000
C(412) 0.0769 0.0769 0.0769 0.0000 0.0000 0.0000
C(413) 0.0668 0.0299 0.0577 -0.0102 0.0190 -0.0110
C(414) 0.0560 0.0560 0.0560 0.0000 0.0000 0.0000
C(415) 0.0667 0.0667 0.0667 0.0000 0.0000 0.0000
C(416) 0.0506 0.0305 0.0581 -0.0094 -0.0016 -0.0055
C(417) 0.0470 0.0470 0.0470 0.0000 0.0000 0.0000

loop_
_atom_type_symbol
_atom_type_description
_atom_type_scat_dispersion_real
_atom_type_scat_dispersion_imag
_atom_type_scat_source
C C 0.018 0.009
;
International Tables for Crystallography
(1992, Vol. C, Tables 4.2.6.8 and 6.1.1.4)
;
H H 0.000 0.000
;
International Tables for Crystallography
(1992, Vol. C, Table 6.1.1.4)
;
O O 0.049 0.032
;
International Tables for Crystallography
(1992, Vol. C, Tables 4.2.6.8 and 6.1.1.4)
;
N N 0.031 0.018
;
International Tables for Crystallography
(1992, Vol. C, Tables 4.2.6.8 and 6.1.1.4)
;
S S 0.333 0.557
;
International Tables for Crystallography
(1992, Vol. C, Tables 4.2.6.8 and 6.1.1.4)
;

loop_
_geom_angle_atom_site_label_1
_geom_angle_atom_site_label_2
_geom_angle_atom_site_label_3
_geom_angle
_geom_angle_publ_flag
O(1) S(1) O(2) 112.39(19) yes
O(1) S(1) O(3) 111.99(18) yes
O(1) S(1) C(43) 105.6(2) yes
O(2) S(1) O(3) 112.02(18) yes
O(2) S(1) C(43) 106.8(2) yes
O(3) S(1) C(43) 107.6(2) yes
O(10) S(2) O(11) 112.20(18) yes
O(10) S(2) O(12) 112.71(19) yes
O(10) S(2) C(1) 106.6(2) yes
O(11) S(2) O(12) 112.10(18) yes
O(11) S(2) C(1) 107.6(2) yes
O(12) S(2) C(1) 105.1(2) yes
O(7) S(3) O(8) 111.37(18) yes
O(7) S(3) O(9) 113.54(19) yes
O(7) S(3) C(15) 107.3(2) yes
O(8) S(3) O(9) 113.07(18) yes
O(8) S(3) C(15) 105.49(19) yes
O(9) S(3) C(15) 105.4(2) yes
O(4) S(4) O(5) 111.73(19) yes
O(4) S(4) O(6) 112.35(18) yes
O(4) S(4) C(29) 107.6(2) yes
O(5) S(4) O(6) 112.87(19) yes
O(5) S(4) C(29) 106.3(2) yes
O(6) S(4) C(29) 105.4(2) yes
O(14) S(5) O(28) 112.60(18) yes
O(14) S(5) O(29) 112.29(18) yes
O(14) S(5) C(168) 105.7(2) yes
O(28) S(5) O(29) 112.48(17) yes
O(28) S(5) C(168) 106.2(2) yes
O(29) S(5) C(168) 106.97(19) yes
O(15) S(6) O(26) 111.85(18) yes
O(15) S(6) O(27) 112.55(18) yes
O(15) S(6) C(169) 105.5(2) yes
O(26) S(6) O(27) 112.62(17) yes
O(26) S(6) C(169) 106.54(19) yes
O(27) S(6) C(169) 107.20(19) yes
O(13) S(7) O(16) 111.99(19) yes
O(13) S(7) O(30) 112.63(19) yes
O(13) S(7) C(185) 106.0(2) yes
O(16) S(7) O(30) 112.78(19) yes
O(16) S(7) C(185) 107.7(2) yes
O(30) S(7) C(185) 105.2(2) yes
O(17) S(9) O(18) 112.52(18) yes
O(17) S(9) O(19) 111.71(18) yes
O(17) S(9) C(135) 107.0(2) yes
O(18) S(9) O(19) 112.86(18) yes
O(18) S(9) C(135) 106.2(2) yes
O(19) S(9) C(135) 106.0(2) yes
O(20) S(10) O(21) 112.58(17) yes
O(20) S(10) O(22) 112.35(18) yes
O(20) S(10) C(133) 106.4(2) yes
O(21) S(10) O(22) 112.30(17) yes
O(21) S(10) C(133) 106.3(2) yes
O(22) S(10) C(133) 106.4(2) yes
O(25) S(11) O(31) 112.17(19) yes
O(25) S(11) O(32) 112.28(19) yes
O(25) S(11) C(186) 107.9(2) yes
O(31) S(11) O(32) 112.78(19) yes
O(31) S(11) C(186) 105.1(2) yes
O(32) S(11) C(186) 106.0(2) yes
O(33) S(12) O(34) 112.66(19) yes
O(33) S(12) O(35) 113.16(19) yes
O(33) S(12) C(190) 103.9(2) yes
O(34) S(12) O(35) 112.49(18) yes
O(34) S(12) C(190) 108.9(2) yes
O(35) S(12) C(190) 105.0(2) yes
O(36) S(13) O(37) 113.07(19) yes
O(36) S(13) O(38) 112.23(19) yes
O(36) S(13) C(206) 105.1(2) yes
O(37) S(13) O(38) 111.92(18) yes
O(37) S(13) C(206) 105.2(2) yes
O(38) S(13) C(206) 108.8(2) yes
S(2) C(1) C(2) 122.2(3) yes
S(2) C(1) C(14) 117.6(3) yes
C(2) C(1) C(14) 120.1(4) yes
C(1) C(2) C(3) 120.8(4) yes
C(2) C(3) C(4) 122.1(4) yes
C(2) C(3) C(12) 119.4(4) yes
C(4) C(3) C(12) 118.5(4) yes
C(3) C(4) C(5) 122.3(4) yes
C(4) C(5) C(6) 122.0(5) yes
C(4) C(5) C(10) 119.0(4) yes
C(6) C(5) C(10) 118.9(4) yes
C(5) C(6) C(7) 120.9(5) yes
C(6) C(7) C(8) 120.8(5) yes
C(7) C(8) C(9) 119.5(5) yes
C(8) C(9) C(10) 121.9(5) yes
C(5) C(10) C(9) 117.9(4) yes
C(5) C(10) C(11) 119.1(4) yes
C(9) C(10) C(11) 122.9(4) yes
C(10) C(11) C(12) 121.9(4) yes
C(3) C(12) C(11) 119.1(4) yes
C(3) C(12) C(13) 119.1(4) yes
C(11) C(12) C(13) 121.8(4) yes
C(12) C(13) C(14) 120.6(4) yes
C(1) C(14) C(13) 120.1(4) yes
S(3) C(15) C(16) 118.7(3) yes
S(3) C(15) C(28) 121.1(3) yes
C(16) C(15) C(28) 120.1(4) yes
C(15) C(16) C(17) 121.5(4) yes
C(16) C(17) C(18) 122.4(4) yes
C(16) C(17) C(26) 118.1(4) yes
C(18) C(17) C(26) 119.5(4) yes
C(17) C(18) C(19) 121.5(4) yes
C(18) C(19) C(20) 122.4(4) yes
C(18) C(19) C(24) 120.2(4) yes
C(20) C(19) C(24) 117.5(4) yes
C(19) C(20) C(21) 120.3(5) yes
C(20) C(21) C(22) 120.9(5) yes
C(21) C(22) C(23) 120.7(5) yes
C(22) C(23) C(24) 120.2(5) yes
C(19) C(24) C(23) 120.3(4) yes
C(19) C(24) C(25) 117.7(4) yes
C(23) C(24) C(25) 122.0(4) yes
C(24) C(25) C(26) 122.8(4) yes
C(17) C(26) C(25) 118.3(4) yes
C(17) C(26) C(27) 118.0(4) yes
C(25) C(26) C(27) 123.7(4) yes
C(26) C(27) C(28) 122.0(4) yes
C(15) C(28) C(27) 120.2(4) yes
S(4) C(29) C(30) 122.5(3) yes
S(4) C(29) C(42) 117.3(3) yes
C(30) C(29) C(42) 120.2(4) yes
C(29) C(30) C(31) 121.4(4) yes
C(30) C(31) C(32) 122.0(4) yes
C(30) C(31) C(40) 118.6(4) yes
C(32) C(31) C(40) 119.4(4) yes
C(31) C(32) C(33) 119.9(5) yes
C(32) C(33) C(34) 119.0(5) yes
C(32) C(33) C(38) 119.6(5) yes
C(34) C(33) C(38) 121.4(5) yes
C(33) C(34) C(35) 117.5(6) yes
C(34) C(35) C(36) 123.0(7) yes
C(35) C(36) C(37) 119.8(5) yes
C(36) C(37) C(38) 119.3(5) yes
C(33) C(38) C(37) 118.9(5) yes
C(33) C(38) C(39) 121.6(5) yes
C(37) C(38) C(39) 119.4(5) yes
C(38) C(39) C(40) 119.2(6) yes
C(31) C(40) C(39) 120.2(5) yes
C(31) C(40) C(41) 118.3(4) yes
C(39) C(40) C(41) 121.5(5) yes
C(40) C(41) C(42) 122.0(6) yes
C(29) C(42) C(41) 119.4(5) yes
S(1) C(43) C(44) 122.5(3) yes
S(1) C(43) C(56) 117.8(3) yes
C(44) C(43) C(56) 119.7(4) yes
C(43) C(44) C(45) 121.3(4) yes
C(44) C(45) C(46) 121.7(4) yes
C(44) C(45) C(54) 119.3(4) yes
C(46) C(45) C(54) 119.0(4) yes
C(45) C(46) C(47) 122.0(4) yes
C(46) C(47) C(48) 122.9(4) yes
C(46) C(47) C(52) 118.3(4) yes
C(48) C(47) C(52) 118.8(4) yes
C(47) C(48) C(49) 121.6(4) yes
C(48) C(49) C(50) 120.3(4) yes
C(49) C(50) C(51) 119.0(4) yes
C(50) C(51) C(52) 121.8(5) yes
C(47) C(52) C(51) 118.5(4) yes
C(47) C(52) C(53) 119.5(4) yes
C(51) C(52) C(53) 122.0(5) yes
C(52) C(53) C(54) 121.5(5) yes
C(45) C(54) C(53) 119.8(4) yes
C(45) C(54) C(55) 118.6(5) yes
C(53) C(54) C(55) 121.6(5) yes
C(54) C(55) C(56) 120.8(7) yes
C(43) C(56) C(55) 120.2(5) yes
N(1) C(57) C(58) 107.1(3) yes
N(1) C(57) C(64) 106.9(3) yes
N(1) C(57) C(70) 106.8(3) yes
C(58) C(57) C(64) 112.0(3) yes
C(58) C(57) C(70) 112.9(3) yes
C(64) C(57) C(70) 110.9(3) yes
C(57) C(58) C(59) 123.3(4) yes
C(57) C(58) C(63) 120.3(4) yes
C(59) C(58) C(63) 116.5(4) yes
C(58) C(59) C(60) 123.0(4) yes
C(59) C(60) C(61) 118.5(4) yes
C(60) C(61) C(62) 120.6(5) yes
C(61) C(62) C(63) 119.6(4) yes
C(58) C(63) C(62) 121.9(4) yes
C(57) C(64) C(65) 121.2(4) yes
C(57) C(64) C(69) 120.5(4) yes
C(65) C(64) C(69) 118.2(4) yes
C(64) C(65) C(66) 120.4(4) yes
C(65) C(66) C(67) 120.8(5) yes
C(66) C(67) C(68) 119.9(5) yes
C(67) C(68) C(69) 120.0(4) yes
C(64) C(69) C(68) 120.5(4) yes
C(57) C(70) C(71) 120.0(4) yes
C(57) C(70) C(75) 121.0(4) yes
C(71) C(70) C(75) 118.8(4) yes
C(70) C(71) C(72) 119.5(4) yes
C(71) C(72) C(73) 120.4(5) yes
C(72) C(73) C(74) 119.6(4) yes
C(73) C(74) C(75) 121.1(4) yes
C(70) C(75) C(74) 120.6(4) yes
N(3) C(76) C(77) 106.7(3) yes
N(3) C(76) C(83) 107.9(3) yes
N(3) C(76) C(89) 108.2(3) yes
C(77) C(76) C(83) 111.0(3) yes
C(77) C(76) C(89) 109.7(3) yes
C(83) C(76) C(89) 113.0(4) yes
C(76) C(77) C(78) 120.4(4) yes
C(76) C(77) C(82) 121.2(4) yes
C(78) C(77) C(82) 118.3(4) yes
C(77) C(78) C(79) 121.1(4) yes
C(78) C(79) C(80) 119.5(5) yes
C(79) C(80) C(81) 120.6(5) yes
C(80) C(81) C(82) 119.6(5) yes
C(77) C(82) C(81) 120.9(4) yes
C(76) C(83) C(84) 121.1(4) yes
C(76) C(83) C(88) 121.2(4) yes
C(84) C(83) C(88) 117.6(4) yes
C(83) C(84) C(85) 121.5(4) yes
C(84) C(85) C(86) 120.5(5) yes
C(85) C(86) C(87) 118.9(5) yes
C(86) C(87) C(88) 121.0(5) yes
C(83) C(88) C(87) 120.4(4) yes
C(76) C(89) C(90) 119.0(4) yes
C(76) C(89) C(95) 120.9(4) yes
C(90) C(89) C(95) 119.8(4) yes
C(89) C(90) C(91) 119.0(4) yes
C(90) C(91) C(92) 119.4(5) yes
C(91) C(92) C(93) 121.7(5) yes
C(92) C(93) C(95) 120.1(4) yes
C(89) C(95) C(93) 119.9(4) yes
N(2) C(96) C(97) 107.2(3) yes
N(2) C(96) C(103) 106.3(3) yes
N(2) C(96) C(109) 107.5(3) yes
C(97) C(96) C(103) 111.3(3) yes
C(97) C(96) C(109) 112.3(3) yes
C(103) C(96) C(109) 111.9(3) yes
C(96) C(97) C(98) 120.9(4) yes
C(96) C(97) C(102) 121.5(4) yes
C(98) C(97) C(102) 117.6(4) yes
C(97) C(98) C(99) 120.4(4) yes
C(98) C(99) C(100) 120.5(4) yes
C(99) C(100) C(101) 119.6(5) yes
C(100) C(101) C(102) 120.4(4) yes
C(97) C(102) C(101) 121.5(4) yes
C(96) C(103) C(104) 123.2(4) yes
C(96) C(103) C(108) 119.6(4) yes
C(104) C(103) C(108) 117.1(4) yes
C(103) C(104) C(105) 121.6(4) yes
C(104) C(105) C(106) 119.8(4) yes
C(105) C(106) C(107) 119.9(4) yes
C(106) C(107) C(108) 120.1(4) yes
C(103) C(108) C(107) 121.4(4) yes
C(96) C(109) C(110) 121.7(4) yes
C(96) C(109) C(114) 119.7(4) yes
C(110) C(109) C(114) 118.6(4) yes
C(109) C(110) C(111) 120.5(5) yes
C(110) C(111) C(112) 120.2(5) yes
C(111) C(112) C(113) 119.0(4) yes
C(112) C(113) C(114) 121.4(4) yes
C(109) C(114) C(113) 120.3(4) yes
S(10) C(133) C(134) 121.7(3) yes
S(10) C(133) C(140) 119.1(3) yes
C(134) C(133) C(140) 119.1(4) yes
C(133) C(134) C(139) 121.9(4) yes
S(9) C(135) C(136) 122.1(3) yes
S(9) C(135) C(149) 118.3(3) yes
C(136) C(135) C(149) 119.4(4) yes
C(135) C(136) C(137) 121.0(4) yes
C(136) C(137) C(150) 119.2(4) yes
C(136) C(137) C(236) 122.3(4) yes
C(150) C(137) C(236) 118.5(4) yes
C(141) C(138) C(142) 122.0(4) yes
C(134) C(139) C(141) 118.0(4) yes
C(134) C(139) C(148) 123.0(4) yes
C(141) C(139) C(148) 118.9(4) yes
C(133) C(140) C(326) 120.3(4) yes
C(138) C(141) C(139) 118.5(4) yes
C(138) C(141) C(326) 122.7(4) yes
C(139) C(141) C(326) 118.7(4) yes
C(138) C(142) C(143) 121.8(4) yes
C(138) C(142) C(147) 119.7(4) yes
C(143) C(142) C(147) 118.5(4) yes
C(142) C(143) C(144) 121.4(4) yes
C(143) C(144) C(145) 120.9(4) yes
C(144) C(145) C(146) 120.4(4) yes
C(145) C(146) C(147) 119.9(4) yes
C(142) C(147) C(146) 119.0(4) yes
C(142) C(147) C(148) 119.2(4) yes
C(146) C(147) C(148) 121.8(4) yes
C(139) C(148) C(147) 121.6(4) yes
C(135) C(149) C(237) 120.1(4) yes
C(137) C(150) C(229) 119.0(4) yes
C(137) C(150) C(237) 118.3(4) yes
C(229) C(150) C(237) 122.7(4) yes
N(4) C(151) C(152) 107.7(3) yes
N(4) C(151) C(157) 106.3(3) yes
N(4) C(151) C(162) 107.8(3) yes
C(152) C(151) C(157) 111.8(3) yes
C(152) C(151) C(162) 110.4(3) yes
C(157) C(151) C(162) 112.6(3) yes
C(151) C(152) C(153) 120.8(4) yes
C(151) C(152) C(156) 120.5(4) yes
C(153) C(152) C(156) 118.6(4) yes
C(152) C(153) C(154) 120.8(4) yes
C(153) C(154) C(155) 120.6(4) yes
C(154) C(155) C(353) 119.3(4) yes
C(152) C(156) C(353) 120.4(4) yes
C(151) C(157) C(158) 120.8(3) yes
C(151) C(157) C(161) 121.3(3) yes
C(158) C(157) C(161) 117.8(4) yes
C(157) C(158) C(159) 121.5(4) yes
C(158) C(159) C(160) 120.8(4) yes
C(159) C(160) C(282) 118.9(4) yes
C(157) C(161) C(282) 120.7(4) yes
C(151) C(162) C(163) 120.9(4) yes
C(151) C(162) C(167) 120.7(4) yes
C(163) C(162) C(167) 118.3(4) yes
C(162) C(163) C(164) 121.0(4) yes
C(163) C(164) C(165) 119.6(5) yes
C(164) C(165) C(166) 120.4(5) yes
C(165) C(166) C(167) 120.5(4) yes
C(162) C(167) C(166) 120.2(4) yes
S(5) C(168) C(373) 118.0(3) yes
S(5) C(168) C(375) 121.6(3) yes
C(373) C(168) C(375) 120.3(4) yes
S(6) C(169) C(304) 117.8(3) yes
S(6) C(169) C(306) 121.9(3) yes
C(304) C(169) C(306) 120.2(4) yes
N(9) C(170) C(171) 107.5(3) yes
N(9) C(170) C(175) 109.1(3) yes
N(9) C(170) C(180) 105.0(3) yes
C(171) C(170) C(175) 112.8(3) yes
C(171) C(170) C(180) 110.5(3) yes
C(175) C(170) C(180) 111.5(3) yes
C(170) C(171) C(280) 121.4(4) yes
C(170) C(171) C(386) 121.9(4) yes
C(280) C(171) C(386) 116.7(4) yes
C(174) C(173) C(386) 120.0(4) yes
C(173) C(174) C(279) 119.4(4) yes
C(170) C(175) C(176) 121.0(4) yes
C(170) C(175) C(179) 119.9(4) yes
C(176) C(175) C(179) 119.0(4) yes
C(175) C(176) C(177) 119.6(4) yes
C(176) C(177) C(178) 121.5(4) yes
C(177) C(178) C(281) 118.9(4) yes
C(175) C(179) C(281) 119.9(4) yes
C(170) C(180) C(181) 119.3(4) yes
C(170) C(180) C(228) 122.2(3) yes
C(181) C(180) C(228) 118.4(4) yes
C(180) C(181) C(182) 120.2(5) yes
C(181) C(182) C(183) 120.2(5) yes
C(182) C(183) C(184) 119.7(5) yes
C(183) C(184) C(228) 120.4(5) yes
S(7) C(185) C(291) 121.6(4) yes
S(7) C(185) C(303) 115.9(4) yes
C(291) C(185) C(303) 122.4(5) yes
S(11) C(186) C(187) 122.0(3) yes
S(11) C(186) C(238) 117.1(3) yes
C(187) C(186) C(238) 120.8(4) yes
C(186) C(187) C(188) 121.6(4) yes
C(187) C(188) C(189) 119.2(4) yes
C(187) C(188) C(191) 122.2(4) yes
C(189) C(188) C(191) 118.6(4) yes
C(188) C(189) C(239) 117.1(4) yes
C(188) C(189) C(240) 120.3(4) yes
C(239) C(189) C(240) 122.6(5) yes
S(12) C(190) C(192) 122.9(3) yes
S(12) C(190) C(316) 116.5(3) yes
C(192) C(190) C(316) 120.6(4) yes
C(188) C(191) C(246) 121.3(4) yes
C(190) C(192) C(193) 120.1(4) yes
C(192) C(193) C(194) 119.1(4) yes
C(192) C(193) C(318) 121.9(4) yes
C(194) C(193) C(318) 118.9(4) yes
C(193) C(194) C(317) 118.0(4) yes
C(193) C(194) C(325) 118.9(4) yes
C(317) C(194) C(325) 123.0(4) yes
N(8) C(195) C(196) 108.0(3) yes
N(8) C(195) C(201) 107.8(3) yes
N(8) C(195) C(269) 106.9(3) yes
C(196) C(195) C(201) 110.8(3) yes
C(196) C(195) C(269) 111.7(3) yes
C(201) C(195) C(269) 111.4(3) yes
C(195) C(196) C(197) 121.4(4) yes
C(195) C(196) C(198) 120.5(4) yes
C(197) C(196) C(198) 118.1(4) yes
C(196) C(197) C(266) 122.2(5) yes
C(196) C(198) C(199) 120.2(4) yes
C(198) C(199) C(200) 120.6(4) yes
C(199) C(200) C(266) 119.9(5) yes
C(195) C(201) C(203) 120.2(4) yes
C(195) C(201) C(204) 120.3(4) yes
C(203) C(201) C(204) 119.2(4) yes
C(204) C(202) C(267) 119.7(5) yes
C(201) C(203) C(268) 120.3(4) yes
C(201) C(204) C(202) 120.9(4) yes
C(222) C(205) C(275) 121.3(4) yes
S(13) C(206) C(207) 121.8(3) yes
S(13) C(206) C(283) 117.4(3) yes
C(207) C(206) C(283) 120.8(4) yes
C(206) C(207) C(208) 119.9(4) yes
C(207) C(208) C(209) 119.7(4) yes
C(207) C(208) C(285) 121.0(4) yes
C(209) C(208) C(285) 119.3(4) yes
C(208) C(209) C(210) 119.3(4) yes
C(208) C(209) C(284) 118.1(4) yes
C(210) C(209) C(284) 122.6(5) yes
C(209) C(210) C(211) 121.6(5) yes
C(210) C(211) C(286) 118.9(4) yes
C(210) C(211) C(290) 122.6(5) yes
C(286) C(211) C(290) 118.4(4) yes
N(5) C(212) C(213) 107.7(3) yes
N(5) C(212) C(215) 108.4(3) yes
N(5) C(212) C(218) 106.9(3) yes
C(213) C(212) C(215) 111.0(3) yes
C(213) C(212) C(218) 108.5(3) yes
C(215) C(212) C(218) 114.1(3) yes
C(212) C(213) C(214) 120.4(4) yes
C(212) C(213) C(409) 121.3(4) yes
C(214) C(213) C(409) 118.2(4) yes
C(213) C(214) C(406) 120.2(5) yes
C(212) C(215) C(216) 120.9(4) yes
C(212) C(215) C(415) 121.6(4) yes
C(216) C(215) C(415) 117.4(4) yes
C(215) C(216) C(217) 121.7(4) yes
C(216) C(217) C(413) 119.8(4) yes
C(212) C(218) C(219) 120.0(4) yes
C(212) C(218) C(220) 120.2(4) yes
C(219) C(218) C(220) 119.4(4) yes
C(218) C(219) C(410) 120.4(5) yes
C(218) C(220) C(411) 119.2(5) yes
N(7) C(221) C(222) 106.9(3) yes
N(7) C(221) C(223) 108.7(3) yes
N(7) C(221) C(226) 106.2(3) yes
C(222) C(221) C(223) 112.6(4) yes
C(222) C(221) C(226) 111.6(3) yes
C(223) C(221) C(226) 110.5(3) yes
C(205) C(222) C(221) 119.4(4) yes
C(205) C(222) C(278) 118.7(4) yes
C(221) C(222) C(278) 121.9(4) yes
C(221) C(223) C(224) 120.3(4) yes
C(221) C(223) C(225) 120.9(4) yes
C(224) C(223) C(225) 118.7(4) yes
C(223) C(224) C(346) 121.2(4) yes
C(223) C(225) C(348) 119.6(4) yes
C(221) C(226) C(227) 122.1(4) yes
C(221) C(226) C(349) 119.9(4) yes
C(227) C(226) C(349) 118.0(4) yes
C(226) C(227) C(352) 121.2(4) yes
C(180) C(228) C(184) 121.1(4) yes
C(150) C(229) C(230) 122.3(4) yes
C(229) C(230) C(231) 122.4(4) yes
C(229) C(230) C(235) 118.6(4) yes
C(231) C(230) C(235) 119.0(4) yes
C(230) C(231) C(232) 121.2(4) yes
C(231) C(232) C(233) 120.7(4) yes
C(232) C(233) C(234) 119.2(4) yes
C(233) C(234) C(235) 122.3(4) yes
C(230) C(235) C(234) 117.4(4) yes
C(230) C(235) C(236) 119.9(4) yes
C(234) C(235) C(236) 122.7(4) yes
C(137) C(236) C(235) 121.7(4) yes
C(149) C(237) C(150) 121.9(4) yes
C(186) C(238) C(239) 119.2(4) yes
C(189) C(239) C(238) 122.1(5) yes
C(189) C(240) C(241) 121.0(5) yes
C(240) C(241) C(242) 121.6(5) yes
C(240) C(241) C(246) 119.8(4) yes
C(242) C(241) C(246) 118.6(5) yes
C(241) C(242) C(243) 119.5(5) yes
C(242) C(243) C(244) 120.5(5) yes
C(243) C(244) C(245) 121.6(6) yes
C(244) C(245) C(246) 120.9(5) yes
C(191) C(246) C(241) 119.0(4) yes
C(191) C(246) C(245) 122.1(4) yes
C(241) C(246) C(245) 118.9(4) yes
N(6) C(247) C(248) 106.4(3) yes
N(6) C(247) C(254) 106.6(3) yes
N(6) C(247) C(260) 107.9(3) yes
C(248) C(247) C(254) 112.5(3) yes
C(248) C(247) C(260) 111.8(3) yes
C(254) C(247) C(260) 111.2(3) yes
C(247) C(248) C(249) 119.9(4) yes
C(247) C(248) C(253) 119.5(4) yes
C(249) C(248) C(253) 120.5(4) yes
C(248) C(249) C(250) 119.5(5) yes
C(249) C(250) C(251) 120.4(5) yes
C(250) C(251) C(252) 120.7(5) yes
C(251) C(252) C(253) 119.3(5) yes
C(248) C(253) C(252) 119.5(5) yes
C(247) C(254) C(255) 119.7(4) yes
C(247) C(254) C(259) 122.6(4) yes
C(255) C(254) C(259) 117.7(4) yes
C(254) C(255) C(256) 122.1(5) yes
C(255) C(256) C(257) 118.2(5) yes
C(256) C(257) C(258) 121.0(5) yes
C(257) C(258) C(259) 120.4(5) yes
C(254) C(259) C(258) 120.6(4) yes
C(247) C(260) C(261) 121.1(4) yes
C(247) C(260) C(265) 121.2(4) yes
C(261) C(260) C(265) 117.6(4) yes
C(260) C(261) C(262) 121.6(4) yes
C(261) C(262) C(263) 120.4(5) yes
C(262) C(263) C(264) 119.4(5) yes
C(263) C(264) C(265) 119.2(5) yes
C(260) C(265) C(264) 121.8(5) yes
C(197) C(266) C(200) 119.0(5) yes
C(202) C(267) C(268) 119.5(4) yes
C(203) C(268) C(267) 120.4(4) yes
C(195) C(269) C(270) 120.7(3) yes
C(195) C(269) C(274) 120.3(4) yes
C(270) C(269) C(274) 118.9(4) yes
C(269) C(270) C(271) 119.9(4) yes
C(270) C(271) C(272) 119.3(5) yes
C(271) C(272) C(273) 121.3(5) yes
C(272) C(273) C(274) 119.4(4) yes
C(269) C(274) C(273) 121.1(4) yes
C(205) C(275) C(276) 119.9(4) yes
C(275) C(276) C(277) 119.6(4) yes
C(276) C(277) C(278) 120.7(5) yes
C(222) C(278) C(277) 119.8(4) yes
C(174) C(279) C(280) 120.5(4) yes
C(171) C(280) C(279) 121.5(4) yes
C(178) C(281) C(179) 121.1(4) yes
C(160) C(282) C(161) 120.3(5) yes
C(206) C(283) C(284) 119.6(4) yes
C(209) C(284) C(283) 121.8(5) yes
C(208) C(285) C(286) 120.3(4) yes
C(211) C(286) C(285) 120.7(5) yes
C(211) C(286) C(287) 119.6(4) yes
C(285) C(286) C(287) 119.7(5) yes
C(286) C(287) C(288) 119.4(5) yes
C(287) C(288) C(289) 121.1(5) yes
C(288) C(289) C(290) 118.9(5) yes
C(211) C(290) C(289) 122.6(5) yes
C(185) C(291) C(292) 119.8(4) yes
C(291) C(292) C(293) 121.1(4) yes
C(291) C(292) C(301) 118.1(4) yes
C(293) C(292) C(301) 120.7(4) yes
C(292) C(293) C(294) 120.0(5) yes
C(293) C(294) C(295) 119.7(5) yes
C(293) C(294) C(299) 119.0(5) yes
C(295) C(294) C(299) 121.3(5) yes
C(294) C(295) C(296) 118.7(6) yes
C(295) C(296) C(297) 121.0(5) yes
C(296) C(297) C(298) 119.8(5) yes
C(297) C(298) C(299) 121.4(5) yes
C(294) C(299) C(298) 117.7(5) yes
C(294) C(299) C(300) 120.1(5) yes
C(298) C(299) C(300) 122.2(5) yes
C(299) C(300) C(301) 121.5(5) yes
C(292) C(301) C(300) 118.7(4) yes
C(292) C(301) C(302) 120.4(4) yes
C(300) C(301) C(302) 120.9(5) yes
C(301) C(302) C(303) 121.7(5) yes
C(185) C(303) C(302) 117.5(5) yes
C(169) C(304) C(305) 118.4(4) yes
C(304) C(305) C(309) 122.6(4) yes
C(169) C(306) C(308) 122.0(4) yes
C(308) C(307) C(315) 120.8(4) yes
C(306) C(308) C(307) 121.7(4) yes
C(306) C(308) C(309) 118.4(4) yes
C(307) C(308) C(309) 119.8(4) yes
C(305) C(309) C(308) 118.4(4) yes
C(305) C(309) C(416) 122.4(4) yes
C(308) C(309) C(416) 119.2(4) yes
C(313) C(310) C(315) 118.2(4) yes
C(313) C(310) C(416) 122.6(4) yes
C(315) C(310) C(416) 119.2(4) yes
C(312) C(311) C(313) 120.1(5) yes
C(311) C(312) C(314) 121.3(5) yes
C(310) C(313) C(311) 121.8(5) yes
C(312) C(314) C(315) 120.6(5) yes
C(307) C(315) C(310) 119.6(4) yes
C(307) C(315) C(314) 122.4(4) yes
C(310) C(315) C(314) 118.0(4) yes
C(190) C(316) C(317) 119.9(4) yes
C(194) C(317) C(316) 122.2(4) yes
C(193) C(318) C(319) 120.4(4) yes
C(318) C(319) C(320) 120.9(4) yes
C(318) C(319) C(324) 120.6(4) yes
C(320) C(319) C(324) 118.5(4) yes
C(319) C(320) C(321) 119.6(5) yes
C(320) C(321) C(322) 121.6(5) yes
C(321) C(322) C(323) 120.4(5) yes
C(322) C(323) C(324) 121.0(5) yes
C(319) C(324) C(323) 118.7(4) yes
C(319) C(324) C(325) 118.4(4) yes
C(323) C(324) C(325) 122.9(5) yes
C(194) C(325) C(324) 122.8(4) yes
C(140) C(326) C(141) 121.9(4) yes
N(10) C(327) C(328) 107.2(3) yes
N(10) C(327) C(334) 107.2(3) yes
N(10) C(327) C(340) 107.5(3) yes
C(328) C(327) C(334) 112.7(3) yes
C(328) C(327) C(340) 112.6(3) yes
C(334) C(327) C(340) 109.2(3) yes
C(327) C(328) C(329) 121.6(4) yes
C(327) C(328) C(333) 119.5(4) yes
C(329) C(328) C(333) 118.7(4) yes
C(328) C(329) C(330) 121.0(4) yes
C(329) C(330) C(331) 120.9(4) yes
C(330) C(331) C(332) 118.6(4) yes
C(331) C(332) C(333) 121.1(4) yes
C(328) C(333) C(332) 119.6(4) yes
C(327) C(334) C(335) 120.2(4) yes
C(327) C(334) C(339) 119.0(4) yes
C(335) C(334) C(339) 120.8(4) yes
C(334) C(335) C(336) 118.8(4) yes
C(335) C(336) C(337) 119.6(5) yes
C(336) C(337) C(338) 121.1(5) yes
C(337) C(338) C(339) 119.0(5) yes
C(334) C(339) C(338) 120.8(5) yes
C(327) C(340) C(341) 118.6(4) yes
C(327) C(340) C(345) 122.3(4) yes
C(341) C(340) C(345) 119.1(4) yes
C(340) C(341) C(342) 119.8(4) yes
C(341) C(342) C(343) 120.6(4) yes
C(342) C(343) C(344) 119.7(4) yes
C(343) C(344) C(345) 120.3(4) yes
C(340) C(345) C(344) 120.5(4) yes
C(224) C(346) C(347) 120.5(4) yes
C(346) C(347) C(348) 119.0(4) yes
C(225) C(348) C(347) 120.9(4) yes
C(226) C(349) C(350) 120.5(4) yes
C(349) C(350) C(351) 120.5(4) yes
C(350) C(351) C(352) 119.3(4) yes
C(227) C(352) C(351) 120.4(4) yes
C(155) C(353) C(156) 120.3(4) yes
N(11) C(354) C(355) 106.8(3) yes
N(11) C(354) C(356) 107.8(3) yes
N(11) C(354) C(367) 108.7(3) yes
C(355) C(354) C(356) 110.0(4) yes
C(355) C(354) C(367) 114.2(4) yes
C(356) C(354) C(367) 109.1(4) yes
C(354) C(355) C(362) 120.4(4) yes
C(354) C(355) C(366) 122.8(4) yes
C(362) C(355) C(366) 116.8(4) yes
C(354) C(356) C(357) 118.8(4) yes
C(354) C(356) C(361) 121.9(4) yes
C(357) C(356) C(361) 119.2(4) yes
C(356) C(357) C(358) 119.3(4) yes
C(357) C(358) C(359) 120.8(4) yes
C(358) C(359) C(360) 119.6(4) yes
C(359) C(360) C(361) 120.4(4) yes
C(356) C(361) C(360) 120.6(4) yes
C(355) C(362) C(363) 122.3(4) yes
C(362) C(363) C(364) 118.4(5) yes
C(363) C(364) C(365) 120.4(5) yes
C(364) C(365) C(366) 121.4(5) yes
C(355) C(366) C(365) 120.6(5) yes
C(354) C(367) C(368) 120.4(4) yes
C(354) C(367) C(372) 122.4(4) yes
C(368) C(367) C(372) 117.2(4) yes
C(367) C(368) C(369) 121.4(4) yes
C(368) C(369) C(370) 120.3(4) yes
C(369) C(370) C(371) 119.2(4) yes
C(370) C(371) C(372) 121.4(4) yes
C(367) C(372) C(371) 120.5(4) yes
C(168) C(373) C(374) 120.3(4) yes
C(373) C(374) C(376) 121.7(4) yes
C(168) C(375) C(377) 120.5(4) yes
C(374) C(376) C(377) 118.1(4) yes
C(374) C(376) C(417) 121.6(4) yes
C(377) C(376) C(417) 120.3(4) yes
C(375) C(377) C(376) 118.9(4) yes
C(375) C(377) C(379) 122.0(4) yes
C(376) C(377) C(379) 118.8(4) yes
C(377) C(379) C(381) 121.2(4) yes
C(381) C(380) C(382) 118.0(4) yes
C(381) C(380) C(417) 119.5(4) yes
C(382) C(380) C(417) 122.5(4) yes
C(379) C(381) C(380) 119.5(4) yes
C(379) C(381) C(385) 122.8(4) yes
C(380) C(381) C(385) 117.6(4) yes
C(380) C(382) C(383) 121.8(4) yes
C(382) C(383) C(384) 120.8(4) yes
C(383) C(384) C(385) 118.9(4) yes
C(381) C(385) C(384) 122.9(4) yes
C(171) C(386) C(173) 121.8(5) yes
N(12) C(387) C(388) 107.9(3) yes
N(12) C(387) C(394) 107.0(3) yes
N(12) C(387) C(400) 107.6(3) yes
C(388) C(387) C(394) 111.9(4) yes
C(388) C(387) C(400) 110.6(3) yes
C(394) C(387) C(400) 111.6(3) yes
C(387) C(388) C(389) 118.2(4) yes
C(387) C(388) C(393) 121.1(4) yes
C(389) C(388) C(393) 120.4(4) yes
C(388) C(389) C(390) 119.4(5) yes
C(389) C(390) C(391) 120.2(5) yes
C(390) C(391) C(392) 119.6(5) yes
C(391) C(392) C(393) 120.6(5) yes
C(388) C(393) C(392) 119.7(5) yes
C(387) C(394) C(395) 121.5(4) yes
C(387) C(394) C(399) 120.1(4) yes
C(395) C(394) C(399) 118.4(4) yes
C(394) C(395) C(396) 119.7(4) yes
C(395) C(396) C(397) 120.4(4) yes
C(396) C(397) C(398) 120.2(4) yes
C(397) C(398) C(399) 120.5(4) yes
C(394) C(399) C(398) 120.7(4) yes
C(387) C(400) C(401) 121.8(4) yes
C(387) C(400) C(405) 119.4(4) yes
C(401) C(400) C(405) 118.7(4) yes
C(400) C(401) C(402) 120.2(4) yes
C(401) C(402) C(403) 121.7(4) yes
C(402) C(403) C(404) 119.0(5) yes
C(403) C(404) C(405) 120.9(4) yes
C(400) C(405) C(404) 119.5(4) yes
C(214) C(406) C(407) 120.9(4) yes
C(406) C(407) C(408) 119.4(4) yes
C(407) C(408) C(409) 120.1(4) yes
C(213) C(409) C(408) 121.1(4) yes
C(219) C(410) C(412) 119.4(5) yes
C(220) C(411) C(412) 122.0(6) yes
C(410) C(412) C(411) 119.5(5) yes
C(217) C(413) C(414) 119.2(5) yes
C(413) C(414) C(415) 121.2(5) yes
C(215) C(415) C(414) 120.5(5) yes
C(309) C(416) C(310) 121.2(4) yes
C(376) C(417) C(380) 120.6(4) yes
C(57) N(1) H(1A) 109.5 no
C(57) N(1) H(1B) 109.5 no
C(57) N(1) H(1C) 109.5 no
H(1A) N(1) H(1B) 109.5 no
H(1A) N(1) H(1C) 109.5 no
H(1B) N(1) H(1C) 109.5 no
C(96) N(2) H(2A) 109.5 no
C(96) N(2) H(2B) 109.5 no
C(96) N(2) H(2C) 109.5 no
H(2A) N(2) H(2B) 109.5 no
H(2A) N(2) H(2C) 109.5 no
H(2B) N(2) H(2C) 109.5 no
C(76) N(3) H(3A) 109.5 no
C(76) N(3) H(3B) 109.5 no
C(76) N(3) H(3C) 109.5 no
H(3A) N(3) H(3B) 109.5 no
H(3A) N(3) H(3C) 109.5 no
H(3B) N(3) H(3C) 109.5 no
C(151) N(4) H(4A) 109.5 no
C(151) N(4) H(4B) 109.5 no
C(151) N(4) H(4C) 109.5 no
H(4A) N(4) H(4B) 109.5 no
H(4A) N(4) H(4C) 109.5 no
H(4B) N(4) H(4C) 109.5 no
C(212) N(5) H(5A) 109.5 no
C(212) N(5) H(5B) 109.5 no
C(212) N(5) H(5C) 109.5 no
H(5A) N(5) H(5B) 109.5 no
H(5A) N(5) H(5C) 109.5 no
H(5B) N(5) H(5C) 109.5 no
C(247) N(6) H(6A) 109.5 no
C(247) N(6) H(6B) 109.5 no
C(247) N(6) H(6C) 109.5 no
H(6A) N(6) H(6B) 109.5 no
H(6A) N(6) H(6C) 109.5 no
H(6B) N(6) H(6C) 109.5 no
C(221) N(7) H(7A) 109.5 no
C(221) N(7) H(7B) 109.5 no
C(221) N(7) H(7C) 109.5 no
H(7A) N(7) H(7B) 109.5 no
H(7A) N(7) H(7C) 109.5 no
H(7B) N(7) H(7C) 109.5 no
C(195) N(8) H(8A) 109.5 no
C(195) N(8) H(8B) 109.5 no
C(195) N(8) H(8C) 109.5 no
H(8A) N(8) H(8B) 109.5 no
H(8A) N(8) H(8C) 109.5 no
H(8B) N(8) H(8C) 109.5 no
C(170) N(9) H(9A) 109.5 no
C(170) N(9) H(9B) 109.5 no
C(170) N(9) H(9C) 109.5 no
H(9A) N(9) H(9B) 109.5 no
H(9A) N(9) H(9C) 109.5 no
H(9B) N(9) H(9C) 109.5 no
C(327) N(10) H(10A) 109.5 no
C(327) N(10) H(10B) 109.5 no
C(327) N(10) H(10C) 109.5 no
H(10A) N(10) H(10B) 109.5 no
H(10A) N(10) H(10C) 109.5 no
H(10B) N(10) H(10C) 109.5 no
C(354) N(11) H(11A) 109.5 no
C(354) N(11) H(11B) 109.5 no
C(354) N(11) H(11C) 109.5 no
H(11A) N(11) H(11B) 109.5 no
H(11A) N(11) H(11C) 109.5 no
H(11B) N(11) H(11C) 109.5 no
C(387) N(12) H(12A) 109.5 no
C(387) N(12) H(12B) 109.5 no
C(387) N(12) H(12C) 109.5 no
H(12A) N(12) H(12B) 109.5 no
H(12A) N(12) H(12C) 109.5 no
H(12B) N(12) H(12C) 109.5 no
C(1) C(2) H(2) 119.6 no
C(3) C(2) H(2) 119.6 no
C(3) C(4) H(4) 118.8 no
C(5) C(4) H(4) 118.8 no
C(5) C(6) H(6) 119.5 no
C(7) C(6) H(6) 119.5 no
C(6) C(7) H(7) 119.6 no
C(8) C(7) H(7) 119.6 no
C(7) C(8) H(8) 120.3 no
C(9) C(8) H(8) 120.3 no
C(8) C(9) H(9) 119.1 no
C(10) C(9) H(9) 119.1 no
C(10) C(11) H(11) 119.0 no
C(12) C(11) H(11) 119.1 no
C(12) C(13) H(13) 119.7 no
C(14) C(13) H(13) 119.7 no
C(1) C(14) H(14) 120.0 no
C(13) C(14) H(14) 119.9 no
C(15) C(16) H(16) 119.2 no
C(17) C(16) H(16) 119.2 no
C(17) C(18) H(18) 119.2 no
C(19) C(18) H(18) 119.3 no
C(19) C(20) H(20) 119.8 no
C(21) C(20) H(20) 119.8 no
C(20) C(21) H(21) 119.5 no
C(22) C(21) H(21) 119.5 no
C(21) C(22) H(22) 119.6 no
C(23) C(22) H(22) 119.6 no
C(22) C(23) H(23) 119.9 no
C(24) C(23) H(23) 119.9 no
C(24) C(25) H(25) 118.6 no
C(26) C(25) H(25) 118.6 no
C(26) C(27) H(27) 119.0 no
C(28) C(27) H(27) 119.0 no
C(15) C(28) H(28) 119.9 no
C(27) C(28) H(28) 119.9 no
C(29) C(30) H(30) 119.3 no
C(31) C(30) H(30) 119.3 no
C(31) C(32) H(32) 120.0 no
C(33) C(32) H(32) 120.0 no
C(33) C(34) H(34) 121.3 no
C(35) C(34) H(34) 121.3 no
C(34) C(35) H(35) 118.5 no
C(36) C(35) H(35) 118.5 no
C(35) C(36) H(36) 120.1 no
C(37) C(36) H(36) 120.1 no
C(36) C(37) H(37) 120.3 no
C(38) C(37) H(37) 120.3 no
C(38) C(39) H(39) 120.4 no
C(40) C(39) H(39) 120.4 no
C(40) C(41) H(41) 119.0 no
C(42) C(41) H(41) 119.0 no
C(29) C(42) H(42) 120.3 no
C(41) C(42) H(42) 120.3 no
C(43) C(44) H(44) 119.3 no
C(45) C(44) H(44) 119.3 no
C(45) C(46) H(46) 119.0 no
C(47) C(46) H(46) 119.0 no
C(47) C(48) H(48) 119.2 no
C(49) C(48) H(48) 119.2 no
C(48) C(49) H(49) 119.8 no
C(50) C(49) H(49) 119.8 no
C(49) C(50) H(50) 120.5 no
C(51) C(50) H(50) 120.5 no
C(50) C(51) H(51) 119.1 no
C(52) C(51) H(51) 119.1 no
C(52) C(53) H(53) 119.3 no
C(54) C(53) H(53) 119.3 no
C(54) C(55) H(55) 119.6 no
C(56) C(55) H(55) 119.6 no
C(43) C(56) H(56) 119.9 no
C(55) C(56) H(56) 119.9 no
C(58) C(59) H(59) 118.5 no
C(60) C(59) H(59) 118.5 no
C(59) C(60) H(60) 120.7 no
C(61) C(60) H(60) 120.7 no
C(60) C(61) H(61) 119.7 no
C(62) C(61) H(61) 119.7 no
C(61) C(62) H(62) 120.2 no
C(63) C(62) H(62) 120.2 no
C(58) C(63) H(63) 119.1 no
C(62) C(63) H(63) 119.1 no
C(64) C(65) H(65) 119.8 no
C(66) C(65) H(65) 119.8 no
C(65) C(66) H(66) 119.6 no
C(67) C(66) H(66) 119.6 no
C(66) C(67) H(67) 120.0 no
C(68) C(67) H(67) 120.0 no
C(67) C(68) H(68) 120.0 no
C(69) C(68) H(68) 120.0 no
C(64) C(69) H(69) 119.7 no
C(68) C(69) H(69) 119.7 no
C(70) C(71) H(71) 120.2 no
C(72) C(71) H(71) 120.2 no
C(71) C(72) H(72) 119.8 no
C(73) C(72) H(72) 119.8 no
C(72) C(73) H(73) 120.2 no
C(74) C(73) H(73) 120.2 no
C(73) C(74) H(74) 119.4 no
C(75) C(74) H(74) 119.4 no
C(70) C(75) H(75) 119.7 no
C(74) C(75) H(75) 119.7 no
C(77) C(78) H(78) 119.5 no
C(79) C(78) H(78) 119.5 no
C(78) C(79) H(79) 120.3 no
C(80) C(79) H(79) 120.2 no
C(79) C(80) H(80) 119.7 no
C(81) C(80) H(80) 119.7 no
C(80) C(81) H(81) 120.2 no
C(82) C(81) H(81) 120.2 no
C(77) C(82) H(82) 119.5 no
C(81) C(82) H(82) 119.5 no
C(83) C(84) H(84) 119.3 no
C(85) C(84) H(84) 119.3 no
C(84) C(85) H(85) 119.7 no
C(86) C(85) H(85) 119.7 no
C(85) C(86) H(86) 120.6 no
C(87) C(86) H(86) 120.6 no
C(86) C(87) H(87) 119.5 no
C(88) C(87) H(87) 119.5 no
C(83) C(88) H(88) 119.8 no
C(87) C(88) H(88) 119.8 no
C(89) C(90) H(90) 120.5 no
C(91) C(90) H(90) 120.5 no
C(90) C(91) H(91) 120.3 no
C(92) C(91) H(91) 120.3 no
C(91) C(92) H(92) 119.1 no
C(93) C(92) H(92) 119.1 no
C(92) C(93) H(93) 120.0 no
C(95) C(93) H(93) 120.0 no
C(89) C(95) H(95) 120.0 no
C(93) C(95) H(95) 120.0 no
C(97) C(98) H(98) 119.8 no
C(99) C(98) H(98) 119.8 no
C(98) C(99) H(99) 119.7 no
C(100) C(99) H(99) 119.7 no
C(99) C(100) H(100) 120.2 no
C(101) C(100) H(100) 120.2 no
C(100) C(101) H(101) 119.8 no
C(102) C(101) H(101) 119.8 no
C(97) C(102) H(102) 119.3 no
C(101) C(102) H(102) 119.2 no
C(103) C(104) H(104) 119.2 no
C(105) C(104) H(104) 119.2 no
C(104) C(105) H(105) 120.1 no
C(106) C(105) H(105) 120.1 no
C(105) C(106) H(106) 120.0 no
C(107) C(106) H(106) 120.1 no
C(106) C(107) H(107) 119.9 no
C(108) C(107) H(107) 119.9 no
C(103) C(108) H(108) 119.3 no
C(107) C(108) H(108) 119.3 no
C(109) C(110) H(110) 119.8 no
C(111) C(110) H(110) 119.8 no
C(110) C(111) H(111) 119.9 no
C(112) C(111) H(111) 119.9 no
C(111) C(112) H(112) 120.5 no
C(113) C(112) H(112) 120.5 no
C(112) C(113) H(113) 119.3 no
C(114) C(113) H(113) 119.3 no
C(109) C(114) H(114) 119.9 no
C(113) C(114) H(114) 119.9 no
C(133) C(134) H(134) 119.0 no
C(139) C(134) H(134) 119.0 no
C(135) C(136) H(136) 119.5 no
C(137) C(136) H(136) 119.5 no
C(141) C(138) H(138) 119.0 no
C(142) C(138) H(138) 119.0 no
C(133) C(140) H(140) 119.8 no
C(326) C(140) H(140) 119.8 no
C(142) C(143) H(143) 119.3 no
C(144) C(143) H(143) 119.3 no
C(143) C(144) H(144) 119.6 no
C(145) C(144) H(144) 119.6 no
C(144) C(145) H(145) 119.8 no
C(146) C(145) H(145) 119.8 no
C(145) C(146) H(146) 120.0 no
C(147) C(146) H(146) 120.1 no
C(139) C(148) H(148) 119.2 no
C(147) C(148) H(148) 119.2 no
C(135) C(149) H(149) 119.9 no
C(237) C(149) H(149) 119.9 no
C(152) C(153) H(153) 119.6 no
C(154) C(153) H(153) 119.6 no
C(153) C(154) H(154) 119.7 no
C(155) C(154) H(154) 119.7 no
C(154) C(155) H(155) 120.3 no
C(353) C(155) H(155) 120.3 no
C(152) C(156) H(156) 119.8 no
C(353) C(156) H(156) 119.8 no
C(157) C(158) H(158) 119.3 no
C(159) C(158) H(158) 119.2 no
C(158) C(159) H(159) 119.6 no
C(160) C(159) H(159) 119.6 no
C(159) C(160) H(160) 120.6 no
C(282) C(160) H(160) 120.6 no
C(157) C(161) H(161) 119.7 no
C(282) C(161) H(161) 119.7 no
C(162) C(163) H(163) 119.5 no
C(164) C(163) H(163) 119.5 no
C(163) C(164) H(164) 120.2 no
C(165) C(164) H(164) 120.2 no
C(164) C(165) H(165) 119.8 no
C(166) C(165) H(165) 119.8 no
C(162) C(167) H(167) 119.9 no
C(166) C(167) H(167) 119.9 no
C(174) C(173) H(173) 120.0 no
C(386) C(173) H(173) 120.0 no
C(173) C(174) H(174) 120.3 no
C(279) C(174) H(174) 120.3 no
C(175) C(176) H(176) 120.2 no
C(177) C(176) H(176) 120.2 no
C(176) C(177) H(177) 119.2 no
C(178) C(177) H(177) 119.2 no
C(177) C(178) H(178) 120.6 no
C(281) C(178) H(178) 120.6 no
C(175) C(179) H(179) 120.1 no
C(281) C(179) H(179) 120.1 no
C(180) C(181) H(181) 119.9 no
C(182) C(181) H(181) 119.9 no
C(181) C(182) H(182) 119.9 no
C(183) C(182) H(182) 119.9 no
C(182) C(183) H(183) 120.1 no
C(184) C(183) H(183) 120.2 no
C(183) C(184) H(184) 119.8 no
C(228) C(184) H(184) 119.8 no
C(186) C(187) H(187) 119.2 no
C(188) C(187) H(187) 119.2 no
C(188) C(191) H(191) 119.4 no
C(246) C(191) H(191) 119.4 no
C(190) C(192) H(192) 119.9 no
C(193) C(192) H(192) 119.9 no
C(196) C(197) H(197) 118.9 no
C(266) C(197) H(197) 118.9 no
C(196) C(198) H(198) 119.9 no
C(199) C(198) H(198) 119.9 no
C(198) C(199) H(199) 119.7 no
C(200) C(199) H(199) 119.7 no
C(199) C(200) H(200) 120.1 no
C(266) C(200) H(200) 120.1 no
C(204) C(202) H(202) 120.2 no
C(267) C(202) H(202) 120.2 no
C(201) C(203) H(203) 119.9 no
C(268) C(203) H(203) 119.8 no
C(201) C(204) H(204) 119.6 no
C(202) C(204) H(204) 119.6 no
C(222) C(205) H(205) 119.3 no
C(275) C(205) H(205) 119.4 no
C(206) C(207) H(207) 120.1 no
C(208) C(207) H(207) 120.1 no
C(209) C(210) H(210) 119.2 no
C(211) C(210) H(210) 119.2 no
C(213) C(214) H(214) 119.9 no
C(406) C(214) H(214) 119.9 no
C(215) C(216) H(216) 119.2 no
C(217) C(216) H(216) 119.2 no
C(216) C(217) H(217) 120.1 no
C(413) C(217) H(217) 120.1 no
C(218) C(219) H(219) 119.8 no
C(410) C(219) H(219) 119.8 no
C(218) C(220) H(220) 120.4 no
C(411) C(220) H(220) 120.4 no
C(223) C(224) H(224) 119.4 no
C(346) C(224) H(224) 119.4 no
C(223) C(225) H(225) 120.2 no
C(348) C(225) H(225) 120.2 no
C(226) C(227) H(227) 119.4 no
C(352) C(227) H(227) 119.4 no
C(180) C(228) H(228) 119.5 no
C(184) C(228) H(228) 119.5 no
C(150) C(229) H(229) 118.9 no
C(230) C(229) H(229) 118.9 no
C(230) C(231) H(231) 119.4 no
C(232) C(231) H(231) 119.4 no
C(231) C(232) H(232) 119.6 no
C(233) C(232) H(232) 119.7 no
C(232) C(233) H(233) 120.4 no
C(234) C(233) H(233) 120.4 no
C(233) C(234) H(234) 118.8 no
C(235) C(234) H(234) 118.8 no
C(137) C(236) H(236) 119.2 no
C(235) C(236) H(236) 119.2 no
C(149) C(237) H(237) 119.0 no
C(150) C(237) H(237) 119.1 no
C(186) C(238) H(238) 120.4 no
C(239) C(238) H(238) 120.4 no
C(189) C(239) H(239) 119.0 no
C(238) C(239) H(239) 119.0 no
C(189) C(240) H(240) 119.5 no
C(241) C(240) H(240) 119.5 no
C(241) C(242) H(242) 120.2 no
C(243) C(242) H(242) 120.2 no
C(242) C(243) H(243) 119.8 no
C(244) C(243) H(243) 119.8 no
C(243) C(244) H(244) 119.2 no
C(245) C(244) H(244) 119.2 no
C(244) C(245) H(245) 119.6 no
C(246) C(245) H(245) 119.6 no
C(248) C(249) H(249) 120.3 no
C(250) C(249) H(249) 120.2 no
C(249) C(250) H(250) 119.8 no
C(251) C(250) H(250) 119.8 no
C(250) C(251) H(251) 119.7 no
C(252) C(251) H(251) 119.7 no
C(251) C(252) H(252) 120.3 no
C(253) C(252) H(252) 120.3 no
C(248) C(253) H(253) 120.3 no
C(252) C(253) H(253) 120.3 no
C(254) C(255) H(255) 119.0 no
C(256) C(255) H(255) 119.0 no
C(255) C(256) H(256) 120.9 no
C(257) C(256) H(256) 120.9 no
C(256) C(257) H(257) 119.5 no
C(258) C(257) H(257) 119.5 no
C(257) C(258) H(258) 119.8 no
C(259) C(258) H(258) 119.8 no
C(254) C(259) H(259) 119.7 no
C(258) C(259) H(259) 119.7 no
C(260) C(261) H(261) 119.2 no
C(262) C(261) H(261) 119.2 no
C(261) C(262) H(262) 119.8 no
C(263) C(262) H(262) 119.8 no
C(262) C(263) H(263) 120.3 no
C(264) C(263) H(263) 120.3 no
C(263) C(264) H(264) 120.4 no
C(265) C(264) H(264) 120.4 no
C(260) C(265) H(265) 119.1 no
C(264) C(265) H(265) 119.1 no
C(197) C(266) H(266) 120.5 no
C(200) C(266) H(266) 120.5 no
C(202) C(267) H(267) 120.2 no
C(268) C(267) H(267) 120.2 no
C(203) C(268) H(268) 119.8 no
C(267) C(268) H(268) 119.8 no
C(269) C(270) H(270) 120.0 no
C(271) C(270) H(270) 120.0 no
C(270) C(271) H(271) 120.4 no
C(272) C(271) H(271) 120.4 no
C(271) C(272) H(272) 119.3 no
C(273) C(272) H(272) 119.3 no
C(272) C(273) H(273) 120.3 no
C(274) C(273) H(273) 120.3 no
C(269) C(274) H(274) 119.5 no
C(273) C(274) H(274) 119.4 no
C(205) C(275) H(275) 120.1 no
C(276) C(275) H(275) 120.1 no
C(275) C(276) H(276) 120.2 no
C(277) C(276) H(276) 120.2 no
C(276) C(277) H(277) 119.6 no
C(278) C(277) H(277) 119.6 no
C(222) C(278) H(278) 120.1 no
C(277) C(278) H(278) 120.1 no
C(174) C(279) H(279) 119.8 no
C(280) C(279) H(279) 119.8 no
C(171) C(280) H(280) 119.2 no
C(279) C(280) H(280) 119.2 no
C(178) C(281) H(281) 119.5 no
C(179) C(281) H(281) 119.4 no
C(160) C(282) H(282) 119.8 no
C(161) C(282) H(282) 119.8 no
C(206) C(283) H(283) 120.2 no
C(284) C(283) H(283) 120.2 no
C(209) C(284) H(284) 119.1 no
C(283) C(284) H(284) 119.1 no
C(208) C(285) H(285) 119.9 no
C(286) C(285) H(285) 119.9 no
C(286) C(287) H(287) 120.3 no
C(288) C(287) H(287) 120.3 no
C(287) C(288) H(288) 119.5 no
C(289) C(288) H(288) 119.5 no
C(288) C(289) H(289) 120.6 no
C(290) C(289) H(289) 120.6 no
C(211) C(290) H(290) 118.7 no
C(289) C(290) H(290) 118.7 no
C(185) C(291) H(291) 120.1 no
C(292) C(291) H(291) 120.1 no
C(292) C(293) H(293) 120.0 no
C(294) C(293) H(293) 120.0 no
C(294) C(295) H(295) 120.6 no
C(296) C(295) H(295) 120.6 no
C(295) C(296) H(296) 119.5 no
C(297) C(296) H(296) 119.5 no
C(296) C(297) H(297) 120.1 no
C(298) C(297) H(297) 120.1 no
C(297) C(298) H(298) 119.3 no
C(299) C(298) H(298) 119.3 no
C(299) C(300) H(300) 119.2 no
C(301) C(300) H(300) 119.3 no
C(301) C(302) H(302) 119.1 no
C(303) C(302) H(302) 119.1 no
C(169) C(304) H(304) 120.8 no
C(305) C(304) H(304) 120.8 no
C(304) C(305) H(305) 118.7 no
C(309) C(305) H(305) 118.7 no
C(169) C(306) H(306) 119.0 no
C(308) C(306) H(306) 119.0 no
C(308) C(307) H(307) 119.6 no
C(315) C(307) H(307) 119.6 no
C(312) C(311) H(311) 120.0 no
C(313) C(311) H(311) 119.9 no
C(311) C(312) H(312) 119.4 no
C(314) C(312) H(312) 119.4 no
C(310) C(313) H(313) 119.1 no
C(311) C(313) H(313) 119.1 no
C(312) C(314) H(314) 119.7 no
C(315) C(314) H(314) 119.7 no
C(190) C(316) H(316) 120.1 no
C(317) C(316) H(316) 120.1 no
C(194) C(317) H(317) 118.9 no
C(316) C(317) H(317) 118.9 no
C(193) C(318) H(318) 119.8 no
C(319) C(318) H(318) 119.8 no
C(319) C(320) H(320) 120.2 no
C(321) C(320) H(320) 120.2 no
C(320) C(321) H(321) 119.2 no
C(322) C(321) H(321) 119.2 no
C(321) C(322) H(322) 119.8 no
C(323) C(322) H(322) 119.8 no
C(322) C(323) H(323) 119.5 no
C(324) C(323) H(323) 119.5 no
C(194) C(325) H(325) 118.6 no
C(324) C(325) H(325) 118.6 no
C(140) C(326) H(326) 119.0 no
C(141) C(326) H(326) 119.0 no
C(328) C(329) H(329) 119.5 no
C(330) C(329) H(329) 119.5 no
C(329) C(330) H(330) 119.6 no
C(331) C(330) H(330) 119.6 no
C(330) C(331) H(331) 120.7 no
C(332) C(331) H(331) 120.7 no
C(331) C(332) H(332) 119.5 no
C(333) C(332) H(332) 119.4 no
C(328) C(333) H(333) 120.2 no
C(332) C(333) H(333) 120.2 no
C(334) C(335) H(335) 120.6 no
C(336) C(335) H(335) 120.6 no
C(335) C(336) H(336) 120.2 no
C(337) C(336) H(336) 120.2 no
C(336) C(337) H(337) 119.5 no
C(338) C(337) H(337) 119.5 no
C(337) C(338) H(338) 120.5 no
C(339) C(338) H(338) 120.5 no
C(334) C(339) H(339) 119.6 no
C(338) C(339) H(339) 119.6 no
C(340) C(341) H(341) 120.1 no
C(342) C(341) H(341) 120.1 no
C(341) C(342) H(342) 119.7 no
C(343) C(342) H(342) 119.7 no
C(342) C(343) H(343) 120.1 no
C(344) C(343) H(343) 120.1 no
C(343) C(344) H(344) 119.9 no
C(345) C(344) H(344) 119.9 no
C(340) C(345) H(345) 119.7 no
C(344) C(345) H(345) 119.7 no
C(224) C(346) H(346) 119.8 no
C(347) C(346) H(346) 119.8 no
C(346) C(347) H(347) 120.5 no
C(348) C(347) H(347) 120.5 no
C(225) C(348) H(348) 119.5 no
C(347) C(348) H(348) 119.5 no
C(226) C(349) H(349) 119.7 no
C(350) C(349) H(349) 119.7 no
C(349) C(350) H(350) 119.8 no
C(351) C(350) H(350) 119.8 no
C(350) C(351) H(351) 120.3 no
C(352) C(351) H(351) 120.3 no
C(227) C(352) H(352) 119.8 no
C(351) C(352) H(352) 119.8 no
C(155) C(353) H(353) 119.8 no
C(156) C(353) H(353) 119.8 no
C(356) C(357) H(357) 120.4 no
C(358) C(357) H(357) 120.3 no
C(357) C(358) H(358) 119.6 no
C(359) C(358) H(358) 119.6 no
C(358) C(359) H(359) 120.2 no
C(360) C(359) H(359) 120.2 no
C(359) C(360) H(360) 119.8 no
C(361) C(360) H(360) 119.8 no
C(356) C(361) H(361) 119.7 no
C(360) C(361) H(361) 119.7 no
C(355) C(362) H(362) 118.9 no
C(363) C(362) H(362) 118.8 no
C(362) C(363) H(363) 120.8 no
C(364) C(363) H(363) 120.8 no
C(363) C(364) H(364) 119.8 no
C(365) C(364) H(364) 119.8 no
C(364) C(365) H(365) 119.3 no
C(366) C(365) H(365) 119.3 no
C(355) C(366) H(366) 119.7 no
C(365) C(366) H(366) 119.7 no
C(367) C(368) H(368) 119.3 no
C(369) C(368) H(368) 119.3 no
C(368) C(369) H(369) 119.9 no
C(370) C(369) H(369) 119.9 no
C(369) C(370) H(370) 120.4 no
C(371) C(370) H(370) 120.4 no
C(370) C(371) H(371) 119.3 no
C(372) C(371) H(371) 119.3 no
C(367) C(372) H(372) 119.8 no
C(371) C(372) H(372) 119.8 no
C(168) C(373) H(373) 119.8 no
C(374) C(373) H(373) 119.8 no
C(373) C(374) H(374) 119.1 no
C(376) C(374) H(374) 119.2 no
C(168) C(375) H(375) 119.7 no
C(377) C(375) H(375) 119.7 no
C(377) C(379) H(379) 119.4 no
C(381) C(379) H(379) 119.4 no
C(380) C(382) H(382) 119.1 no
C(383) C(382) H(382) 119.1 no
C(382) C(383) H(383) 119.6 no
C(384) C(383) H(383) 119.6 no
C(383) C(384) H(384) 120.6 no
C(385) C(384) H(384) 120.6 no
C(381) C(385) H(385) 118.6 no
C(384) C(385) H(385) 118.6 no
C(171) C(386) H(386) 119.1 no
C(173) C(386) H(386) 119.1 no
C(388) C(389) H(389) 120.3 no
C(390) C(389) H(389) 120.3 no
C(389) C(390) H(390) 119.9 no
C(391) C(390) H(390) 119.9 no
C(390) C(391) H(391) 120.2 no
C(392) C(391) H(391) 120.2 no
C(391) C(392) H(392) 119.7 no
C(393) C(392) H(392) 119.7 no
C(388) C(393) H(393) 120.2 no
C(392) C(393) H(393) 120.1 no
C(394) C(395) H(395) 120.1 no
C(396) C(395) H(395) 120.1 no
C(395) C(396) H(396) 119.8 no
C(397) C(396) H(396) 119.8 no
C(396) C(397) H(397) 119.9 no
C(398) C(397) H(397) 119.9 no
C(397) C(398) H(398) 119.8 no
C(399) C(398) H(398) 119.8 no
C(394) C(399) H(399) 119.7 no
C(398) C(399) H(399) 119.6 no
C(400) C(401) H(401) 119.9 no
C(402) C(401) H(401) 119.9 no
C(401) C(402) H(402) 119.1 no
C(403) C(402) H(402) 119.1 no
C(402) C(403) H(403) 120.5 no
C(404) C(403) H(403) 120.5 no
C(403) C(404) H(404) 119.6 no
C(405) C(404) H(404) 119.5 no
C(400) C(405) H(405) 120.3 no
C(404) C(405) H(405) 120.3 no
C(214) C(406) H(406) 119.5 no
C(407) C(406) H(406) 119.5 no
C(406) C(407) H(407) 120.3 no
C(408) C(407) H(407) 120.3 no
C(407) C(408) H(408) 119.9 no
C(409) C(408) H(408) 120.0 no
C(213) C(409) H(409) 119.5 no
C(408) C(409) H(409) 119.5 no
C(219) C(410) H(410) 120.3 no
C(412) C(410) H(410) 120.3 no
C(220) C(411) H(411) 119.0 no
C(412) C(411) H(411) 119.0 no
C(410) C(412) H(412) 120.2 no
C(411) C(412) H(412) 120.2 no
C(217) C(413) H(413) 120.4 no
C(414) C(413) H(413) 120.4 no
C(413) C(414) H(414) 119.4 no
C(415) C(414) H(414) 119.4 no
C(215) C(415) H(415) 119.7 no
C(414) C(415) H(415) 119.7 no
C(309) C(416) H(416) 119.4 no
C(310) C(416) H(416) 119.4 no
C(376) C(417) H(417) 119.7 no
C(380) C(417) H(417) 119.7 no

loop_
_geom_bond_atom_site_label_1
_geom_bond_atom_site_label_2
_geom_bond_distance
_geom_bond_publ_flag
S(1) O(1) 1.454(3) yes
S(1) O(2) 1.459(3) yes
S(1) O(3) 1.459(3) yes
S(1) C(43) 1.745(4) yes
S(2) O(10) 1.458(3) yes
S(2) O(11) 1.455(3) yes
S(2) O(12) 1.455(3) yes
S(2) C(1) 1.747(4) yes
S(3) O(7) 1.454(3) yes
S(3) O(8) 1.459(3) yes
S(3) O(9) 1.450(3) yes
S(3) C(15) 1.772(4) yes
S(4) O(4) 1.462(3) yes
S(4) O(5) 1.459(3) yes
S(4) O(6) 1.458(3) yes
S(4) C(29) 1.746(4) yes
S(5) O(14) 1.450(3) yes
S(5) O(28) 1.448(3) yes
S(5) O(29) 1.460(3) yes
S(5) C(168) 1.758(4) yes
S(6) O(15) 1.450(3) yes
S(6) O(26) 1.460(3) yes
S(6) O(27) 1.460(3) yes
S(6) C(169) 1.750(4) yes
S(7) O(13) 1.462(3) yes
S(7) O(16) 1.446(3) yes
S(7) O(30) 1.450(3) yes
S(7) C(185) 1.762(6) yes
S(9) O(17) 1.460(3) yes
S(9) O(18) 1.448(3) yes
S(9) O(19) 1.456(3) yes
S(9) C(135) 1.746(5) yes
S(10) O(20) 1.453(3) yes
S(10) O(21) 1.457(3) yes
S(10) O(22) 1.460(3) yes
S(10) C(133) 1.752(4) yes
S(11) O(25) 1.461(3) yes
S(11) O(31) 1.455(3) yes
S(11) O(32) 1.455(3) yes
S(11) C(186) 1.756(5) yes
S(12) O(33) 1.459(3) yes
S(12) O(34) 1.443(3) yes
S(12) O(35) 1.450(3) yes
S(12) C(190) 1.766(5) yes
S(13) O(36) 1.458(3) yes
S(13) O(37) 1.450(3) yes
S(13) O(38) 1.457(3) yes
S(13) C(206) 1.748(4) yes
N(1) C(57) 1.518(5) yes
N(2) C(96) 1.541(5) yes
N(3) C(76) 1.499(6) yes
N(4) C(151) 1.530(5) yes
N(5) C(212) 1.500(5) yes
N(6) C(247) 1.526(6) yes
N(7) C(221) 1.528(5) yes
N(8) C(195) 1.524(5) yes
N(9) C(170) 1.520(5) yes
N(10) C(327) 1.514(5) yes
N(11) C(354) 1.508(6) yes
N(12) C(387) 1.510(5) yes
C(1) C(2) 1.361(6) yes
C(1) C(14) 1.432(6) yes
C(2) C(3) 1.417(6) yes
C(3) C(4) 1.400(6) yes
C(3) C(12) 1.416(7) yes
C(4) C(5) 1.396(7) yes
C(5) C(6) 1.416(7) yes
C(5) C(10) 1.427(7) yes
C(6) C(7) 1.362(7) yes
C(7) C(8) 1.414(8) yes
C(8) C(9) 1.359(7) yes
C(9) C(10) 1.425(6) yes
C(10) C(11) 1.377(7) yes
C(11) C(12) 1.420(6) yes
C(12) C(13) 1.420(7) yes
C(13) C(14) 1.368(7) yes
C(15) C(16) 1.352(6) yes
C(15) C(28) 1.402(6) yes
C(16) C(17) 1.415(6) yes
C(17) C(18) 1.392(7) yes
C(17) C(26) 1.444(7) yes
C(18) C(19) 1.408(7) yes
C(19) C(20) 1.422(7) yes
C(19) C(24) 1.421(7) yes
C(20) C(21) 1.366(7) yes
C(21) C(22) 1.418(8) yes
C(22) C(23) 1.327(7) yes
C(23) C(24) 1.427(7) yes
C(24) C(25) 1.422(7) yes
C(25) C(26) 1.394(7) yes
C(26) C(27) 1.394(7) yes
C(27) C(28) 1.359(7) yes
C(29) C(30) 1.341(7) yes
C(29) C(42) 1.416(6) yes
C(30) C(31) 1.453(7) yes
C(31) C(32) 1.411(7) yes
C(31) C(40) 1.404(7) yes
C(32) C(33) 1.406(8) yes
C(33) C(34) 1.438(9) yes
C(33) C(38) 1.384(8) yes
C(34) C(35) 1.380(10) yes
C(35) C(36) 1.383(11) yes
C(36) C(37) 1.401(9) yes
C(37) C(38) 1.442(7) yes
C(38) C(39) 1.389(9) yes
C(39) C(40) 1.408(8) yes
C(40) C(41) 1.413(9) yes
C(41) C(42) 1.381(8) yes
C(43) C(44) 1.347(6) yes
C(43) C(56) 1.446(6) yes
C(44) C(45) 1.440(6) yes
C(45) C(46) 1.386(7) yes
C(45) C(54) 1.413(6) yes
C(46) C(47) 1.407(7) yes
C(47) C(48) 1.411(6) yes
C(47) C(52) 1.428(7) yes
C(48) C(49) 1.361(7) yes
C(49) C(50) 1.433(7) yes
C(50) C(51) 1.369(7) yes
C(51) C(52) 1.421(7) yes
C(52) C(53) 1.386(7) yes
C(53) C(54) 1.392(7) yes
C(54) C(55) 1.435(10) yes
C(55) C(56) 1.369(10) yes
C(57) C(58) 1.523(6) yes
C(57) C(64) 1.528(6) yes
C(57) C(70) 1.527(6) yes
C(58) C(59) 1.384(6) yes
C(58) C(63) 1.397(6) yes
C(59) C(60) 1.385(7) yes
C(60) C(61) 1.379(7) yes
C(61) C(62) 1.378(7) yes
C(62) C(63) 1.379(6) yes
C(64) C(65) 1.404(7) yes
C(64) C(69) 1.415(7) yes
C(65) C(66) 1.381(7) yes
C(66) C(67) 1.390(7) yes
C(67) C(68) 1.381(7) yes
C(68) C(69) 1.394(7) yes
C(70) C(71) 1.395(7) yes
C(70) C(75) 1.401(6) yes
C(71) C(72) 1.408(7) yes
C(72) C(73) 1.363(7) yes
C(73) C(74) 1.394(7) yes
C(74) C(75) 1.353(7) yes
C(76) C(77) 1.547(6) yes
C(76) C(83) 1.521(6) yes
C(76) C(89) 1.534(7) yes
C(77) C(78) 1.389(7) yes
C(77) C(82) 1.385(7) yes
C(78) C(79) 1.399(7) yes
C(79) C(80) 1.371(7) yes
C(80) C(81) 1.379(7) yes
C(81) C(82) 1.398(7) yes
C(83) C(84) 1.381(7) yes
C(83) C(88) 1.401(7) yes
C(84) C(85) 1.398(7) yes
C(85) C(86) 1.368(8) yes
C(86) C(87) 1.384(8) yes
C(87) C(88) 1.390(7) yes
C(89) C(90) 1.395(7) yes
C(89) C(95) 1.397(7) yes
C(90) C(91) 1.418(7) yes
C(91) C(92) 1.360(7) yes
C(92) C(93) 1.370(7) yes
C(93) C(95) 1.379(7) yes
C(96) C(97) 1.536(6) yes
C(96) C(103) 1.531(6) yes
C(96) C(109) 1.512(6) yes
C(97) C(98) 1.402(6) yes
C(97) C(102) 1.392(6) yes
C(98) C(99) 1.386(7) yes
C(99) C(100) 1.386(7) yes
C(100) C(101) 1.364(7) yes
C(101) C(102) 1.382(7) yes
C(103) C(104) 1.383(7) yes
C(103) C(108) 1.401(6) yes
C(104) C(105) 1.385(6) yes
C(105) C(106) 1.377(7) yes
C(106) C(107) 1.372(7) yes
C(107) C(108) 1.376(7) yes
C(109) C(110) 1.391(7) yes
C(109) C(114) 1.391(6) yes
C(110) C(111) 1.396(8) yes
C(111) C(112) 1.394(7) yes
C(112) C(113) 1.366(7) yes
C(113) C(114) 1.390(7) yes
C(133) C(134) 1.376(6) yes
C(133) C(140) 1.421(6) yes
C(134) C(139) 1.408(6) yes
C(135) C(136) 1.378(6) yes
C(135) C(149) 1.428(6) yes
C(136) C(137) 1.421(6) yes
C(137) C(150) 1.426(6) yes
C(137) C(236) 1.406(6) yes
C(138) C(141) 1.412(6) yes
C(138) C(142) 1.385(7) yes
C(139) C(141) 1.438(6) yes
C(139) C(148) 1.398(6) yes
C(140) C(326) 1.353(6) yes
C(141) C(326) 1.404(6) yes
C(142) C(143) 1.428(6) yes
C(142) C(147) 1.413(7) yes
C(143) C(144) 1.343(7) yes
C(144) C(145) 1.399(8) yes
C(145) C(146) 1.382(7) yes
C(146) C(147) 1.433(6) yes
C(147) C(148) 1.413(6) yes
C(149) C(237) 1.365(6) yes
C(150) C(229) 1.401(6) yes
C(150) C(237) 1.410(6) yes
C(151) C(152) 1.527(6) yes
C(151) C(157) 1.529(6) yes
C(151) C(162) 1.532(6) yes
C(152) C(153) 1.400(6) yes
C(152) C(156) 1.392(6) yes
C(153) C(154) 1.376(7) yes
C(154) C(155) 1.397(7) yes
C(155) C(353) 1.377(7) yes
C(156) C(353) 1.404(6) yes
C(157) C(158) 1.378(6) yes
C(157) C(161) 1.400(6) yes
C(158) C(159) 1.379(7) yes
C(159) C(160) 1.379(7) yes
C(160) C(282) 1.382(7) yes
C(161) C(282) 1.393(7) yes
C(162) C(163) 1.380(6) yes
C(162) C(167) 1.389(6) yes
C(163) C(164) 1.407(7) yes
C(164) C(165) 1.370(7) yes
C(165) C(166) 1.353(7) yes
C(166) C(167) 1.407(7) yes
C(168) C(373) 1.414(6) yes
C(168) C(375) 1.370(6) yes
C(169) C(304) 1.437(6) yes
C(169) C(306) 1.351(6) yes
C(170) C(171) 1.528(6) yes
C(170) C(175) 1.531(6) yes
C(170) C(180) 1.540(6) yes
C(171) C(280) 1.388(6) yes
C(171) C(386) 1.396(7) yes
C(173) C(174) 1.381(7) yes
C(173) C(386) 1.382(7) yes
C(174) C(279) 1.367(7) yes
C(175) C(176) 1.399(6) yes
C(175) C(179) 1.383(7) yes
C(176) C(177) 1.381(6) yes
C(177) C(178) 1.366(7) yes
C(178) C(281) 1.376(7) yes
C(179) C(281) 1.387(7) yes
C(180) C(181) 1.382(7) yes
C(180) C(228) 1.382(6) yes
C(181) C(182) 1.397(7) yes
C(182) C(183) 1.381(7) yes
C(183) C(184) 1.356(7) yes
C(184) C(228) 1.385(7) yes
C(185) C(291) 1.340(7) yes
C(185) C(303) 1.445(8) yes
C(186) C(187) 1.335(7) yes
C(186) C(238) 1.415(7) yes
C(187) C(188) 1.431(6) yes
C(188) C(189) 1.425(7) yes
C(188) C(191) 1.385(7) yes
C(189) C(239) 1.423(7) yes
C(189) C(240) 1.385(7) yes
C(190) C(192) 1.361(7) yes
C(190) C(316) 1.422(6) yes
C(191) C(246) 1.419(7) yes
C(192) C(193) 1.437(6) yes
C(193) C(194) 1.429(6) yes
C(193) C(318) 1.414(7) yes
C(194) C(317) 1.410(7) yes
C(194) C(325) 1.384(7) yes
C(195) C(196) 1.533(6) yes
C(195) C(201) 1.533(6) yes
C(195) C(269) 1.539(6) yes
C(196) C(197) 1.375(7) yes
C(196) C(198) 1.397(6) yes
C(197) C(266) 1.387(7) yes
C(198) C(199) 1.384(6) yes
C(199) C(200) 1.382(7) yes
C(200) C(266) 1.380(7) yes
C(201) C(203) 1.384(6) yes
C(201) C(204) 1.387(6) yes
C(202) C(204) 1.383(7) yes
C(202) C(267) 1.388(8) yes
C(203) C(268) 1.381(7) yes
C(205) C(222) 1.397(6) yes
C(205) C(275) 1.371(7) yes
C(206) C(207) 1.365(7) yes
C(206) C(283) 1.416(7) yes
C(207) C(208) 1.446(6) yes
C(208) C(209) 1.404(7) yes
C(208) C(285) 1.409(7) yes
C(209) C(210) 1.408(7) yes
C(209) C(284) 1.424(7) yes
C(210) C(211) 1.381(7) yes
C(211) C(286) 1.402(7) yes
C(211) C(290) 1.415(7) yes
C(212) C(213) 1.541(6) yes
C(212) C(215) 1.520(6) yes
C(212) C(218) 1.543(6) yes
C(213) C(214) 1.401(7) yes
C(213) C(409) 1.394(6) yes
C(214) C(406) 1.376(8) yes
C(215) C(216) 1.406(7) yes
C(215) C(415) 1.376(7) yes
C(216) C(217) 1.382(7) yes
C(217) C(413) 1.386(7) yes
C(218) C(219) 1.385(7) yes
C(218) C(220) 1.392(7) yes
C(219) C(410) 1.392(6) yes
C(220) C(411) 1.392(8) yes
C(221) C(222) 1.522(6) yes
C(221) C(223) 1.527(6) yes
C(221) C(226) 1.552(6) yes
C(222) C(278) 1.388(6) yes
C(223) C(224) 1.389(7) yes
C(223) C(225) 1.395(6) yes
C(224) C(346) 1.382(6) yes
C(225) C(348) 1.395(7) yes
C(226) C(227) 1.380(6) yes
C(226) C(349) 1.396(6) yes
C(227) C(352) 1.391(6) yes
C(229) C(230) 1.386(6) yes
C(230) C(231) 1.429(6) yes
C(230) C(235) 1.422(7) yes
C(231) C(232) 1.352(7) yes
C(232) C(233) 1.423(7) yes
C(233) C(234) 1.358(7) yes
C(234) C(235) 1.435(7) yes
C(235) C(236) 1.384(6) yes
C(238) C(239) 1.381(7) yes
C(240) C(241) 1.391(7) yes
C(241) C(242) 1.435(7) yes
C(241) C(246) 1.409(7) yes
C(242) C(243) 1.365(8) yes
C(243) C(244) 1.391(9) yes
C(244) C(245) 1.326(8) yes
C(245) C(246) 1.416(7) yes
C(247) C(248) 1.539(6) yes
C(247) C(254) 1.534(6) yes
C(247) C(260) 1.529(6) yes
C(248) C(249) 1.379(7) yes
C(248) C(253) 1.384(7) yes
C(249) C(250) 1.395(7) yes
C(250) C(251) 1.362(8) yes
C(251) C(252) 1.385(8) yes
C(252) C(253) 1.405(7) yes
C(254) C(255) 1.396(7) yes
C(254) C(259) 1.394(7) yes
C(255) C(256) 1.382(8) yes
C(256) C(257) 1.386(8) yes
C(257) C(258) 1.366(8) yes
C(258) C(259) 1.380(7) yes
C(260) C(261) 1.389(7) yes
C(260) C(265) 1.376(7) yes
C(261) C(262) 1.382(7) yes
C(262) C(263) 1.379(7) yes
C(263) C(264) 1.386(7) yes
C(264) C(265) 1.406(7) yes
C(267) C(268) 1.389(7) yes
C(269) C(270) 1.393(6) yes
C(269) C(274) 1.387(6) yes
C(270) C(271) 1.408(7) yes
C(271) C(272) 1.372(7) yes
C(272) C(273) 1.373(7) yes
C(273) C(274) 1.382(7) yes
C(275) C(276) 1.384(7) yes
C(276) C(277) 1.380(7) yes
C(277) C(278) 1.392(7) yes
C(279) C(280) 1.388(7) yes
C(283) C(284) 1.371(7) yes
C(285) C(286) 1.394(7) yes
C(286) C(287) 1.436(8) yes
C(287) C(288) 1.380(8) yes
C(288) C(289) 1.415(8) yes
C(289) C(290) 1.359(8) yes
C(291) C(292) 1.441(6) yes
C(292) C(293) 1.384(7) yes
C(292) C(301) 1.423(7) yes
C(293) C(294) 1.420(7) yes
C(294) C(295) 1.426(9) yes
C(294) C(299) 1.423(8) yes
C(295) C(296) 1.403(9) yes
C(296) C(297) 1.432(8) yes
C(297) C(298) 1.374(8) yes
C(298) C(299) 1.449(8) yes
C(299) C(300) 1.376(8) yes
C(300) C(301) 1.398(7) yes
C(301) C(302) 1.384(7) yes
C(302) C(303) 1.380(7) yes
C(304) C(305) 1.390(6) yes
C(305) C(309) 1.411(6) yes
C(306) C(308) 1.441(6) yes
C(307) C(308) 1.392(6) yes
C(307) C(315) 1.387(7) yes
C(308) C(309) 1.421(6) yes
C(309) C(416) 1.392(7) yes
C(310) C(313) 1.422(7) yes
C(310) C(315) 1.427(7) yes
C(310) C(416) 1.391(7) yes
C(311) C(312) 1.373(8) yes
C(311) C(313) 1.361(7) yes
C(312) C(314) 1.376(7) yes
C(314) C(315) 1.429(7) yes
C(316) C(317) 1.359(6) yes
C(318) C(319) 1.384(7) yes
C(319) C(320) 1.453(7) yes
C(319) C(324) 1.421(7) yes
C(320) C(321) 1.364(7) yes
C(321) C(322) 1.412(8) yes
C(322) C(323) 1.347(8) yes
C(323) C(324) 1.442(7) yes
C(324) C(325) 1.380(7) yes
C(327) C(328) 1.530(6) yes
C(327) C(334) 1.559(6) yes
C(327) C(340) 1.547(6) yes
C(328) C(329) 1.378(6) yes
C(328) C(333) 1.404(6) yes
C(329) C(330) 1.394(7) yes
C(330) C(331) 1.371(7) yes
C(331) C(332) 1.395(7) yes
C(332) C(333) 1.392(6) yes
C(334) C(335) 1.372(7) yes
C(334) C(339) 1.373(7) yes
C(335) C(336) 1.433(7) yes
C(336) C(337) 1.368(8) yes
C(337) C(338) 1.383(8) yes
C(338) C(339) 1.396(7) yes
C(340) C(341) 1.399(6) yes
C(340) C(345) 1.397(6) yes
C(341) C(342) 1.381(7) yes
C(342) C(343) 1.397(7) yes
C(343) C(344) 1.374(7) yes
C(344) C(345) 1.386(7) yes
C(346) C(347) 1.374(7) yes
C(347) C(348) 1.392(7) yes
C(349) C(350) 1.392(7) yes
C(350) C(351) 1.381(6) yes
C(351) C(352) 1.370(6) yes
C(354) C(355) 1.526(7) yes
C(354) C(356) 1.551(6) yes
C(354) C(367) 1.528(7) yes
C(355) C(362) 1.401(7) yes
C(355) C(366) 1.379(8) yes
C(356) C(357) 1.401(6) yes
C(356) C(361) 1.393(7) yes
C(357) C(358) 1.389(7) yes
C(358) C(359) 1.382(7) yes
C(359) C(360) 1.380(7) yes
C(360) C(361) 1.376(6) yes
C(362) C(363) 1.398(7) yes
C(363) C(364) 1.377(8) yes
C(364) C(365) 1.344(8) yes
C(365) C(366) 1.401(8) yes
C(367) C(368) 1.396(7) yes
C(367) C(372) 1.405(6) yes
C(368) C(369) 1.378(7) yes
C(369) C(370) 1.382(7) yes
C(370) C(371) 1.365(7) yes
C(371) C(372) 1.377(7) yes
C(373) C(374) 1.368(7) yes
C(374) C(376) 1.421(7) yes
C(375) C(377) 1.441(6) yes
C(376) C(377) 1.429(6) yes
C(376) C(417) 1.393(6) yes
C(377) C(379) 1.406(6) yes
C(379) C(381) 1.388(6) yes
C(380) C(381) 1.438(7) yes
C(380) C(382) 1.444(6) yes
C(380) C(417) 1.398(7) yes
C(381) C(385) 1.419(7) yes
C(382) C(383) 1.339(7) yes
C(383) C(384) 1.426(7) yes
C(384) C(385) 1.367(6) yes
C(387) C(388) 1.550(6) yes
C(387) C(394) 1.528(6) yes
C(387) C(400) 1.541(6) yes
C(388) C(389) 1.397(7) yes
C(388) C(393) 1.368(7) yes
C(389) C(390) 1.391(8) yes
C(390) C(391) 1.396(8) yes
C(391) C(392) 1.369(8) yes
C(392) C(393) 1.403(7) yes
C(394) C(395) 1.393(7) yes
C(394) C(399) 1.408(6) yes
C(395) C(396) 1.406(7) yes
C(396) C(397) 1.371(7) yes
C(397) C(398) 1.370(7) yes
C(398) C(399) 1.378(6) yes
C(400) C(401) 1.385(7) yes
C(400) C(405) 1.403(6) yes
C(401) C(402) 1.376(7) yes
C(402) C(403) 1.368(7) yes
C(403) C(404) 1.367(7) yes
C(404) C(405) 1.400(7) yes
C(406) C(407) 1.385(7) yes
C(407) C(408) 1.380(7) yes
C(408) C(409) 1.382(7) yes
C(410) C(412) 1.408(8) yes
C(411) C(412) 1.340(9) yes
C(413) C(414) 1.363(7) yes
C(414) C(415) 1.404(8) yes
N(1) H(1A) 0.890 no
N(1) H(1B) 0.890 no
N(1) H(1C) 0.890 no
N(2) H(2A) 0.890 no
N(2) H(2B) 0.890 no
N(2) H(2C) 0.890 no
N(3) H(3A) 0.890 no
N(3) H(3B) 0.890 no
N(3) H(3C) 0.890 no
N(4) H(4A) 0.890 no
N(4) H(4B) 0.890 no
N(4) H(4C) 0.890 no
N(5) H(5A) 0.890 no
N(5) H(5B) 0.890 no
N(5) H(5C) 0.890 no
N(6) H(6A) 0.890 no
N(6) H(6B) 0.890 no
N(6) H(6C) 0.890 no
N(7) H(7A) 0.890 no
N(7) H(7B) 0.890 no
N(7) H(7C) 0.890 no
N(8) H(8A) 0.890 no
N(8) H(8B) 0.890 no
N(8) H(8C) 0.890 no
N(9) H(9A) 0.890 no
N(9) H(9B) 0.890 no
N(9) H(9C) 0.890 no
N(10) H(10A) 0.890 no
N(10) H(10B) 0.890 no
N(10) H(10C) 0.890 no
N(11) H(11A) 0.890 no
N(11) H(11B) 0.890 no
N(11) H(11C) 0.890 no
N(12) H(12A) 0.890 no
N(12) H(12B) 0.890 no
N(12) H(12C) 0.890 no
C(2) H(2) 0.930 no
C(4) H(4) 0.930 no
C(6) H(6) 0.930 no
C(7) H(7) 0.930 no
C(8) H(8) 0.930 no
C(9) H(9) 0.930 no
C(11) H(11) 0.930 no
C(13) H(13) 0.930 no
C(14) H(14) 0.930 no
C(16) H(16) 0.930 no
C(18) H(18) 0.930 no
C(20) H(20) 0.930 no
C(21) H(21) 0.930 no
C(22) H(22) 0.930 no
C(23) H(23) 0.930 no
C(25) H(25) 0.930 no
C(27) H(27) 0.930 no
C(28) H(28) 0.930 no
C(30) H(30) 0.930 no
C(32) H(32) 0.930 no
C(34) H(34) 0.930 no
C(35) H(35) 0.930 no
C(36) H(36) 0.930 no
C(37) H(37) 0.930 no
C(39) H(39) 0.930 no
C(41) H(41) 0.930 no
C(42) H(42) 0.930 no
C(44) H(44) 0.930 no
C(46) H(46) 0.930 no
C(48) H(48) 0.930 no
C(49) H(49) 0.930 no
C(50) H(50) 0.930 no
C(51) H(51) 0.930 no
C(53) H(53) 0.930 no
C(55) H(55) 0.930 no
C(56) H(56) 0.930 no
C(59) H(59) 0.930 no
C(60) H(60) 0.930 no
C(61) H(61) 0.930 no
C(62) H(62) 0.930 no
C(63) H(63) 0.930 no
C(65) H(65) 0.930 no
C(66) H(66) 0.930 no
C(67) H(67) 0.930 no
C(68) H(68) 0.930 no
C(69) H(69) 0.930 no
C(71) H(71) 0.930 no
C(72) H(72) 0.930 no
C(73) H(73) 0.930 no
C(74) H(74) 0.930 no
C(75) H(75) 0.930 no
C(78) H(78) 0.930 no
C(79) H(79) 0.930 no
C(80) H(80) 0.930 no
C(81) H(81) 0.930 no
C(82) H(82) 0.930 no
C(84) H(84) 0.930 no
C(85) H(85) 0.930 no
C(86) H(86) 0.930 no
C(87) H(87) 0.930 no
C(88) H(88) 0.930 no
C(90) H(90) 0.930 no
C(91) H(91) 0.930 no
C(92) H(92) 0.930 no
C(93) H(93) 0.930 no
C(95) H(95) 0.930 no
C(98) H(98) 0.930 no
C(99) H(99) 0.930 no
C(100) H(100) 0.930 no
C(101) H(101) 0.930 no
C(102) H(102) 0.930 no
C(104) H(104) 0.930 no
C(105) H(105) 0.930 no
C(106) H(106) 0.930 no
C(107) H(107) 0.930 no
C(108) H(108) 0.930 no
C(110) H(110) 0.930 no
C(111) H(111) 0.930 no
C(112) H(112) 0.930 no
C(113) H(113) 0.930 no
C(114) H(114) 0.930 no
C(134) H(134) 0.930 no
C(136) H(136) 0.930 no
C(138) H(138) 0.930 no
C(140) H(140) 0.930 no
C(143) H(143) 0.930 no
C(144) H(144) 0.930 no
C(145) H(145) 0.930 no
C(146) H(146) 0.930 no
C(148) H(148) 0.930 no
C(149) H(149) 0.930 no
C(153) H(153) 0.930 no
C(154) H(154) 0.930 no
C(155) H(155) 0.930 no
C(156) H(156) 0.930 no
C(158) H(158) 0.930 no
C(159) H(159) 0.930 no
C(160) H(160) 0.930 no
C(161) H(161) 0.930 no
C(163) H(163) 0.930 no
C(164) H(164) 0.930 no
C(165) H(165) 0.930 no
C(167) H(167) 0.930 no
C(173) H(173) 0.930 no
C(174) H(174) 0.930 no
C(176) H(176) 0.930 no
C(177) H(177) 0.930 no
C(178) H(178) 0.930 no
C(179) H(179) 0.930 no
C(181) H(181) 0.930 no
C(182) H(182) 0.930 no
C(183) H(183) 0.930 no
C(184) H(184) 0.930 no
C(187) H(187) 0.930 no
C(191) H(191) 0.930 no
C(192) H(192) 0.930 no
C(197) H(197) 0.930 no
C(198) H(198) 0.930 no
C(199) H(199) 0.930 no
C(200) H(200) 0.930 no
C(202) H(202) 0.930 no
C(203) H(203) 0.930 no
C(204) H(204) 0.930 no
C(205) H(205) 0.930 no
C(207) H(207) 0.930 no
C(210) H(210) 0.930 no
C(214) H(214) 0.930 no
C(216) H(216) 0.930 no
C(217) H(217) 0.930 no
C(219) H(219) 0.930 no
C(220) H(220) 0.930 no
C(224) H(224) 0.930 no
C(225) H(225) 0.930 no
C(227) H(227) 0.930 no
C(228) H(228) 0.930 no
C(229) H(229) 0.930 no
C(231) H(231) 0.930 no
C(232) H(232) 0.930 no
C(233) H(233) 0.930 no
C(234) H(234) 0.930 no
C(236) H(236) 0.930 no
C(237) H(237) 0.930 no
C(238) H(238) 0.930 no
C(239) H(239) 0.930 no
C(240) H(240) 0.930 no
C(242) H(242) 0.930 no
C(243) H(243) 0.930 no
C(244) H(244) 0.930 no
C(245) H(245) 0.930 no
C(249) H(249) 0.930 no
C(250) H(250) 0.930 no
C(251) H(251) 0.930 no
C(252) H(252) 0.930 no
C(253) H(253) 0.930 no
C(255) H(255) 0.930 no
C(256) H(256) 0.930 no
C(257) H(257) 0.930 no
C(258) H(258) 0.930 no
C(259) H(259) 0.930 no
C(261) H(261) 0.930 no
C(262) H(262) 0.930 no
C(263) H(263) 0.930 no
C(264) H(264) 0.930 no
C(265) H(265) 0.930 no
C(266) H(266) 0.930 no
C(267) H(267) 0.930 no
C(268) H(268) 0.930 no
C(270) H(270) 0.930 no
C(271) H(271) 0.930 no
C(272) H(272) 0.930 no
C(273) H(273) 0.930 no
C(274) H(274) 0.930 no
C(275) H(275) 0.930 no
C(276) H(276) 0.930 no
C(277) H(277) 0.930 no
C(278) H(278) 0.930 no
C(279) H(279) 0.930 no
C(280) H(280) 0.930 no
C(281) H(281) 0.930 no
C(282) H(282) 0.930 no
C(283) H(283) 0.930 no
C(284) H(284) 0.930 no
C(285) H(285) 0.930 no
C(287) H(287) 0.930 no
C(288) H(288) 0.930 no
C(289) H(289) 0.930 no
C(290) H(290) 0.930 no
C(291) H(291) 0.930 no
C(293) H(293) 0.930 no
C(295) H(295) 0.930 no
C(296) H(296) 0.930 no
C(297) H(297) 0.930 no
C(298) H(298) 0.930 no
C(300) H(300) 0.930 no
C(302) H(302) 0.930 no
C(304) H(304) 0.930 no
C(305) H(305) 0.930 no
C(306) H(306) 0.930 no
C(307) H(307) 0.930 no
C(311) H(311) 0.930 no
C(312) H(312) 0.930 no
C(313) H(313) 0.930 no
C(314) H(314) 0.930 no
C(316) H(316) 0.930 no
C(317) H(317) 0.930 no
C(318) H(318) 0.930 no
C(320) H(320) 0.930 no
C(321) H(321) 0.930 no
C(322) H(322) 0.930 no
C(323) H(323) 0.930 no
C(325) H(325) 0.930 no
C(326) H(326) 0.930 no
C(329) H(329) 0.930 no
C(330) H(330) 0.930 no
C(331) H(331) 0.930 no
C(332) H(332) 0.930 no
C(333) H(333) 0.930 no
C(335) H(335) 0.930 no
C(336) H(336) 0.930 no
C(337) H(337) 0.930 no
C(338) H(338) 0.930 no
C(339) H(339) 0.930 no
C(341) H(341) 0.930 no
C(342) H(342) 0.930 no
C(343) H(343) 0.930 no
C(344) H(344) 0.930 no
C(345) H(345) 0.930 no
C(346) H(346) 0.930 no
C(347) H(347) 0.930 no
C(348) H(348) 0.930 no
C(349) H(349) 0.930 no
C(350) H(350) 0.930 no
C(351) H(351) 0.930 no
C(352) H(352) 0.930 no
C(353) H(353) 0.930 no
C(357) H(357) 0.930 no
C(358) H(358) 0.930 no
C(359) H(359) 0.930 no
C(360) H(360) 0.930 no
C(361) H(361) 0.930 no
C(362) H(362) 0.930 no
C(363) H(363) 0.930 no
C(364) H(364) 0.930 no
C(365) H(365) 0.930 no
C(366) H(366) 0.930 no
C(368) H(368) 0.930 no
C(369) H(369) 0.930 no
C(370) H(370) 0.930 no
C(371) H(371) 0.930 no
C(372) H(372) 0.930 no
C(373) H(373) 0.930 no
C(374) H(374) 0.930 no
C(375) H(375) 0.930 no
C(379) H(379) 0.930 no
C(382) H(382) 0.930 no
C(383) H(383) 0.930 no
C(384) H(384) 0.930 no
C(385) H(385) 0.930 no
C(386) H(386) 0.930 no
C(389) H(389) 0.930 no
C(390) H(390) 0.930 no
C(391) H(391) 0.930 no
C(392) H(392) 0.930 no
C(393) H(393) 0.930 no
C(395) H(395) 0.930 no
C(396) H(396) 0.930 no
C(397) H(397) 0.930 no
C(398) H(398) 0.930 no
C(399) H(399) 0.930 no
C(401) H(401) 0.930 no
C(402) H(402) 0.930 no
C(403) H(403) 0.930 no
C(404) H(404) 0.930 no
C(405) H(405) 0.930 no
C(406) H(406) 0.930 no
C(407) H(407) 0.930 no
C(408) H(408) 0.930 no
C(409) H(409) 0.930 no
C(410) H(410) 0.930 no
C(411) H(411) 0.930 no
C(412) H(412) 0.930 no
C(413) H(413) 0.930 no
C(414) H(414) 0.930 no
C(415) H(415) 0.930 no
C(416) H(416) 0.930 no
C(417) H(417) 0.930 no

loop_
_geom_contact_atom_site_label_1
_geom_contact_atom_site_label_2
_geom_contact_distance
_geom_contact_site_symmetry_2
S(3) N(2) 3.554(3) .
S(4) N(7) 3.596(3) .
O(1) O(12) 3.336(4) 4_554
O(1) N(1) 2.795(4) .
O(1) N(2) 3.488(4) .
O(1) C(63) 3.485(5) .
O(1) C(98) 3.405(5) .
O(2) N(11) 2.817(4) 4_554
O(2) C(362) 3.299(6) 4_554
O(3) O(8) 3.348(4) .
O(3) N(2) 2.791(4) .
O(3) N(11) 3.581(4) 4_554
O(3) C(96) 3.588(5) .
O(3) C(97) 3.485(5) .
O(3) C(98) 3.597(5) .
O(3) C(110) 3.324(7) .
O(4) N(7) 3.410(4) .
O(4) N(10) 2.792(4) 4_565
O(4) C(227) 3.537(5) .
O(4) C(327) 3.524(5) 4_565
O(4) C(328) 3.454(5) 4_565
O(4) C(345) 3.275(5) 4_565
O(5) N(7) 2.836(4) .
O(5) C(225) 3.320(5) .
O(6) O(37) 3.402(4) 4_555
O(6) N(6) 2.759(4) .
O(6) N(10) 3.542(4) 4_565
O(6) C(261) 3.406(5) .
O(6) C(333) 3.418(5) 4_565
O(7) N(2) 2.873(4) .
O(7) C(108) 3.248(5) .
O(7) C(321) 3.555(6) 3_665
O(7) C(322) 3.365(6) 3_665
O(8) O(3) 3.348(4) .
O(8) N(2) 3.233(4) .
O(8) N(11) 2.769(4) 4_554
O(8) C(110) 3.513(6) .
O(8) C(361) 3.303(5) 4_554
O(8) C(372) 3.452(5) 4_554
O(9) O(13) 3.421(4) 4_554
O(9) N(3) 2.746(4) 4_554
O(9) C(76) 3.571(5) 4_554
O(9) C(78) 3.314(6) 4_554
O(9) C(83) 3.485(5) 4_554
O(9) C(88) 3.389(5) 4_554
O(9) C(372) 3.242(5) 4_554
O(10) N(3) 2.856(4) .
O(10) C(88) 3.292(6) .
O(11) N(1) 2.790(4) 4_555
O(11) N(3) 3.448(4) .
O(11) C(57) 3.589(5) 4_555
O(11) C(58) 3.483(5) 4_555
O(11) C(65) 3.280(5) 4_555
O(12) O(1) 3.336(4) 4_555
O(12) N(1) 3.479(4) 4_555
O(12) N(2) 2.786(4) 4_555
O(12) C(63) 3.443(5) 4_555
O(12) C(98) 3.492(5) 4_555
O(13) O(9) 3.421(4) 4_555
O(13) N(3) 3.531(4) .
O(13) N(11) 2.751(4) .
O(13) C(78) 3.402(6) .
O(13) C(372) 3.316(5) .
O(14) N(9) 2.813(4) .
O(14) C(180) 3.362(5) .
O(14) C(181) 3.306(6) .
O(14) C(384) 3.482(5) 3_665
O(15) N(4) 2.752(4) .
O(15) C(162) 3.486(5) .
O(15) C(167) 3.131(5) .
O(16) N(3) 2.844(4) .
O(16) C(77) 3.489(5) .
O(16) C(78) 3.491(6) .
O(16) C(90) 3.322(5) .
O(17) N(9) 2.769(4) 2_645
O(17) C(171) 3.583(5) 2_645
O(17) C(181) 3.292(6) 2_645
O(17) C(386) 3.436(6) 2_645
O(18) O(21) 3.319(4) .
O(18) N(4) 2.902(4) 2_645
O(18) N(9) 3.522(4) 2_645
O(18) C(153) 3.572(5) 2_645
O(18) C(158) 3.417(5) 2_645
O(18) C(386) 3.307(6) 2_645
O(19) N(5) 2.757(4) 2_645
O(19) C(144) 3.552(6) 4_554
O(19) C(213) 3.371(5) 2_645
O(19) C(214) 3.107(6) 2_645
O(20) N(8) 2.802(4) 3_666
O(20) C(232) 3.572(5) 4_555
O(20) C(269) 3.432(5) 3_666
O(20) C(274) 3.367(5) 3_666
O(21) O(18) 3.319(4) .
O(21) N(4) 3.349(4) 2_645
O(21) N(9) 2.858(4) 2_645
O(21) C(158) 3.466(5) 2_645
O(21) C(386) 3.459(6) 2_645
O(22) N(4) 2.747(4) 2_645
O(22) C(157) 3.564(5) 2_645
O(22) C(167) 3.382(5) 2_645
O(25) N(6) 3.512(4) .
O(25) N(12) 2.797(4) 4_565
O(25) C(259) 3.591(6) .
O(25) C(387) 3.552(5) 4_565
O(25) C(394) 3.405(5) 4_565
O(25) C(399) 3.584(5) 4_565
O(25) C(401) 3.316(5) 4_565
O(26) N(5) 2.777(4) .
O(26) C(214) 3.409(7) .
O(26) C(216) 3.595(6) .
O(27) O(28) 3.362(4) .
O(27) N(5) 3.531(4) .
O(27) N(8) 2.869(4) 4_564
O(27) C(198) 3.420(5) 4_564
O(27) C(203) 3.558(5) 4_564
O(27) C(216) 3.477(5) .
O(28) O(27) 3.362(4) .
O(28) N(5) 2.896(4) .
O(28) N(8) 3.489(4) 4_564
O(28) C(198) 3.527(5) 4_564
O(28) C(216) 3.478(6) .
O(29) N(8) 2.743(4) 4_564
O(29) C(195) 3.526(5) 4_564
O(29) C(196) 3.401(5) 4_564
O(29) C(198) 3.425(5) 4_564
O(29) C(274) 3.293(5) 4_564
O(30) N(1) 2.792(4) 4_555
O(30) C(75) 3.325(6) 4_555
O(31) O(35) 3.289(4) 4_565
O(31) N(7) 2.758(4) .
O(31) N(12) 3.525(4) 4_565
O(31) C(205) 3.436(6) .
O(31) C(399) 3.527(5) 4_565
O(32) N(6) 2.859(4) .
O(32) C(253) 3.308(6) .
O(33) N(10) 2.783(4) .
O(33) C(339) 3.316(6) .
O(33) C(345) 3.434(5) .
O(34) N(7) 2.866(4) 4_564
O(34) C(205) 3.457(5) 4_564
O(34) C(221) 3.554(5) 4_564
O(34) C(222) 3.282(5) 4_564
O(34) C(227) 3.396(5) 4_564
O(34) C(345) 3.370(5) .
O(35) O(31) 3.289(4) 4_564
O(35) N(12) 2.783(4) .
O(35) C(205) 3.459(5) 4_564
O(35) C(399) 3.382(5) .
O(36) N(12) 2.789(4) 1_545
O(36) C(389) 3.328(6) 1_545
O(37) O(6) 3.402(4) 4_554
O(37) N(6) 3.574(4) 4_554
O(37) N(10) 2.730(4) 1_545
O(37) C(261) 3.279(5) 4_554
O(37) C(333) 3.371(5) 1_545
O(38) N(6) 2.858(4) 4_554
O(38) C(247) 3.568(5) 4_554
O(38) C(259) 3.279(6) 4_554
O(38) C(260) 3.398(5) 4_554
O(38) C(261) 3.431(5) 4_554
O(38) C(401) 3.593(5) 1_545
N(1) O(1) 2.795(4) .
N(1) O(11) 2.790(4) 4_554
N(1) O(12) 3.479(4) 4_554
N(1) O(30) 2.792(4) 4_554
N(2) S(3) 3.554(3) .
N(2) O(1) 3.488(4) .
N(2) O(3) 2.791(4) .
N(2) O(7) 2.873(4) .
N(2) O(8) 3.233(4) .
N(2) O(12) 2.786(4) 4_554
N(3) O(9) 2.746(4) 4_555
N(3) O(10) 2.856(4) .
N(3) O(11) 3.448(4) .
N(3) O(13) 3.531(4) .
N(3) O(16) 2.844(4) .
N(4) O(15) 2.752(4) .
N(4) O(18) 2.902(4) 2_655
N(4) O(21) 3.349(4) 2_655
N(4) O(22) 2.747(4) 2_655
N(5) O(19) 2.757(4) 2_655
N(5) O(26) 2.777(4) .
N(5) O(27) 3.531(4) .
N(5) O(28) 2.896(4) .
N(6) O(6) 2.759(4) .
N(6) O(25) 3.512(4) .
N(6) O(32) 2.859(4) .
N(6) O(37) 3.574(4) 4_555
N(6) O(38) 2.858(4) 4_555
N(7) S(4) 3.596(3) .
N(7) O(4) 3.410(4) .
N(7) O(5) 2.836(4) .
N(7) O(31) 2.758(4) .
N(7) O(34) 2.866(4) 4_565
N(8) O(20) 2.802(4) 3_666
N(8) O(27) 2.869(4) 4_565
N(8) O(28) 3.489(4) 4_565
N(8) O(29) 2.743(4) 4_565
N(9) O(14) 2.813(4) .
N(9) O(17) 2.769(4) 2_655
N(9) O(18) 3.522(4) 2_655
N(9) O(21) 2.858(4) 2_655
N(10) O(4) 2.792(4) 4_564
N(10) O(6) 3.542(4) 4_564
N(10) O(33) 2.783(4) .
N(10) O(37) 2.730(4) 1_565
N(11) O(2) 2.817(4) 4_555
N(11) O(3) 3.581(4) 4_555
N(11) O(8) 2.769(4) 4_555
N(11) O(13) 2.751(4) .
N(12) O(25) 2.797(4) 4_564
N(12) O(31) 3.525(4) 4_564
N(12) O(35) 2.783(4) .
N(12) O(36) 2.789(4) 1_565
C(2) C(60) 3.478(7) 4_555
C(2) C(61) 3.414(7) 4_555
C(2) C(289) 3.243(7) .
C(2) C(290) 3.484(7) .
C(3) C(61) 3.494(7) 4_555
C(3) C(211) 3.578(6) .
C(3) C(289) 3.542(7) .
C(3) C(290) 3.346(7) .
C(4) C(60) 3.550(7) 4_555
C(4) C(211) 3.579(7) .
C(4) C(286) 3.452(7) .
C(4) C(287) 3.542(7) .
C(5) C(285) 3.568(6) .
C(5) C(286) 3.505(7) .
C(6) C(285) 3.391(7) .
C(7) C(207) 3.538(7) .
C(7) C(403) 3.462(8) 1_545
C(8) C(207) 3.433(7) .
C(8) C(403) 3.461(8) 1_545
C(10) C(209) 3.580(7) .
C(11) C(210) 3.538(7) .
C(12) C(290) 3.597(7) .
C(13) C(266) 3.546(7) 1_545
C(14) C(106) 3.574(6) 4_555
C(15) C(321) 3.485(7) 3_665
C(15) C(371) 3.507(6) 4_554
C(16) C(321) 3.521(7) 3_665
C(16) C(322) 3.427(7) 3_665
C(18) C(324) 3.484(7) 3_665
C(18) C(330) 3.491(7) 1_545
C(20) C(194) 3.517(7) 3_665
C(21) C(317) 3.556(7) 3_665
C(22) C(190) 3.544(7) 3_665
C(22) C(192) 3.542(7) 3_665
C(22) C(341) 3.551(7) 1_545
C(23) C(192) 3.523(7) 3_665
C(23) C(343) 3.536(7) 3_665
C(24) C(193) 3.592(7) 3_665
C(24) C(318) 3.552(7) 3_665
C(26) C(320) 3.545(7) 3_665
C(30) C(50) 3.491(7) .
C(30) C(331) 3.519(7) 4_565
C(31) C(331) 3.590(7) 4_565
C(32) C(47) 3.557(7) .
C(32) C(48) 3.234(7) .
C(32) C(49) 3.567(7) .
C(33) C(46) 3.468(8) .
C(33) C(47) 3.495(7) .
C(33) C(48) 3.579(7) .
C(34) C(85) 3.595(8) .
C(36) C(44) 3.548(7) .
C(37) C(45) 3.533(7) .
C(38) C(46) 3.525(7) .
C(41) C(81) 3.535(9) .
C(44) C(36) 3.548(7) .
C(44) C(99) 3.587(6) .
C(44) C(100) 3.534(7) .
C(45) C(37) 3.533(7) .
C(46) C(33) 3.468(8) .
C(46) C(38) 3.525(7) .
C(47) C(32) 3.557(7) .
C(47) C(33) 3.495(7) .
C(48) C(32) 3.234(7) .
C(48) C(33) 3.579(7) .
C(48) C(411) 3.562(8) .
C(49) C(32) 3.567(7) .
C(49) C(351) 3.555(7) .
C(50) C(30) 3.491(7) .
C(50) C(351) 3.587(7) .
C(55) C(414) 3.520(10) .
C(57) O(11) 3.589(5) 4_554
C(58) O(11) 3.483(5) 4_554
C(60) C(2) 3.478(7) 4_554
C(60) C(4) 3.550(7) 4_554
C(60) C(305) 3.472(7) .
C(61) C(2) 3.414(7) 4_554
C(61) C(3) 3.494(7) 4_554
C(63) O(1) 3.485(5) .
C(63) O(12) 3.443(5) 4_554
C(65) O(11) 3.280(5) 4_554
C(67) C(244) 3.531(8) 2_545
C(75) O(30) 3.325(6) 4_554
C(76) O(9) 3.571(5) 4_555
C(77) O(16) 3.489(5) .
C(78) O(9) 3.314(6) 4_555
C(78) O(13) 3.402(6) .
C(78) O(16) 3.491(6) .
C(79) C(291) 3.567(7) .
C(79) C(371) 3.582(7) .
C(81) C(41) 3.535(9) .
C(83) O(9) 3.485(5) 4_555
C(85) C(34) 3.595(8) .
C(88) O(9) 3.389(5) 4_555
C(88) O(10) 3.292(6) .
C(90) O(16) 3.322(5) .
C(91) C(288) 3.558(8) .
C(92) C(288) 3.507(8) .
C(93) C(357) 3.405(7) 4_554
C(93) C(358) 3.232(7) 4_554
C(95) C(358) 3.535(7) 4_554
C(96) O(3) 3.588(5) .
C(97) O(3) 3.485(5) .
C(98) O(1) 3.405(5) .
C(98) O(3) 3.597(5) .
C(98) O(12) 3.492(5) 4_554
C(99) C(44) 3.587(6) .
C(100) C(44) 3.534(7) .
C(101) C(417) 3.518(7) .
C(105) C(385) 3.388(6) .
C(106) C(14) 3.574(6) 4_554
C(108) O(7) 3.248(5) .
C(110) O(3) 3.324(7) .
C(110) O(8) 3.513(6) .
C(133) C(233) 3.532(7) 4_555
C(134) C(232) 3.413(7) 4_555
C(134) C(233) 3.539(7) 4_555
C(135) C(145) 3.538(6) 4_554
C(135) C(173) 3.511(6) 2_645
C(136) C(144) 3.407(7) 4_554
C(136) C(145) 3.557(7) 4_554
C(137) C(145) 3.596(7) 4_554
C(137) C(146) 3.585(6) 4_554
C(140) C(178) 3.575(6) 2_645
C(141) C(234) 3.465(7) 4_555
C(142) C(236) 3.510(6) 4_555
C(144) O(19) 3.552(6) 4_555
C(144) C(136) 3.407(7) 4_555
C(145) C(135) 3.538(6) 4_555
C(145) C(136) 3.557(7) 4_555
C(145) C(137) 3.596(7) 4_555
C(145) C(149) 3.593(7) 4_555
C(146) C(137) 3.585(6) 4_555
C(146) C(150) 3.392(6) 4_555
C(148) C(230) 3.495(6) 4_555
C(149) C(145) 3.593(7) 4_554
C(150) C(146) 3.392(6) 4_554
C(153) O(18) 3.572(5) 2_655
C(157) O(22) 3.564(5) 2_655
C(158) O(18) 3.417(5) 2_655
C(158) O(21) 3.466(5) 2_655
C(162) O(15) 3.486(5) .
C(167) O(15) 3.131(5) .
C(167) O(22) 3.382(5) 2_655
C(168) C(384) 3.408(6) 3_665
C(171) O(17) 3.583(5) 2_655
C(173) C(135) 3.511(6) 2_655
C(178) C(140) 3.575(6) 2_655
C(180) O(14) 3.362(5) .
C(181) O(14) 3.306(6) .
C(181) O(17) 3.292(6) 2_655
C(184) C(322) 3.575(7) .
C(185) C(243) 3.573(8) 3_566
C(187) C(297) 3.268(7) 3_566
C(187) C(298) 3.531(7) 3_566
C(187) C(396) 3.530(7) 4_565
C(187) C(397) 3.350(7) 4_565
C(187) C(398) 3.559(6) 4_565
C(188) C(298) 3.484(7) 3_566
C(188) C(397) 3.423(7) 4_565
C(190) C(22) 3.544(7) 3_665
C(191) C(294) 3.351(7) 3_566
C(191) C(295) 3.454(8) 3_566
C(191) C(299) 3.544(7) 3_566
C(191) C(396) 3.573(7) 4_565
C(192) C(22) 3.542(7) 3_665
C(192) C(23) 3.523(7) 3_665
C(192) C(276) 3.444(7) 4_564
C(193) C(24) 3.592(7) 3_665
C(194) C(20) 3.517(7) 3_665
C(194) C(279) 3.569(7) .
C(195) O(29) 3.526(5) 4_565
C(196) O(29) 3.401(5) 4_565
C(198) O(27) 3.420(5) 4_565
C(198) O(28) 3.527(5) 4_565
C(198) O(29) 3.425(5) 4_565
C(203) O(27) 3.558(5) 4_565
C(205) O(31) 3.436(6) .
C(205) O(34) 3.457(5) 4_565
C(205) O(35) 3.459(5) 4_565
C(207) C(7) 3.538(7) .
C(207) C(8) 3.433(7) .
C(207) C(262) 3.582(7) 4_554
C(209) C(10) 3.580(7) .
C(209) C(369) 3.554(7) 4_554
C(210) C(11) 3.538(7) .
C(211) C(3) 3.578(6) .
C(211) C(4) 3.579(7) .
C(213) O(19) 3.371(5) 2_655
C(214) O(19) 3.107(6) 2_655
C(214) O(26) 3.409(7) .
C(216) O(26) 3.595(6) .
C(216) O(27) 3.477(5) .
C(216) O(28) 3.478(6) .
C(221) O(34) 3.554(5) 4_565
C(222) O(34) 3.282(5) 4_565
C(225) O(5) 3.320(5) .
C(227) O(4) 3.537(5) .
C(227) O(34) 3.396(5) 4_565
C(230) C(148) 3.495(6) 4_554
C(230) C(393) 3.590(7) 2_645
C(232) O(20) 3.572(5) 4_554
C(232) C(134) 3.413(7) 4_554
C(233) C(133) 3.532(7) 4_554
C(233) C(134) 3.539(7) 4_554
C(234) C(141) 3.465(7) 4_554
C(235) C(392) 3.586(7) 2_645
C(236) C(142) 3.510(6) 4_554
C(237) C(396) 3.484(7) 2_645
C(237) C(397) 3.511(7) 2_645
C(239) C(282) 3.589(8) 4_565
C(243) C(185) 3.573(8) 3_566
C(243) C(291) 3.469(7) 3_566
C(244) C(67) 3.531(8) 2_555
C(244) C(291) 3.430(8) 3_566
C(244) C(292) 3.586(8) 3_566
C(245) C(292) 3.581(7) 3_566
C(245) C(293) 3.291(7) 3_566
C(246) C(293) 3.521(7) 3_566
C(246) C(294) 3.493(7) 3_566
C(247) O(38) 3.568(5) 4_555
C(249) C(294) 3.593(7) .
C(250) C(294) 3.481(7) .
C(250) C(295) 3.236(8) .
C(253) O(32) 3.308(6) .
C(255) C(256) 3.465(8) 3_566
C(256) C(255) 3.465(8) 3_566
C(256) C(256) 3.293(8) 3_566
C(257) C(296) 3.421(8) 3_566
C(257) C(297) 3.461(7) 3_566
C(258) C(296) 3.502(8) 3_566
C(258) C(297) 3.597(8) 3_566
C(259) O(25) 3.591(6) .
C(259) O(38) 3.279(6) 4_555
C(260) O(38) 3.398(5) 4_555
C(261) O(6) 3.406(5) .
C(261) O(37) 3.279(5) 4_555
C(261) O(38) 3.431(5) 4_555
C(262) C(207) 3.582(7) 4_555
C(266) C(13) 3.546(7) 1_565
C(269) O(20) 3.432(5) 3_666
C(274) O(20) 3.367(5) 3_666
C(274) O(29) 3.293(5) 4_565
C(276) C(192) 3.444(7) 4_565
C(277) C(326) 3.487(7) 3_666
C(279) C(194) 3.569(7) .
C(282) C(239) 3.589(8) 4_564
C(285) C(5) 3.568(6) .
C(285) C(6) 3.391(7) .
C(286) C(4) 3.452(7) .
C(286) C(5) 3.505(7) .
C(287) C(4) 3.542(7) .
C(287) C(365) 3.360(8) 4_554
C(288) C(91) 3.558(8) .
C(288) C(92) 3.507(8) .
C(289) C(2) 3.243(7) .
C(289) C(3) 3.542(7) .
C(290) C(2) 3.484(7) .
C(290) C(3) 3.346(7) .
C(290) C(12) 3.597(7) .
C(291) C(79) 3.567(7) .
C(291) C(243) 3.469(7) 3_566
C(291) C(244) 3.430(8) 3_566
C(292) C(244) 3.586(8) 3_566
C(292) C(245) 3.581(7) 3_566
C(293) C(245) 3.291(7) 3_566
C(293) C(246) 3.521(7) 3_566
C(294) C(191) 3.351(7) 3_566
C(294) C(246) 3.493(7) 3_566
C(294) C(249) 3.593(7) .
C(294) C(250) 3.481(7) .
C(295) C(191) 3.454(8) 3_566
C(295) C(250) 3.236(8) .
C(296) C(257) 3.421(8) 3_566
C(296) C(258) 3.502(8) 3_566
C(297) C(187) 3.268(7) 3_566
C(297) C(257) 3.461(7) 3_566
C(297) C(258) 3.597(8) 3_566
C(298) C(187) 3.531(7) 3_566
C(298) C(188) 3.484(7) 3_566
C(299) C(191) 3.544(7) 3_566
C(302) C(365) 3.576(7) .
C(303) C(365) 3.597(7) .
C(305) C(60) 3.472(7) .
C(306) C(311) 3.488(7) 3_565
C(307) C(310) 3.523(7) 3_565
C(309) C(314) 3.443(7) 3_565
C(310) C(307) 3.523(7) 3_565
C(311) C(306) 3.488(7) 3_565
C(314) C(309) 3.443(7) 3_565
C(316) C(390) 3.520(7) .
C(316) C(391) 3.553(7) .
C(317) C(21) 3.556(7) 3_665
C(317) C(391) 3.466(7) .
C(318) C(24) 3.552(7) 3_665
C(320) C(26) 3.545(7) 3_665
C(321) O(7) 3.555(6) 3_665
C(321) C(15) 3.485(7) 3_665
C(321) C(16) 3.521(7) 3_665
C(322) O(7) 3.365(6) 3_665
C(322) C(16) 3.427(7) 3_665
C(322) C(184) 3.575(7) .
C(324) C(18) 3.484(7) 3_665
C(326) C(277) 3.487(7) 3_666
C(327) O(4) 3.524(5) 4_564
C(328) O(4) 3.454(5) 4_564
C(330) C(18) 3.491(7) 1_565
C(331) C(30) 3.519(7) 4_564
C(331) C(31) 3.590(7) 4_564
C(333) O(6) 3.418(5) 4_564
C(333) O(37) 3.371(5) 1_565
C(339) O(33) 3.316(6) .
C(341) C(22) 3.551(7) 1_565
C(341) C(342) 3.381(7) 3_675
C(342) C(341) 3.381(7) 3_675
C(342) C(342) 3.347(7) 3_675
C(343) C(23) 3.536(7) 3_665
C(345) O(4) 3.275(5) 4_564
C(345) O(33) 3.434(5) .
C(345) O(34) 3.370(5) .
C(351) C(49) 3.555(7) .
C(351) C(50) 3.587(7) .
C(357) C(93) 3.405(7) 4_555
C(358) C(93) 3.232(7) 4_555
C(358) C(95) 3.535(7) 4_555
C(361) O(8) 3.303(5) 4_555
C(362) O(2) 3.299(6) 4_555
C(365) C(287) 3.360(8) 4_555
C(365) C(302) 3.576(7) .
C(365) C(303) 3.597(7) .
C(369) C(209) 3.554(7) 4_555
C(371) C(15) 3.507(6) 4_555
C(371) C(79) 3.582(7) .
C(372) O(8) 3.452(5) 4_555
C(372) O(9) 3.242(5) 4_555
C(372) O(13) 3.316(5) .
C(373) C(411) 3.553(7) .
C(373) C(412) 3.570(7) .
C(374) C(411) 3.582(8) .
C(375) C(383) 3.428(7) 3_665
C(375) C(384) 3.412(6) 3_665
C(376) C(385) 3.599(6) 3_665
C(377) C(385) 3.562(6) 3_665
C(379) C(381) 3.577(6) 3_665
C(381) C(379) 3.577(6) 3_665
C(383) C(375) 3.428(7) 3_665
C(384) O(14) 3.482(5) 3_665
C(384) C(168) 3.408(6) 3_665
C(384) C(375) 3.412(6) 3_665
C(385) C(105) 3.388(6) .
C(385) C(376) 3.599(6) 3_665
C(385) C(377) 3.562(6) 3_665
C(386) O(17) 3.436(6) 2_655
C(386) O(18) 3.307(6) 2_655
C(386) O(21) 3.459(6) 2_655
C(387) O(25) 3.552(5) 4_564
C(389) O(36) 3.328(6) 1_565
C(390) C(316) 3.520(7) .
C(391) C(316) 3.553(7) .
C(391) C(317) 3.466(7) .
C(392) C(235) 3.586(7) 2_655
C(393) C(230) 3.590(7) 2_655
C(394) O(25) 3.405(5) 4_564
C(396) C(187) 3.530(7) 4_564
C(396) C(191) 3.573(7) 4_564
C(396) C(237) 3.484(7) 2_655
C(397) C(187) 3.350(7) 4_564
C(397) C(188) 3.423(7) 4_564
C(397) C(237) 3.511(7) 2_655
C(398) C(187) 3.559(6) 4_564
C(399) O(25) 3.584(5) 4_564
C(399) O(31) 3.527(5) 4_564
C(399) O(35) 3.382(5) .
C(401) O(25) 3.316(5) 4_564
C(401) O(38) 3.593(5) 1_565
C(403) C(7) 3.462(8) 1_565
C(403) C(8) 3.461(8) 1_565
C(411) C(48) 3.562(8) .
C(411) C(373) 3.553(7) .
C(411) C(374) 3.582(8) .
C(412) C(373) 3.570(7) .
C(414) C(55) 3.520(10) .
C(417) C(101) 3.518(7) .
S(1) H(1B) 3.274 .
S(1) H(2A) 2.984 .
S(1) H(11B) 2.927 4_554
S(2) H(1C) 2.961 4_555
S(2) H(2C) 3.274 4_555
S(2) H(3B) 2.823 .
S(3) H(2A) 3.515 .
S(3) H(2B) 2.826 .
S(3) H(3A) 3.130 4_554
S(3) H(11C) 3.046 4_554
S(3) H(372) 3.291 4_554
S(4) H(6A) 3.174 .
S(4) H(7B) 3.547 .
S(4) H(7C) 2.878 .
S(4) H(10A) 2.960 4_565
S(5) H(5B) 3.421 .
S(5) H(8B) 3.571 4_564
S(5) H(8C) 2.952 4_564
S(5) H(9C) 2.893 .
S(6) H(4A) 2.853 .
S(6) H(5A) 3.004 .
S(6) H(8B) 3.383 4_564
S(7) H(1A) 2.912 4_555
S(7) H(1C) 3.590 4_555
S(7) H(3C) 2.918 .
S(7) H(11A) 3.170 .
S(9) H(4B) 3.426 2_645
S(9) H(5C) 2.838 2_645
S(9) H(9B) 2.879 2_645
S(9) H(219) 3.465 2_645
S(9) H(386) 3.410 2_645
S(10) H(4B) 3.494 2_645
S(10) H(4C) 2.902 2_645
S(10) H(8A) 2.847 3_666
S(10) H(9A) 3.266 2_645
S(10) H(203) 3.440 3_666
S(11) H(6C) 2.836 .
S(11) H(7A) 3.256 .
S(11) H(12A) 2.882 4_565
S(12) H(7B) 3.090 4_564
S(12) H(10C) 3.022 .
S(12) H(12B) 3.153 .
S(12) H(345) 3.429 .
S(13) H(6B) 2.951 4_554
S(13) H(10B) 3.186 1_545
S(13) H(12C) 2.877 1_545
O(1) H(1A) 3.023 .
O(1) H(1B) 1.940 .
O(1) H(1C) 3.263 .
O(1) H(2A) 3.059 .
O(1) H(2C) 3.066 .
O(1) H(63) 2.598 .
O(1) H(98) 2.983 .
O(2) H(11A) 3.164 4_554
O(2) H(11B) 1.950 4_554
O(2) H(11C) 3.136 4_554
O(2) H(362) 2.441 4_554
O(3) H(2A) 1.935 .
O(3) H(2B) 3.338 .
O(3) H(2C) 3.050 .
O(3) H(11B) 3.075 4_554
O(3) H(11C) 3.238 4_554
O(3) H(110) 2.474 .
O(3) H(361) 3.100 4_554
O(4) H(7B) 3.013 .
O(4) H(7C) 2.963 .
O(4) H(10A) 1.919 4_565
O(4) H(10B) 3.118 4_565
O(4) H(10C) 3.313 4_565
O(4) H(227) 2.986 .
O(4) H(345) 2.545 4_565
O(5) H(6A) 3.548 .
O(5) H(7A) 3.250 .
O(5) H(7B) 3.129 .
O(5) H(7C) 1.963 .
O(5) H(50) 3.561 .
O(5) H(225) 2.412 .
O(6) H(6A) 1.879 .
O(6) H(6B) 3.103 .
O(6) H(6C) 3.144 .
O(6) H(10A) 3.036 4_565
O(6) H(10B) 3.196 4_565
O(6) H(261) 2.510 .
O(6) H(333) 3.056 4_565
O(7) H(2A) 3.171 .
O(7) H(2B) 1.996 .
O(7) H(2C) 3.325 .
O(7) H(3A) 3.536 4_554
O(7) H(88) 3.414 4_554
O(7) H(108) 2.344 .
O(7) H(321) 3.175 3_665
O(7) H(322) 2.794 3_665
O(8) H(2A) 2.834 .
O(8) H(2B) 2.803 .
O(8) H(11A) 3.087 4_554
O(8) H(11B) 3.202 4_554
O(8) H(11C) 1.889 4_554
O(8) H(110) 2.898 .
O(8) H(361) 2.427 4_554
O(8) H(372) 3.160 4_554
O(9) H(3A) 1.859 4_554
O(9) H(3B) 3.182 4_554
O(9) H(3C) 3.109 4_554
O(9) H(11A) 3.548 4_554
O(9) H(11C) 3.278 4_554
O(9) H(78) 2.427 4_554
O(9) H(88) 3.278 4_554
O(9) H(371) 3.316 4_554
O(9) H(372) 2.649 4_554
O(10) H(3A) 3.067 .
O(10) H(3B) 2.006 .
O(10) H(3C) 3.344 .
O(10) H(88) 2.388 .
O(10) H(289) 3.369 .
O(11) H(1A) 3.310 4_555
O(11) H(1B) 3.071 4_555
O(11) H(1C) 1.923 4_555
O(11) H(3B) 2.801 .
O(11) H(3C) 3.291 .
O(11) H(65) 2.399 4_555
O(11) H(90) 3.246 .
O(12) H(1B) 3.077 4_555
O(12) H(1C) 3.030 4_555
O(12) H(2A) 3.267 4_555
O(12) H(2B) 2.991 4_555
O(12) H(2C) 1.939 4_555
O(12) H(63) 3.124 4_555
O(12) H(98) 2.600 4_555
O(13) H(1A) 3.540 4_555
O(13) H(3A) 3.307 .
O(13) H(3C) 2.921 .
O(13) H(11A) 1.877 .
O(13) H(11B) 3.121 .
O(13) H(11C) 3.085 .
O(13) H(78) 2.928 .
O(13) H(372) 2.460 .
O(14) H(9A) 3.339 .
O(14) H(9B) 3.019 .
O(14) H(9C) 1.968 .
O(14) H(176) 3.213 .
O(14) H(181) 3.394 .
O(14) H(383) 3.250 3_665
O(14) H(384) 2.890 3_665
O(15) H(4A) 2.053 .
O(15) H(4B) 3.367 .
O(15) H(4C) 2.710 .
O(15) H(153) 3.215 .
O(15) H(167) 2.902 .
O(15) H(203) 3.527 4_564
O(15) H(311) 3.063 3_565
O(15) H(312) 3.382 3_565
O(16) H(1A) 3.193 4_555
O(16) H(1C) 3.289 4_555
O(16) H(3A) 3.271 .
O(16) H(3B) 3.223 .
O(16) H(3C) 1.955 .
O(16) H(65) 3.148 4_555
O(16) H(78) 3.490 .
O(16) H(90) 2.444 .
O(17) H(5C) 2.891 2_645
O(17) H(9A) 3.184 2_645
O(17) H(9B) 1.884 2_645
O(17) H(9C) 3.119 2_645
O(17) H(181) 2.413 2_645
O(17) H(219) 2.821 2_645
O(17) H(386) 3.316 2_645
O(18) H(4A) 3.127 2_645
O(18) H(4B) 2.050 2_645
O(18) H(4C) 3.439 2_645
O(18) H(5C) 3.496 2_645
O(18) H(9A) 3.278 2_645
O(18) H(9B) 2.928 2_645
O(18) H(153) 3.478 2_645
O(18) H(158) 2.519 2_645
O(18) H(173) 3.567 2_645
O(18) H(386) 2.722 2_645
O(19) H(5A) 2.734 2_645
O(19) H(5B) 3.394 2_645
O(19) H(5C) 2.049 2_645
O(19) H(144) 2.932 4_554
O(19) H(145) 3.278 4_554
O(19) H(214) 3.018 2_645
O(19) H(219) 2.997 2_645
O(20) H(8A) 2.043 3_666
O(20) H(8B) 3.415 3_666
O(20) H(8C) 2.853 3_666
O(20) H(176) 3.470 2_645
O(20) H(203) 3.040 3_666
O(20) H(232) 2.987 4_555
O(20) H(233) 3.209 4_555
O(20) H(274) 3.366 3_666
O(21) H(4B) 2.891 2_645
O(21) H(4C) 2.963 2_645
O(21) H(8A) 3.400 3_666
O(21) H(9A) 1.974 2_645
O(21) H(9B) 3.195 2_645
O(21) H(9C) 3.295 2_645
O(21) H(158) 3.109 2_645
O(21) H(176) 3.474 2_645
O(21) H(386) 2.585 2_645
O(22) H(4A) 3.251 2_645
O(22) H(4B) 2.998 2_645
O(22) H(4C) 1.885 2_645
O(22) H(8A) 3.017 3_666
O(22) H(167) 2.498 2_645
O(22) H(203) 2.780 3_666
O(25) H(6B) 3.279 .
O(25) H(6C) 2.912 .
O(25) H(12A) 1.909 4_565
O(25) H(12B) 3.248 4_565
O(25) H(12C) 3.187 4_565
O(25) H(259) 3.071 .
O(25) H(401) 2.459 4_565
O(26) H(4A) 2.910 .
O(26) H(5A) 1.922 .
O(26) H(5B) 3.009 .
O(26) H(5C) 3.281 .
O(26) H(153) 2.887 .
O(26) H(214) 2.520 .
O(26) H(216) 3.555 .
O(27) H(4A) 3.525 .
O(27) H(5A) 3.126 .
O(27) H(5B) 3.081 .
O(27) H(8A) 3.112 4_564
O(27) H(8B) 2.009 4_564
O(27) H(8C) 3.378 4_564
O(27) H(198) 2.523 4_564
O(27) H(203) 3.379 4_564
O(27) H(216) 2.979 .
O(28) H(5A) 3.403 .
O(28) H(5B) 2.039 .
O(28) H(5C) 3.127 .
O(28) H(8B) 3.054 4_564
O(28) H(8C) 3.072 4_564
O(28) H(9C) 3.388 .
O(28) H(198) 3.055 4_564
O(28) H(216) 2.583 .
O(29) H(8A) 3.310 4_564
O(29) H(8B) 2.981 4_564
O(29) H(8C) 1.898 4_564
O(29) H(9C) 3.222 .
O(29) H(176) 3.124 .
O(29) H(198) 3.457 4_564
O(29) H(274) 2.405 4_564
O(29) H(383) 3.292 3_665
O(30) H(1A) 1.923 4_555
O(30) H(1B) 3.263 4_555
O(30) H(1C) 3.062 4_555
O(30) H(11A) 3.556 .
O(30) H(75) 2.426 4_555
O(30) H(243) 3.132 3_566
O(31) H(6C) 3.564 .
O(31) H(7A) 1.907 .
O(31) H(7B) 3.204 .
O(31) H(7C) 2.983 .
O(31) H(12A) 2.896 4_565
O(31) H(12B) 3.325 4_565
O(31) H(205) 2.575 .
O(31) H(399) 3.187 4_565
O(32) H(6A) 3.145 .
O(32) H(6B) 3.278 .
O(32) H(6C) 1.987 .
O(32) H(253) 2.412 .
O(32) H(297) 3.368 3_566
O(33) H(10A) 3.045 .
O(33) H(10B) 3.238 .
O(33) H(10C) 1.917 .
O(33) H(12B) 3.478 .
O(33) H(22) 3.156 3_665
O(33) H(339) 2.437 .
O(33) H(345) 3.086 .
O(34) H(7A) 3.070 4_564
O(34) H(7B) 2.052 4_564
O(34) H(7C) 3.490 4_564
O(34) H(10A) 3.470 .
O(34) H(10C) 3.326 .
O(34) H(227) 2.576 4_564
O(34) H(344) 3.509 .
O(34) H(345) 2.699 .
O(35) H(7A) 3.201 4_564
O(35) H(7B) 3.226 4_564
O(35) H(12A) 3.082 .
O(35) H(12B) 1.910 .
O(35) H(12C) 3.203 .
O(35) H(205) 3.238 4_564
O(35) H(399) 2.491 .
O(36) H(8) 3.414 .
O(36) H(10B) 3.596 1_545
O(36) H(12A) 3.234 1_545
O(36) H(12B) 3.049 1_545
O(36) H(12C) 1.924 1_545
O(36) H(389) 2.438 1_545
O(37) H(6A) 3.342 4_554
O(37) H(6B) 2.972 4_554
O(37) H(10A) 3.162 1_545
O(37) H(10B) 1.876 1_545
O(37) H(10C) 2.970 1_545
O(37) H(261) 2.829 4_554
O(37) H(262) 3.572 4_554
O(37) H(333) 2.469 1_545
O(38) H(6A) 3.272 4_554
O(38) H(6B) 1.973 4_554
O(38) H(6C) 3.314 4_554
O(38) H(12A) 3.463 1_545
O(38) H(12C) 2.984 1_545
O(38) H(259) 2.434 4_554
O(38) H(261) 3.433 4_554
O(38) H(401) 3.097 1_545
C(1) H(289) 3.429 .
C(2) H(289) 3.263 .
C(3) H(61) 3.412 4_555
C(3) H(290) 3.563 .
C(4) H(60) 3.226 4_555
C(5) H(202) 3.052 1_545
C(5) H(204) 3.568 1_545
C(6) H(202) 2.919 1_545
C(6) H(285) 3.417 .
C(7) H(202) 3.285 1_545
C(7) H(207) 3.497 .
C(7) H(402) 3.538 1_545
C(7) H(403) 3.253 1_545
C(8) H(403) 3.542 1_545
C(9) H(204) 3.596 1_545
C(10) H(202) 3.562 1_545
C(10) H(204) 3.243 1_545
C(11) H(204) 3.464 1_545
C(11) H(210) 3.543 .
C(11) H(266) 3.561 1_545
C(12) H(266) 3.577 1_545
C(12) H(290) 3.523 .
C(13) H(266) 3.074 1_545
C(13) H(290) 3.523 .
C(14) H(290) 3.583 .
C(15) H(321) 3.395 3_665
C(15) H(371) 3.465 4_554
C(16) H(322) 3.589 3_665
C(16) H(371) 3.476 4_554
C(18) H(330) 3.158 1_545
C(19) H(329) 3.475 1_545
C(19) H(330) 3.446 1_545
C(20) H(329) 3.116 1_545
C(20) H(330) 3.324 1_545
C(21) H(329) 3.452 1_545
C(21) H(341) 3.138 1_545
C(21) H(342) 3.162 1_545
C(22) H(341) 2.887 1_545
C(22) H(342) 3.092 1_545
C(23) H(192) 3.591 3_665
C(23) H(341) 3.161 1_545
C(23) H(343) 3.433 3_665
C(23) H(344) 3.567 3_665
C(24) H(335) 3.416 1_545
C(25) H(318) 3.578 3_665
C(25) H(335) 3.395 1_545
C(25) H(336) 3.139 1_545
C(27) H(320) 3.502 3_665
C(28) H(321) 3.508 3_665
C(30) H(50) 3.559 .
C(31) H(331) 3.558 4_565
C(32) H(48) 3.301 .
C(32) H(85) 3.404 .
C(32) H(330) 3.356 4_565
C(33) H(46) 3.454 .
C(33) H(48) 3.538 .
C(33) H(84) 3.464 .
C(33) H(85) 3.016 .
C(34) H(46) 3.231 .
C(34) H(48) 3.553 .
C(34) H(85) 2.876 .
C(35) H(46) 3.309 .
C(35) H(85) 3.432 .
C(36) H(44) 3.292 .
C(36) H(95) 3.534 .
C(36) H(360) 3.566 4_554
C(37) H(95) 3.234 .
C(38) H(84) 3.273 .
C(39) H(81) 3.539 .
C(39) H(82) 3.526 .
C(39) H(84) 3.547 .
C(40) H(81) 3.485 .
C(41) H(81) 2.990 .
C(44) H(36) 3.569 .
C(45) H(100) 3.566 .
C(46) H(100) 3.573 .
C(46) H(101) 3.575 .
C(47) H(220) 3.461 .
C(47) H(411) 3.275 .
C(48) H(32) 3.238 .
C(48) H(411) 2.825 .
C(49) H(30) 3.501 .
C(49) H(32) 3.465 .
C(49) H(351) 3.362 .
C(49) H(411) 3.101 .
C(50) H(409) 3.516 .
C(51) H(409) 3.425 .
C(52) H(220) 3.403 .
C(53) H(414) 3.253 .
C(53) H(415) 3.445 .
C(54) H(414) 3.278 .
C(55) H(414) 2.929 .
C(58) H(2) 3.576 4_554
C(59) H(2) 3.224 4_554
C(59) H(416) 3.168 .
C(60) H(2) 3.171 4_554
C(60) H(4) 3.242 4_554
C(60) H(305) 2.839 .
C(60) H(416) 3.298 .
C(61) H(2) 3.451 4_554
C(61) H(305) 3.197 .
C(62) H(98) 3.487 .
C(62) H(99) 3.221 .
C(62) H(217) 3.198 .
C(63) H(98) 3.415 .
C(63) H(99) 3.422 .
C(63) H(413) 3.519 .
C(66) H(243) 3.368 2_545
C(66) H(244) 3.007 2_545
C(67) H(243) 3.241 2_545
C(67) H(244) 3.042 2_545
C(68) H(163) 3.330 3_565
C(68) H(164) 3.505 3_565
C(68) H(243) 3.309 2_545
C(68) H(313) 3.314 .
C(69) H(164) 3.200 3_565
C(69) H(243) 3.557 2_545
C(69) H(313) 3.053 .
C(70) H(56) 3.314 .
C(71) H(56) 3.384 .
C(71) H(413) 3.137 .
C(72) H(55) 3.457 .
C(72) H(56) 3.176 .
C(72) H(413) 3.337 .
C(73) H(55) 3.305 .
C(73) H(56) 2.890 .
C(73) H(165) 2.995 3_565
C(74) H(56) 2.801 .
C(74) H(164) 3.190 3_565
C(74) H(165) 3.063 3_565
C(75) H(56) 3.028 .
C(75) H(164) 3.235 3_565
C(78) H(291) 3.598 .
C(78) H(331) 3.497 4_565
C(78) H(371) 3.058 .
C(78) H(372) 3.260 .
C(79) H(262) 3.567 .
C(79) H(291) 3.435 .
C(79) H(331) 3.565 4_565
C(79) H(332) 2.966 4_565
C(79) H(371) 3.022 .
C(79) H(372) 3.506 .
C(80) H(249) 3.304 .
C(80) H(250) 3.460 .
C(80) H(291) 3.378 .
C(80) H(332) 3.127 4_565
C(81) H(41) 3.276 .
C(81) H(250) 3.370 .
C(81) H(291) 3.475 .
C(84) H(331) 2.991 4_565
C(85) H(16) 3.516 4_555
C(85) H(18) 3.363 4_555
C(85) H(330) 3.427 4_565
C(85) H(331) 3.279 4_565
C(86) H(16) 3.180 4_555
C(86) H(18) 3.189 4_555
C(86) H(323) 3.545 2_645
C(87) H(16) 3.046 4_555
C(87) H(322) 3.562 2_645
C(87) H(323) 3.507 2_645
C(88) H(16) 3.320 4_555
C(90) H(289) 3.444 .
C(91) H(288) 2.873 .
C(91) H(289) 3.235 .
C(92) H(288) 3.013 .
C(92) H(289) 3.304 .
C(92) H(357) 3.574 4_554
C(93) H(37) 3.498 .
C(93) H(289) 3.546 .
C(93) H(357) 3.313 4_554
C(93) H(358) 3.028 4_554
C(95) H(37) 3.516 .
C(95) H(358) 3.135 4_554
C(97) H(44) 3.552 .
C(98) H(62) 3.388 .
C(98) H(63) 3.438 .
C(98) H(200) 3.494 4_564
C(99) H(44) 3.596 .
C(99) H(62) 3.180 .
C(99) H(63) 3.514 .
C(99) H(199) 3.143 4_564
C(99) H(200) 3.562 4_564
C(100) H(44) 3.464 .
C(100) H(199) 3.492 4_564
C(101) H(44) 3.362 .
C(101) H(46) 3.311 .
C(101) H(417) 3.437 .
C(102) H(44) 3.381 .
C(103) H(14) 3.286 4_554
C(104) H(14) 3.214 4_554
C(104) H(200) 3.040 4_564
C(105) H(13) 3.278 4_554
C(105) H(14) 2.991 4_554
C(105) H(200) 3.283 4_564
C(105) H(266) 3.482 4_564
C(105) H(385) 3.103 .
C(106) H(13) 3.299 4_554
C(106) H(14) 2.814 4_554
C(106) H(183) 3.124 3_665
C(107) H(14) 2.865 4_554
C(107) H(183) 3.043 3_665
C(107) H(184) 3.037 3_665
C(108) H(14) 3.100 4_554
C(108) H(184) 3.058 3_665
C(108) H(322) 3.451 3_665
C(110) H(321) 3.582 3_665
C(111) H(321) 3.341 3_665
C(111) H(360) 3.441 4_554
C(112) H(321) 3.223 3_665
C(113) H(184) 3.505 3_665
C(113) H(228) 3.170 3_665
C(113) H(321) 3.376 3_665
C(113) H(383) 3.395 .
C(114) H(184) 3.180 3_665
C(133) H(233) 3.405 4_555
C(134) H(232) 3.561 4_555
C(135) H(145) 3.396 4_554
C(135) H(173) 3.385 2_645
C(136) H(144) 3.537 4_554
C(138) H(224) 3.039 3_666
C(140) H(233) 3.350 4_555
C(141) H(224) 3.412 3_666
C(141) H(234) 3.473 4_555
C(142) H(224) 3.250 3_666
C(142) H(236) 3.592 4_555
C(142) H(346) 3.379 3_666
C(143) H(349) 2.969 3_666
C(143) H(350) 3.554 3_666
C(144) H(136) 3.526 4_555
C(144) H(349) 3.538 3_666
C(146) H(346) 3.344 3_666
C(147) H(346) 2.990 3_666
C(148) H(346) 3.244 3_666
C(149) H(145) 3.265 4_554
C(149) H(173) 3.340 2_645
C(150) H(146) 3.425 4_554
C(150) H(393) 3.531 2_645
C(152) H(149) 3.027 2_655
C(153) H(68) 3.496 3_565
C(153) H(149) 3.065 2_655
C(154) H(68) 3.350 3_565
C(154) H(149) 3.038 2_655
C(155) H(67) 3.133 3_565
C(155) H(149) 2.999 2_655
C(155) H(237) 3.575 2_655
C(156) H(149) 2.949 2_655
C(156) H(397) 3.307 .
C(158) H(173) 3.172 .
C(158) H(386) 3.276 .
C(159) H(173) 3.030 .
C(159) H(275) 3.463 4_564
C(159) H(386) 3.425 .
C(159) H(398) 3.155 .
C(160) H(224) 3.426 4_564
C(160) H(239) 3.524 4_564
C(160) H(346) 3.584 4_564
C(160) H(398) 3.578 .
C(161) H(240) 3.436 4_564
C(162) H(311) 3.582 3_565
C(163) H(68) 3.235 3_565
C(163) H(242) 3.400 4_564
C(163) H(311) 3.431 3_565
C(164) H(68) 3.544 3_565
C(164) H(69) 3.347 3_565
C(164) H(242) 3.514 4_564
C(164) H(311) 3.311 3_565
C(165) H(311) 3.318 3_565
C(165) H(312) 3.542 3_565
C(166) H(311) 3.471 3_565
C(166) H(312) 3.301 3_565
C(167) H(311) 3.598 3_565
C(168) H(384) 3.291 3_665
C(169) H(312) 3.509 3_565
C(171) H(276) 3.499 4_564
C(173) H(158) 3.305 .
C(173) H(159) 2.894 .
C(173) H(275) 2.949 4_564
C(173) H(276) 3.398 4_564
C(173) H(398) 3.435 .
C(174) H(275) 2.952 4_564
C(174) H(276) 3.414 4_564
C(175) H(140) 2.852 2_655
C(176) H(113) 3.432 3_665
C(176) H(140) 2.897 2_655
C(177) H(112) 3.471 3_665
C(177) H(113) 3.328 3_665
C(177) H(140) 2.932 2_655
C(178) H(112) 3.026 3_665
C(178) H(140) 2.964 2_655
C(178) H(326) 3.439 2_655
C(179) H(140) 2.886 2_655
C(179) H(276) 3.192 4_564
C(179) H(320) 3.457 .
C(183) H(107) 3.517 3_665
C(183) H(384) 3.300 3_665
C(184) H(114) 3.488 3_665
C(184) H(322) 3.450 .
C(184) H(384) 3.322 3_665
C(185) H(243) 3.396 3_566
C(186) H(297) 3.588 3_566
C(187) H(297) 3.351 3_566
C(187) H(397) 3.580 4_565
C(188) H(397) 3.280 4_565
C(190) H(22) 3.418 3_665
C(191) H(396) 3.298 4_565
C(191) H(397) 3.381 4_565
C(192) H(276) 3.519 4_564
C(193) H(279) 3.328 .
C(194) H(279) 2.825 .
C(197) H(11) 3.504 1_565
C(198) H(216) 3.400 4_565
C(198) H(217) 3.273 4_565
C(199) H(61) 3.576 4_565
C(199) H(62) 3.020 4_565
C(199) H(216) 3.509 4_565
C(199) H(217) 3.028 4_565
C(199) H(375) 3.468 4_565
C(200) H(62) 3.246 4_565
C(200) H(104) 3.427 4_565
C(200) H(105) 3.556 4_565
C(200) H(375) 3.398 4_565
C(201) H(304) 3.035 4_565
C(202) H(304) 3.069 4_565
C(202) H(305) 3.483 4_565
C(202) H(403) 3.545 .
C(203) H(304) 3.015 4_565
C(204) H(61) 3.344 4_565
C(204) H(304) 3.054 4_565
C(205) H(160) 3.380 4_565
C(205) H(398) 3.397 4_565
C(205) H(399) 3.513 4_565
C(206) H(8) 3.402 .
C(207) H(8) 3.500 .
C(208) H(369) 3.525 4_554
C(209) H(369) 2.874 4_554
C(210) H(368) 3.277 4_554
C(210) H(369) 3.164 4_554
C(211) H(357) 3.560 4_554
C(211) H(368) 3.277 4_554
C(213) H(144) 3.570 3_666
C(216) H(198) 3.398 4_564
C(216) H(199) 3.303 4_564
C(217) H(62) 3.593 .
C(217) H(99) 3.061 .
C(217) H(198) 3.470 4_564
C(217) H(199) 3.012 4_564
C(218) H(373) 3.025 .
C(219) H(350) 3.586 .
C(219) H(373) 2.910 .
C(220) H(100) 3.463 .
C(220) H(373) 3.033 .
C(223) H(238) 3.114 .
C(224) H(160) 2.968 4_565
C(224) H(238) 3.286 .
C(225) H(238) 2.922 .
C(225) H(408) 3.432 .
C(227) H(50) 3.543 .
C(227) H(344) 3.498 4_565
C(227) H(345) 3.533 4_565
C(228) H(113) 3.306 3_665
C(229) H(146) 3.594 4_554
C(229) H(393) 3.119 2_645
C(230) H(148) 3.556 4_554
C(230) H(392) 3.457 2_645
C(230) H(393) 3.178 2_645
C(231) H(405) 2.987 2_645
C(232) H(134) 3.455 4_554
C(232) H(405) 3.396 2_645
C(234) H(392) 3.250 2_645
C(235) H(392) 3.008 2_645
C(236) H(392) 3.291 2_645
C(237) H(145) 3.542 4_554
C(237) H(146) 3.501 4_554
C(237) H(396) 3.381 2_645
C(237) H(397) 3.428 2_645
C(239) H(282) 3.291 4_565
C(240) H(156) 3.484 4_565
C(241) H(156) 3.223 4_565
C(242) H(163) 3.203 4_565
C(243) H(163) 3.437 4_565
C(244) H(67) 3.417 2_555
C(244) H(291) 3.402 3_566
C(244) H(353) 3.360 4_565
C(245) H(293) 3.311 3_566
C(245) H(353) 2.932 4_565
C(246) H(156) 3.462 4_565
C(246) H(353) 3.132 4_565
C(248) H(42) 3.384 .
C(249) H(42) 3.359 .
C(249) H(80) 2.913 .
C(250) H(41) 3.458 .
C(250) H(42) 3.128 .
C(250) H(80) 3.197 .
C(250) H(81) 3.399 .
C(250) H(293) 3.579 .
C(250) H(295) 3.144 .
C(251) H(41) 3.462 .
C(251) H(42) 2.977 .
C(251) H(257) 3.465 3_566
C(252) H(42) 3.004 .
C(252) H(257) 3.188 3_566
C(253) H(42) 3.219 .
C(253) H(256) 3.532 3_566
C(255) H(256) 2.967 3_566
C(255) H(298) 3.559 .
C(256) H(255) 3.268 3_566
C(256) H(256) 2.993 3_566
C(256) H(297) 3.406 3_566
C(256) H(298) 3.478 .
C(257) H(296) 2.999 3_566
C(257) H(297) 3.045 3_566
C(258) H(296) 2.867 3_566
C(258) H(297) 3.045 3_566
C(258) H(402) 3.301 4_565
C(259) H(297) 3.368 3_566
C(259) H(401) 3.543 4_565
C(260) H(207) 3.564 4_555
C(261) H(80) 3.405 .
C(261) H(207) 3.504 4_555
C(261) H(332) 3.299 4_565
C(261) H(333) 3.313 4_565
C(262) H(79) 2.974 .
C(262) H(80) 3.462 .
C(262) H(207) 3.340 4_555
C(262) H(332) 3.041 4_565
C(262) H(333) 3.359 4_565
C(263) H(79) 3.108 .
C(263) H(207) 3.277 4_555
C(263) H(366) 3.139 .
C(264) H(207) 3.327 4_555
C(264) H(285) 3.493 4_555
C(264) H(302) 3.575 .
C(264) H(365) 3.551 .
C(265) H(207) 3.448 4_555
C(266) H(11) 3.486 1_565
C(266) H(13) 3.219 1_565
C(266) H(105) 3.461 4_565
C(266) H(375) 3.502 4_565
C(267) H(304) 3.065 4_565
C(267) H(403) 3.099 .
C(267) H(404) 3.417 .
C(268) H(304) 3.020 4_565
C(268) H(404) 3.293 .
C(270) H(232) 3.386 2_655
C(270) H(404) 3.473 .
C(271) H(232) 3.352 2_655
C(271) H(390) 3.510 .
C(271) H(405) 3.558 .
C(272) H(390) 3.535 .
C(273) H(177) 3.264 4_565
C(275) H(159) 2.997 4_565
C(275) H(160) 3.531 4_565
C(275) H(192) 3.520 4_565
C(275) H(398) 3.109 4_565
C(275) H(399) 3.423 4_565
C(276) H(159) 3.476 4_565
C(276) H(179) 3.462 4_565
C(276) H(192) 3.061 4_565
C(276) H(326) 3.311 3_666
C(277) H(138) 3.504 3_666
C(277) H(192) 3.020 4_565
C(277) H(318) 3.481 4_565
C(277) H(326) 2.831 3_666
C(278) H(138) 3.213 3_666
C(278) H(192) 3.412 4_565
C(278) H(326) 3.561 3_666
C(279) H(276) 3.432 4_564
C(280) H(276) 3.487 4_564
C(281) H(112) 3.487 3_665
C(281) H(140) 2.931 2_655
C(281) H(277) 3.487 4_564
C(281) H(320) 3.250 .
C(281) H(326) 3.134 2_655
C(282) H(239) 3.114 4_564
C(282) H(240) 3.419 4_564
C(282) H(346) 3.514 4_564
C(283) H(369) 3.587 4_554
C(284) H(369) 2.913 4_554
C(285) H(6) 3.534 .
C(285) H(365) 3.561 4_554
C(285) H(366) 3.398 4_554
C(286) H(4) 3.567 .
C(286) H(366) 3.428 4_554
C(287) H(4) 3.297 .
C(287) H(365) 3.108 4_554
C(288) H(2) 3.448 .
C(288) H(4) 3.471 .
C(288) H(91) 3.448 .
C(288) H(92) 3.371 .
C(288) H(357) 3.393 4_554
C(289) H(2) 3.244 .
C(289) H(357) 3.111 4_554
C(289) H(358) 3.134 4_554
C(290) H(357) 3.207 4_554
C(290) H(358) 3.193 4_554
C(291) H(243) 3.563 3_566
C(291) H(244) 3.536 3_566
C(293) H(245) 3.337 3_566
C(293) H(249) 3.395 .
C(293) H(250) 3.072 .
C(294) H(191) 3.357 3_566
C(294) H(249) 3.302 .
C(294) H(250) 3.123 .
C(295) H(191) 3.092 3_566
C(295) H(250) 2.937 .
C(296) H(187) 3.239 3_566
C(296) H(191) 3.333 3_566
C(296) H(257) 3.174 3_566
C(296) H(258) 3.343 3_566
C(297) H(187) 3.137 3_566
C(297) H(255) 3.087 .
C(297) H(256) 3.366 .
C(297) H(257) 3.514 3_566
C(298) H(255) 3.056 .
C(298) H(256) 3.423 .
C(299) H(249) 3.563 .
C(300) H(264) 3.351 .
C(300) H(265) 3.463 .
C(301) H(264) 3.317 .
C(302) H(264) 3.091 .
C(302) H(365) 3.543 .
C(304) H(312) 3.416 3_565
C(305) H(60) 3.324 .
C(305) H(61) 3.595 .
C(305) H(314) 3.557 3_565
C(307) H(72) 3.434 .
C(309) H(71) 3.573 .
C(309) H(314) 3.466 3_565
C(310) H(71) 3.237 .
C(310) H(72) 3.509 .
C(310) H(307) 3.580 3_565
C(311) H(69) 3.445 .
C(311) H(306) 3.566 3_565
C(313) H(69) 2.975 .
C(314) H(72) 3.353 .
C(315) H(72) 3.134 .
C(316) H(21) 3.595 3_665
C(317) H(21) 3.598 3_665
C(317) H(279) 3.061 .
C(317) H(391) 3.482 .
C(318) H(179) 3.312 .
C(318) H(276) 3.552 4_564
C(319) H(179) 3.324 .
C(319) H(280) 3.433 .
C(320) H(179) 3.315 .
C(320) H(281) 3.528 .
C(321) H(184) 3.514 .
C(321) H(228) 3.299 .
C(322) H(16) 3.412 3_665
C(322) H(87) 3.434 2_655
C(322) H(184) 3.228 .
C(323) H(87) 3.443 2_655
C(324) H(18) 3.597 3_665
C(324) H(280) 3.233 .
C(325) H(279) 3.024 .
C(325) H(280) 3.487 .
C(326) H(234) 3.556 4_555
C(326) H(277) 3.336 3_666
C(328) H(30) 3.472 4_564
C(329) H(30) 3.281 4_564
C(330) H(18) 3.260 1_565
C(330) H(20) 3.562 1_565
C(330) H(30) 3.299 4_564
C(330) H(32) 3.258 4_564
C(330) H(85) 3.542 4_564
C(331) H(30) 3.511 4_564
C(331) H(84) 3.476 4_564
C(331) H(371) 3.443 4_564
C(332) H(261) 3.463 4_564
C(332) H(262) 3.058 4_564
C(332) H(370) 3.343 4_564
C(332) H(371) 3.245 4_564
C(333) H(261) 3.322 4_564
C(333) H(262) 3.216 4_564
C(333) H(370) 3.312 4_564
C(334) H(283) 3.530 1_565
C(335) H(370) 3.199 4_564
C(336) H(25) 3.345 1_565
C(336) H(283) 3.436 1_565
C(336) H(284) 3.567 1_565
C(336) H(343) 3.349 3_675
C(336) H(370) 3.562 4_564
C(337) H(283) 3.082 1_565
C(337) H(284) 3.279 1_565
C(337) H(343) 2.947 3_675
C(338) H(283) 2.921 1_565
C(338) H(342) 3.307 3_675
C(338) H(343) 3.129 3_675
C(339) H(283) 3.173 1_565
C(339) H(342) 3.120 3_675
C(340) H(22) 3.516 3_665
C(341) H(342) 2.981 3_675
C(342) H(21) 3.396 1_565
C(342) H(22) 3.481 1_565
C(342) H(22) 3.502 3_665
C(342) H(341) 3.206 3_675
C(342) H(342) 3.152 3_675
C(343) H(22) 3.219 3_665
C(343) H(23) 2.946 3_665
C(343) H(341) 3.542 3_675
C(344) H(22) 3.075 3_665
C(344) H(23) 2.945 3_665
C(344) H(227) 3.540 4_564
C(344) H(352) 3.320 4_564
C(345) H(22) 3.237 3_665
C(345) H(227) 3.391 4_564
C(346) H(160) 3.220 4_565
C(346) H(238) 3.299 .
C(346) H(239) 3.290 .
C(346) H(282) 3.453 4_565
C(347) H(238) 3.105 .
C(347) H(239) 3.265 .
C(347) H(407) 3.205 .
C(348) H(238) 2.909 .
C(348) H(407) 3.317 .
C(348) H(408) 3.375 .
C(349) H(50) 3.589 .
C(349) H(143) 3.097 3_666
C(349) H(408) 3.248 .
C(350) H(50) 3.296 .
C(350) H(143) 3.212 3_666
C(350) H(408) 3.524 .
C(350) H(409) 3.436 .
C(351) H(49) 3.037 .
C(351) H(50) 3.114 .
C(352) H(49) 3.064 .
C(352) H(50) 3.222 .
C(352) H(344) 3.366 4_565
C(353) H(149) 2.940 2_655
C(353) H(237) 3.274 2_655
C(353) H(397) 3.513 .
C(356) H(93) 3.590 4_555
C(357) H(93) 2.849 4_555
C(358) H(93) 2.843 4_555
C(358) H(95) 3.406 4_555
C(358) H(290) 3.559 4_555
C(359) H(36) 3.067 4_555
C(359) H(93) 3.542 4_555
C(360) H(36) 2.828 4_555
C(360) H(111) 3.445 4_555
C(361) H(28) 3.281 4_555
C(361) H(36) 3.430 4_555
C(362) H(92) 3.409 4_555
C(362) H(93) 3.569 4_555
C(363) H(92) 3.025 4_555
C(364) H(92) 3.434 4_555
C(364) H(302) 3.184 .
C(365) H(264) 3.425 .
C(365) H(287) 3.028 4_555
C(365) H(302) 3.013 .
C(366) H(263) 3.028 .
C(367) H(263) 3.522 .
C(370) H(262) 2.930 .
C(370) H(263) 3.574 .
C(370) H(335) 3.573 4_565
C(371) H(78) 3.204 .
C(371) H(79) 2.955 .
C(371) H(262) 3.123 .
C(371) H(263) 3.443 .
C(372) H(78) 3.157 .
C(372) H(79) 3.212 .
C(372) H(263) 3.394 .
C(373) H(384) 3.479 3_665
C(374) H(101) 3.304 .
C(376) H(101) 3.313 .
C(376) H(385) 3.534 3_665
C(379) H(104) 3.374 .
C(379) H(105) 3.350 .
C(380) H(379) 3.506 3_665
C(381) H(104) 3.248 .
C(381) H(105) 3.427 .
C(382) H(113) 3.585 .
C(382) H(114) 3.247 .
C(382) H(375) 3.496 3_665
C(383) H(113) 3.144 .
C(383) H(114) 3.006 .
C(383) H(375) 3.307 3_665
C(384) H(114) 3.282 .
C(385) H(104) 3.585 .
C(385) H(105) 3.126 .
C(386) H(158) 3.266 .
C(386) H(159) 3.175 .
C(386) H(276) 3.412 4_564
C(388) H(316) 3.329 .
C(389) H(271) 3.166 .
C(389) H(316) 2.891 .
C(390) H(271) 2.903 .
C(390) H(272) 3.181 .
C(390) H(316) 2.723 .
C(390) H(317) 3.429 .
C(391) H(271) 3.480 .
C(391) H(272) 3.128 .
C(391) H(316) 3.030 .
C(391) H(317) 2.843 .
C(392) H(174) 3.554 .
C(392) H(316) 3.434 .
C(392) H(317) 3.294 .
C(393) H(174) 3.215 .
C(393) H(316) 3.596 .
C(395) H(187) 3.328 4_564
C(395) H(229) 3.103 2_655
C(396) H(187) 3.185 4_564
C(396) H(191) 3.197 4_564
C(396) H(229) 3.141 2_655
C(396) H(237) 2.845 2_655
C(397) H(173) 3.578 .
C(397) H(187) 3.360 4_564
C(397) H(191) 3.594 4_564
C(397) H(237) 3.040 2_655
C(398) H(173) 3.161 .
C(398) H(174) 3.354 .
C(398) H(205) 3.534 4_564
C(398) H(275) 3.071 4_564
C(399) H(174) 3.268 .
C(399) H(205) 3.561 4_564
C(399) H(275) 3.299 4_564
C(401) H(8) 3.452 1_565
C(401) H(259) 3.541 4_564
C(402) H(7) 2.994 1_565
C(402) H(8) 3.151 1_565
C(402) H(258) 3.306 4_564
C(403) H(7) 3.053 1_565
C(403) H(8) 3.067 1_565
C(404) H(8) 3.290 1_565
C(404) H(231) 3.414 2_655
C(404) H(270) 3.378 .
C(405) H(8) 3.566 1_565
C(405) H(231) 3.110 2_655
C(405) H(271) 3.379 .
C(406) H(144) 3.553 3_666
C(406) H(145) 3.339 3_666
C(406) H(154) 3.410 .
C(407) H(144) 3.284 3_666
C(407) H(145) 3.452 3_666
C(408) H(144) 3.164 3_666
C(408) H(349) 3.496 .
C(409) H(144) 3.297 3_666
C(409) H(350) 3.429 .
C(410) H(350) 3.252 .
C(410) H(373) 2.815 .
C(411) H(351) 3.571 .
C(411) H(373) 2.942 .
C(411) H(374) 3.004 .
C(412) H(350) 3.514 .
C(412) H(351) 3.022 .
C(412) H(373) 2.852 .
C(412) H(374) 3.151 .
C(413) H(99) 3.199 .
C(414) H(53) 3.433 .
C(414) H(55) 3.324 .
C(415) H(53) 3.534 .
C(416) H(71) 3.154 .
C(417) H(101) 3.109 .
C(417) H(102) 3.547 .
H(1A) S(7) 2.912 4_554
H(1A) O(1) 3.023 .
H(1A) O(11) 3.310 4_554
H(1A) O(13) 3.540 4_554
H(1A) O(16) 3.193 4_554
H(1A) O(30) 1.923 4_554
H(1B) S(1) 3.274 .
H(1B) O(1) 1.940 .
H(1B) O(11) 3.071 4_554
H(1B) O(12) 3.077 4_554
H(1B) O(30) 3.263 4_554
H(1C) S(2) 2.961 4_554
H(1C) S(7) 3.590 4_554
H(1C) O(1) 3.263 .
H(1C) O(11) 1.923 4_554
H(1C) O(12) 3.030 4_554
H(1C) O(16) 3.289 4_554
H(1C) O(30) 3.062 4_554
H(2A) S(1) 2.984 .
H(2A) S(3) 3.515 .
H(2A) O(1) 3.059 .
H(2A) O(3) 1.935 .
H(2A) O(7) 3.171 .
H(2A) O(8) 2.834 .
H(2A) O(12) 3.267 4_554
H(2B) S(3) 2.826 .
H(2B) O(3) 3.338 .
H(2B) O(7) 1.996 .
H(2B) O(8) 2.803 .
H(2B) O(12) 2.991 4_554
H(2C) S(2) 3.274 4_554
H(2C) O(1) 3.066 .
H(2C) O(3) 3.050 .
H(2C) O(7) 3.325 .
H(2C) O(12) 1.939 4_554
H(2) C(58) 3.576 4_555
H(2) C(59) 3.224 4_555
H(2) C(60) 3.171 4_555
H(2) C(61) 3.451 4_555
H(2) C(288) 3.448 .
H(2) C(289) 3.244 .
H(2) H(59) 3.538 4_555
H(2) H(60) 3.462 4_555
H(2) H(65) 3.511 4_555
H(2) H(288) 3.535 .
H(2) H(289) 3.220 .
H(3A) S(3) 3.130 4_555
H(3A) O(7) 3.536 4_555
H(3A) O(9) 1.859 4_555
H(3A) O(10) 3.067 .
H(3A) O(13) 3.307 .
H(3A) O(16) 3.271 .
H(3B) S(2) 2.823 .
H(3B) O(9) 3.182 4_555
H(3B) O(10) 2.006 .
H(3B) O(11) 2.801 .
H(3B) O(16) 3.223 .
H(3C) S(7) 2.918 .
H(3C) O(9) 3.109 4_555
H(3C) O(10) 3.344 .
H(3C) O(11) 3.291 .
H(3C) O(13) 2.921 .
H(3C) O(16) 1.955 .
H(4A) S(6) 2.853 .
H(4A) O(15) 2.053 .
H(4A) O(18) 3.127 2_655
H(4A) O(22) 3.251 2_655
H(4A) O(26) 2.910 .
H(4A) O(27) 3.525 .
H(4B) S(9) 3.426 2_655
H(4B) S(10) 3.494 2_655
H(4B) O(15) 3.367 .
H(4B) O(18) 2.050 2_655
H(4B) O(21) 2.891 2_655
H(4B) O(22) 2.998 2_655
H(4C) S(10) 2.902 2_655
H(4C) O(15) 2.710 .
H(4C) O(18) 3.439 2_655
H(4C) O(21) 2.963 2_655
H(4C) O(22) 1.885 2_655
H(4) C(60) 3.242 4_555
H(4) C(286) 3.567 .
H(4) C(287) 3.297 .
H(4) C(288) 3.471 .
H(4) H(60) 2.832 4_555
H(4) H(287) 3.514 .
H(5A) S(6) 3.004 .
H(5A) O(19) 2.734 2_655
H(5A) O(26) 1.922 .
H(5A) O(27) 3.126 .
H(5A) O(28) 3.403 .
H(5B) S(5) 3.421 .
H(5B) O(19) 3.394 2_655
H(5B) O(26) 3.009 .
H(5B) O(27) 3.081 .
H(5B) O(28) 2.039 .
H(5C) S(9) 2.838 2_655
H(5C) O(17) 2.891 2_655
H(5C) O(18) 3.496 2_655
H(5C) O(19) 2.049 2_655
H(5C) O(26) 3.281 .
H(5C) O(28) 3.127 .
H(6A) S(4) 3.174 .
H(6A) O(5) 3.548 .
H(6A) O(6) 1.879 .
H(6A) O(32) 3.145 .
H(6A) O(37) 3.342 4_555
H(6A) O(38) 3.272 4_555
H(6B) S(13) 2.951 4_555
H(6B) O(6) 3.103 .
H(6B) O(25) 3.279 .
H(6B) O(32) 3.278 .
H(6B) O(37) 2.972 4_555
H(6B) O(38) 1.973 4_555
H(6C) S(11) 2.836 .
H(6C) O(6) 3.144 .
H(6C) O(25) 2.912 .
H(6C) O(31) 3.564 .
H(6C) O(32) 1.987 .
H(6C) O(38) 3.314 4_555
H(6) C(285) 3.534 .
H(6) H(202) 3.147 1_545
H(6) H(285) 3.362 .
H(7A) S(11) 3.256 .
H(7A) O(5) 3.250 .
H(7A) O(31) 1.907 .
H(7A) O(34) 3.070 4_565
H(7A) O(35) 3.201 4_565
H(7A) H(238) 3.448 .
H(7B) S(4) 3.547 .
H(7B) S(12) 3.090 4_565
H(7B) O(4) 3.013 .
H(7B) O(5) 3.129 .
H(7B) O(31) 3.204 .
H(7B) O(34) 2.052 4_565
H(7B) O(35) 3.226 4_565
H(7B) H(10A) 3.586 4_565
H(7B) H(345) 3.370 4_565
H(7C) S(4) 2.878 .
H(7C) O(4) 2.963 .
H(7C) O(5) 1.963 .
H(7C) O(31) 2.983 .
H(7C) O(34) 3.490 4_565
H(7) C(402) 2.994 1_545
H(7) C(403) 3.053 1_545
H(7) H(207) 3.409 .
H(7) H(402) 2.739 1_545
H(7) H(403) 2.849 1_545
H(8A) S(10) 2.847 3_666
H(8A) O(20) 2.043 3_666
H(8A) O(21) 3.400 3_666
H(8A) O(22) 3.017 3_666
H(8A) O(27) 3.112 4_565
H(8A) O(29) 3.310 4_565
H(8B) S(5) 3.571 4_565
H(8B) S(6) 3.383 4_565
H(8B) O(20) 3.415 3_666
H(8B) O(27) 2.009 4_565
H(8B) O(28) 3.054 4_565
H(8B) O(29) 2.981 4_565
H(8C) S(5) 2.952 4_565
H(8C) O(20) 2.853 3_666
H(8C) O(27) 3.378 4_565
H(8C) O(28) 3.072 4_565
H(8C) O(29) 1.898 4_565
H(8) O(36) 3.414 .
H(8) C(206) 3.402 .
H(8) C(207) 3.500 .
H(8) C(401) 3.452 1_545
H(8) C(402) 3.151 1_545
H(8) C(403) 3.067 1_545
H(8) C(404) 3.290 1_545
H(8) C(405) 3.566 1_545
H(8) H(402) 3.521 1_545
H(8) H(403) 3.387 1_545
H(9A) S(10) 3.266 2_655
H(9A) O(14) 3.339 .
H(9A) O(17) 3.184 2_655
H(9A) O(18) 3.278 2_655
H(9A) O(21) 1.974 2_655
H(9A) H(140) 3.390 2_655
H(9B) S(9) 2.879 2_655
H(9B) O(14) 3.019 .
H(9B) O(17) 1.884 2_655
H(9B) O(18) 2.928 2_655
H(9B) O(21) 3.195 2_655
H(9C) S(5) 2.893 .
H(9C) O(14) 1.968 .
H(9C) O(17) 3.119 2_655
H(9C) O(21) 3.295 2_655
H(9C) O(28) 3.388 .
H(9C) O(29) 3.222 .
H(9) H(270) 3.347 1_545
H(10A) S(4) 2.960 4_564
H(10A) O(4) 1.919 4_564
H(10A) O(6) 3.036 4_564
H(10A) O(33) 3.045 .
H(10A) O(34) 3.470 .
H(10A) O(37) 3.162 1_565
H(10A) H(7B) 3.586 4_564
H(10B) S(13) 3.186 1_565
H(10B) O(4) 3.118 4_564
H(10B) O(6) 3.196 4_564
H(10B) O(33) 3.238 .
H(10B) O(36) 3.596 1_565
H(10B) O(37) 1.876 1_565
H(10C) S(12) 3.022 .
H(10C) O(4) 3.313 4_564
H(10C) O(33) 1.917 .
H(10C) O(34) 3.326 .
H(10C) O(37) 2.970 1_565
H(11) C(197) 3.504 1_545
H(11) C(266) 3.486 1_545
H(11) H(197) 3.118 1_545
H(11) H(266) 3.094 1_545
H(11A) S(7) 3.170 .
H(11A) O(2) 3.164 4_555
H(11A) O(8) 3.087 4_555
H(11A) O(9) 3.548 4_555
H(11A) O(13) 1.877 .
H(11A) O(30) 3.556 .
H(11B) S(1) 2.927 4_555
H(11B) O(2) 1.950 4_555
H(11B) O(3) 3.075 4_555
H(11B) O(8) 3.202 4_555
H(11B) O(13) 3.121 .
H(11C) S(3) 3.046 4_555
H(11C) O(2) 3.136 4_555
H(11C) O(3) 3.238 4_555
H(11C) O(8) 1.889 4_555
H(11C) O(9) 3.278 4_555
H(11C) O(13) 3.085 .
H(11C) H(28) 3.486 4_555
H(12A) S(11) 2.882 4_564
H(12A) O(25) 1.909 4_564
H(12A) O(31) 2.896 4_564
H(12A) O(35) 3.082 .
H(12A) O(36) 3.234 1_565
H(12A) O(38) 3.463 1_565
H(12B) S(12) 3.153 .
H(12B) O(25) 3.248 4_564
H(12B) O(31) 3.325 4_564
H(12B) O(33) 3.478 .
H(12B) O(35) 1.910 .
H(12B) O(36) 3.049 1_565
H(12B) H(316) 3.532 .
H(12C) S(13) 2.877 1_565
H(12C) O(25) 3.187 4_564
H(12C) O(35) 3.203 .
H(12C) O(36) 1.924 1_565
H(12C) O(38) 2.984 1_565
H(13) C(105) 3.278 4_555
H(13) C(106) 3.299 4_555
H(13) C(266) 3.219 1_545
H(13) H(105) 3.151 4_555
H(13) H(106) 3.193 4_555
H(13) H(266) 2.551 1_545
H(14) C(103) 3.286 4_555
H(14) C(104) 3.214 4_555
H(14) C(105) 2.991 4_555
H(14) C(106) 2.814 4_555
H(14) C(107) 2.865 4_555
H(14) C(108) 3.100 4_555
H(14) H(105) 3.484 4_555
H(14) H(106) 3.232 4_555
H(14) H(107) 3.299 4_555
H(16) C(85) 3.516 4_554
H(16) C(86) 3.180 4_554
H(16) C(87) 3.046 4_554
H(16) C(88) 3.320 4_554
H(16) C(322) 3.412 3_665
H(16) H(86) 3.542 4_554
H(16) H(87) 3.317 4_554
H(16) H(322) 3.406 3_665
H(18) C(85) 3.363 4_554
H(18) C(86) 3.189 4_554
H(18) C(324) 3.597 3_665
H(18) C(330) 3.260 1_545
H(18) H(85) 3.317 4_554
H(18) H(86) 3.013 4_554
H(18) H(330) 2.735 1_545
H(20) C(330) 3.562 1_545
H(20) H(329) 3.180 1_545
H(20) H(330) 2.925 1_545
H(21) C(316) 3.595 3_665
H(21) C(317) 3.598 3_665
H(21) C(342) 3.396 1_545
H(21) H(341) 3.451 1_545
H(21) H(342) 2.866 1_545
H(22) O(33) 3.156 3_665
H(22) C(190) 3.418 3_665
H(22) C(340) 3.516 3_665
H(22) C(342) 3.481 1_545
H(22) C(342) 3.502 3_665
H(22) C(343) 3.219 3_665
H(22) C(344) 3.075 3_665
H(22) C(345) 3.237 3_665
H(22) H(339) 3.219 3_665
H(22) H(341) 3.099 1_545
H(22) H(342) 2.763 1_545
H(22) H(344) 3.404 3_665
H(23) C(343) 2.946 3_665
H(23) C(344) 2.945 3_665
H(23) H(192) 3.486 3_665
H(23) H(341) 3.495 1_545
H(23) H(343) 2.775 3_665
H(23) H(344) 2.767 3_665
H(25) C(336) 3.345 1_545
H(25) H(336) 2.703 1_545
H(28) C(361) 3.281 4_554
H(28) H(11C) 3.486 4_554
H(28) H(111) 3.577 .
H(28) H(361) 2.827 4_554
H(30) C(49) 3.501 .
H(30) C(328) 3.472 4_565
H(30) C(329) 3.281 4_565
H(30) C(330) 3.299 4_565
H(30) C(331) 3.511 4_565
H(30) H(49) 3.416 .
H(32) C(48) 3.238 .
H(32) C(49) 3.465 .
H(32) C(330) 3.258 4_565
H(32) H(48) 3.123 .
H(32) H(49) 3.528 .
H(32) H(85) 3.462 .
H(32) H(330) 2.935 4_565
H(34) H(46) 3.545 .
H(34) H(48) 3.380 .
H(34) H(85) 2.978 .
H(35) H(360) 3.330 4_554
H(36) C(44) 3.569 .
H(36) C(359) 3.067 4_554
H(36) C(360) 2.828 4_554
H(36) C(361) 3.430 4_554
H(36) H(44) 3.231 .
H(36) H(95) 3.590 .
H(36) H(359) 3.187 4_554
H(36) H(360) 2.816 4_554
H(37) C(93) 3.498 .
H(37) C(95) 3.516 .
H(37) H(93) 3.081 .
H(37) H(95) 3.104 .
H(39) H(81) 3.184 .
H(39) H(82) 3.154 .
H(41) C(81) 3.276 .
H(41) C(250) 3.458 .
H(41) C(251) 3.462 .
H(41) H(81) 2.544 .
H(41) H(250) 3.325 .
H(41) H(251) 3.372 .
H(42) C(248) 3.384 .
H(42) C(249) 3.359 .
H(42) C(250) 3.128 .
H(42) C(251) 2.977 .
H(42) C(252) 3.004 .
H(42) C(253) 3.219 .
H(42) H(250) 3.587 .
H(42) H(251) 3.401 .
H(42) H(252) 3.420 .
H(44) C(36) 3.292 .
H(44) C(97) 3.552 .
H(44) C(99) 3.596 .
H(44) C(100) 3.464 .
H(44) C(101) 3.362 .
H(44) C(102) 3.381 .
H(44) H(36) 3.231 .
H(46) C(33) 3.454 .
H(46) C(34) 3.231 .
H(46) C(35) 3.309 .
H(46) C(101) 3.311 .
H(46) H(34) 3.545 .
H(46) H(101) 3.069 .
H(48) C(32) 3.301 .
H(48) C(33) 3.538 .
H(48) C(34) 3.553 .
H(48) H(32) 3.123 .
H(48) H(34) 3.380 .
H(48) H(411) 2.915 .
H(49) C(351) 3.037 .
H(49) C(352) 3.064 .
H(49) H(30) 3.416 .
H(49) H(32) 3.528 .
H(49) H(351) 2.811 .
H(49) H(352) 2.833 .
H(49) H(411) 3.335 .
H(50) O(5) 3.561 .
H(50) C(30) 3.559 .
H(50) C(227) 3.543 .
H(50) C(349) 3.589 .
H(50) C(350) 3.296 .
H(50) C(351) 3.114 .
H(50) C(352) 3.222 .
H(50) H(351) 3.443 .
H(50) H(352) 3.584 .
H(50) H(409) 3.484 .
H(51) H(408) 3.520 .
H(51) H(409) 3.303 .
H(51) H(415) 3.564 .
H(53) C(414) 3.433 .
H(53) C(415) 3.534 .
H(53) H(414) 2.907 .
H(53) H(415) 3.114 .
H(55) C(72) 3.457 .
H(55) C(73) 3.305 .
H(55) C(414) 3.324 .
H(55) H(72) 3.439 .
H(55) H(73) 3.182 .
H(55) H(414) 2.553 .
H(56) C(70) 3.314 .
H(56) C(71) 3.384 .
H(56) C(72) 3.176 .
H(56) C(73) 2.890 .
H(56) C(74) 2.801 .
H(56) C(75) 3.028 .
H(56) H(73) 3.305 .
H(56) H(74) 3.169 .
H(56) H(75) 3.511 .
H(59) H(2) 3.538 4_554
H(59) H(416) 2.941 .
H(60) C(4) 3.226 4_554
H(60) C(305) 3.324 .
H(60) H(2) 3.462 4_554
H(60) H(4) 2.832 4_554
H(60) H(202) 3.324 4_564
H(60) H(305) 2.518 .
H(60) H(416) 3.185 .
H(61) C(3) 3.412 4_554
H(61) C(199) 3.576 4_564
H(61) C(204) 3.344 4_564
H(61) C(305) 3.595 .
H(61) H(202) 3.474 4_564
H(61) H(204) 2.880 4_564
H(61) H(304) 3.596 .
H(61) H(305) 3.149 .
H(62) C(98) 3.388 .
H(62) C(99) 3.180 .
H(62) C(199) 3.020 4_564
H(62) C(200) 3.246 4_564
H(62) C(217) 3.593 .
H(62) H(98) 2.959 .
H(62) H(99) 2.556 .
H(62) H(199) 2.790 4_564
H(62) H(200) 3.169 4_564
H(62) H(217) 2.826 .
H(63) O(1) 2.598 .
H(63) O(12) 3.124 4_554
H(63) C(98) 3.438 .
H(63) C(99) 3.514 .
H(63) H(98) 2.802 .
H(63) H(99) 2.947 .
H(63) H(413) 3.442 .
H(65) O(11) 2.399 4_554
H(65) O(16) 3.148 4_554
H(65) H(2) 3.511 4_554
H(65) H(90) 3.167 4_554
H(66) H(90) 3.463 4_554
H(66) H(91) 2.858 4_554
H(66) H(244) 2.828 2_545
H(67) C(155) 3.133 3_565
H(67) C(244) 3.417 2_545
H(67) H(155) 2.934 3_565
H(67) H(244) 2.936 2_545
H(68) C(153) 3.496 3_565
H(68) C(154) 3.350 3_565
H(68) C(163) 3.235 3_565
H(68) C(164) 3.544 3_565
H(68) H(154) 3.574 3_565
H(68) H(163) 2.756 3_565
H(68) H(164) 3.342 3_565
H(68) H(311) 3.500 .
H(68) H(313) 3.063 .
H(69) C(164) 3.347 3_565
H(69) C(311) 3.445 .
H(69) C(313) 2.975 .
H(69) H(164) 2.807 3_565
H(69) H(311) 3.428 .
H(69) H(313) 2.552 .
H(71) C(309) 3.573 .
H(71) C(310) 3.237 .
H(71) C(416) 3.154 .
H(71) H(413) 2.744 .
H(71) H(416) 3.342 .
H(72) C(307) 3.434 .
H(72) C(310) 3.509 .
H(72) C(314) 3.353 .
H(72) C(315) 3.134 .
H(72) H(55) 3.439 .
H(72) H(413) 3.107 .
H(72) H(414) 3.163 .
H(73) H(55) 3.182 .
H(73) H(56) 3.305 .
H(73) H(165) 2.863 3_565
H(74) H(56) 3.169 .
H(74) H(164) 3.227 3_565
H(74) H(165) 2.980 3_565
H(75) O(30) 2.426 4_554
H(75) H(56) 3.511 .
H(75) H(164) 3.294 3_565
H(78) O(9) 2.427 4_555
H(78) O(13) 2.928 .
H(78) O(16) 3.490 .
H(78) C(371) 3.204 .
H(78) C(372) 3.157 .
H(78) H(371) 2.619 .
H(78) H(372) 2.526 .
H(79) C(262) 2.974 .
H(79) C(263) 3.108 .
H(79) C(371) 2.955 .
H(79) C(372) 3.212 .
H(79) H(262) 2.820 .
H(79) H(263) 3.024 .
H(79) H(332) 2.830 4_565
H(79) H(371) 2.578 .
H(79) H(372) 3.029 .
H(80) C(249) 2.913 .
H(80) C(250) 3.197 .
H(80) C(261) 3.405 .
H(80) C(262) 3.462 .
H(80) H(249) 2.411 .
H(80) H(250) 2.921 .
H(80) H(261) 3.540 .
H(80) H(332) 3.095 4_565
H(81) C(39) 3.539 .
H(81) C(40) 3.485 .
H(81) C(41) 2.990 .
H(81) C(250) 3.399 .
H(81) H(39) 3.184 .
H(81) H(41) 2.544 .
H(81) H(250) 2.753 .
H(81) H(293) 3.485 .
H(82) C(39) 3.526 .
H(82) H(39) 3.154 .
H(84) C(33) 3.464 .
H(84) C(38) 3.273 .
H(84) C(39) 3.547 .
H(84) C(331) 3.476 4_565
H(84) H(331) 2.576 4_565
H(85) C(32) 3.404 .
H(85) C(33) 3.016 .
H(85) C(34) 2.876 .
H(85) C(35) 3.432 .
H(85) C(330) 3.542 4_565
H(85) H(18) 3.317 4_555
H(85) H(32) 3.462 .
H(85) H(34) 2.978 .
H(85) H(330) 2.834 4_565
H(85) H(331) 3.118 4_565
H(86) H(16) 3.542 4_555
H(86) H(18) 3.013 4_555
H(86) H(323) 3.019 2_645
H(87) C(322) 3.434 2_645
H(87) C(323) 3.443 2_645
H(87) H(16) 3.317 4_555
H(87) H(107) 3.520 4_555
H(87) H(322) 2.879 2_645
H(87) H(323) 2.920 2_645
H(88) O(7) 3.414 4_555
H(88) O(9) 3.278 4_555
H(88) O(10) 2.388 .
H(90) O(11) 3.246 .
H(90) O(16) 2.444 .
H(90) H(65) 3.167 4_555
H(90) H(66) 3.463 4_555
H(91) C(288) 3.448 .
H(91) H(66) 2.858 4_555
H(91) H(288) 2.612 .
H(91) H(289) 3.562 .
H(92) C(288) 3.371 .
H(92) C(362) 3.409 4_554
H(92) C(363) 3.025 4_554
H(92) C(364) 3.434 4_554
H(92) H(288) 2.871 .
H(92) H(357) 3.393 4_554
H(92) H(363) 3.032 4_554
H(93) C(356) 3.590 4_554
H(93) C(357) 2.849 4_554
H(93) C(358) 2.843 4_554
H(93) C(359) 3.542 4_554
H(93) C(362) 3.569 4_554
H(93) H(37) 3.081 .
H(93) H(357) 2.905 4_554
H(93) H(358) 2.916 4_554
H(93) H(362) 3.304 4_554
H(95) C(36) 3.534 .
H(95) C(37) 3.234 .
H(95) C(358) 3.406 4_554
H(95) H(36) 3.590 .
H(95) H(37) 3.104 .
H(95) H(358) 3.112 4_554
H(95) H(359) 3.478 4_554
H(98) O(1) 2.983 .
H(98) O(12) 2.600 4_554
H(98) C(62) 3.487 .
H(98) C(63) 3.415 .
H(98) H(62) 2.959 .
H(98) H(63) 2.802 .
H(98) H(200) 3.538 4_564
H(99) C(62) 3.221 .
H(99) C(63) 3.422 .
H(99) C(217) 3.061 .
H(99) C(413) 3.199 .
H(99) H(62) 2.556 .
H(99) H(63) 2.947 .
H(99) H(199) 2.836 4_564
H(99) H(217) 2.884 .
H(99) H(413) 3.119 .
H(100) C(45) 3.566 .
H(100) C(46) 3.573 .
H(100) C(220) 3.463 .
H(100) H(199) 3.445 4_564
H(100) H(220) 2.857 .
H(101) C(46) 3.575 .
H(101) C(374) 3.304 .
H(101) C(376) 3.313 .
H(101) C(417) 3.109 .
H(101) H(46) 3.069 .
H(101) H(374) 3.059 .
H(101) H(417) 2.832 .
H(102) C(417) 3.547 .
H(102) H(417) 3.441 .
H(104) C(200) 3.427 4_564
H(104) C(379) 3.374 .
H(104) C(381) 3.248 .
H(104) C(385) 3.585 .
H(104) H(200) 2.537 4_564
H(104) H(379) 3.590 .
H(105) C(200) 3.556 4_564
H(105) C(266) 3.461 4_564
H(105) C(379) 3.350 .
H(105) C(381) 3.427 .
H(105) C(385) 3.126 .
H(105) H(13) 3.151 4_554
H(105) H(14) 3.484 4_554
H(105) H(200) 3.005 4_564
H(105) H(266) 2.815 4_564
H(105) H(379) 2.979 .
H(105) H(385) 2.689 .
H(106) H(13) 3.193 4_554
H(106) H(14) 3.232 4_554
H(106) H(183) 2.980 3_665
H(107) C(183) 3.517 3_665
H(107) H(14) 3.299 4_554
H(107) H(87) 3.520 4_554
H(107) H(183) 2.843 3_665
H(107) H(184) 3.107 3_665
H(107) H(322) 3.306 3_665
H(108) O(7) 2.344 .
H(108) H(184) 3.128 3_665
H(108) H(322) 2.774 3_665
H(110) O(3) 2.474 .
H(110) O(8) 2.898 .
H(110) H(360) 3.475 4_554
H(110) H(361) 2.996 4_554
H(111) C(360) 3.445 4_554
H(111) H(28) 3.577 .
H(111) H(360) 2.628 4_554
H(111) H(361) 3.482 4_554
H(112) C(177) 3.471 3_665
H(112) C(178) 3.026 3_665
H(112) C(281) 3.487 3_665
H(112) H(178) 2.932 3_665
H(112) H(321) 3.549 3_665
H(113) C(176) 3.432 3_665
H(113) C(177) 3.328 3_665
H(113) C(228) 3.306 3_665
H(113) C(382) 3.585 .
H(113) C(383) 3.144 .
H(113) H(177) 3.494 3_665
H(113) H(184) 3.407 3_665
H(113) H(228) 2.680 3_665
H(113) H(382) 3.473 .
H(113) H(383) 2.674 .
H(114) C(184) 3.488 3_665
H(114) C(382) 3.247 .
H(114) C(383) 3.006 .
H(114) C(384) 3.282 .
H(114) H(184) 2.827 3_665
H(114) H(382) 3.573 .
H(114) H(383) 3.209 .
H(134) C(232) 3.455 4_555
H(134) H(232) 3.472 4_555
H(136) C(144) 3.526 4_554
H(136) H(144) 3.527 4_554
H(136) H(181) 3.275 2_645
H(138) C(277) 3.504 3_666
H(138) C(278) 3.213 3_666
H(138) H(224) 3.198 3_666
H(138) H(277) 3.421 3_666
H(138) H(278) 2.936 3_666
H(140) C(175) 2.852 2_645
H(140) C(176) 2.897 2_645
H(140) C(177) 2.932 2_645
H(140) C(178) 2.964 2_645
H(140) C(179) 2.886 2_645
H(140) C(281) 2.931 2_645
H(140) H(9A) 3.390 2_645
H(140) H(176) 3.445 2_645
H(140) H(177) 3.476 2_645
H(140) H(178) 3.524 2_645
H(140) H(179) 3.423 2_645
H(140) H(233) 3.591 4_555
H(140) H(281) 3.481 2_645
H(140) H(386) 3.524 2_645
H(143) C(349) 3.097 3_666
H(143) C(350) 3.212 3_666
H(143) H(349) 2.601 3_666
H(143) H(350) 2.812 3_666
H(144) O(19) 2.932 4_555
H(144) C(136) 3.537 4_555
H(144) C(213) 3.570 3_666
H(144) C(406) 3.553 3_666
H(144) C(407) 3.284 3_666
H(144) C(408) 3.164 3_666
H(144) C(409) 3.297 3_666
H(144) H(136) 3.527 4_555
H(144) H(219) 3.492 3_666
H(144) H(350) 3.474 3_666
H(144) H(408) 3.513 3_666
H(145) O(19) 3.278 4_555
H(145) C(135) 3.396 4_555
H(145) C(149) 3.265 4_555
H(145) C(237) 3.542 4_555
H(145) C(406) 3.339 3_666
H(145) C(407) 3.452 3_666
H(145) H(149) 3.503 4_555
H(145) H(154) 3.508 3_666
H(145) H(406) 3.293 3_666
H(145) H(407) 3.480 3_666
H(146) C(150) 3.425 4_555
H(146) C(229) 3.594 4_555
H(146) C(237) 3.501 4_555
H(148) C(230) 3.556 4_555
H(148) H(346) 3.498 3_666
H(149) C(152) 3.027 2_645
H(149) C(153) 3.065 2_645
H(149) C(154) 3.038 2_645
H(149) C(155) 2.999 2_645
H(149) C(156) 2.949 2_645
H(149) C(353) 2.940 2_645
H(149) H(145) 3.503 4_554
H(149) H(154) 3.570 2_645
H(149) H(155) 3.534 2_645
H(149) H(156) 3.449 2_645
H(149) H(158) 3.245 2_645
H(149) H(173) 3.528 2_645
H(149) H(353) 3.439 2_645
H(149) H(397) 3.563 2_645
H(153) O(15) 3.215 .
H(153) O(18) 3.478 2_655
H(153) O(26) 2.887 .
H(153) H(214) 3.539 .
H(154) C(406) 3.410 .
H(154) H(68) 3.574 3_565
H(154) H(145) 3.508 3_666
H(154) H(149) 3.570 2_655
H(154) H(214) 3.382 .
H(154) H(406) 2.709 .
H(155) H(67) 2.934 3_565
H(155) H(149) 3.534 2_655
H(156) C(240) 3.484 4_564
H(156) C(241) 3.223 4_564
H(156) C(246) 3.462 4_564
H(156) H(149) 3.449 2_655
H(156) H(397) 2.832 .
H(158) O(18) 2.519 2_655
H(158) O(21) 3.109 2_655
H(158) C(173) 3.305 .
H(158) C(386) 3.266 .
H(158) H(149) 3.245 2_655
H(158) H(173) 2.711 .
H(158) H(386) 2.619 .
H(159) C(173) 2.894 .
H(159) C(275) 2.997 4_564
H(159) C(276) 3.476 4_564
H(159) C(386) 3.175 .
H(159) H(173) 2.427 .
H(159) H(275) 2.654 4_564
H(159) H(276) 3.511 4_564
H(159) H(386) 2.925 .
H(159) H(398) 2.823 .
H(160) C(205) 3.380 4_564
H(160) C(224) 2.968 4_564
H(160) C(275) 3.531 4_564
H(160) C(346) 3.220 4_564
H(160) H(205) 3.379 4_564
H(160) H(224) 2.521 4_564
H(160) H(239) 3.399 4_564
H(160) H(346) 3.009 4_564
H(160) H(398) 3.585 .
H(161) H(240) 3.179 4_564
H(163) C(68) 3.330 3_565
H(163) C(242) 3.203 4_564
H(163) C(243) 3.437 4_564
H(163) H(68) 2.756 3_565
H(163) H(242) 3.020 4_564
H(163) H(243) 3.461 4_564
H(164) C(68) 3.505 3_565
H(164) C(69) 3.200 3_565
H(164) C(74) 3.190 3_565
H(164) C(75) 3.235 3_565
H(164) H(68) 3.342 3_565
H(164) H(69) 2.807 3_565
H(164) H(74) 3.227 3_565
H(164) H(75) 3.294 3_565
H(164) H(242) 3.223 4_564
H(164) H(243) 3.432 4_564
H(165) C(73) 2.995 3_565
H(165) C(74) 3.063 3_565
H(165) H(73) 2.863 3_565
H(165) H(74) 2.980 3_565
H(165) H(312) 3.585 3_565
H(167) O(15) 2.902 .
H(167) O(22) 2.498 2_655
H(167) H(203) 3.586 4_564
H(167) H(268) 3.307 4_564
H(173) O(18) 3.567 2_655
H(173) C(135) 3.385 2_655
H(173) C(149) 3.340 2_655
H(173) C(158) 3.172 .
H(173) C(159) 3.030 .
H(173) C(397) 3.578 .
H(173) C(398) 3.161 .
H(173) H(149) 3.528 2_655
H(173) H(158) 2.711 .
H(173) H(159) 2.427 .
H(173) H(275) 2.895 4_564
H(173) H(397) 3.510 .
H(173) H(398) 2.765 .
H(174) C(392) 3.554 .
H(174) C(393) 3.215 .
H(174) C(398) 3.354 .
H(174) C(399) 3.268 .
H(174) H(275) 2.903 4_564
H(174) H(392) 3.353 .
H(174) H(393) 2.761 .
H(174) H(398) 3.328 .
H(174) H(399) 3.174 .
H(176) O(14) 3.213 .
H(176) O(20) 3.470 2_655
H(176) O(21) 3.474 2_655
H(176) O(29) 3.124 .
H(176) H(140) 3.445 2_655
H(176) H(274) 3.443 4_564
H(176) H(383) 3.228 3_665
H(177) C(273) 3.264 4_564
H(177) H(113) 3.494 3_665
H(177) H(140) 3.476 2_655
H(177) H(233) 3.258 3_665
H(177) H(273) 2.732 4_564
H(177) H(274) 3.425 4_564
H(178) H(112) 2.932 3_665
H(178) H(140) 3.524 2_655
H(178) H(326) 3.561 2_655
H(179) C(276) 3.462 4_564
H(179) C(318) 3.312 .
H(179) C(319) 3.324 .
H(179) C(320) 3.315 .
H(179) H(140) 3.423 2_655
H(179) H(276) 2.608 4_564
H(179) H(277) 3.575 4_564
H(179) H(318) 3.219 .
H(179) H(320) 3.218 .
H(181) O(14) 3.394 .
H(181) O(17) 2.413 2_655
H(181) H(136) 3.275 2_655
H(182) H(410) 2.945 .
H(183) C(106) 3.124 3_665
H(183) C(107) 3.043 3_665
H(183) H(106) 2.980 3_665
H(183) H(107) 2.843 3_665
H(183) H(384) 3.531 3_665
H(184) C(107) 3.037 3_665
H(184) C(108) 3.058 3_665
H(184) C(113) 3.505 3_665
H(184) C(114) 3.180 3_665
H(184) C(321) 3.514 .
H(184) C(322) 3.228 .
H(184) H(107) 3.107 3_665
H(184) H(108) 3.128 3_665
H(184) H(113) 3.407 3_665
H(184) H(114) 2.827 3_665
H(184) H(321) 3.400 .
H(184) H(322) 2.939 .
H(184) H(384) 3.556 3_665
H(187) C(296) 3.239 3_566
H(187) C(297) 3.137 3_566
H(187) C(395) 3.328 4_565
H(187) C(396) 3.185 4_565
H(187) C(397) 3.360 4_565
H(187) H(296) 3.296 3_566
H(187) H(297) 3.182 3_566
H(187) H(396) 3.494 4_565
H(191) C(294) 3.357 3_566
H(191) C(295) 3.092 3_566
H(191) C(296) 3.333 3_566
H(191) C(396) 3.197 4_565
H(191) C(397) 3.594 4_565
H(191) H(295) 3.304 3_566
H(191) H(396) 2.819 4_565
H(191) H(397) 3.529 4_565
H(192) C(23) 3.591 3_665
H(192) C(275) 3.520 4_564
H(192) C(276) 3.061 4_564
H(192) C(277) 3.020 4_564
H(192) C(278) 3.412 4_564
H(192) H(23) 3.486 3_665
H(192) H(276) 3.309 4_564
H(192) H(277) 3.273 4_564
H(197) H(11) 3.118 1_565
H(198) O(27) 2.523 4_565
H(198) O(28) 3.055 4_565
H(198) O(29) 3.457 4_565
H(198) C(216) 3.398 4_565
H(198) C(217) 3.470 4_565
H(198) H(216) 2.740 4_565
H(198) H(217) 2.890 4_565
H(198) H(304) 3.402 4_565
H(199) C(99) 3.143 4_565
H(199) C(100) 3.492 4_565
H(199) C(216) 3.303 4_565
H(199) C(217) 3.012 4_565
H(199) H(62) 2.790 4_565
H(199) H(99) 2.836 4_565
H(199) H(100) 3.445 4_565
H(199) H(216) 2.952 4_565
H(199) H(217) 2.418 4_565
H(200) C(98) 3.494 4_565
H(200) C(99) 3.562 4_565
H(200) C(104) 3.040 4_565
H(200) C(105) 3.283 4_565
H(200) H(62) 3.169 4_565
H(200) H(98) 3.538 4_565
H(200) H(104) 2.537 4_565
H(200) H(105) 3.005 4_565
H(202) C(5) 3.052 1_565
H(202) C(6) 2.919 1_565
H(202) C(7) 3.285 1_565
H(202) C(10) 3.562 1_565
H(202) H(6) 3.147 1_565
H(202) H(60) 3.324 4_565
H(202) H(61) 3.474 4_565
H(202) H(304) 3.595 4_565
H(202) H(305) 3.410 4_565
H(203) S(10) 3.440 3_666
H(203) O(15) 3.527 4_565
H(203) O(20) 3.040 3_666
H(203) O(22) 2.780 3_666
H(203) O(27) 3.379 4_565
H(203) H(167) 3.586 4_565
H(203) H(304) 3.526 4_565
H(204) C(5) 3.568 1_565
H(204) C(9) 3.596 1_565
H(204) C(10) 3.243 1_565
H(204) C(11) 3.464 1_565
H(204) H(61) 2.880 4_565
H(204) H(304) 3.581 4_565
H(205) O(31) 2.575 .
H(205) O(35) 3.238 4_565
H(205) C(398) 3.534 4_565
H(205) C(399) 3.561 4_565
H(205) H(160) 3.379 4_565
H(205) H(238) 3.429 .
H(205) H(398) 2.961 4_565
H(205) H(399) 3.016 4_565
H(207) C(7) 3.497 .
H(207) C(260) 3.564 4_554
H(207) C(261) 3.504 4_554
H(207) C(262) 3.340 4_554
H(207) C(263) 3.277 4_554
H(207) C(264) 3.327 4_554
H(207) C(265) 3.448 4_554
H(207) H(7) 3.409 .
H(210) C(11) 3.543 .
H(210) H(368) 3.474 4_554
H(210) H(369) 3.271 4_554
H(214) O(19) 3.018 2_655
H(214) O(26) 2.520 .
H(214) H(153) 3.539 .
H(214) H(154) 3.382 .
H(214) H(306) 3.533 .
H(216) O(26) 3.555 .
H(216) O(27) 2.979 .
H(216) O(28) 2.583 .
H(216) C(198) 3.400 4_564
H(216) C(199) 3.509 4_564
H(216) H(198) 2.740 4_564
H(216) H(199) 2.952 4_564
H(217) C(62) 3.198 .
H(217) C(198) 3.273 4_564
H(217) C(199) 3.028 4_564
H(217) H(62) 2.826 .
H(217) H(99) 2.884 .
H(217) H(198) 2.890 4_564
H(217) H(199) 2.418 4_564
H(219) S(9) 3.465 2_655
H(219) O(17) 2.821 2_655
H(219) O(19) 2.997 2_655
H(219) H(144) 3.492 3_666
H(219) H(373) 3.441 .
H(220) C(47) 3.461 .
H(220) C(52) 3.403 .
H(220) H(100) 2.857 .
H(224) C(138) 3.039 3_666
H(224) C(141) 3.412 3_666
H(224) C(142) 3.250 3_666
H(224) C(160) 3.426 4_565
H(224) H(138) 3.198 3_666
H(224) H(160) 2.521 4_565
H(225) O(5) 2.412 .
H(225) H(238) 3.355 .
H(225) H(408) 3.568 .
H(227) O(4) 2.986 .
H(227) O(34) 2.576 4_565
H(227) C(344) 3.540 4_565
H(227) C(345) 3.391 4_565
H(227) H(344) 3.009 4_565
H(227) H(345) 2.703 4_565
H(228) C(113) 3.170 3_665
H(228) C(321) 3.299 .
H(228) H(113) 2.680 3_665
H(228) H(321) 3.311 .
H(229) C(395) 3.103 2_645
H(229) C(396) 3.141 2_645
H(229) H(393) 3.337 2_645
H(229) H(395) 2.968 2_645
H(229) H(396) 3.022 2_645
H(231) C(404) 3.414 2_645
H(231) C(405) 3.110 2_645
H(231) H(395) 3.559 2_645
H(231) H(404) 3.153 2_645
H(231) H(405) 2.604 2_645
H(232) O(20) 2.987 4_554
H(232) C(134) 3.561 4_554
H(232) C(270) 3.386 2_645
H(232) C(271) 3.352 2_645
H(232) H(134) 3.472 4_554
H(232) H(271) 3.558 2_645
H(232) H(404) 3.462 2_645
H(232) H(405) 3.363 2_645
H(233) O(20) 3.209 4_554
H(233) C(133) 3.405 4_554
H(233) C(140) 3.350 4_554
H(233) H(140) 3.591 4_554
H(233) H(177) 3.258 3_665
H(234) C(141) 3.473 4_554
H(234) C(326) 3.556 4_554
H(234) H(392) 3.514 2_645
H(236) C(142) 3.592 4_554
H(236) H(392) 3.491 2_645
H(237) C(155) 3.575 2_645
H(237) C(353) 3.274 2_645
H(237) C(396) 2.845 2_645
H(237) C(397) 3.040 2_645
H(237) H(353) 3.141 2_645
H(237) H(396) 2.576 2_645
H(237) H(397) 2.926 2_645
H(238) C(223) 3.114 .
H(238) C(224) 3.286 .
H(238) C(225) 2.922 .
H(238) C(346) 3.299 .
H(238) C(347) 3.105 .
H(238) C(348) 2.909 .
H(238) H(7A) 3.448 .
H(238) H(205) 3.429 .
H(238) H(225) 3.355 .
H(238) H(348) 3.333 .
H(239) C(160) 3.524 4_565
H(239) C(282) 3.114 4_565
H(239) C(346) 3.290 .
H(239) C(347) 3.265 .
H(239) H(160) 3.399 4_565
H(239) H(282) 2.621 4_565
H(239) H(346) 3.348 .
H(239) H(347) 3.283 .
H(240) C(161) 3.436 4_565
H(240) C(282) 3.419 4_565
H(240) H(161) 3.179 4_565
H(240) H(282) 3.132 4_565
H(242) C(163) 3.400 4_565
H(242) C(164) 3.514 4_565
H(242) H(163) 3.020 4_565
H(242) H(164) 3.223 4_565
H(243) O(30) 3.132 3_566
H(243) C(66) 3.368 2_555
H(243) C(67) 3.241 2_555
H(243) C(68) 3.309 2_555
H(243) C(69) 3.557 2_555
H(243) C(185) 3.396 3_566
H(243) C(291) 3.563 3_566
H(243) H(163) 3.461 4_565
H(243) H(164) 3.432 4_565
H(244) C(66) 3.007 2_555
H(244) C(67) 3.042 2_555
H(244) C(291) 3.536 3_566
H(244) H(66) 2.828 2_555
H(244) H(67) 2.936 2_555
H(244) H(291) 3.271 3_566
H(245) C(293) 3.337 3_566
H(245) H(293) 3.147 3_566
H(245) H(353) 3.054 4_565
H(249) C(80) 3.304 .
H(249) C(293) 3.395 .
H(249) C(294) 3.302 .
H(249) C(299) 3.563 .
H(249) H(80) 2.411 .
H(250) C(80) 3.460 .
H(250) C(81) 3.370 .
H(250) C(293) 3.072 .
H(250) C(294) 3.123 .
H(250) C(295) 2.937 .
H(250) H(41) 3.325 .
H(250) H(42) 3.587 .
H(250) H(80) 2.921 .
H(250) H(81) 2.753 .
H(250) H(293) 2.791 .
H(250) H(295) 2.681 .
H(251) H(41) 3.372 .
H(251) H(42) 3.401 .
H(251) H(295) 3.486 .
H(252) H(42) 3.420 .
H(252) H(257) 3.183 3_566
H(253) O(32) 2.412 .
H(253) H(256) 3.327 3_566
H(255) C(256) 3.268 3_566
H(255) C(297) 3.087 .
H(255) C(298) 3.056 .
H(255) H(256) 2.889 3_566
H(255) H(257) 3.501 3_566
H(255) H(297) 3.231 .
H(255) H(298) 3.200 .
H(256) C(253) 3.532 3_566
H(256) C(255) 2.967 3_566
H(256) C(256) 2.993 3_566
H(256) C(297) 3.366 .
H(256) C(298) 3.423 .
H(256) H(253) 3.327 3_566
H(256) H(255) 2.889 3_566
H(256) H(256) 2.968 3_566
H(256) H(297) 2.932 .
H(256) H(298) 3.049 .
H(257) C(251) 3.465 3_566
H(257) C(252) 3.188 3_566
H(257) C(296) 3.174 3_566
H(257) C(297) 3.514 3_566
H(257) H(252) 3.183 3_566
H(257) H(255) 3.501 3_566
H(257) H(296) 2.761 3_566
H(257) H(297) 3.340 3_566
H(258) C(296) 3.343 3_566
H(258) C(402) 3.306 4_565
H(258) H(296) 2.539 3_566
H(258) H(297) 3.362 3_566
H(258) H(401) 3.282 4_565
H(258) H(402) 2.527 4_565
H(259) O(25) 3.071 .
H(259) O(38) 2.434 4_555
H(259) C(401) 3.541 4_565
H(259) H(401) 2.815 4_565
H(259) H(402) 3.270 4_565
H(261) O(6) 2.510 .
H(261) O(37) 2.829 4_555
H(261) O(38) 3.433 4_555
H(261) C(332) 3.463 4_565
H(261) C(333) 3.322 4_565
H(261) H(80) 3.540 .
H(261) H(332) 2.937 4_565
H(261) H(333) 2.678 4_565
H(262) O(37) 3.572 4_555
H(262) C(79) 3.567 .
H(262) C(332) 3.058 4_565
H(262) C(333) 3.216 4_565
H(262) C(370) 2.930 .
H(262) C(371) 3.123 .
H(262) H(79) 2.820 .
H(262) H(332) 2.466 4_565
H(262) H(333) 2.771 4_565
H(262) H(370) 2.854 .
H(262) H(371) 3.172 .
H(263) C(366) 3.028 .
H(263) C(367) 3.522 .
H(263) C(370) 3.574 .
H(263) C(371) 3.443 .
H(263) C(372) 3.394 .
H(263) H(79) 3.024 .
H(263) H(285) 3.566 4_555
H(263) H(365) 3.430 .
H(263) H(366) 2.291 .
H(264) C(300) 3.351 .
H(264) C(301) 3.317 .
H(264) C(302) 3.091 .
H(264) C(365) 3.425 .
H(264) H(285) 3.304 4_555
H(264) H(300) 3.120 .
H(264) H(302) 2.824 .
H(264) H(365) 2.786 .
H(264) H(366) 3.431 .
H(265) C(300) 3.463 .
H(265) H(300) 3.309 .
H(266) C(11) 3.561 1_565
H(266) C(12) 3.577 1_565
H(266) C(13) 3.074 1_565
H(266) C(105) 3.482 4_565
H(266) H(11) 3.094 1_565
H(266) H(13) 2.551 1_565
H(266) H(105) 2.815 4_565
H(266) H(379) 3.572 4_565
H(267) H(403) 2.819 .
H(268) H(167) 3.307 4_565
H(268) H(304) 3.524 4_565
H(268) H(404) 3.504 .
H(270) C(404) 3.378 .
H(270) H(9) 3.347 1_565
H(270) H(404) 2.810 .
H(271) C(389) 3.166 .
H(271) C(390) 2.903 .
H(271) C(391) 3.480 .
H(271) C(405) 3.379 .
H(271) H(232) 3.558 2_655
H(271) H(389) 3.329 .
H(271) H(390) 2.891 .
H(271) H(404) 3.586 .
H(271) H(405) 2.893 .
H(272) C(390) 3.181 .
H(272) C(391) 3.128 .
H(272) H(390) 2.930 .
H(272) H(391) 2.840 .
H(273) H(177) 2.732 4_565
H(274) O(20) 3.366 3_666
H(274) O(29) 2.405 4_565
H(274) H(176) 3.443 4_565
H(274) H(177) 3.425 4_565
H(275) C(159) 3.463 4_565
H(275) C(173) 2.949 4_565
H(275) C(174) 2.952 4_565
H(275) C(398) 3.071 4_565
H(275) C(399) 3.299 4_565
H(275) H(159) 2.654 4_565
H(275) H(173) 2.895 4_565
H(275) H(174) 2.903 4_565
H(275) H(398) 2.384 4_565
H(275) H(399) 2.845 4_565
H(276) C(171) 3.499 4_565
H(276) C(173) 3.398 4_565
H(276) C(174) 3.414 4_565
H(276) C(179) 3.192 4_565
H(276) C(192) 3.519 4_565
H(276) C(279) 3.432 4_565
H(276) C(280) 3.487 4_565
H(276) C(318) 3.552 4_565
H(276) C(386) 3.412 4_565
H(276) H(159) 3.511 4_565
H(276) H(179) 2.608 4_565
H(276) H(192) 3.309 4_565
H(276) H(281) 3.576 4_565
H(276) H(318) 3.316 4_565
H(276) H(326) 3.382 3_666
H(277) C(281) 3.487 4_565
H(277) C(326) 3.336 3_666
H(277) H(138) 3.421 3_666
H(277) H(179) 3.575 4_565
H(277) H(192) 3.273 4_565
H(277) H(281) 2.883 4_565
H(277) H(318) 3.077 4_565
H(277) H(326) 2.515 3_666
H(278) H(138) 2.936 3_666
H(279) C(193) 3.328 .
H(279) C(194) 2.825 .
H(279) C(317) 3.061 .
H(279) C(325) 3.024 .
H(279) H(317) 3.264 .
H(279) H(325) 3.228 .
H(279) H(392) 3.386 .
H(280) C(319) 3.433 .
H(280) C(324) 3.233 .
H(280) C(325) 3.487 .
H(281) C(320) 3.528 .
H(281) H(140) 3.481 2_655
H(281) H(276) 3.576 4_564
H(281) H(277) 2.883 4_564
H(281) H(318) 3.292 .
H(281) H(320) 2.837 .
H(281) H(326) 3.052 2_655
H(282) C(239) 3.291 4_564
H(282) C(346) 3.453 4_564
H(282) H(239) 2.621 4_564
H(282) H(240) 3.132 4_564
H(282) H(346) 2.864 4_564
H(283) C(334) 3.530 1_545
H(283) C(336) 3.436 1_545
H(283) C(337) 3.082 1_545
H(283) C(338) 2.921 1_545
H(283) C(339) 3.173 1_545
H(283) H(337) 3.468 1_545
H(283) H(338) 3.209 1_545
H(283) H(339) 3.596 1_545
H(284) C(336) 3.567 1_545
H(284) C(337) 3.279 1_545
H(284) H(336) 3.592 1_545
H(284) H(337) 3.115 1_545
H(284) H(369) 3.019 4_554
H(285) C(6) 3.417 .
H(285) C(264) 3.493 4_554
H(285) H(6) 3.362 .
H(285) H(263) 3.566 4_554
H(285) H(264) 3.304 4_554
H(285) H(365) 3.085 4_554
H(285) H(366) 3.419 4_554
H(287) C(365) 3.028 4_554
H(287) H(4) 3.514 .
H(287) H(365) 2.594 4_554
H(288) C(91) 2.873 .
H(288) C(92) 3.013 .
H(288) H(2) 3.535 .
H(288) H(91) 2.612 .
H(288) H(92) 2.871 .
H(289) O(10) 3.369 .
H(289) C(1) 3.429 .
H(289) C(2) 3.263 .
H(289) C(90) 3.444 .
H(289) C(91) 3.235 .
H(289) C(92) 3.304 .
H(289) C(93) 3.546 .
H(289) H(2) 3.220 .
H(289) H(91) 3.562 .
H(289) H(357) 3.389 4_554
H(289) H(358) 2.853 4_554
H(290) C(3) 3.563 .
H(290) C(12) 3.523 .
H(290) C(13) 3.523 .
H(290) C(14) 3.583 .
H(290) C(358) 3.559 4_554
H(290) H(357) 3.553 4_554
H(290) H(358) 2.966 4_554
H(291) C(78) 3.598 .
H(291) C(79) 3.435 .
H(291) C(80) 3.378 .
H(291) C(81) 3.475 .
H(291) C(244) 3.402 3_566
H(291) H(244) 3.271 3_566
H(293) C(245) 3.311 3_566
H(293) C(250) 3.579 .
H(293) H(81) 3.485 .
H(293) H(245) 3.147 3_566
H(293) H(250) 2.791 .
H(295) C(250) 3.144 .
H(295) H(191) 3.304 3_566
H(295) H(250) 2.681 .
H(295) H(251) 3.486 .
H(296) C(257) 2.999 3_566
H(296) C(258) 2.867 3_566
H(296) H(187) 3.296 3_566
H(296) H(257) 2.761 3_566
H(296) H(258) 2.539 3_566
H(297) O(32) 3.368 3_566
H(297) C(186) 3.588 3_566
H(297) C(187) 3.351 3_566
H(297) C(256) 3.406 3_566
H(297) C(257) 3.045 3_566
H(297) C(258) 3.045 3_566
H(297) C(259) 3.368 3_566
H(297) H(187) 3.182 3_566
H(297) H(255) 3.231 .
H(297) H(256) 2.932 .
H(297) H(257) 3.340 3_566
H(297) H(258) 3.362 3_566
H(298) C(255) 3.559 .
H(298) C(256) 3.478 .
H(298) H(255) 3.200 .
H(298) H(256) 3.049 .
H(300) H(264) 3.120 .
H(300) H(265) 3.309 .
H(302) C(264) 3.575 .
H(302) C(364) 3.184 .
H(302) C(365) 3.013 .
H(302) H(264) 2.824 .
H(302) H(364) 3.155 .
H(302) H(365) 2.867 .
H(304) C(201) 3.035 4_564
H(304) C(202) 3.069 4_564
H(304) C(203) 3.015 4_564
H(304) C(204) 3.054 4_564
H(304) C(267) 3.065 4_564
H(304) C(268) 3.020 4_564
H(304) H(61) 3.596 .
H(304) H(198) 3.402 4_564
H(304) H(202) 3.595 4_564
H(304) H(203) 3.526 4_564
H(304) H(204) 3.581 4_564
H(304) H(268) 3.524 4_564
H(305) C(60) 2.839 .
H(305) C(61) 3.197 .
H(305) C(202) 3.483 4_564
H(305) H(60) 2.518 .
H(305) H(61) 3.149 .
H(305) H(202) 3.410 4_564
H(306) C(311) 3.566 3_565
H(306) H(214) 3.533 .
H(306) H(311) 3.582 3_565
H(307) C(310) 3.580 3_565
H(311) O(15) 3.063 3_565
H(311) C(162) 3.582 3_565
H(311) C(163) 3.431 3_565
H(311) C(164) 3.311 3_565
H(311) C(165) 3.318 3_565
H(311) C(166) 3.471 3_565
H(311) C(167) 3.598 3_565
H(311) H(68) 3.500 .
H(311) H(69) 3.428 .
H(311) H(306) 3.582 3_565
H(312) O(15) 3.382 3_565
H(312) C(165) 3.542 3_565
H(312) C(166) 3.301 3_565
H(312) C(169) 3.509 3_565
H(312) C(304) 3.416 3_565
H(312) H(165) 3.585 3_565
H(313) C(68) 3.314 .
H(313) C(69) 3.053 .
H(313) H(68) 3.063 .
H(313) H(69) 2.552 .
H(314) C(305) 3.557 3_565
H(314) C(309) 3.466 3_565
H(316) C(388) 3.329 .
H(316) C(389) 2.891 .
H(316) C(390) 2.723 .
H(316) C(391) 3.030 .
H(316) C(392) 3.434 .
H(316) C(393) 3.596 .
H(316) H(12B) 3.532 .
H(316) H(389) 3.258 .
H(316) H(390) 3.012 .
H(316) H(391) 3.464 .
H(317) C(390) 3.429 .
H(317) C(391) 2.843 .
H(317) C(392) 3.294 .
H(317) H(279) 3.264 .
H(317) H(391) 2.682 .
H(317) H(392) 3.424 .
H(318) C(25) 3.578 3_665
H(318) C(277) 3.481 4_564
H(318) H(179) 3.219 .
H(318) H(276) 3.316 4_564
H(318) H(277) 3.077 4_564
H(318) H(281) 3.292 .
H(320) C(27) 3.502 3_665
H(320) C(179) 3.457 .
H(320) C(281) 3.250 .
H(320) H(179) 3.218 .
H(320) H(281) 2.837 .
H(321) O(7) 3.175 3_665
H(321) C(15) 3.395 3_665
H(321) C(28) 3.508 3_665
H(321) C(110) 3.582 3_665
H(321) C(111) 3.341 3_665
H(321) C(112) 3.223 3_665
H(321) C(113) 3.376 3_665
H(321) H(112) 3.549 3_665
H(321) H(184) 3.400 .
H(321) H(228) 3.311 .
H(322) O(7) 2.794 3_665
H(322) C(16) 3.589 3_665
H(322) C(87) 3.562 2_655
H(322) C(108) 3.451 3_665
H(322) C(184) 3.450 .
H(322) H(16) 3.406 3_665
H(322) H(87) 2.879 2_655
H(322) H(107) 3.306 3_665
H(322) H(108) 2.774 3_665
H(322) H(184) 2.939 .
H(323) C(86) 3.545 2_655
H(323) C(87) 3.507 2_655
H(323) H(86) 3.019 2_655
H(323) H(87) 2.920 2_655
H(325) H(279) 3.228 .
H(326) C(178) 3.439 2_645
H(326) C(276) 3.311 3_666
H(326) C(277) 2.831 3_666
H(326) C(278) 3.561 3_666
H(326) C(281) 3.134 2_645
H(326) H(178) 3.561 2_645
H(326) H(276) 3.382 3_666
H(326) H(277) 2.515 3_666
H(326) H(281) 3.052 2_645
H(329) C(19) 3.475 1_565
H(329) C(20) 3.116 1_565
H(329) C(21) 3.452 1_565
H(329) H(20) 3.180 1_565
H(330) C(18) 3.158 1_565
H(330) C(19) 3.446 1_565
H(330) C(20) 3.324 1_565
H(330) C(32) 3.356 4_564
H(330) C(85) 3.427 4_564
H(330) H(18) 2.735 1_565
H(330) H(20) 2.925 1_565
H(330) H(32) 2.935 4_564
H(330) H(85) 2.834 4_564
H(331) C(31) 3.558 4_564
H(331) C(78) 3.497 4_564
H(331) C(79) 3.565 4_564
H(331) C(84) 2.991 4_564
H(331) C(85) 3.279 4_564
H(331) H(84) 2.576 4_564
H(331) H(85) 3.118 4_564
H(331) H(371) 3.340 4_564
H(332) C(79) 2.966 4_564
H(332) C(80) 3.127 4_564
H(332) C(261) 3.299 4_564
H(332) C(262) 3.041 4_564
H(332) H(79) 2.830 4_564
H(332) H(80) 3.095 4_564
H(332) H(261) 2.937 4_564
H(332) H(262) 2.466 4_564
H(332) H(370) 3.421 4_564
H(332) H(371) 3.001 4_564
H(333) O(6) 3.056 4_564
H(333) O(37) 2.469 1_565
H(333) C(261) 3.313 4_564
H(333) C(262) 3.359 4_564
H(333) H(261) 2.678 4_564
H(333) H(262) 2.771 4_564
H(333) H(370) 3.335 4_564
H(335) C(24) 3.416 1_565
H(335) C(25) 3.395 1_565
H(335) C(370) 3.573 4_564
H(335) H(370) 2.689 4_564
H(336) C(25) 3.139 1_565
H(336) H(25) 2.703 1_565
H(336) H(284) 3.592 1_565
H(336) H(369) 3.354 4_564
H(336) H(370) 3.347 4_564
H(337) H(283) 3.468 1_565
H(337) H(284) 3.115 1_565
H(337) H(343) 3.105 3_675
H(338) H(283) 3.209 1_565
H(338) H(342) 3.437 3_675
H(338) H(343) 3.412 3_675
H(339) O(33) 2.437 .
H(339) H(22) 3.219 3_665
H(339) H(283) 3.596 1_565
H(339) H(342) 3.111 3_675
H(341) C(21) 3.138 1_565
H(341) C(22) 2.887 1_565
H(341) C(23) 3.161 1_565
H(341) C(342) 3.206 3_675
H(341) C(343) 3.542 3_675
H(341) H(21) 3.451 1_565
H(341) H(22) 3.099 1_565
H(341) H(23) 3.495 1_565
H(341) H(342) 2.934 3_675
H(341) H(343) 3.516 3_675
H(342) C(21) 3.162 1_565
H(342) C(22) 3.092 1_565
H(342) C(338) 3.307 3_675
H(342) C(339) 3.120 3_675
H(342) C(341) 2.981 3_675
H(342) C(342) 3.152 3_675
H(342) H(21) 2.866 1_565
H(342) H(22) 2.763 1_565
H(342) H(338) 3.437 3_675
H(342) H(339) 3.111 3_675
H(342) H(341) 2.934 3_675
H(342) H(342) 3.224 3_675
H(343) C(23) 3.433 3_665
H(343) C(336) 3.349 3_675
H(343) C(337) 2.947 3_675
H(343) C(338) 3.129 3_675
H(343) H(23) 2.775 3_665
H(343) H(337) 3.105 3_675
H(343) H(338) 3.412 3_675
H(343) H(341) 3.516 3_675
H(344) O(34) 3.509 .
H(344) C(23) 3.567 3_665
H(344) C(227) 3.498 4_564
H(344) C(352) 3.366 4_564
H(344) H(22) 3.404 3_665
H(344) H(23) 2.767 3_665
H(344) H(227) 3.009 4_564
H(344) H(352) 2.763 4_564
H(345) S(12) 3.429 .
H(345) O(4) 2.545 4_564
H(345) O(33) 3.086 .
H(345) O(34) 2.699 .
H(345) C(227) 3.533 4_564
H(345) H(7B) 3.370 4_564
H(345) H(227) 2.703 4_564
H(345) H(352) 3.545 4_564
H(346) C(142) 3.379 3_666
H(346) C(146) 3.344 3_666
H(346) C(147) 2.990 3_666
H(346) C(148) 3.244 3_666
H(346) C(160) 3.584 4_565
H(346) C(282) 3.514 4_565
H(346) H(148) 3.498 3_666
H(346) H(160) 3.009 4_565
H(346) H(239) 3.348 .
H(346) H(282) 2.864 4_565
H(347) H(239) 3.283 .
H(347) H(407) 3.080 .
H(348) H(238) 3.333 .
H(348) H(407) 3.251 .
H(348) H(408) 3.478 .
H(349) C(143) 2.969 3_666
H(349) C(144) 3.538 3_666
H(349) C(408) 3.496 .
H(349) H(143) 2.601 3_666
H(349) H(408) 2.844 .
H(350) C(143) 3.554 3_666
H(350) C(219) 3.586 .
H(350) C(409) 3.429 .
H(350) C(410) 3.252 .
H(350) C(412) 3.514 .
H(350) H(143) 2.812 3_666
H(350) H(144) 3.474 3_666
H(350) H(408) 3.362 .
H(350) H(409) 2.913 .
H(350) H(410) 3.369 .
H(351) C(49) 3.362 .
H(351) C(411) 3.571 .
H(351) C(412) 3.022 .
H(351) H(49) 2.811 .
H(351) H(50) 3.443 .
H(351) H(412) 2.734 .
H(352) C(344) 3.320 4_565
H(352) H(49) 2.833 .
H(352) H(50) 3.584 .
H(352) H(344) 2.763 4_565
H(352) H(345) 3.545 4_565
H(353) C(244) 3.360 4_564
H(353) C(245) 2.932 4_564
H(353) C(246) 3.132 4_564
H(353) H(149) 3.439 2_655
H(353) H(237) 3.141 2_655
H(353) H(245) 3.054 4_564
H(353) H(396) 3.308 .
H(353) H(397) 3.220 .
H(357) C(92) 3.574 4_555
H(357) C(93) 3.313 4_555
H(357) C(211) 3.560 4_555
H(357) C(288) 3.393 4_555
H(357) C(289) 3.111 4_555
H(357) C(290) 3.207 4_555
H(357) H(92) 3.393 4_555
H(357) H(93) 2.905 4_555
H(357) H(289) 3.389 4_555
H(357) H(290) 3.553 4_555
H(358) C(93) 3.028 4_555
H(358) C(95) 3.135 4_555
H(358) C(289) 3.134 4_555
H(358) C(290) 3.193 4_555
H(358) H(93) 2.916 4_555
H(358) H(95) 3.112 4_555
H(358) H(289) 2.853 4_555
H(358) H(290) 2.966 4_555
H(359) H(36) 3.187 4_555
H(359) H(95) 3.478 4_555
H(360) C(36) 3.566 4_555
H(360) C(111) 3.441 4_555
H(360) H(35) 3.330 4_555
H(360) H(36) 2.816 4_555
H(360) H(110) 3.475 4_555
H(360) H(111) 2.628 4_555
H(361) O(3) 3.100 4_555
H(361) O(8) 2.427 4_555
H(361) H(28) 2.827 4_555
H(361) H(110) 2.996 4_555
H(361) H(111) 3.482 4_555
H(362) O(2) 2.441 4_555
H(362) H(93) 3.304 4_555
H(363) H(92) 3.032 4_555
H(364) H(302) 3.155 .
H(365) C(264) 3.551 .
H(365) C(285) 3.561 4_555
H(365) C(287) 3.108 4_555
H(365) C(302) 3.543 .
H(365) H(263) 3.430 .
H(365) H(264) 2.786 .
H(365) H(285) 3.085 4_555
H(365) H(287) 2.594 4_555
H(365) H(302) 2.867 .
H(366) C(263) 3.139 .
H(366) C(285) 3.398 4_555
H(366) C(286) 3.428 4_555
H(366) H(263) 2.291 .
H(366) H(264) 3.431 .
H(366) H(285) 3.419 4_555
H(368) C(210) 3.277 4_555
H(368) C(211) 3.277 4_555
H(368) H(210) 3.474 4_555
H(369) C(208) 3.525 4_555
H(369) C(209) 2.874 4_555
H(369) C(210) 3.164 4_555
H(369) C(283) 3.587 4_555
H(369) C(284) 2.913 4_555
H(369) H(210) 3.271 4_555
H(369) H(284) 3.019 4_555
H(369) H(336) 3.354 4_565
H(370) C(332) 3.343 4_565
H(370) C(333) 3.312 4_565
H(370) C(335) 3.199 4_565
H(370) C(336) 3.562 4_565
H(370) H(262) 2.854 .
H(370) H(332) 3.421 4_565
H(370) H(333) 3.335 4_565
H(370) H(335) 2.689 4_565
H(370) H(336) 3.347 4_565
H(371) O(9) 3.316 4_555
H(371) C(15) 3.465 4_555
H(371) C(16) 3.476 4_555
H(371) C(78) 3.058 .
H(371) C(79) 3.022 .
H(371) C(331) 3.443 4_565
H(371) C(332) 3.245 4_565
H(371) H(78) 2.619 .
H(371) H(79) 2.578 .
H(371) H(262) 3.172 .
H(371) H(331) 3.340 4_565
H(371) H(332) 3.001 4_565
H(372) S(3) 3.291 4_555
H(372) O(8) 3.160 4_555
H(372) O(9) 2.649 4_555
H(372) O(13) 2.460 .
H(372) C(78) 3.260 .
H(372) C(79) 3.506 .
H(372) H(78) 2.526 .
H(372) H(79) 3.029 .
H(373) C(218) 3.025 .
H(373) C(219) 2.910 .
H(373) C(220) 3.033 .
H(373) C(410) 2.815 .
H(373) C(411) 2.942 .
H(373) C(412) 2.852 .
H(373) H(219) 3.441 .
H(373) H(410) 3.296 .
H(373) H(411) 3.485 .
H(373) H(412) 3.365 .
H(374) C(411) 3.004 .
H(374) C(412) 3.151 .
H(374) H(101) 3.059 .
H(374) H(411) 2.905 .
H(374) H(412) 3.172 .
H(375) C(199) 3.468 4_564
H(375) C(200) 3.398 4_564
H(375) C(266) 3.502 4_564
H(375) C(382) 3.496 3_665
H(375) C(383) 3.307 3_665
H(375) H(383) 3.439 3_665
H(379) C(380) 3.506 3_665
H(379) H(104) 3.590 .
H(379) H(105) 2.979 .
H(379) H(266) 3.572 4_564
H(382) H(113) 3.473 .
H(382) H(114) 3.573 .
H(383) O(14) 3.250 3_665
H(383) O(29) 3.292 3_665
H(383) C(113) 3.395 .
H(383) H(113) 2.674 .
H(383) H(114) 3.209 .
H(383) H(176) 3.228 3_665
H(383) H(375) 3.439 3_665
H(384) O(14) 2.890 3_665
H(384) C(168) 3.291 3_665
H(384) C(183) 3.300 3_665
H(384) C(184) 3.322 3_665
H(384) C(373) 3.479 3_665
H(384) H(183) 3.531 3_665
H(384) H(184) 3.556 3_665
H(385) C(105) 3.103 .
H(385) C(376) 3.534 3_665
H(385) H(105) 2.689 .
H(386) S(9) 3.410 2_655
H(386) O(17) 3.316 2_655
H(386) O(18) 2.722 2_655
H(386) O(21) 2.585 2_655
H(386) C(158) 3.276 .
H(386) C(159) 3.425 .
H(386) H(140) 3.524 2_655
H(386) H(158) 2.619 .
H(386) H(159) 2.925 .
H(389) O(36) 2.438 1_565
H(389) H(271) 3.329 .
H(389) H(316) 3.258 .
H(390) C(271) 3.510 .
H(390) C(272) 3.535 .
H(390) H(271) 2.891 .
H(390) H(272) 2.930 .
H(390) H(316) 3.012 .
H(391) C(317) 3.482 .
H(391) H(272) 2.840 .
H(391) H(316) 3.464 .
H(391) H(317) 2.682 .
H(392) C(230) 3.457 2_655
H(392) C(234) 3.250 2_655
H(392) C(235) 3.008 2_655
H(392) C(236) 3.291 2_655
H(392) H(174) 3.353 .
H(392) H(234) 3.514 2_655
H(392) H(236) 3.491 2_655
H(392) H(279) 3.386 .
H(392) H(317) 3.424 .
H(393) C(150) 3.531 2_655
H(393) C(229) 3.119 2_655
H(393) C(230) 3.178 2_655
H(393) H(174) 2.761 .
H(393) H(229) 3.337 2_655
H(395) H(229) 2.968 2_655
H(395) H(231) 3.559 2_655
H(396) C(191) 3.298 4_564
H(396) C(237) 3.381 2_655
H(396) H(187) 3.494 4_564
H(396) H(191) 2.819 4_564
H(396) H(229) 3.022 2_655
H(396) H(237) 2.576 2_655
H(396) H(353) 3.308 .
H(397) C(156) 3.307 .
H(397) C(187) 3.580 4_564
H(397) C(188) 3.280 4_564
H(397) C(191) 3.381 4_564
H(397) C(237) 3.428 2_655
H(397) C(353) 3.513 .
H(397) H(149) 3.563 2_655
H(397) H(156) 2.832 .
H(397) H(173) 3.510 .
H(397) H(191) 3.529 4_564
H(397) H(237) 2.926 2_655
H(397) H(353) 3.220 .
H(398) C(159) 3.155 .
H(398) C(160) 3.578 .
H(398) C(173) 3.435 .
H(398) C(205) 3.397 4_564
H(398) C(275) 3.109 4_564
H(398) H(159) 2.823 .
H(398) H(160) 3.585 .
H(398) H(173) 2.765 .
H(398) H(174) 3.328 .
H(398) H(205) 2.961 4_564
H(398) H(275) 2.384 4_564
H(399) O(31) 3.187 4_564
H(399) O(35) 2.491 .
H(399) C(205) 3.513 4_564
H(399) C(275) 3.423 4_564
H(399) H(174) 3.174 .
H(399) H(205) 3.016 4_564
H(399) H(275) 2.845 4_564
H(401) O(25) 2.459 4_564
H(401) O(38) 3.097 1_565
H(401) C(259) 3.543 4_564
H(401) H(258) 3.282 4_564
H(401) H(259) 2.815 4_564
H(402) C(7) 3.538 1_565
H(402) C(258) 3.301 4_564
H(402) H(7) 2.739 1_565
H(402) H(8) 3.521 1_565
H(402) H(258) 2.527 4_564
H(402) H(259) 3.270 4_564
H(403) C(7) 3.253 1_565
H(403) C(8) 3.542 1_565
H(403) C(202) 3.545 .
H(403) C(267) 3.099 .
H(403) H(7) 2.849 1_565
H(403) H(8) 3.387 1_565
H(403) H(267) 2.819 .
H(404) C(267) 3.417 .
H(404) C(268) 3.293 .
H(404) C(270) 3.473 .
H(404) H(231) 3.153 2_655
H(404) H(232) 3.462 2_655
H(404) H(268) 3.504 .
H(404) H(270) 2.810 .
H(404) H(271) 3.586 .
H(405) C(231) 2.987 2_655
H(405) C(232) 3.396 2_655
H(405) C(271) 3.558 .
H(405) H(231) 2.604 2_655
H(405) H(232) 3.363 2_655
H(405) H(271) 2.893 .
H(406) H(145) 3.293 3_666
H(406) H(154) 2.709 .
H(407) C(347) 3.205 .
H(407) C(348) 3.317 .
H(407) H(145) 3.480 3_666
H(407) H(347) 3.080 .
H(407) H(348) 3.251 .
H(408) C(225) 3.432 .
H(408) C(348) 3.375 .
H(408) C(349) 3.248 .
H(408) C(350) 3.524 .
H(408) H(51) 3.520 .
H(408) H(144) 3.513 3_666
H(408) H(225) 3.568 .
H(408) H(348) 3.478 .
H(408) H(349) 2.844 .
H(408) H(350) 3.362 .
H(409) C(50) 3.516 .
H(409) C(51) 3.425 .
H(409) C(350) 3.436 .
H(409) H(50) 3.484 .
H(409) H(51) 3.303 .
H(409) H(350) 2.913 .
H(410) H(182) 2.945 .
H(410) H(350) 3.369 .
H(410) H(373) 3.296 .
H(411) C(47) 3.275 .
H(411) C(48) 2.825 .
H(411) C(49) 3.101 .
H(411) H(48) 2.915 .
H(411) H(49) 3.335 .
H(411) H(373) 3.485 .
H(411) H(374) 2.905 .
H(412) H(351) 2.734 .
H(412) H(373) 3.365 .
H(412) H(374) 3.172 .
H(413) C(63) 3.519 .
H(413) C(71) 3.137 .
H(413) C(72) 3.337 .
H(413) H(63) 3.442 .
H(413) H(71) 2.744 .
H(413) H(72) 3.107 .
H(413) H(99) 3.119 .
H(414) C(53) 3.253 .
H(414) C(54) 3.278 .
H(414) C(55) 2.929 .
H(414) H(53) 2.907 .
H(414) H(55) 2.553 .
H(414) H(72) 3.163 .
H(415) C(53) 3.445 .
H(415) H(51) 3.564 .
H(415) H(53) 3.114 .
H(416) C(59) 3.168 .
H(416) C(60) 3.298 .
H(416) H(59) 2.941 .
H(416) H(60) 3.185 .
H(416) H(71) 3.342 .
H(417) C(101) 3.437 .
H(417) H(101) 2.832 .
H(417) H(102) 3.441 .

loop_
_geom_torsion_atom_site_label_1
_geom_torsion_atom_site_label_2
_geom_torsion_atom_site_label_3
_geom_torsion_atom_site_label_4
_geom_torsion
O(1) S(1) C(43) C(44) -120.0(4)
O(1) S(1) C(43) C(56) 61.3(4)
O(2) S(1) C(43) C(44) 120.2(4)
O(2) S(1) C(43) C(56) -58.5(4)
O(3) S(1) C(43) C(44) -0.3(4)
O(3) S(1) C(43) C(56) -179.0(3)
O(10) S(2) C(1) C(2) -116.6(4)
O(10) S(2) C(1) C(14) 60.2(3)
O(11) S(2) C(1) C(2) 3.9(4)
O(11) S(2) C(1) C(14) -179.3(3)
O(12) S(2) C(1) C(2) 123.6(4)
O(12) S(2) C(1) C(14) -59.7(3)
O(7) S(3) C(15) C(16) -68.5(4)
O(7) S(3) C(15) C(28) 109.7(4)
O(8) S(3) C(15) C(16) 172.6(3)
O(8) S(3) C(15) C(28) -9.1(4)
O(9) S(3) C(15) C(16) 52.8(4)
O(9) S(3) C(15) C(28) -129.0(3)
O(4) S(4) C(29) C(30) -0.9(4)
O(4) S(4) C(29) C(42) 178.9(3)
O(5) S(4) C(29) C(30) 119.0(4)
O(5) S(4) C(29) C(42) -61.2(4)
O(6) S(4) C(29) C(30) -121.0(4)
O(6) S(4) C(29) C(42) 58.9(4)
O(14) S(5) C(168) C(373) 59.7(4)
O(14) S(5) C(168) C(375) -117.4(3)
O(28) S(5) C(168) C(373) -60.2(4)
O(28) S(5) C(168) C(375) 122.8(3)
O(29) S(5) C(168) C(373) 179.5(3)
O(29) S(5) C(168) C(375) 2.5(4)
O(15) S(6) C(169) C(304) 75.3(3)
O(15) S(6) C(169) C(306) -101.9(4)
O(26) S(6) C(169) C(304) -165.6(3)
O(26) S(6) C(169) C(306) 17.1(4)
O(27) S(6) C(169) C(304) -44.8(4)
O(27) S(6) C(169) C(306) 137.9(3)
O(13) S(7) C(185) C(291) 117.1(4)
O(13) S(7) C(185) C(303) -65.5(4)
O(16) S(7) C(185) C(291) -3.0(5)
O(16) S(7) C(185) C(303) 174.5(4)
O(30) S(7) C(185) C(291) -123.4(4)
O(30) S(7) C(185) C(303) 54.0(4)
O(17) S(9) C(135) C(136) -21.2(4)
O(17) S(9) C(135) C(149) 163.5(3)
O(18) S(9) C(135) C(136) -141.5(3)
O(18) S(9) C(135) C(149) 43.1(4)
O(19) S(9) C(135) C(136) 98.2(4)
O(19) S(9) C(135) C(149) -77.2(4)
O(20) S(10) C(133) C(134) 101.6(4)
O(20) S(10) C(133) C(140) -74.2(4)
O(21) S(10) C(133) C(134) -138.2(3)
O(21) S(10) C(133) C(140) 46.0(4)
O(22) S(10) C(133) C(134) -18.4(4)
O(22) S(10) C(133) C(140) 165.9(3)
O(25) S(11) C(186) C(187) -8.9(4)
O(25) S(11) C(186) C(238) 173.8(3)
O(31) S(11) C(186) C(187) -128.7(4)
O(31) S(11) C(186) C(238) 53.9(4)
O(32) S(11) C(186) C(187) 111.6(4)
O(32) S(11) C(186) C(238) -65.7(4)
O(33) S(12) C(190) C(192) -127.6(4)
O(33) S(12) C(190) C(316) 51.6(4)
O(34) S(12) C(190) C(192) -7.3(4)
O(34) S(12) C(190) C(316) 171.9(3)
O(35) S(12) C(190) C(192) 113.4(4)
O(35) S(12) C(190) C(316) -67.5(4)
O(36) S(13) C(206) C(207) -130.8(4)
O(36) S(13) C(206) C(283) 49.1(4)
O(37) S(13) C(206) C(207) 109.6(4)
O(37) S(13) C(206) C(283) -70.5(4)
O(38) S(13) C(206) C(207) -10.5(4)
O(38) S(13) C(206) C(283) 169.4(3)
S(2) C(1) C(2) C(3) 177.6(3)
S(2) C(1) C(14) C(13) -178.0(3)
C(2) C(1) C(14) C(13) -1.2(7)
C(14) C(1) C(2) C(3) 0.9(7)
C(1) C(2) C(3) C(4) -178.1(4)
C(1) C(2) C(3) C(12) 0.3(6)
C(2) C(3) C(4) C(5) 178.0(4)
C(2) C(3) C(12) C(11) -179.3(4)
C(2) C(3) C(12) C(13) -1.2(6)
C(4) C(3) C(12) C(11) -0.9(6)
C(4) C(3) C(12) C(13) 177.2(4)
C(12) C(3) C(4) C(5) -0.3(7)
C(3) C(4) C(5) C(6) -176.4(4)
C(3) C(4) C(5) C(10) 1.1(7)
C(4) C(5) C(6) C(7) 178.8(5)
C(4) C(5) C(10) C(9) -179.8(4)
C(4) C(5) C(10) C(11) -0.5(7)
C(6) C(5) C(10) C(9) -2.3(7)
C(6) C(5) C(10) C(11) 177.0(4)
C(10) C(5) C(6) C(7) 1.3(7)
C(5) C(6) C(7) C(8) -0.6(8)
C(6) C(7) C(8) C(9) 0.9(8)
C(7) C(8) C(9) C(10) -2.0(8)
C(8) C(9) C(10) C(5) 2.7(7)
C(8) C(9) C(10) C(11) -176.6(5)
C(5) C(10) C(11) C(12) -0.7(7)
C(9) C(10) C(11) C(12) 178.5(4)
C(10) C(11) C(12) C(3) 1.4(7)
C(10) C(11) C(12) C(13) -176.6(4)
C(3) C(12) C(13) C(14) 1.0(7)
C(11) C(12) C(13) C(14) 179.0(4)
C(12) C(13) C(14) C(1) 0.2(5)
S(3) C(15) C(16) C(17) 177.8(3)
S(3) C(15) C(28) C(27) -179.4(3)
C(16) C(15) C(28) C(27) -1.2(7)
C(28) C(15) C(16) C(17) -0.5(7)
C(15) C(16) C(17) C(18) -178.0(4)
C(15) C(16) C(17) C(26) 1.5(7)
C(16) C(17) C(18) C(19) 178.8(4)
C(16) C(17) C(26) C(25) 180.0(4)
C(16) C(17) C(26) C(27) -0.8(7)
C(18) C(17) C(26) C(25) -0.6(7)
C(18) C(17) C(26) C(27) 178.7(4)
C(26) C(17) C(18) C(19) -0.6(7)
C(17) C(18) C(19) C(20) -179.3(4)
C(17) C(18) C(19) C(24) 0.0(6)
C(18) C(19) C(20) C(21) 178.6(5)
C(18) C(19) C(24) C(23) -178.9(4)
C(18) C(19) C(24) C(25) 1.7(7)
C(20) C(19) C(24) C(23) 0.5(7)
C(20) C(19) C(24) C(25) -178.9(4)
C(24) C(19) C(20) C(21) -0.8(7)
C(19) C(20) C(21) C(22) -0.5(8)
C(20) C(21) C(22) C(23) 2.2(8)
C(21) C(22) C(23) C(24) -2.5(8)
C(22) C(23) C(24) C(19) 1.2(7)
C(22) C(23) C(24) C(25) -179.4(5)
C(19) C(24) C(25) C(26) -3.0(7)
C(23) C(24) C(25) C(26) 177.6(4)
C(24) C(25) C(26) C(17) 2.4(7)
C(24) C(25) C(26) C(27) -176.8(5)
C(17) C(26) C(27) C(28) -0.9(7)
C(25) C(26) C(27) C(28) 178.3(5)
C(26) C(27) C(28) C(15) 1.9(7)
S(4) C(29) C(30) C(31) -178.9(3)
S(4) C(29) C(42) C(41) 178.9(4)
C(30) C(29) C(42) C(41) -1.2(7)
C(42) C(29) C(30) C(31) 1.3(7)
C(29) C(30) C(31) C(32) 179.5(4)
C(29) C(30) C(31) C(40) -1.3(7)
C(30) C(31) C(32) C(33) -179.4(5)
C(30) C(31) C(40) C(39) 179.5(5)
C(30) C(31) C(40) C(41) 1.2(7)
C(32) C(31) C(40) C(39) -1.3(7)
C(32) C(31) C(40) C(41) -179.6(5)
C(40) C(31) C(32) C(33) 1.5(7)
C(31) C(32) C(33) C(34) 176.7(5)
C(31) C(32) C(33) C(38) -1.7(8)
C(32) C(33) C(34) C(35) -178.3(6)
C(32) C(33) C(38) C(37) 178.5(5)
C(32) C(33) C(38) C(39) 1.7(8)
C(34) C(33) C(38) C(37) 0.1(6)
C(34) C(33) C(38) C(39) -176.7(5)
C(38) C(33) C(34) C(35) 0.1(7)
C(33) C(34) C(35) C(36) -1.0(10)
C(34) C(35) C(36) C(37) 1.7(10)
C(35) C(36) C(37) C(38) -1.4(8)
C(36) C(37) C(38) C(33) 0.6(8)
C(36) C(37) C(38) C(39) 177.4(5)
C(33) C(38) C(39) C(40) -1.6(9)
C(37) C(38) C(39) C(40) -178.3(5)
C(38) C(39) C(40) C(31) 1.4(8)
C(38) C(39) C(40) C(41) 179.6(5)
C(31) C(40) C(41) C(42) -1.2(8)
C(39) C(40) C(41) C(42) -179.5(5)
C(40) C(41) C(42) C(29) 1.2(8)
S(1) C(43) C(44) C(45) -178.3(3)
S(1) C(43) C(56) C(55) 177.0(5)
C(44) C(43) C(56) C(55) -1.7(8)
C(56) C(43) C(44) C(45) 0.4(6)
C(43) C(44) C(45) C(46) -179.9(3)
C(43) C(44) C(45) C(54) 0.7(6)
C(44) C(45) C(46) C(47) -178.8(4)
C(44) C(45) C(54) C(53) 178.9(4)
C(44) C(45) C(54) C(55) -0.6(7)
C(46) C(45) C(54) C(53) -0.5(7)
C(46) C(45) C(54) C(55) -179.9(4)
C(54) C(45) C(46) C(47) 0.5(7)
C(45) C(46) C(47) C(48) 177.5(4)
C(45) C(46) C(47) C(52) -0.5(7)
C(46) C(47) C(48) C(49) -179.7(4)
C(46) C(47) C(52) C(51) 179.8(4)
C(46) C(47) C(52) C(53) 0.4(7)
C(48) C(47) C(52) C(51) 1.8(6)
C(48) C(47) C(52) C(53) -177.6(4)
C(52) C(47) C(48) C(49) -1.8(7)
C(47) C(48) C(49) C(50) 1.5(7)
C(48) C(49) C(50) C(51) -1.2(7)
C(49) C(50) C(51) C(52) 1.3(7)
C(50) C(51) C(52) C(47) -1.6(7)
C(50) C(51) C(52) C(53) 177.8(5)
C(47) C(52) C(53) C(54) -0.4(7)
C(51) C(52) C(53) C(54) -179.8(4)
C(52) C(53) C(54) C(45) 0.4(7)
C(52) C(53) C(54) C(55) 179.9(4)
C(45) C(54) C(55) C(56) -0.7(10)
C(53) C(54) C(55) C(56) 179.8(5)
C(54) C(55) C(56) C(43) 1.9(10)
N(1) C(57) C(58) C(59) 132.9(4)
N(1) C(57) C(58) C(63) -47.9(5)
N(1) C(57) C(64) C(65) -40.6(5)
N(1) C(57) C(64) C(69) 142.6(4)
N(1) C(57) C(70) C(71) 138.8(4)
N(1) C(57) C(70) C(75) -45.9(5)
C(58) C(57) C(64) C(65) 76.4(5)
C(58) C(57) C(64) C(69) -100.4(5)
C(64) C(57) C(58) C(59) 16.1(6)
C(64) C(57) C(58) C(63) -164.7(4)
C(58) C(57) C(70) C(71) 21.4(5)
C(58) C(57) C(70) C(75) -163.3(4)
C(70) C(57) C(58) C(59) -109.9(5)
C(70) C(57) C(58) C(63) 69.3(5)
C(64) C(57) C(70) C(71) -105.2(4)
C(64) C(57) C(70) C(75) 70.1(5)
C(70) C(57) C(64) C(65) -156.6(4)
C(70) C(57) C(64) C(69) 26.6(6)
C(57) C(58) C(59) C(60) 178.9(4)
C(57) C(58) C(63) C(62) -178.9(4)
C(59) C(58) C(63) C(62) 0.3(7)
C(63) C(58) C(59) C(60) -0.3(7)
C(58) C(59) C(60) C(61) 0.0(6)
C(59) C(60) C(61) C(62) 0.3(7)
C(60) C(61) C(62) C(63) -0.3(7)
C(61) C(62) C(63) C(58) -0.0(6)
C(57) C(64) C(65) C(66) -177.3(4)
C(57) C(64) C(69) C(68) 177.2(4)
C(65) C(64) C(69) C(68) 0.3(6)
C(69) C(64) C(65) C(66) -0.4(7)
C(64) C(65) C(66) C(67) 2.0(8)
C(65) C(66) C(67) C(68) -3.4(8)
C(66) C(67) C(68) C(69) 3.2(8)
C(67) C(68) C(69) C(64) -1.6(7)
C(57) C(70) C(71) C(72) 175.9(4)
C(57) C(70) C(75) C(74) -176.2(4)
C(71) C(70) C(75) C(74) -0.9(6)
C(75) C(70) C(71) C(72) 0.5(6)
C(70) C(71) C(72) C(73) -0.2(5)
C(71) C(72) C(73) C(74) 0.1(5)
C(72) C(73) C(74) C(75) -0.4(7)
C(73) C(74) C(75) C(70) 0.8(7)
N(3) C(76) C(77) C(78) 39.7(5)
N(3) C(76) C(77) C(82) -142.7(4)
N(3) C(76) C(83) C(84) -149.4(4)
N(3) C(76) C(83) C(88) 33.7(5)
N(3) C(76) C(89) C(90) 40.2(5)
N(3) C(76) C(89) C(95) -146.2(4)
C(77) C(76) C(83) C(84) -32.8(6)
C(77) C(76) C(83) C(88) 150.2(4)
C(83) C(76) C(77) C(78) -77.6(5)
C(83) C(76) C(77) C(82) 99.9(5)
C(77) C(76) C(89) C(90) -75.9(5)
C(77) C(76) C(89) C(95) 97.8(5)
C(89) C(76) C(77) C(78) 156.8(4)
C(89) C(76) C(77) C(82) -25.7(6)
C(83) C(76) C(89) C(90) 159.7(4)
C(83) C(76) C(89) C(95) -26.7(6)
C(89) C(76) C(83) C(84) 90.9(5)
C(89) C(76) C(83) C(88) -86.0(5)
C(76) C(77) C(78) C(79) 179.4(4)
C(76) C(77) C(82) C(81) -177.4(4)
C(78) C(77) C(82) C(81) 0.1(5)
C(82) C(77) C(78) C(79) 1.8(7)
C(77) C(78) C(79) C(80) -2.3(8)
C(78) C(79) C(80) C(81) 0.7(8)
C(79) C(80) C(81) C(82) 1.2(8)
C(80) C(81) C(82) C(77) -1.6(8)
C(76) C(83) C(84) C(85) -177.3(4)
C(76) C(83) C(88) C(87) 179.3(4)
C(84) C(83) C(88) C(87) 2.3(7)
C(88) C(83) C(84) C(85) -0.3(5)
C(83) C(84) C(85) C(86) -1.1(7)
C(84) C(85) C(86) C(87) 0.5(7)
C(85) C(86) C(87) C(88) 1.5(7)
C(86) C(87) C(88) C(83) -2.9(7)
C(76) C(89) C(90) C(91) 174.1(4)
C(76) C(89) C(95) C(93) -174.1(4)
C(90) C(89) C(95) C(93) -0.6(7)
C(95) C(89) C(90) C(91) 0.4(7)
C(89) C(90) C(91) C(92) -0.8(7)
C(90) C(91) C(92) C(93) 1.4(8)
C(91) C(92) C(93) C(95) -1.5(8)
C(92) C(93) C(95) C(89) 1.1(7)
N(2) C(96) C(97) C(98) -42.1(5)
N(2) C(96) C(97) C(102) 140.9(4)
N(2) C(96) C(103) C(104) 133.5(4)
N(2) C(96) C(103) C(108) -49.3(5)
N(2) C(96) C(109) C(110) -33.6(5)
N(2) C(96) C(109) C(114) 147.1(4)
C(97) C(96) C(103) C(104) 17.2(6)
C(97) C(96) C(103) C(108) -165.7(4)
C(103) C(96) C(97) C(98) 73.7(5)
C(103) C(96) C(97) C(102) -103.3(5)
C(97) C(96) C(109) C(110) 84.0(5)
C(97) C(96) C(109) C(114) -95.2(5)
C(109) C(96) C(97) C(98) -159.9(4)
C(109) C(96) C(97) C(102) 23.1(6)
C(103) C(96) C(109) C(110) -149.9(4)
C(103) C(96) C(109) C(114) 30.8(6)
C(109) C(96) C(103) C(104) -109.4(5)
C(109) C(96) C(103) C(108) 67.7(5)
C(96) C(97) C(98) C(99) -178.0(4)
C(96) C(97) C(102) C(101) 176.2(4)
C(98) C(97) C(102) C(101) -0.9(7)
C(102) C(97) C(98) C(99) -0.9(7)
C(97) C(98) C(99) C(100) 1.8(7)
C(98) C(99) C(100) C(101) -0.8(8)
C(99) C(100) C(101) C(102) -1.0(8)
C(100) C(101) C(102) C(97) 1.9(7)
C(96) C(103) C(104) C(105) 177.6(4)
C(96) C(103) C(108) C(107) -178.0(4)
C(104) C(103) C(108) C(107) -0.6(6)
C(108) C(103) C(104) C(105) 0.4(6)
C(103) C(104) C(105) C(106) -0.3(6)
C(104) C(105) C(106) C(107) 0.4(7)
C(105) C(106) C(107) C(108) -0.6(7)
C(106) C(107) C(108) C(103) 0.8(7)
C(96) C(109) C(110) C(111) -178.9(4)
C(96) C(109) C(114) C(113) 179.3(4)
C(110) C(109) C(114) C(113) 0.1(5)
C(114) C(109) C(110) C(111) 0.3(6)
C(109) C(110) C(111) C(112) -1.2(8)
C(110) C(111) C(112) C(113) 1.7(8)
C(111) C(112) C(113) C(114) -1.3(7)
C(112) C(113) C(114) C(109) 0.4(7)
S(10) C(133) C(134) C(139) -174.9(3)
S(10) C(133) C(140) C(326) 176.0(3)
C(134) C(133) C(140) C(326) 0.1(5)
C(140) C(133) C(134) C(139) 0.8(7)
C(133) C(134) C(139) C(141) -1.0(7)
C(133) C(134) C(139) C(148) 176.4(4)
S(9) C(135) C(136) C(137) -173.0(3)
S(9) C(135) C(149) C(237) 175.8(3)
C(136) C(135) C(149) C(237) 0.3(7)
C(149) C(135) C(136) C(137) 2.3(7)
C(135) C(136) C(137) C(150) -4.2(6)
C(135) C(136) C(137) C(236) 177.3(4)
C(136) C(137) C(150) C(229) -179.3(4)
C(136) C(137) C(150) C(237) 3.3(6)
C(136) C(137) C(236) C(235) -179.7(4)
C(150) C(137) C(236) C(235) 1.7(7)
C(236) C(137) C(150) C(229) -0.7(6)
C(236) C(137) C(150) C(237) -178.1(4)
C(141) C(138) C(142) C(143) -177.3(4)
C(141) C(138) C(142) C(147) 2.3(7)
C(142) C(138) C(141) C(139) -2.0(7)
C(142) C(138) C(141) C(326) 175.1(4)
C(134) C(139) C(141) C(138) 177.4(4)
C(134) C(139) C(141) C(326) 0.2(5)
C(134) C(139) C(148) C(147) -175.6(4)
C(141) C(139) C(148) C(147) 1.7(7)
C(148) C(139) C(141) C(138) -0.0(6)
C(148) C(139) C(141) C(326) -177.3(4)
C(133) C(140) C(326) C(141) -0.9(7)
C(138) C(141) C(326) C(140) -176.4(4)
C(139) C(141) C(326) C(140) 0.7(7)
C(138) C(142) C(143) C(144) 179.3(5)
C(138) C(142) C(147) C(146) -178.7(4)
C(138) C(142) C(147) C(148) -0.7(7)
C(143) C(142) C(147) C(146) 0.9(7)
C(143) C(142) C(147) C(148) 179.0(4)
C(147) C(142) C(143) C(144) -0.3(7)
C(142) C(143) C(144) C(145) -0.4(8)
C(143) C(144) C(145) C(146) 0.3(8)
C(144) C(145) C(146) C(147) 0.3(7)
C(145) C(146) C(147) C(142) -0.9(7)
C(145) C(146) C(147) C(148) -179.0(4)
C(142) C(147) C(148) C(139) -1.4(7)
C(146) C(147) C(148) C(139) 176.7(4)
C(135) C(149) C(237) C(150) -1.1(7)
C(137) C(150) C(229) C(230) 0.2(6)
C(137) C(150) C(237) C(149) -0.7(7)
C(229) C(150) C(237) C(149) -178.0(4)
C(237) C(150) C(229) C(230) 177.5(4)
N(4) C(151) C(152) C(153) -38.1(5)
N(4) C(151) C(152) C(156) 147.1(3)
N(4) C(151) C(157) C(158) -47.2(5)
N(4) C(151) C(157) C(161) 130.0(4)
N(4) C(151) C(162) C(163) 144.0(4)
N(4) C(151) C(162) C(167) -38.6(5)
C(152) C(151) C(157) C(158) 70.0(5)
C(152) C(151) C(157) C(161) -112.8(4)
C(157) C(151) C(152) C(153) -154.4(4)
C(157) C(151) C(152) C(156) 30.8(5)
C(152) C(151) C(162) C(163) 26.6(6)
C(152) C(151) C(162) C(167) -155.9(4)
C(162) C(151) C(152) C(153) 79.4(5)
C(162) C(151) C(152) C(156) -95.4(4)
C(157) C(151) C(162) C(163) -99.1(5)
C(157) C(151) C(162) C(167) 78.3(5)
C(162) C(151) C(157) C(158) -165.0(4)
C(162) C(151) C(157) C(161) 12.2(5)
C(151) C(152) C(153) C(154) -175.2(4)
C(151) C(152) C(156) C(353) 174.3(4)
C(153) C(152) C(156) C(353) -0.6(6)
C(156) C(152) C(153) C(154) -0.4(6)
C(152) C(153) C(154) C(155) 1.6(7)
C(153) C(154) C(155) C(353) -1.9(7)
C(154) C(155) C(353) C(156) 0.9(7)
C(152) C(156) C(353) C(155) 0.3(5)
C(151) C(157) C(158) C(159) 177.9(4)
C(151) C(157) C(161) C(282) -178.4(4)
C(158) C(157) C(161) C(282) -1.1(7)
C(161) C(157) C(158) C(159) 0.6(7)
C(157) C(158) C(159) C(160) -0.5(7)
C(158) C(159) C(160) C(282) 0.8(7)
C(159) C(160) C(282) C(161) -1.3(8)
C(157) C(161) C(282) C(160) 1.5(8)
C(151) C(162) C(163) C(164) 177.8(4)
C(151) C(162) C(167) C(166) -178.2(4)
C(163) C(162) C(167) C(166) -0.7(7)
C(167) C(162) C(163) C(164) 0.3(6)
C(162) C(163) C(164) C(165) 1.0(7)
C(163) C(164) C(165) C(166) -1.9(7)
C(164) C(165) C(166) C(167) 1.6(7)
C(165) C(166) C(167) C(162) -0.2(6)
S(5) C(168) C(373) C(374) -174.0(3)
S(5) C(168) C(375) C(377) 176.2(3)
C(373) C(168) C(375) C(377) -0.8(6)
C(375) C(168) C(373) C(374) 3.1(7)
S(6) C(169) C(304) C(305) -176.7(3)
S(6) C(169) C(306) C(308) 176.2(3)
C(304) C(169) C(306) C(308) -0.9(6)
C(306) C(169) C(304) C(305) 0.6(6)
N(9) C(170) C(171) C(280) 147.3(4)
N(9) C(170) C(171) C(386) -31.9(5)
N(9) C(170) C(175) C(176) -31.9(5)
N(9) C(170) C(175) C(179) 151.9(4)
N(9) C(170) C(180) C(181) -52.1(5)
N(9) C(170) C(180) C(228) 130.7(4)
C(171) C(170) C(175) C(176) -151.3(4)
C(171) C(170) C(175) C(179) 32.5(5)
C(175) C(170) C(171) C(280) -92.4(5)
C(175) C(170) C(171) C(386) 88.4(5)
C(171) C(170) C(180) C(181) 63.6(5)
C(171) C(170) C(180) C(228) -113.7(4)
C(180) C(170) C(171) C(280) 33.2(5)
C(180) C(170) C(171) C(386) -146.0(4)
C(175) C(170) C(180) C(181) -170.1(4)
C(175) C(170) C(180) C(228) 12.7(6)
C(180) C(170) C(175) C(176) 83.6(5)
C(180) C(170) C(175) C(179) -92.6(5)
C(170) C(171) C(280) C(279) -179.1(4)
C(170) C(171) C(386) C(173) 177.1(4)
C(280) C(171) C(386) C(173) -2.2(7)
C(386) C(171) C(280) C(279) 0.1(5)
C(174) C(173) C(386) C(171) 2.1(7)
C(386) C(173) C(174) C(279) 0.1(5)
C(173) C(174) C(279) C(280) -2.2(7)
C(170) C(175) C(176) C(177) -178.8(4)
C(170) C(175) C(179) C(281) 178.3(4)
C(176) C(175) C(179) C(281) 2.0(7)
C(179) C(175) C(176) C(177) -2.6(7)
C(175) C(176) C(177) C(178) 1.7(7)
C(176) C(177) C(178) C(281) -0.2(5)
C(177) C(178) C(281) C(179) -0.4(6)
C(175) C(179) C(281) C(178) -0.6(7)
C(170) C(180) C(181) C(182) -180.0(4)
C(170) C(180) C(228) C(184) 179.9(3)
C(181) C(180) C(228) C(184) 2.6(7)
C(228) C(180) C(181) C(182) -2.6(7)
C(180) C(181) C(182) C(183) 1.7(7)
C(181) C(182) C(183) C(184) -0.7(7)
C(182) C(183) C(184) C(228) 0.6(7)
C(183) C(184) C(228) C(180) -1.6(7)
S(7) C(185) C(291) C(292) 177.0(3)
S(7) C(185) C(303) C(302) -178.0(4)
C(291) C(185) C(303) C(302) -0.6(8)
C(303) C(185) C(291) C(292) -0.3(6)
S(11) C(186) C(187) C(188) -177.7(3)
S(11) C(186) C(238) C(239) 178.3(4)
C(187) C(186) C(238) C(239) 0.9(7)
C(238) C(186) C(187) C(188) -0.5(7)
C(186) C(187) C(188) C(189) 1.9(7)
C(186) C(187) C(188) C(191) 179.9(4)
C(187) C(188) C(189) C(239) -3.5(7)
C(187) C(188) C(189) C(240) 177.5(4)
C(187) C(188) C(191) C(246) -177.3(4)
C(189) C(188) C(191) C(246) 0.7(7)
C(191) C(188) C(189) C(239) 178.4(4)
C(191) C(188) C(189) C(240) -0.5(7)
C(188) C(189) C(239) C(238) 4.1(7)
C(188) C(189) C(240) C(241) -0.0(8)
C(239) C(189) C(240) C(241) -178.9(5)
C(240) C(189) C(239) C(238) -177.0(5)
S(12) C(190) C(192) C(193) 179.7(3)
S(12) C(190) C(316) C(317) -178.4(3)
C(192) C(190) C(316) C(317) 0.7(7)
C(316) C(190) C(192) C(193) 0.6(7)
C(188) C(191) C(246) C(241) -0.2(6)
C(188) C(191) C(246) C(245) 178.6(4)
C(190) C(192) C(193) C(194) -2.7(7)
C(190) C(192) C(193) C(318) 179.2(4)
C(192) C(193) C(194) C(317) 3.3(7)
C(192) C(193) C(194) C(325) -179.9(4)
C(192) C(193) C(318) C(319) 179.0(4)
C(194) C(193) C(318) C(319) 0.8(7)
C(318) C(193) C(194) C(317) -178.4(4)
C(318) C(193) C(194) C(325) -1.6(7)
C(193) C(194) C(317) C(316) -2.1(7)
C(193) C(194) C(325) C(324) 1.8(7)
C(317) C(194) C(325) C(324) 178.4(4)
C(325) C(194) C(317) C(316) -178.8(4)
N(8) C(195) C(196) C(197) 139.7(4)
N(8) C(195) C(196) C(198) -39.5(5)
N(8) C(195) C(201) C(203) -33.7(5)
N(8) C(195) C(201) C(204) 151.7(4)
N(8) C(195) C(269) C(270) 135.0(4)
N(8) C(195) C(269) C(274) -47.9(5)
C(196) C(195) C(201) C(203) -151.7(4)
C(196) C(195) C(201) C(204) 33.7(5)
C(201) C(195) C(196) C(197) -102.4(5)
C(201) C(195) C(196) C(198) 78.4(5)
C(196) C(195) C(269) C(270) -107.2(4)
C(196) C(195) C(269) C(274) 70.0(5)
C(269) C(195) C(196) C(197) 22.4(6)
C(269) C(195) C(196) C(198) -156.8(4)
C(201) C(195) C(269) C(270) 17.4(5)
C(201) C(195) C(269) C(274) -165.5(4)
C(269) C(195) C(201) C(203) 83.3(5)
C(269) C(195) C(201) C(204) -91.3(5)
C(195) C(196) C(197) C(266) -179.5(4)
C(195) C(196) C(198) C(199) 178.2(4)
C(197) C(196) C(198) C(199) -1.1(7)
C(198) C(196) C(197) C(266) -0.2(6)
C(196) C(197) C(266) C(200) 0.6(8)
C(196) C(198) C(199) C(200) 2.1(7)
C(198) C(199) C(200) C(266) -1.7(7)
C(199) C(200) C(266) C(197) 0.4(8)
C(195) C(201) C(203) C(268) -174.8(4)
C(195) C(201) C(204) C(202) 174.6(4)
C(203) C(201) C(204) C(202) -0.0(6)
C(204) C(201) C(203) C(268) -0.1(5)
C(204) C(202) C(267) C(268) 1.4(7)
C(267) C(202) C(204) C(201) -0.6(7)
C(201) C(203) C(268) C(267) 0.9(7)
C(222) C(205) C(275) C(276) 0.3(7)
C(275) C(205) C(222) C(221) 177.8(4)
C(275) C(205) C(222) C(278) -0.7(7)
S(13) C(206) C(207) C(208) 177.4(3)
S(13) C(206) C(283) C(284) -177.1(3)
C(207) C(206) C(283) C(284) 2.8(7)
C(283) C(206) C(207) C(208) -2.5(7)
C(206) C(207) C(208) C(209) 0.6(7)
C(206) C(207) C(208) C(285) -178.4(4)
C(207) C(208) C(209) C(210) -178.1(4)
C(207) C(208) C(209) C(284) 1.0(7)
C(207) C(208) C(285) C(286) 177.1(4)
C(209) C(208) C(285) C(286) -1.9(7)
C(285) C(208) C(209) C(210) 1.0(7)
C(285) C(208) C(209) C(284) -180.0(3)
C(208) C(209) C(210) C(211) -0.0(6)
C(208) C(209) C(284) C(283) -0.7(7)
C(210) C(209) C(284) C(283) 178.4(5)
C(284) C(209) C(210) C(211) -179.1(5)
C(209) C(210) C(211) C(286) 0.1(6)
C(209) C(210) C(211) C(290) 177.1(5)
C(210) C(211) C(286) C(285) -1.1(7)
C(210) C(211) C(286) C(287) 176.9(5)
C(210) C(211) C(290) C(289) -178.1(5)
C(286) C(211) C(290) C(289) -1.1(8)
C(290) C(211) C(286) C(285) -178.2(4)
C(290) C(211) C(286) C(287) -0.2(6)
N(5) C(212) C(213) C(214) 41.9(5)
N(5) C(212) C(213) C(409) -139.0(4)
N(5) C(212) C(215) C(216) 37.3(5)
N(5) C(212) C(215) C(415) -142.9(4)
N(5) C(212) C(218) C(219) 41.1(5)
N(5) C(212) C(218) C(220) -146.0(4)
C(213) C(212) C(215) C(216) 155.4(4)
C(213) C(212) C(215) C(415) -24.8(6)
C(215) C(212) C(213) C(214) -76.6(5)
C(215) C(212) C(213) C(409) 102.5(5)
C(213) C(212) C(218) C(219) -74.7(5)
C(213) C(212) C(218) C(220) 98.2(5)
C(218) C(212) C(213) C(214) 157.2(4)
C(218) C(212) C(213) C(409) -23.7(5)
C(215) C(212) C(218) C(219) 160.9(4)
C(215) C(212) C(218) C(220) -26.2(6)
C(218) C(212) C(215) C(216) -81.6(5)
C(218) C(212) C(215) C(415) 98.2(5)
C(212) C(213) C(214) C(406) -179.1(4)
C(212) C(213) C(409) C(408) -179.8(4)
C(214) C(213) C(409) C(408) -0.7(7)
C(409) C(213) C(214) C(406) 1.8(7)
C(213) C(214) C(406) C(407) -1.2(8)
C(212) C(215) C(216) C(217) -176.6(4)
C(212) C(215) C(415) C(414) 178.8(4)
C(216) C(215) C(415) C(414) -1.4(7)
C(415) C(215) C(216) C(217) 3.6(7)
C(215) C(216) C(217) C(413) -3.3(7)
C(216) C(217) C(413) C(414) 0.7(7)
C(212) C(218) C(219) C(410) 172.7(4)
C(212) C(218) C(220) C(411) -172.0(4)
C(219) C(218) C(220) C(411) 0.9(7)
C(220) C(218) C(219) C(410) -0.2(6)
C(218) C(219) C(410) C(412) -0.9(7)
C(218) C(220) C(411) C(412) -0.4(8)
N(7) C(221) C(222) C(205) -49.3(5)
N(7) C(221) C(222) C(278) 129.2(4)
N(7) C(221) C(223) C(224) 142.2(4)
N(7) C(221) C(223) C(225) -41.8(5)
N(7) C(221) C(226) C(227) -36.3(5)
N(7) C(221) C(226) C(349) 145.9(4)
C(222) C(221) C(223) C(224) 23.9(6)
C(222) C(221) C(223) C(225) -160.0(4)
C(223) C(221) C(222) C(205) 70.0(5)
C(223) C(221) C(222) C(278) -111.5(5)
C(222) C(221) C(226) C(227) 79.9(5)
C(222) C(221) C(226) C(349) -97.9(5)
C(226) C(221) C(222) C(205) -165.0(4)
C(226) C(221) C(222) C(278) 13.4(6)
C(223) C(221) C(226) C(227) -154.0(4)
C(223) C(221) C(226) C(349) 28.2(6)
C(226) C(221) C(223) C(224) -101.6(5)
C(226) C(221) C(223) C(225) 74.4(5)
C(205) C(222) C(278) C(277) -0.4(7)
C(221) C(222) C(278) C(277) -178.9(4)
C(221) C(223) C(224) C(346) 176.0(4)
C(221) C(223) C(225) C(348) -176.9(4)
C(224) C(223) C(225) C(348) -0.8(6)
C(225) C(223) C(224) C(346) -0.1(5)
C(223) C(224) C(346) C(347) 1.5(7)
C(223) C(225) C(348) C(347) 0.3(6)
C(221) C(226) C(227) C(352) -177.5(4)
C(221) C(226) C(349) C(350) 176.1(4)
C(227) C(226) C(349) C(350) -1.8(7)
C(349) C(226) C(227) C(352) 0.4(7)
C(226) C(227) C(352) C(351) 1.5(7)
C(150) C(229) C(230) C(231) 178.4(4)
C(150) C(229) C(230) C(235) -0.7(7)
C(229) C(230) C(231) C(232) 177.1(4)
C(229) C(230) C(235) C(234) -177.0(4)
C(229) C(230) C(235) C(236) 1.7(7)
C(231) C(230) C(235) C(234) 3.8(7)
C(231) C(230) C(235) C(236) -177.5(4)
C(235) C(230) C(231) C(232) -3.8(7)
C(230) C(231) C(232) C(233) 2.1(7)
C(231) C(232) C(233) C(234) -0.6(8)
C(232) C(233) C(234) C(235) 0.8(8)
C(233) C(234) C(235) C(230) -2.4(7)
C(233) C(234) C(235) C(236) 178.9(5)
C(230) C(235) C(236) C(137) -2.2(7)
C(234) C(235) C(236) C(137) 176.4(4)
C(186) C(238) C(239) C(189) -2.7(8)
C(189) C(240) C(241) C(242) -179.4(5)
C(189) C(240) C(241) C(246) 0.4(8)
C(240) C(241) C(242) C(243) 177.8(5)
C(240) C(241) C(246) C(191) -0.3(7)
C(240) C(241) C(246) C(245) -179.2(5)
C(242) C(241) C(246) C(191) 179.5(4)
C(242) C(241) C(246) C(245) 0.7(7)
C(246) C(241) C(242) C(243) -2.1(7)
C(241) C(242) C(243) C(244) 3.1(8)
C(242) C(243) C(244) C(245) -2.8(9)
C(243) C(244) C(245) C(246) 1.4(9)
C(244) C(245) C(246) C(191) -179.2(5)
C(244) C(245) C(246) C(241) -0.4(8)
N(6) C(247) C(248) C(249) 133.9(4)
N(6) C(247) C(248) C(253) -48.6(5)
N(6) C(247) C(254) C(255) 145.3(4)
N(6) C(247) C(254) C(259) -37.1(6)
N(6) C(247) C(260) C(261) -38.1(5)
N(6) C(247) C(260) C(265) 145.9(4)
C(248) C(247) C(254) C(255) 29.0(6)
C(248) C(247) C(254) C(259) -153.4(4)
C(254) C(247) C(248) C(249) -109.7(5)
C(254) C(247) C(248) C(253) 67.9(5)
C(248) C(247) C(260) C(261) 78.6(5)
C(248) C(247) C(260) C(265) -97.5(5)
C(260) C(247) C(248) C(249) 16.3(6)
C(260) C(247) C(248) C(253) -166.2(4)
C(254) C(247) C(260) C(261) -154.7(4)
C(254) C(247) C(260) C(265) 29.2(6)
C(260) C(247) C(254) C(255) -97.3(5)
C(260) C(247) C(254) C(259) 80.3(6)
C(247) C(248) C(249) C(250) 178.8(4)
C(247) C(248) C(253) C(252) -177.6(4)
C(249) C(248) C(253) C(252) -0.1(6)
C(253) C(248) C(249) C(250) 1.3(7)
C(248) C(249) C(250) C(251) -2.8(7)
C(249) C(250) C(251) C(252) 3.1(8)
C(250) C(251) C(252) C(253) -1.8(7)
C(251) C(252) C(253) C(248) 0.3(6)
C(247) C(254) C(255) C(256) 177.3(5)
C(247) C(254) C(259) C(258) -177.9(4)
C(255) C(254) C(259) C(258) -0.2(6)
C(259) C(254) C(255) C(256) -0.4(8)
C(254) C(255) C(256) C(257) 1.7(9)
C(255) C(256) C(257) C(258) -2.4(8)
C(256) C(257) C(258) C(259) 1.8(8)
C(257) C(258) C(259) C(254) -0.4(8)
C(247) C(260) C(261) C(262) -177.4(4)
C(247) C(260) C(265) C(264) 175.1(4)
C(261) C(260) C(265) C(264) -1.1(7)
C(265) C(260) C(261) C(262) -1.2(7)
C(260) C(261) C(262) C(263) 3.1(7)
C(261) C(262) C(263) C(264) -2.5(7)
C(262) C(263) C(264) C(265) 0.2(6)
C(263) C(264) C(265) C(260) 1.6(8)
C(202) C(267) C(268) C(203) -1.5(7)
C(195) C(269) C(270) C(271) 178.1(4)
C(195) C(269) C(274) C(273) -178.1(4)
C(270) C(269) C(274) C(273) -0.9(7)
C(274) C(269) C(270) C(271) 0.9(6)
C(269) C(270) C(271) C(272) -0.4(6)
C(270) C(271) C(272) C(273) -0.3(6)
C(271) C(272) C(273) C(274) 0.3(6)
C(272) C(273) C(274) C(269) 0.3(6)
C(205) C(275) C(276) C(277) 1.3(7)
C(275) C(276) C(277) C(278) -2.4(8)
C(276) C(277) C(278) C(222) 1.9(7)
C(174) C(279) C(280) C(171) 2.1(7)
C(206) C(283) C(284) C(209) -1.2(7)
C(208) C(285) C(286) C(211) 2.0(7)
C(208) C(285) C(286) C(287) -175.9(4)
C(211) C(286) C(287) C(288) 0.8(8)
C(285) C(286) C(287) C(288) 178.8(5)
C(286) C(287) C(288) C(289) -0.1(6)
C(287) C(288) C(289) C(290) -1.2(8)
C(288) C(289) C(290) C(211) 1.8(8)
C(185) C(291) C(292) C(293) -176.0(5)
C(185) C(291) C(292) C(301) -0.2(5)
C(291) C(292) C(293) C(294) 175.4(4)
C(291) C(292) C(301) C(300) -177.7(4)
C(291) C(292) C(301) C(302) 1.5(7)
C(293) C(292) C(301) C(300) -1.9(7)
C(293) C(292) C(301) C(302) 177.4(5)
C(301) C(292) C(293) C(294) -0.3(7)
C(292) C(293) C(294) C(295) -176.2(5)
C(292) C(293) C(294) C(299) 2.9(7)
C(293) C(294) C(295) C(296) 178.9(5)
C(293) C(294) C(299) C(298) 179.3(5)
C(293) C(294) C(299) C(300) -3.2(7)
C(295) C(294) C(299) C(298) -1.7(8)
C(295) C(294) C(299) C(300) 175.8(5)
C(299) C(294) C(295) C(296) -0.2(6)
C(294) C(295) C(296) C(297) 2.9(9)
C(295) C(296) C(297) C(298) -3.7(9)
C(296) C(297) C(298) C(299) 1.7(9)
C(297) C(298) C(299) C(294) 0.9(8)
C(297) C(298) C(299) C(300) -176.5(5)
C(294) C(299) C(300) C(301) 1.1(8)
C(298) C(299) C(300) C(301) 178.4(5)
C(299) C(300) C(301) C(292) 1.5(8)
C(299) C(300) C(301) C(302) -177.8(5)
C(292) C(301) C(302) C(303) -2.5(8)
C(300) C(301) C(302) C(303) 176.7(5)
C(301) C(302) C(303) C(185) 2.0(8)
C(169) C(304) C(305) C(309) 0.2(5)
C(304) C(305) C(309) C(308) -0.6(7)
C(304) C(305) C(309) C(416) 179.6(4)
C(169) C(306) C(308) C(307) -176.8(4)
C(169) C(306) C(308) C(309) 0.5(6)
C(308) C(307) C(315) C(310) 2.0(7)
C(308) C(307) C(315) C(314) -178.9(4)
C(315) C(307) C(308) C(306) 178.0(4)
C(315) C(307) C(308) C(309) 0.7(7)
C(306) C(308) C(309) C(305) 0.3(6)
C(306) C(308) C(309) C(416) -180.0(3)
C(307) C(308) C(309) C(305) 177.6(4)
C(307) C(308) C(309) C(416) -2.6(7)
C(305) C(309) C(416) C(310) -178.5(4)
C(308) C(309) C(416) C(310) 1.7(7)
C(313) C(310) C(315) C(307) 177.6(4)
C(313) C(310) C(315) C(314) -1.5(7)
C(315) C(310) C(313) C(311) 2.6(7)
C(313) C(310) C(416) C(309) -179.5(4)
C(416) C(310) C(313) C(311) -177.0(5)
C(315) C(310) C(416) C(309) 1.0(7)
C(416) C(310) C(315) C(307) -2.9(7)
C(416) C(310) C(315) C(314) 178.1(4)
C(312) C(311) C(313) C(310) -2.4(8)
C(313) C(311) C(312) C(314) 1.1(8)
C(311) C(312) C(314) C(315) -0.1(6)
C(312) C(314) C(315) C(307) -178.7(5)
C(312) C(314) C(315) C(310) 0.3(7)
C(190) C(316) C(317) C(194) 0.0(6)
C(193) C(318) C(319) C(320) 179.8(4)
C(193) C(318) C(319) C(324) -0.1(6)
C(318) C(319) C(320) C(321) 178.9(5)
C(318) C(319) C(324) C(323) -179.8(4)
C(318) C(319) C(324) C(325) 0.2(5)
C(320) C(319) C(324) C(323) 0.3(6)
C(320) C(319) C(324) C(325) -179.7(4)
C(324) C(319) C(320) C(321) -1.1(7)
C(319) C(320) C(321) C(322) -0.4(8)
C(320) C(321) C(322) C(323) 2.9(8)
C(321) C(322) C(323) C(324) -3.8(8)
C(322) C(323) C(324) C(319) 2.2(7)
C(322) C(323) C(324) C(325) -177.8(5)
C(319) C(324) C(325) C(194) -1.1(7)
C(323) C(324) C(325) C(194) 178.9(5)
N(10) C(327) C(328) C(329) -144.5(4)
N(10) C(327) C(328) C(333) 40.0(5)
N(10) C(327) C(334) C(335) -130.6(4)
N(10) C(327) C(334) C(339) 50.3(5)
N(10) C(327) C(340) C(341) -160.6(4)
N(10) C(327) C(340) C(345) 20.2(5)
C(328) C(327) C(334) C(335) -12.9(6)
C(328) C(327) C(334) C(339) 168.0(4)
C(334) C(327) C(328) C(329) 97.8(5)
C(334) C(327) C(328) C(333) -77.7(5)
C(328) C(327) C(340) C(341) 81.4(5)
C(328) C(327) C(340) C(345) -97.7(5)
C(340) C(327) C(328) C(329) -26.4(6)
C(340) C(327) C(328) C(333) 158.1(4)
C(334) C(327) C(340) C(341) -44.7(5)
C(334) C(327) C(340) C(345) 136.1(4)
C(340) C(327) C(334) C(335) 113.1(4)
C(340) C(327) C(334) C(339) -65.9(5)
C(327) C(328) C(329) C(330) -177.2(4)
C(327) C(328) C(333) C(332) 178.6(4)
C(329) C(328) C(333) C(332) 2.9(6)
C(333) C(328) C(329) C(330) -1.7(7)
C(328) C(329) C(330) C(331) 0.3(7)
C(329) C(330) C(331) C(332) -0.2(6)
C(330) C(331) C(332) C(333) 1.5(7)
C(331) C(332) C(333) C(328) -2.8(7)
C(327) C(334) C(335) C(336) -179.7(4)
C(327) C(334) C(339) C(338) 179.7(4)
C(335) C(334) C(339) C(338) 0.7(7)
C(339) C(334) C(335) C(336) -0.7(7)
C(334) C(335) C(336) C(337) 1.2(7)
C(335) C(336) C(337) C(338) -1.6(7)
C(336) C(337) C(338) C(339) 1.6(7)
C(337) C(338) C(339) C(334) -1.1(7)
C(327) C(340) C(341) C(342) -179.2(4)
C(327) C(340) C(345) C(344) -180.0(3)
C(341) C(340) C(345) C(344) 0.8(7)
C(345) C(340) C(341) C(342) -0.0(6)
C(340) C(341) C(342) C(343) -0.6(7)
C(341) C(342) C(343) C(344) 0.5(7)
C(342) C(343) C(344) C(345) 0.4(7)
C(343) C(344) C(345) C(340) -1.0(7)
C(224) C(346) C(347) C(348) -2.1(7)
C(346) C(347) C(348) C(225) 1.2(7)
C(226) C(349) C(350) C(351) 1.4(7)
C(349) C(350) C(351) C(352) 0.5(7)
C(350) C(351) C(352) C(227) -1.9(7)
N(11) C(354) C(355) C(362) 48.9(5)
N(11) C(354) C(355) C(366) -130.2(4)
N(11) C(354) C(356) C(357) -150.1(4)
N(11) C(354) C(356) C(361) 34.6(6)
N(11) C(354) C(367) C(368) -159.4(4)
N(11) C(354) C(367) C(372) 21.0(6)
C(355) C(354) C(356) C(357) -34.0(6)
C(355) C(354) C(356) C(361) 150.7(4)
C(356) C(354) C(355) C(362) -67.9(5)
C(356) C(354) C(355) C(366) 113.1(5)
C(355) C(354) C(367) C(368) 81.4(5)
C(355) C(354) C(367) C(372) -98.2(5)
C(367) C(354) C(355) C(362) 169.1(4)
C(367) C(354) C(355) C(366) -9.9(6)
C(356) C(354) C(367) C(368) -42.1(6)
C(356) C(354) C(367) C(372) 138.3(4)
C(367) C(354) C(356) C(357) 92.0(5)
C(367) C(354) C(356) C(361) -83.3(5)
C(354) C(355) C(362) C(363) -179.1(4)
C(354) C(355) C(366) C(365) -179.9(3)
C(362) C(355) C(366) C(365) 1.0(7)
C(366) C(355) C(362) C(363) 0.0(6)
C(354) C(356) C(357) C(358) -174.3(4)
C(354) C(356) C(361) C(360) 174.5(4)
C(357) C(356) C(361) C(360) -0.7(7)
C(361) C(356) C(357) C(358) 1.1(7)
C(356) C(357) C(358) C(359) -1.8(7)
C(357) C(358) C(359) C(360) 2.2(7)
C(358) C(359) C(360) C(361) -1.8(7)
C(359) C(360) C(361) C(356) 1.1(7)
C(355) C(362) C(363) C(364) -0.6(7)
C(362) C(363) C(364) C(365) 0.1(5)
C(363) C(364) C(365) C(366) 0.9(8)
C(364) C(365) C(366) C(355) -1.5(8)
C(354) C(367) C(368) C(369) -179.7(4)
C(354) C(367) C(372) C(371) -178.2(4)
C(368) C(367) C(372) C(371) 2.2(7)
C(372) C(367) C(368) C(369) -0.1(5)
C(367) C(368) C(369) C(370) -2.1(8)
C(368) C(369) C(370) C(371) 2.2(7)
C(369) C(370) C(371) C(372) -0.1(6)
C(370) C(371) C(372) C(367) -2.2(7)
C(168) C(373) C(374) C(376) -2.5(7)
C(373) C(374) C(376) C(377) -0.4(7)
C(373) C(374) C(376) C(417) 178.7(4)
C(168) C(375) C(377) C(376) -2.1(6)
C(168) C(375) C(377) C(379) -177.1(4)
C(374) C(376) C(377) C(375) 2.6(6)
C(374) C(376) C(377) C(379) 177.9(4)
C(374) C(376) C(417) C(380) -177.7(4)
C(377) C(376) C(417) C(380) 1.5(7)
C(417) C(376) C(377) C(375) -176.5(4)
C(417) C(376) C(377) C(379) -1.3(6)
C(375) C(377) C(379) C(381) 176.1(4)
C(376) C(377) C(379) C(381) 1.1(6)
C(377) C(379) C(381) C(380) -1.0(7)
C(377) C(379) C(381) C(385) -179.3(4)
C(381) C(380) C(382) C(383) -0.1(6)
C(382) C(380) C(381) C(379) -177.2(4)
C(382) C(380) C(381) C(385) 1.2(7)
C(381) C(380) C(417) C(376) -1.4(7)
C(417) C(380) C(381) C(379) 1.2(7)
C(417) C(380) C(381) C(385) 179.6(4)
C(382) C(380) C(417) C(376) 176.9(4)
C(417) C(380) C(382) C(383) -178.4(5)
C(379) C(381) C(385) C(384) 176.7(4)
C(380) C(381) C(385) C(384) -1.6(7)
C(380) C(382) C(383) C(384) -0.7(8)
C(382) C(383) C(384) C(385) 0.3(7)
C(383) C(384) C(385) C(381) 0.9(7)
N(12) C(387) C(388) C(389) 51.3(5)
N(12) C(387) C(388) C(393) -135.3(4)
N(12) C(387) C(394) C(395) -134.2(4)
N(12) C(387) C(394) C(399) 46.2(5)
N(12) C(387) C(400) C(401) 38.1(6)
N(12) C(387) C(400) C(405) -145.1(4)
C(388) C(387) C(394) C(395) 107.9(5)
C(388) C(387) C(394) C(399) -71.8(5)
C(394) C(387) C(388) C(389) 168.7(4)
C(394) C(387) C(388) C(393) -17.8(6)
C(388) C(387) C(400) C(401) 155.7(4)
C(388) C(387) C(400) C(405) -27.5(6)
C(400) C(387) C(388) C(389) -66.2(5)
C(400) C(387) C(388) C(393) 107.3(5)
C(394) C(387) C(400) C(401) -79.0(5)
C(394) C(387) C(400) C(405) 97.8(5)
C(400) C(387) C(394) C(395) -16.7(6)
C(400) C(387) C(394) C(399) 163.7(4)
C(387) C(388) C(389) C(390) 174.2(4)
C(387) C(388) C(393) C(392) -175.6(4)
C(389) C(388) C(393) C(392) -2.3(7)
C(393) C(388) C(389) C(390) 0.8(7)
C(388) C(389) C(390) C(391) 0.5(7)
C(389) C(390) C(391) C(392) -0.2(6)
C(390) C(391) C(392) C(393) -1.3(7)
C(391) C(392) C(393) C(388) 2.6(7)
C(387) C(394) C(395) C(396) -178.9(4)
C(387) C(394) C(399) C(398) 179.5(4)
C(395) C(394) C(399) C(398) -0.2(5)
C(399) C(394) C(395) C(396) 0.7(7)
C(394) C(395) C(396) C(397) -0.7(7)
C(395) C(396) C(397) C(398) 0.1(5)
C(396) C(397) C(398) C(399) 0.5(7)
C(397) C(398) C(399) C(394) -0.4(7)
C(387) C(400) C(401) C(402) 177.4(4)
C(387) C(400) C(405) C(404) -176.5(4)
C(401) C(400) C(405) C(404) 0.5(7)
C(405) C(400) C(401) C(402) 0.6(7)
C(400) C(401) C(402) C(403) -0.4(8)
C(401) C(402) C(403) C(404) -0.8(8)
C(402) C(403) C(404) C(405) 1.8(8)
C(403) C(404) C(405) C(400) -1.7(7)
C(214) C(406) C(407) C(408) -0.6(8)
C(406) C(407) C(408) C(409) 1.7(7)
C(407) C(408) C(409) C(213) -1.1(7)
C(219) C(410) C(412) C(411) 1.4(8)
C(220) C(411) C(412) C(410) -0.7(9)
C(217) C(413) C(414) C(415) 1.5(8)
C(413) C(414) C(415) C(215) -1.1(8)

loop_
_cod_related_entry_id
_cod_related_entry_database
_cod_related_entry_code
1 ChemSpider 30652477
